data_7707116
loop_
_publ_author_name
'Zhang, Kai'
'Du, Shao-Wu'

_publ_section_title
;
 A novel series of giant cobalt-calixarene macrocycles: ring-expansion and
 modulation of pore apertures through recrystallization.
;
_journal_issue 18
_journal_name_full 'Dalton transactions (Cambridge, England : 2003)'
_journal_page_first 6181
_journal_page_last 6187
_journal_paper_doi 10.1039/d1dt00556a
_journal_volume 50
_journal_year 2021
_chemical_formula_moiety '2(C361 H393 Cl8 Co32 N16 O79 S32), 71(C3 H7 N O)'
_chemical_formula_sum 'C935 H1283 Cl16 Co64 N87 O167 S64'
_chemical_formula_weight 22804.76
_space_group_crystal_system orthorhombic
_space_group_IT_number 29
_space_group_name_Hall 'P 2c -2ac'
_space_group_name_H-M_alt 'P c a 21'
_atom_sites_solution_hydrogens mixed
_atom_sites_solution_primary dual
_audit_creation_date 2021-02-09
_audit_creation_method
;
Olex2 1.2
(compiled 2018.05.29 svn.r3508 for OlexSys, GUI svn.r5506)
;
_audit_update_record
;
2021-04-06 deposited with the CCDC.	2021-04-14 downloaded from the CCDC.
;
_cell_angle_alpha 90
_cell_angle_beta 90
_cell_angle_gamma 90
_cell_formula_units_Z 4
_cell_length_a 65.4426(5)
_cell_length_b 35.1245(3)
_cell_length_c 59.0133(5)
_cell_measurement_reflns_used 124653
_cell_measurement_temperature 110(2)
_cell_measurement_theta_max 55.7230
_cell_measurement_theta_min 2.1580
_cell_volume 135650.2(19)
_computing_molecular_graphics 'Olex2 (Dolomanov et al., 2009)'
_computing_publication_material 'Olex2 (Dolomanov et al., 2009)'
_computing_structure_refinement 'ShelXL (Sheldrick, 2015)'
_computing_structure_solution 'ShelXT (Sheldrick, 2015)'
_diffrn_ambient_temperature 110.6(4)
_diffrn_measured_fraction_theta_full 0.999
_diffrn_measured_fraction_theta_max 0.972
_diffrn_measurement_device_type 'ROD, Synergy Custom system, HyPix'
_diffrn_radiation_type MoK\a
_diffrn_radiation_wavelength 0.71073
_diffrn_reflns_av_R_equivalents 0.0609
_diffrn_reflns_av_unetI/netI 0.1159
_diffrn_reflns_Laue_measured_fraction_full 0.999
_diffrn_reflns_Laue_measured_fraction_max 0.972
_diffrn_reflns_limit_h_max 84
_diffrn_reflns_limit_h_min -45
_diffrn_reflns_limit_k_max 34
_diffrn_reflns_limit_k_min -45
_diffrn_reflns_limit_l_max 75
_diffrn_reflns_limit_l_min -76
_diffrn_reflns_number 665146
_diffrn_reflns_point_group_measured_fraction_full 0.999
_diffrn_reflns_point_group_measured_fraction_max 0.972
_diffrn_reflns_theta_full 25.242
_diffrn_reflns_theta_max 27.603
_diffrn_reflns_theta_min 1.095
_exptl_absorpt_coefficient_mu 0.934
_exptl_crystal_colour purple
_exptl_crystal_density_diffrn 1.117
_exptl_crystal_description block
_exptl_crystal_F_000 39964
_exptl_crystal_size_max 0.10
_exptl_crystal_size_mid 0.05
_exptl_crystal_size_min 0.05
_platon_squeeze_details
;
A solvent mask was calculated and 5948 electrons were found in a volume of 64221\%A^3^ in 5 void per unit cell. This is consistent with the presence of 31[C3H7NO] per Formula Unit which account for 5952 electrons per unit cell.
;
_refine_diff_density_max 1.733
_refine_diff_density_min -1.886
_refine_diff_density_rms 0.131
_refine_ls_abs_structure_details
;
 Refined as a perfect inversion twin.
;
_refine_ls_abs_structure_Flack 0.5
_refine_ls_extinction_method none
_refine_ls_goodness_of_fit_ref 0.954
_refine_ls_hydrogen_treatment constr
_refine_ls_matrix_type fullcycle
_refine_ls_number_parameters 9968
_refine_ls_number_reflns 259511
_refine_ls_number_restraints 26184
_refine_ls_restrained_S_all 1.017
_refine_ls_R_factor_all 0.1551
_refine_ls_R_factor_gt 0.1037
_refine_ls_shift/su_max 0.004
_refine_ls_shift/su_mean 0.000
_refine_ls_structure_factor_coef Fsqd
_refine_ls_weighting_details 'w=1/[\s^2^(Fo^2^)+(0.1800P)^2^] where P=(Fo^2^+2Fc^2^)/3'
_refine_ls_weighting_scheme calc
_refine_ls_wR_factor_gt 0.2768
_refine_ls_wR_factor_ref 0.3020
_reflns_Friedel_coverage 0.980
_reflns_Friedel_fraction_full 1.000
_reflns_Friedel_fraction_max 0.972
_reflns_number_gt 108422
_reflns_number_total 259511
_reflns_threshold_expression 'I > 2\s(I)'
_cod_data_source_file d1dt00556a2.cif
_cod_data_source_block Co32-B
_cod_depositor_comments 'Adding full bibliography for 7707115--7707120.cif.'
_cod_database_code 7707116
_shelx_shelxl_version_number 2017/1
_shelx_space_group_comment
;
The symmetry employed for this shelxl refinement is uniquely defined
by the following loop, which should always be used as a source of
symmetry information in preference to the above space-group names.
They are only intended as comments.
;
_olex2_refinement_description
;
1. Fixed Uiso
 At 1.2 times of:
  All C(H) groups, All C(H,H) groups
 At 1.5 times of:
  All C(H,H,H) groups, All O(H,H) groups
2. Restrained distances
 C617-C594 = C716-C594 = C734-C594
 1.54 with sigma of 0.01
 C646-C631 = C646-C731 = C661-C646
 1.54 with sigma of 0.01
 C709-C182
 2.5 with sigma of 0.01
 C583-C182
 2.5 with sigma of 0.01
 C511-C182
 2.5 with sigma of 0.01
 C557-C399 = C613-C399 = C543-C399
 1.54 with sigma of 0.01
 C362-C156 = C438-C156 = C437-C156
 1.54 with sigma of 0.01
 C693-C439 = C597-C439 = C621-C439
 1.54 with sigma of 0.01
 C725-C63
 1.5 with sigma of 0.01
 C569-C567 = C578-C569 = C694-C569
 1.54 with sigma of 0.01
 C645-C487 = C528-C487 = C556-C487
 1.54 with sigma of 0.01
 C683-C301 = C510-C301 = C385-C301 = C420-C232 = C232-C150 = C254-C232
 1.54 with sigma of 0.01
 C649-C630 = C692-C630 = C678-C630
 1.54 with sigma of 0.01
 C691-C297 = C670-C297 = C513-C297
 1.54 with sigma of 0.01
 C498-C401 = C458-C401 = C492-C401
 1.54 with sigma of 0.01
 C461-C233 = C612-C233 = C282-C233 = C506-C474 = C672-C506 = C674-C506 = C381-
 C367 = C659-C381 = C484-C381 = C479-C114 = C640-C114 = C486-C114
 1.54 with sigma of 0.01
 C647-C634 = C673-C647 = C714-C647 = C296-C256 = C296-C258 = C618-C296 = C433-
 C321 = C587-C321 = C650-C321
 1.54 with sigma of 0.01
 C732-C473 = C561-C473 = C544-C473 = C676-C434 = C447-C434 = C684-C434 = C660-
 C593 = C713-C593 = C718-C593 = C553-C369 = C608-C369 = C468-C369
 1.54 with sigma of 0.01
 C685-C409 = C565-C409 = C577-C409 = C94-C238 = C94-C653 = C94-C546 = C706-
 C490 = C534-C490 = C741-C490 = C450-C134 = C530-C134 = C539-C134
 1.54 with sigma of 0.01
 C687-C521 = C585-C521 = C574-C521
 1.54 with sigma of 0.01
 C595-C564 = C681-C564 = C564-C545 = C457-C446 = C679-C446 = C680-C446 = C589-
 C588 = C701-C589 = C622-C589 = C690-C633 = C702-C690 = C700-C690
 1.54 with sigma of 0.01
 C746-C542 = C745-C542 = C730-C542 = C655-C568 = C575-C568 = C666-C568 = C656-
 C485 = C688-C485 = C677-C485
 1.54 with sigma of 0.01
 C721-C708 = C721-C743 = C721-C699 = C665-C541 = C689-C541 = C664-C541 = C538-
 C364 = C532-C364 = C558-C364 = C576-C292 = C371-C292 = C493-C292
 1.54 with sigma of 0.01
 C742-C654 = C722-C654 = C736-C654 = C734-C594 = C617-C594 = C716-C594 = C511-
 C444 = C583-C444 = C709-C444 = C733-C559 = C607-C559 = C740-C559
 1.54 with sigma of 0.01
 C695-C310 = C686-C310 = C598-C310
 1.54 with sigma of 0.01
 C735-C524 = C750-C524 = C749-C524 = C651-C380 = C658-C380 = C590-C380 = C638-
 C535 = C566-C535 = C535-C517
 1.54 with sigma of 0.01
 C524-C323
 1.5 with sigma of 0.001
 C55-C196
 1.47 with sigma of 0.01
 O168-C592 = O167-C727
 1.21 with sigma of 0.01
 C698-C536 = C697-C536 = C663-C536
 1.54 with sigma of 0.01
 C737-C536 = C738-C536 = C739-C536
 1.54 with sigma of 0.01
 C652-C744 = C729-C652 = C652-C637 = C515-C184 = C515-C491 = C515-C482 = C518-
 C442 = C668-C442 = C442-C435
 1.54 with sigma of 0.01
 C712-C710 = C712-C707 = C712-C711
 1.54 with sigma of 0.01
 C752-C725 = C725-C705 = C725-C751
 1.54 with sigma of 0.01
 C720-C580 = C726-C580 = C580-C571
 1.54 with sigma of 0.01
 C551-C550 = C560-C550 = C563-C550 = C748-C299 = C715-C299 = C703-C299 = C726-
 C580 = C720-C580 = C580-C571
 1.54 with sigma of 0.01
 C616-C582 = C696-C582 = C619-C582
 1.54 with sigma of 0.01
 C615-C531 = C682-C531 = C531-C516 = C419-C275 = C480-C275 = C363-C275 = C452-
 C361 = C639-C361 = C554-C361 = C671-C403 = C614-C403 = C465-C403
 1.54 with sigma of 0.01
 C514-C207 = C392-C207 = C459-C207 = C747-C644 = C717-C644 = C728-C644 = C160-
 C145 = C240-C145 = C224-C145 = C475-C398 = C398-C391 = C503-C398
 1.54 with sigma of 0.01
 C617-C716 \\sim C716-C734 \\sim C734-C617
 with sigma of 0.02
 C699-C708 \\sim C708-C743 \\sim C743-C699
 with sigma of 0.02
 C538-C532 \\sim C532-C558 \\sim C558-C538
 with sigma of 0.02
 C576-C371 \\sim C371-C493 \\sim C493-C576
 with sigma of 0.02
 C741-C706 \\sim C706-C534 \\sim C534-C741
 with sigma of 0.02
 C461-C612 \\sim C612-C282 \\sim C282-C461
 with sigma of 0.02
 C367-C659 \\sim C659-C484 \\sim C484-C367
 with sigma of 0.02
 C479-C640 \\sim C640-C486 \\sim C486-C479
 with sigma of 0.02
 C731-C661 \\sim C661-C631 \\sim C631-C731
 with sigma of 0.02
 C637-C744 \\sim C744-C729 \\sim C729-C637
 with sigma of 0.02
 C482-C491 \\sim C491-C184 \\sim C184-C482
 with sigma of 0.02
 C539-C530 \\sim C530-C450 \\sim C450-C539
 with sigma of 0.02
 C709-C511 \\sim C511-C583 \\sim C583-C709
 with sigma of 0.02
 C618-C258 \\sim C258-C256 \\sim C256-C618
 with sigma of 0.02
 C613-C543 \\sim C543-C557 \\sim C557-C613
 with sigma of 0.02
 C634-C673 \\sim C673-C714 \\sim C714-C634
 with sigma of 0.02
 C575-C655 \\sim C655-C666 \\sim C666-C575
 with sigma of 0.02
 C362-C437 \\sim C437-C438 \\sim C438-C362
 with sigma of 0.02
 C560-C551 \\sim C551-C563 \\sim C563-C560
 with sigma of 0.02
 C615-C516 \\sim C516-C682 \\sim C682-C615
 with sigma of 0.02
 C419-C480 \\sim C480-C363 \\sim C363-C419
 with sigma of 0.02
 C452-C554 \\sim C554-C639 \\sim C452-C554
 with sigma of 0.02
 C676-C684 \\sim C684-C447 \\sim C447-C676
 with sigma of 0.02
 C713-C718 \\sim C718-C660 \\sim C660-C713
 with sigma of 0.02
 C608-C553 \\sim C553-C468 \\sim C468-C608
 with sigma of 0.02
 C597-C621 \\sim C621-C693 \\sim C693-C597
 with sigma of 0.02
 C749-C750 \\sim C750-C735 \\sim C735-C749
 with sigma of 0.02
 C590-C658 \\sim C658-C651 \\sim C651-C590
 with sigma of 0.02
 C638-C566 \\sim C566-C517 \\sim C517-C638
 with sigma of 0.02
 C578-C567 \\sim C567-C694 \\sim C694-C578
 with sigma of 0.02
 C556-C528 \\sim C528-C645 \\sim C645-C556
 with sigma of 0.02
 C683-C510 \\sim C510-C385 \\sim C385-C683
 with sigma of 0.02
 C420-C150 \\sim C150-C254 \\sim C254-C420
 with sigma of 0.02
 C622-C588 \\sim C588-C701 \\sim C701-C622
 with sigma of 0.02
 C595-C681 \\sim C681-C545 \\sim C545-C595
 with sigma of 0.02
 C680-C679 \\sim C679-C457 \\sim C457-C680
 with sigma of 0.02
 C649-C692 \\sim C692-C678 \\sim C678-C649
 with sigma of 0.02
 C691-C670 \\sim C670-C513 \\sim C513-C691
 with sigma of 0.02
 C498-C458 \\sim C458-C492 \\sim C492-C498
 with sigma of 0.02
 C474-C672 \\sim C672-C674 \\sim C674-C474
 with sigma of 0.02
 C475-C391 \\sim C391-C503 \\sim C503-C475
 with sigma of 0.02
 C433-C587 \\sim C587-C650 \\sim C650-C433
 with sigma of 0.02
 C238-C546 \\sim C546-C653 \\sim C653-C238
 with sigma of 0.02
 C745-C746 \\sim C746-C730 \\sim C730-C745
 with sigma of 0.02
 C747-C728 \\sim C728-C717 \\sim C717-C747
 with sigma of 0.02
 C561-C732 \\sim C732-C544 \\sim C544-C561
 with sigma of 0.02
 C514-C459 \\sim C459-C392 \\sim C392-C514
 with sigma of 0.02
 C577-C685 \\sim C685-C565 \\sim C565-C577
 with sigma of 0.02
 C574-C585 \\sim C585-C687 \\sim C687-C574
 with sigma of 0.02
 C740-C607 \\sim C607-C733 \\sim C733-C740
 with sigma of 0.02
 C700-C702 \\sim C702-C633 \\sim C633-C700
 with sigma of 0.02
 C677-C688 \\sim C688-C656 \\sim C656-C677
 with sigma of 0.02
 C689-C665 \\sim C665-C664 \\sim C664-C689
 with sigma of 0.02
 C722-C736 \\sim C736-C742 \\sim C742-C722
 with sigma of 0.02
 C598-C695 \\sim C695-C686 \\sim C686-C598
 with sigma of 0.02
 C663-C697 \\sim C697-C698 \\sim C698-C663
 with sigma of 0.02
 C739-C737 \\sim C737-C738 \\sim C738-C739
 with sigma of 0.02
 C668-C518 \\sim C518-C435 \\sim C435-C668
 with sigma of 0.02
 C710-C707 \\sim C707-C711 \\sim C711-C710
 with sigma of 0.02
 C715-C748 \\sim C748-C703 \\sim C703-C715
 with sigma of 0.02
 C705-C751 \\sim C751-C752 \\sim C752-C705
 with sigma of 0.02
 C726-C720 \\sim C720-C571 \\sim C571-C726
 with sigma of 0.02
 C616-C696 \\sim C696-C619 \\sim C619-C616
 with sigma of 0.02
 C465-C614 \\sim C614-C671 \\sim C671-C465
 with sigma of 0.02
 C224-C240 \\sim C240-C160 \\sim C224-C160
 with sigma of 0.02
3. Restrained planarity
 C65, C66, C61, C62, C63, C64, C725
 with sigma of 0.02
4. Rigid bond restraints
 C431, C114
 with sigma for 1-2 distances of 0.001 and sigma for 1-3 distances of 0.002
5. Uiso/Uaniso restraints and constraints
C479 \\sim C114 \\sim C640 \\sim C486: within 2A with sigma of 0.01 and sigma
for terminal atoms of 0.02
C686 \\sim C310 \\sim C695 \\sim C598 \\sim C187: within 2A with sigma of 0.001
and sigma for terminal atoms of 0.002
C383 \\sim C504 \\sim C377 \\sim C456 \\sim C494 \\sim C523: within 2A with
sigma of 0.001 and sigma for terminal atoms of 0.002
C1 \\sim C2 \\sim C3 \\sim C4 \\sim C5 \\sim C6 \\sim C7 \\sim C8 \\sim C9
\\sim C10 \\sim C11 \\sim C12 \\sim C13 \\sim C14 \\sim C15 \\sim C16 \\sim C17
\\sim C18 \\sim C19 \\sim C20 \\sim C21 \\sim C22 \\sim C23 \\sim C24 \\sim C25
\\sim C26 \\sim C27 \\sim C28 \\sim C29 \\sim C30 \\sim C31 \\sim C32 \\sim C33
\\sim C34 \\sim C35 \\sim C36 \\sim C37 \\sim C38 \\sim C39 \\sim C40 \\sim C41
\\sim C42 \\sim C43 \\sim C44 \\sim C45 \\sim C46 \\sim C47 \\sim C48 \\sim C49
\\sim C50 \\sim C51 \\sim C52 \\sim C53 \\sim C54 \\sim C55 \\sim C56 \\sim C57
\\sim C58 \\sim C59 \\sim C60 \\sim C61 \\sim C62 \\sim C63 \\sim C64 \\sim C65
\\sim C66 \\sim C67 \\sim C68 \\sim C69 \\sim C70 \\sim C71 \\sim C72 \\sim C73
\\sim C74 \\sim C75 \\sim C76 \\sim C77 \\sim C78 \\sim C79 \\sim C80 \\sim C81
\\sim C82 \\sim C83 \\sim C84 \\sim C85 \\sim C86 \\sim C87 \\sim C88 \\sim C89
\\sim C90 \\sim C91 \\sim C92 \\sim C93 \\sim C94 \\sim C95 \\sim C96 \\sim C97
\\sim C98 \\sim C99 \\sim C100 \\sim C101 \\sim C102 \\sim C103 \\sim C104
\\sim C105 \\sim C106 \\sim C107 \\sim C108 \\sim C109 \\sim C110 \\sim C111
\\sim C112 \\sim C113 \\sim C114 \\sim C115 \\sim C116 \\sim C117 \\sim C118
\\sim C119 \\sim C120 \\sim C121 \\sim C122 \\sim C123 \\sim C124 \\sim C125
\\sim C126 \\sim C127 \\sim C128 \\sim C129 \\sim C130 \\sim C131 \\sim C132
\\sim C133 \\sim C134 \\sim C135 \\sim C136 \\sim C137 \\sim C138 \\sim C139
\\sim C140 \\sim C141 \\sim C142 \\sim C143 \\sim C144 \\sim C145 \\sim C146
\\sim C147 \\sim C148 \\sim C149 \\sim C150 \\sim C151 \\sim C152 \\sim C153
\\sim C154 \\sim C155 \\sim C156 \\sim C157 \\sim C158 \\sim C159 \\sim C160
\\sim C161 \\sim C162 \\sim C163 \\sim C164 \\sim C165 \\sim C166 \\sim C167
\\sim C168 \\sim C169 \\sim C170 \\sim C171 \\sim C172 \\sim C173 \\sim C174
\\sim C175 \\sim C176 \\sim C177 \\sim C178 \\sim C179 \\sim C180 \\sim C181
\\sim C182 \\sim C183 \\sim C184 \\sim C185 \\sim C186 \\sim C187 \\sim C188
\\sim C189 \\sim C190 \\sim C191 \\sim C192 \\sim C193 \\sim C194 \\sim C195
\\sim C196 \\sim C197 \\sim C198 \\sim C199 \\sim C200 \\sim C201 \\sim C202
\\sim C203 \\sim C204 \\sim C205 \\sim C206 \\sim C207 \\sim C208 \\sim C209
\\sim C210 \\sim C211 \\sim C212 \\sim C213 \\sim C214 \\sim C215 \\sim C216
\\sim C217 \\sim C218 \\sim C219 \\sim C220 \\sim C221 \\sim C222 \\sim C223
\\sim C224 \\sim C225 \\sim C226 \\sim C227 \\sim C228 \\sim C229 \\sim C230
\\sim C231 \\sim C232 \\sim C233 \\sim C234 \\sim C235 \\sim C236 \\sim C237
\\sim C238 \\sim C239 \\sim C240 \\sim C241 \\sim C242 \\sim C243 \\sim C244
\\sim C245 \\sim C246 \\sim C247 \\sim C248 \\sim C249 \\sim C250 \\sim C251
\\sim C252 \\sim C253 \\sim C254 \\sim C255 \\sim C256 \\sim C257 \\sim C258
\\sim C259 \\sim C260 \\sim C261 \\sim C262 \\sim C263 \\sim C264 \\sim C265
\\sim C266 \\sim C267 \\sim C268 \\sim C269 \\sim C270 \\sim C271 \\sim C272
\\sim C273 \\sim C274 \\sim C275 \\sim C276 \\sim C277 \\sim C278 \\sim C279
\\sim C280 \\sim C281 \\sim C282 \\sim C283 \\sim C284 \\sim C285 \\sim C286
\\sim C287 \\sim C288 \\sim C289 \\sim C290 \\sim C291 \\sim C292 \\sim C293
\\sim C294 \\sim C295 \\sim C296 \\sim C297 \\sim C298 \\sim C299 \\sim C300
\\sim C301 \\sim C302 \\sim C303 \\sim C304 \\sim C305 \\sim C306 \\sim C307
\\sim C308 \\sim C309 \\sim C310 \\sim C311 \\sim C312 \\sim C313 \\sim C314
\\sim C315 \\sim C316 \\sim C317 \\sim C318 \\sim C319 \\sim C320 \\sim C321
\\sim C322 \\sim C323 \\sim C324 \\sim C325 \\sim C326 \\sim C327 \\sim C328
\\sim C329 \\sim C330 \\sim C331 \\sim C332 \\sim C333 \\sim C334 \\sim C335
\\sim C336 \\sim C337 \\sim C338 \\sim C339 \\sim C340 \\sim C341 \\sim C342
\\sim C343 \\sim C344 \\sim C345 \\sim C346 \\sim C347 \\sim C348 \\sim C349
\\sim C350 \\sim C351 \\sim C352 \\sim C353 \\sim C354 \\sim C355 \\sim C356
\\sim C357 \\sim C358 \\sim C359 \\sim C360 \\sim C361 \\sim C362 \\sim C363
\\sim C364 \\sim C365 \\sim C366 \\sim C367 \\sim C368 \\sim C369 \\sim C370
\\sim C371 \\sim C372 \\sim C373 \\sim C374 \\sim C375 \\sim C376 \\sim C377
\\sim C378 \\sim C379 \\sim C380 \\sim C381 \\sim C382 \\sim C383 \\sim C384
\\sim C385 \\sim C386 \\sim C387 \\sim C388 \\sim C389 \\sim C390 \\sim C391
\\sim C392 \\sim C393 \\sim C394 \\sim C395 \\sim C396 \\sim C397 \\sim C398
\\sim C399 \\sim C400 \\sim C401 \\sim C402 \\sim C403 \\sim C404 \\sim C405
\\sim C406 \\sim C407 \\sim C408 \\sim C409 \\sim C410 \\sim C411 \\sim C412
\\sim C413 \\sim C414 \\sim C415 \\sim C416 \\sim C417 \\sim C418 \\sim C419
\\sim C420 \\sim C421 \\sim C422 \\sim C423 \\sim C424 \\sim C425 \\sim C426
\\sim C427 \\sim C428 \\sim C429 \\sim C430 \\sim C431 \\sim C432 \\sim C433
\\sim C434 \\sim C435 \\sim C436 \\sim C437 \\sim C438 \\sim C439 \\sim C440
\\sim C441 \\sim C442 \\sim C443 \\sim C444 \\sim C445 \\sim C446 \\sim C447
\\sim C448 \\sim C449 \\sim C450 \\sim C451 \\sim C452 \\sim C453 \\sim C454
\\sim C455 \\sim C456 \\sim C457 \\sim C458 \\sim C459 \\sim C460 \\sim C461
\\sim C462 \\sim C463 \\sim C464 \\sim C465 \\sim C466 \\sim C467 \\sim C468
\\sim C469 \\sim C470 \\sim C471 \\sim C472 \\sim C473 \\sim C474 \\sim C475
\\sim C476 \\sim C477 \\sim C478 \\sim C479 \\sim C480 \\sim C481 \\sim C482
\\sim C483 \\sim C484 \\sim C485 \\sim C486 \\sim C487 \\sim C488 \\sim C489
\\sim C490 \\sim C491 \\sim C492 \\sim C493 \\sim C494 \\sim C495 \\sim C496
\\sim C497 \\sim C498 \\sim C499 \\sim C500 \\sim C501 \\sim C502 \\sim C503
\\sim C504 \\sim C505 \\sim C506 \\sim C507 \\sim C508 \\sim C509 \\sim C510
\\sim C511 \\sim C512 \\sim C513 \\sim C514 \\sim C515 \\sim C516 \\sim C517
\\sim C518 \\sim C519 \\sim C520 \\sim C521 \\sim C522 \\sim C523 \\sim C524
\\sim C525 \\sim C526 \\sim C527 \\sim C528 \\sim C529 \\sim C530 \\sim C531
\\sim C532 \\sim C533 \\sim C534 \\sim C535 \\sim C536 \\sim C537 \\sim C538
\\sim C539 \\sim C540 \\sim C541 \\sim C542 \\sim C543 \\sim C544 \\sim C545
\\sim C546 \\sim C547 \\sim C548 \\sim C549 \\sim C550 \\sim C551 \\sim C552
\\sim C553 \\sim C554 \\sim C555 \\sim C556 \\sim C557 \\sim C558 \\sim C559
\\sim C560 \\sim C561 \\sim C562 \\sim C563 \\sim C564 \\sim C565 \\sim C566
\\sim C567 \\sim C568 \\sim C569 \\sim C570 \\sim C571 \\sim C572 \\sim C573
\\sim C574 \\sim C575 \\sim C576 \\sim C577 \\sim C578 \\sim C579 \\sim C580
\\sim C581 \\sim C582 \\sim C583 \\sim C584 \\sim C585 \\sim C586 \\sim C587
\\sim C588 \\sim C589 \\sim C590 \\sim C591 \\sim C592 \\sim C593 \\sim C594
\\sim C595 \\sim C596 \\sim C597 \\sim C598 \\sim C599 \\sim C600 \\sim C601
\\sim C602 \\sim C603 \\sim C604 \\sim C605 \\sim C606 \\sim C607 \\sim C608
\\sim C609 \\sim C610 \\sim C611 \\sim C612 \\sim C613 \\sim C614 \\sim C615
\\sim C616 \\sim C617 \\sim C618 \\sim C619 \\sim C620 \\sim C621 \\sim C622
\\sim C623 \\sim C624 \\sim C625 \\sim C626 \\sim C627 \\sim C628 \\sim C629
\\sim C630 \\sim C631 \\sim C632 \\sim C633 \\sim C634 \\sim C635 \\sim C636
\\sim C637 \\sim C638 \\sim C639 \\sim C640 \\sim C641 \\sim C642 \\sim C643
\\sim C644 \\sim C645 \\sim C646 \\sim C647 \\sim C648 \\sim C649 \\sim C650
\\sim C651 \\sim C652 \\sim C653 \\sim C654 \\sim C655 \\sim C656 \\sim C657
\\sim C658 \\sim C659 \\sim C660 \\sim C661 \\sim C662 \\sim C663 \\sim C664
\\sim C665 \\sim C666 \\sim C667 \\sim C668 \\sim C669 \\sim C670 \\sim C671
\\sim C672 \\sim C673 \\sim C674 \\sim C675 \\sim C676 \\sim C677 \\sim C678
\\sim C679 \\sim C680 \\sim C681 \\sim C682 \\sim C683 \\sim C684 \\sim C685
\\sim C686 \\sim C687 \\sim C688 \\sim C689 \\sim C690 \\sim C691 \\sim C692
\\sim C693 \\sim C694 \\sim C695 \\sim C696 \\sim C697 \\sim C698 \\sim C699
\\sim C700 \\sim C701 \\sim C702 \\sim C703 \\sim C704 \\sim C705 \\sim C706
\\sim C707 \\sim C708 \\sim C709 \\sim C710 \\sim C711 \\sim C712 \\sim C713
\\sim C714 \\sim C715 \\sim C716 \\sim C717 \\sim C718 \\sim C719 \\sim C720
\\sim C721 \\sim C722 \\sim C723 \\sim C724 \\sim C725 \\sim C726 \\sim C727
\\sim C728 \\sim C729 \\sim C730 \\sim C731 \\sim C732 \\sim C733 \\sim C734
\\sim C735 \\sim C736 \\sim C737 \\sim C738 \\sim C739 \\sim C740 \\sim C741
\\sim C742 \\sim C743 \\sim C744 \\sim C745 \\sim C746 \\sim C747 \\sim C748
\\sim C749 \\sim C750 \\sim C751 \\sim C752 \\sim N1 \\sim N2 \\sim N3 \\sim N4
\\sim N5 \\sim N6 \\sim N7 \\sim N8 \\sim N9 \\sim N10 \\sim N11 \\sim N12
\\sim N13 \\sim N14 \\sim N15 \\sim N16 \\sim N17 \\sim N18 \\sim N19 \\sim N20
\\sim N21 \\sim N22 \\sim N23 \\sim N24 \\sim N25 \\sim N26 \\sim N27 \\sim N28
\\sim N29 \\sim N30 \\sim N31 \\sim N32 \\sim N33 \\sim N34 \\sim N35 \\sim N36
\\sim N37 \\sim N38 \\sim N39 \\sim N40 \\sim N41 \\sim O1 \\sim O2 \\sim O3
\\sim O4 \\sim O5 \\sim O6 \\sim O7 \\sim O8 \\sim O9 \\sim O10 \\sim O11 \\sim
O12 \\sim O13 \\sim O14 \\sim O15 \\sim O16 \\sim O17 \\sim O18 \\sim O19 \\sim
O20 \\sim O21 \\sim O22 \\sim O23 \\sim O24 \\sim O25 \\sim O26 \\sim O27 \\sim
O28 \\sim O29 \\sim O30 \\sim O31 \\sim O32 \\sim O33 \\sim O34 \\sim O35 \\sim
O36 \\sim O37 \\sim O38 \\sim O39 \\sim O40 \\sim O41 \\sim O42 \\sim O43 \\sim
O44 \\sim O45 \\sim O46 \\sim O47 \\sim O48 \\sim O49 \\sim O50 \\sim O51 \\sim
O52 \\sim O53 \\sim O54 \\sim O55 \\sim O56 \\sim O57 \\sim O58 \\sim O59 \\sim
O60 \\sim O61 \\sim O62 \\sim O63 \\sim O64 \\sim O65 \\sim O66 \\sim O67 \\sim
O68 \\sim O69 \\sim O70 \\sim O71 \\sim O72 \\sim O73 \\sim O74 \\sim O75 \\sim
O76 \\sim O77 \\sim O78 \\sim O79 \\sim O80 \\sim O81 \\sim O82 \\sim O83 \\sim
O84 \\sim O85 \\sim O86 \\sim O87 \\sim O88 \\sim O89 \\sim O90 \\sim O91 \\sim
O92 \\sim O93 \\sim O94 \\sim O95 \\sim O96 \\sim O97 \\sim O98 \\sim O99 \\sim
O100 \\sim O101 \\sim O102 \\sim O103 \\sim O104 \\sim O105 \\sim O106 \\sim
O107 \\sim O108 \\sim O109 \\sim O110 \\sim O111 \\sim O112 \\sim O113 \\sim
O114 \\sim O115 \\sim O116 \\sim O117 \\sim O118 \\sim O119 \\sim O120 \\sim
O121 \\sim O122 \\sim O123 \\sim O124 \\sim O125 \\sim O126 \\sim O127 \\sim
O128 \\sim O129 \\sim O130 \\sim O131 \\sim O132 \\sim O133 \\sim O134 \\sim
O135 \\sim O136 \\sim O137 \\sim O138 \\sim O139 \\sim O140 \\sim O141 \\sim
O142 \\sim O143 \\sim O144 \\sim O145 \\sim O146 \\sim O147 \\sim O148 \\sim
O149 \\sim O150 \\sim O151 \\sim O152 \\sim O153 \\sim O154 \\sim O155 \\sim
O156 \\sim O157 \\sim O158 \\sim O159 \\sim O160 \\sim O161 \\sim O162 \\sim
O163 \\sim O164 \\sim O165 \\sim O166 \\sim O167 \\sim O168: within -3.8A with
sigma of 0.01 and sigma for terminal atoms of 0.02
6. Others
 Sof(C737)=Sof(H73G)=Sof(H73H)=Sof(H73I)=Sof(C738)=Sof(H73J)=Sof(H73K)=
 Sof(H73L)=Sof(C739)=Sof(H73M)=Sof(H73N)=Sof(H73O)=1-FVAR(1)
 Sof(C663)=Sof(H66D)=Sof(H66E)=Sof(H66F)=Sof(C697)=Sof(H69S)=Sof(H69T)=
 Sof(H69U)=Sof(C698)=Sof(H69V)=Sof(H69W)=Sof(H69X)=FVAR(1)
 Fixed Sof: O167(0.5) O168(0.5)
7.a Riding coordinates:
 O83(H83A,H83B), O89(H89A,H89B), O91(H91A,H91B), O92(H92A,H92B), O96(H96A,
 H96B), O107(H10E,H10F), O110(H11A,H11B), O121(H12A,H12B), C160(H16A,H16B,H16C),
  O130(H13C,H13D), O132(H13A,H13B), O144(H14C,H14D), O148(H14E,H14F), O151(H15J,
 H15K), O153(H15F,H15G), O155(H15H,H15I), C435(H43J,H43K,H43L), C474(H47A,H47B,
 H47C), O158(H15P,H15Q), O159(H15R,H15S), C503(H50A,H50B,H50C), C514(H51P,H51Q,
 H51R), C518(H51S,H51T,H51U), C571(H57A,H57B,H57C), C577(H57P,H57Q,H57R),
 C585(H58G,H58H,H58I), C598(H59J,H59K,H59L), C607(H60D,H60E,H60F), C610(H61Y,H,
 HA), C616(H61G,H61H,H61I), C633(H63A,H63B,H63C), C650(H65G,H65H,H65I),
 C653(H65J,H65K,H65L), C656(H65P,H65Q,H65R), C663(H66D,H66E,H66F), C665(H66M,
 H66N,H66O), C668(H66S,H66T,H66U), C671(H67D,H67E,H67F), C697(H69S,H69T,H69U),
 C698(H69V,H69W,H69X), C707(H70P,H70Q,H70R), C719(H719), C720(H72A,H72B,H72C),
 C722(H72G,H72H,H72I), C726(H72D,H72E,H72F), C728(H72J,H72K,H72L), C732(H73A,
 H73B,H73C), C733(H73V,H73W,H73X), C737(H73G,H73H,H73I), C738(H73J,H73K,H73L),
 C739(H73M,H73N,H73O), C740(H74G,H74H,H74I), C745(H74V,H74W,H74X), C748(H74A,
 H74B,H74C), C752(H75G,H75H,H75I)
7.b Rotating group:
 O80(H80A,H80B), O94(H94A,H94B), O99(H99A,H99B), O101(H10A,H10B), O108(H10G,
 H10H), O109(H10C,H10D), O113(H11C,H11D), O115(H11E,H11F), O118(H11G,H11H),
 O141(H14A,H14B), O146(H14I,H14J), O149(H14G,H14H), O150(H15D,H15E), O156(H15L,
 H15M), O157(H15N,H15O)
7.c Ternary CH refined with riding coordinates:
 C121(H121)
7.d Secondary CH2 refined with riding coordinates:
 C197(H19A,H19B)
7.e Aromatic/amide H refined with riding coordinates:
 C2(H2), C4(H4), C5(H5), C7(H7), C10(H10), C11(H11), C34(H34), C37(H37),
 C41(H41), C42(H42), C43(H43), C62(H62), C64(H64), C67(H67), C72(H72), C74(H74),
  C76(H76), C78(H78), C79(H79), C81(H81), C83(H83), C87(H87), C88(H88),
 C89(H89), C95(H95), C99(H99), C101(H101), C107(H107), C110(H110), C113(H113),
 C117(H117), C120(H120), C126(H126), C128(H128), C132(H132), C133(H133),
 C136(H136), C137(H137), C143(H143), C159(H159), C163(H163), C167(H167),
 C169(H169), C174(H174), C175(H175), C176(H176), C177(H177), C179(H179),
 C181(H181), C185(H185), C186(H186), C188(H188), C193(H193), C200(H200),
 C202(H202), C206(H206), C211(H211), C215(H215), C216(H216), C221(H221),
 C222(H222), C228(H228), C239(H239), C249(H249), C251(H251), C259(H259),
 C262(H262), C265(H265), C266(H266), C268(H268), C271(H271), C276(H276),
 C278(H278), C289(H289), C291(H291), C293(H293), C298(H298), C302(H302),
 C304(H304), C306(H306), C307(H307), C311(H311), C317(H317), C319(H319),
 C325(H325), C327(H327), C328(H328), C333(H333), C338(H338), C342(H342),
 C343(H343), C344(H344), C348(H348), C352(H352), C354(H354), C358(H358),
 C360(H360), C365(H365), C366(H366), C368(H368), C370(H370), C372(H372),
 C376(H376), C384(H384), C386(H386), C388(H388), C390(H390), C397(H397),
 C408(H408), C411(H411), C413(H413), C421(H421), C422(H422), C428(H428),
 C430(H430), C448(H448), C454(H454), C460(H460), C466(H466), C467(H467),
 C470(H470), C472(H472), C477(H477), C489(H489), C501(H501), C504(H504),
 C507(H507), C508(H508), C519(H519), C520(H520), C522(H522), C523(H523),
 C526(H526), C527(H527), C533(H533), C552(H552), C573(H573), C584(H584),
 C596(H596), C602(H602), C604(H604), C606(H606), C609(H609), C626(H626),
 C628(H628), C635(H635), C662(H662), C667(H667), C669(H669), C704(H704),
 C724(H724)
7.f Fitted hexagon refined as free rotating group:
 C61(C62,C63,C64,C65,C66), C164(C165,C166,C167,C168,C169), C315(C316,C317,C318,
 C319,C320), C351(C352,C353,C354,C355,C356), C425(C426,C427,C428,C429,C430),
 C599(C600,C601,C602,C603,C604), C623(C624,C625,C626,C627,C628)
7.g Idealised Me refined as rotating group:
 C103(H10I,H10J,H10K), C150(H15A,H15B,H15C), C184(H18A,H18B,H18C), C214(H21A,
 H21B,H21C), C224(H22A,H22B,H22C), C238(H23A,H23B,H23C), C240(H24A,H24B,H24C),
 C254(H25A,H25B,H25C), C256(H25D,H25E,H25F), C258(H25G,H25H,H25I), C282(H28A,
 H28B,H28C), C329(H32A,H32B,H32C), C362(H36A,H36B,H36C), C363(H36D,H36E,H36F),
 C367(H36G,H36H,H36I), C371(H37A,H37B,H37C), C385(H38A,H38B,H38C), C391(H39A,
 H39B,H39C), C392(H39D,H39E,H39F), C416(H41D,H41E,H41F), C419(H41A,H41B,H41C),
 C420(H42A,H42B,H42C), C433(H43G,H43H,H43I), C437(H43A,H43B,H43C), C438(H43D,
 H43E,H43F), C447(H44A,H44B,H44C), C450(H45J,H45K,H45L), C452(H45A,H45B,H45C),
 C457(H45D,H45E,H45F), C458(H45G,H45H,H45I), C459(H45M,H45N,H45O), C461(H46G,
 H46H,H46I), C465(H46A,H46B,H46C), C468(H46D,H46E,H46F), C471(H47J,H47K,H47L),
 C475(H47D,H47E,H47F), C479(H47G,H47H,H47I), C480(H48A,H48B,H48C), C482(H48D,
 H48E,H48F), C484(H48G,H48H,H48I), C486(H48J,H48K,H48L), C491(H49G,H49H,H49I),
 C492(H49A,H49B,H49C), C493(H49J,H49K,H49L), C497(H49M,H49N,H49O), C498(H49D,
 H49E,H49F), C502(H50D,H50E,H50F), C510(H51A,H51B,H51C), C511(H51M,H51N,H51O),
 C513(H51D,H51E,H51F), C516(H51G,H51H,H51I), C517(H51J,H51K,H51L), C528(H52A,
 H52B,H52C), C530(H53A,H53B,H53C), C532(H53D,H53E,H53F), C534(H53G,H53H,H53I),
 C538(H53J,H53K,H53L), C539(H53M,H53N,H53O), C543(H54G,H54H,H54I), C544(H54A,
 H54B,H54C), C545(H54D,H54E,H54F), C546(H54J,H54K,H54L), C551(H55A,H55B,H55C),
 C553(H55D,H55E,H55F), C554(H55G,H55H,H55I), C556(H55J,H55K,H55L), C557(H55M,
 H55N,H55O), C558(H55P,H55Q,H55R), C560(H56A,H56B,H56C), C561(H56D,H56E,H56F),
 C563(H56G,H56H,H56I), C565(H56P,H56Q,H56R), C566(H56J,H56K,H56L), C567(H56M,
 H56N,H56O), C574(H57G,H57H,H57I), C575(H57J,H57K,H57L), C576(H57M,H57N,H57O),
 C578(H57D,H57E,H57F), C583(H58D,H58E,H58F), C587(H58J,H58K,H58L), C588(H58A,
 H58B,H58C), C590(H59A,H59B,H59C), C591(H59M,H59N,H59O), C595(H59D,H59E,H59F),
 C597(H59G,H59H,H59I), C608(H60A,H60B,H60C), C611(H61Z,HB,HC), C612(H61M,H61N,
 H61O), C613(H61P,H61Q,H61R), C614(H61A,H61B,H61C), C615(H61D,H61E,H61F),
 C617(H61S,H61T,H61U), C618(H61V,H61W,H61X), C619(H61J,H61K,H61L), C621(H62A,
 H62B,H62C), C622(H62D,H62E,H62F), C631(H63J,H63K,H63L), C632(H63V,H63W,H63X),
 C634(H63M,H63N,H63O), C636(H63S,H63T,H63U), C637(H63P,H63Q,H63R), C638(H63D,
 H63E,H63F), C639(H63G,H63H,H63I), C640(H64G,H64H,H64I), C641(H64J,H64K,H64L),
 C642(H64S,H64T,H64U), C643(H64M,H64N,H64O), C645(H64A,H64B,H64C), C648(H64P,
 H64Q,H64R), C649(H64D,H64E,H64F), C651(H65A,H65B,H65C), C655(H65M,H65N,H65O),
 C658(H65D,H65E,H65F), C659(H65S,H65T,H65U), C660(H66A,H66B,H66C), C661(H66G,
 H66H,H66I), C664(H66J,H66K,H66L), C666(H66P,H66Q,H66R), C670(H67A,H67B,H67C),
 C672(H67P,H67Q,H67R), C673(H67S,H67T,H67U), C674(H67V,H67W,H67X), C676(H67G,
 H67H,H67I), C677(H67Y,HD,HE), C678(H67J,H67K,H67L), C679(H67M,H67N,H67O),
 C680(H68A,H68B,H68C), C681(H68D,H68E,H68F), C682(H68G,H68H,H68I), C683(H68J,
 H68K,H68L), C684(H68M,H68N,H68O), C685(H68S,H68T,H68U), C686(H68P,H68Q,H68R),
 C687(H68V,H68W,H68X), C688(H68Y,HF,HG), C689(H68Z,HH,HI), C691(H69A,H69B,H69C),
  C692(H69D,H69E,H69F), C693(H69G,H69H,H69I), C694(H69J,H69K,H69L), C695(H69M,
 H69N,H69O), C696(H69P,H69Q,H69R), C699(H69Y,HJ,HK), C700(H70A,H70B,H70C),
 C701(H70D,H70E,H70F), C702(H70G,H70H,H70I), C703(H70J,H70K,H70L), C705(H70M,
 H70N,H70O), C706(H70S,H70T,H70U), C708(H70V,H70W,H70X), C709(H70Y,HL,HM),
 C710(H71A,H71B,H71C), C711(H71D,H71E,H71F), C713(H71G,H71H,H71I), C714(H71P,
 H71Q,H71R), C715(H71J,H71K,H71L), C716(H71S,H71T,H71U), C717(H71V,H71W,H71X),
 C718(H71M,H71N,H71O), C723(H72P,H72Q,H72R), C729(H72M,H72N,H72O), C730(H73P,
 H73Q,H73R), C731(H73S,H73T,H73U), C734(H73Y,HN,HO), C735(H73D,H73E,H73F),
 C736(H73Z,HP,HQ), C741(H74J,H74K,H74L), C742(H74M,H74N,H74O), C743(H74P,H74Q,
 H74R), C744(H74S,H74T,H74U), C746(H74Y,HR,HS), C747(H74Z,HT,HU), C749(H74D,
 H74E,H74F), C750(H75A,H75B,H75C), C751(H75D,H75E,H75F)
;
_olex2_submission_special_instructions 'No special instructions were received'
_platon_squeeze_void_probe_radius 1.20

loop_
_space_group_symop_operation_xyz
'x, y, z'
'-x, -y, z+1/2'
'x+1/2, -y, z'
'-x+1/2, y, z+1/2'

loop_
_atom_site_label
_atom_site_type_symbol
_atom_site_fract_x
_atom_site_fract_y
_atom_site_fract_z
_atom_site_U_iso_or_equiv
_atom_site_adp_type
_atom_site_occupancy
_atom_site_site_symmetry_order
_atom_site_calc_flag
_atom_site_refinement_flags_posn
_atom_site_refinement_flags_adp
_atom_site_refinement_flags_occupancy
_atom_site_disorder_assembly
_atom_site_disorder_group
Co1 Co 0.51479(3) 0.64317(6) 0.57921(3) 0.054 Uani 1 1 d . . . . .
Co2 Co 0.29486(3) 0.58929(6) 0.66169(4) 0.058 Uani 1 1 d . . . . .
Co3 Co 0.26120(3) 0.58953(6) 0.62132(3) 0.062 Uani 1 1 d . . . . .
Co4 Co 0.44800(3) 0.50044(7) 0.67102(4) 0.070 Uani 1 1 d . . . . .
Co5 Co 0.23905(3) 0.64487(6) 0.56080(4) 0.063 Uani 1 1 d . . . . .
Co6 Co 0.49073(3) 0.59275(7) 0.64026(3) 0.063 Uani 1 1 d . . . . .
Co7 Co 0.50575(3) 0.73533(6) 0.57905(3) 0.060 Uani 1 1 d . . . . .
Co8 Co 0.49270(3) 0.58770(6) 0.46365(3) 0.060 Uani 1 1 d . . . . .
Co9 Co 0.34762(3) 0.64322(6) 0.69128(3) 0.057 Uani 1 1 d . . . . .
Co10 Co 0.45380(3) 0.59232(6) 0.67687(3) 0.060 Uani 1 1 d . . . . .
Co11 Co 0.40720(3) 0.64524(6) 0.39234(3) 0.063 Uani 1 1 d . . . . .
Co12 Co 0.34746(3) 0.73508(6) 0.68054(3) 0.062 Uani 1 1 d . . . . .
Co13 Co 0.48480(3) 0.49616(6) 0.47253(4) 0.064 Uani 1 1 d . . . . .
Co14 Co 0.44987(3) 0.49779(6) 0.43112(4) 0.063 Uani 1 1 d . . . . .
Co15 Co 0.24851(3) 0.73713(6) 0.56279(4) 0.070 Uani 1 1 d . . . . .
Co16 Co 0.26856(3) 0.49806(6) 0.61148(4) 0.063 Uani 1 1 d . . . . .
Co17 Co 0.39707(3) 0.64296(6) 0.69749(3) 0.060 Uani 1 1 d . . . . .
Co18 Co 0.45949(3) 0.58853(6) 0.42261(3) 0.059 Uani 1 1 d . . . . .
Co19 Co 0.30397(3) 0.49812(6) 0.65211(4) 0.066 Uani 1 1 d . . . . .
Co20 Co 0.35778(3) 0.64724(6) 0.38783(4) 0.064 Uani 1 1 d . . . . .
Co21 Co 0.50565(3) 0.73359(6) 0.52251(4) 0.066 Uani 1 1 d . . . . .
Co22 Co 0.35811(3) 0.73909(7) 0.40010(4) 0.077 Uani 1 1 d . . . . .
Co23 Co 0.30075(3) 0.59654(6) 0.40789(4) 0.063 Uani 1 1 d . . . . .
Co24 Co 0.51484(3) 0.64131(6) 0.52424(3) 0.055 Uani 1 1 d . . . . .
Co25 Co 0.24025(3) 0.64668(6) 0.50605(4) 0.067 Uani 1 1 d . . . . .
Co26 Co 0.48611(4) 0.49932(8) 0.63364(4) 0.091 Uani 1 1 d . . . . .
Co27 Co 0.26887(4) 0.50296(7) 0.45202(4) 0.079 Uani 1 1 d . . . . .
Cl1 Cl 0.45619(5) 0.54850(10) 0.63915(5) 0.052 Uani 1 1 d . . . . .
Cl2 Cl 0.49022(5) 0.68467(11) 0.55126(6) 0.056 Uani 1 1 d . . . . .
Cl3 Cl 0.45728(5) 0.54722(11) 0.46247(6) 0.061 Uani 1 1 d . . . . .
Co28 Co 0.30632(3) 0.50381(7) 0.41395(4) 0.070 Uani 1 1 d . . . . .
Co29 Co 0.40885(3) 0.73682(7) 0.40358(4) 0.080 Uani 1 1 d . . . . .
Cl4 Cl 0.29635(5) 0.54859(11) 0.62130(6) 0.060 Uani 1 1 d . . . . .
Co30 Co 0.24973(3) 0.73878(7) 0.50609(4) 0.068 Uani 1 1 d . . . . .
Co31 Co 0.39811(3) 0.73587(7) 0.68717(4) 0.069 Uani 1 1 d . . . . .
Co32 Co 0.26459(3) 0.59581(7) 0.44536(4) 0.067 Uani 1 1 d . . . . .
S1 S 0.52889(5) 0.60528(11) 0.45241(6) 0.051 Uani 1 1 d . . . . .
S2 S 0.28125(5) 0.60554(11) 0.70093(6) 0.057 Uani 1 1 d . . . . .
S3 S 0.29071(5) 0.61832(13) 0.36841(6) 0.063 Uani 1 1 d . . . . .
S4 S 0.22111(6) 0.77771(12) 0.58087(7) 0.065 Uani 1 1 d . . . . .
S5 S 0.54692(5) 0.62296(11) 0.59867(5) 0.052 Uani 1 1 d . . . . .
S6 S 0.20592(5) 0.62431(12) 0.57854(7) 0.062 Uani 1 1 d . . . . .
S7 S 0.22537(5) 0.60664(12) 0.63239(7) 0.061 Uani 1 1 d . . . . .
Co33 Co 0.50084(3) 0.14637(6) 0.46895(3) 0.059 Uani 1 1 d . . . . .
Co34 Co 0.42082(3) 0.09597(6) 0.38975(3) 0.058 Uani 1 1 d . . . . .
Co35 Co 0.44206(3) 0.13965(6) 0.67817(3) 0.063 Uani 1 1 d . . . . .
Co36 Co 0.36218(3) 0.15208(6) 0.38196(3) 0.059 Uani 1 1 d . . . . .
Co37 Co 0.49154(3) 0.23819(6) 0.47158(4) 0.064 Uani 1 1 d . . . . .
Co38 Co 0.24113(3) 0.15101(6) 0.55325(4) 0.064 Uani 1 1 d . . . . .
Co39 Co 0.39451(3) 0.13905(7) 0.69339(4) 0.074 Uani 1 1 d . . . . .
Co40 Co 0.33547(3) 0.08716(6) 0.68244(4) 0.064 Uani 1 1 d . . . . .
Co41 Co 0.41464(3) 0.00422(6) 0.39853(4) 0.065 Uani 1 1 d . . . . .
Co42 Co 0.25127(3) 0.24225(7) 0.55114(4) 0.070 Uani 1 1 d . . . . .
Co43 Co 0.50478(3) 0.00032(6) 0.57995(4) 0.065 Uani 1 1 d . . . . .
Co44 Co 0.51515(3) 0.14559(6) 0.52161(3) 0.057 Uani 1 1 d . . . . .
Co45 Co 0.25036(3) 0.00910(6) 0.49082(4) 0.063 Uani 1 1 d . . . . .
Co46 Co 0.48050(3) -0.00118(7) 0.62970(4) 0.070 Uani 1 1 d . . . . .
Co47 Co 0.44029(3) 0.23261(7) 0.67075(4) 0.069 Uani 1 1 d . . . . .
Co48 Co 0.46404(3) 0.09479(6) 0.41692(4) 0.064 Uani 1 1 d . . . . .
Co49 Co 0.34032(3) -0.00405(7) 0.67068(4) 0.071 Uani 1 1 d . . . . .
Co50 Co 0.31460(3) 0.15306(6) 0.39707(4) 0.064 Uani 1 1 d . . . . .
Co51 Co 0.24472(3) 0.10204(6) 0.48661(4) 0.064 Uani 1 1 d . . . . .
Co52 Co 0.31791(3) 0.24449(7) 0.40877(4) 0.071 Uani 1 1 d . . . . .
Co53 Co 0.27388(3) 0.00920(6) 0.44040(4) 0.071 Uani 1 1 d . . . . .
Co54 Co 0.36680(3) 0.24370(7) 0.39303(5) 0.081 Uani 1 1 d . . . . .
Co55 Co 0.45927(3) 0.00322(7) 0.42641(4) 0.073 Uani 1 1 d . . . . .
Co56 Co 0.39130(3) 0.23229(7) 0.68707(4) 0.071 Uani 1 1 d . . . . .
Co57 Co 0.51049(3) 0.09325(7) 0.58645(3) 0.064 Uani 1 1 d . . . . .
Co58 Co 0.26758(3) 0.10234(7) 0.43744(4) 0.072 Uani 1 1 d . . . . .
Co59 Co 0.48807(3) 0.09142(6) 0.63558(3) 0.061 Uani 1 1 d . . . . .
Co60 Co 0.25613(3) 0.14774(6) 0.60588(3) 0.060 Uani 1 1 d . . . . .
Co61 Co 0.26618(3) 0.23931(7) 0.60517(4) 0.071 Uani 1 1 d . . . . .
Co62 Co 0.50593(3) 0.23752(6) 0.52588(4) 0.066 Uani 1 1 d . . . . .
Co63 Co 0.29575(3) -0.00078(7) 0.64367(4) 0.074 Uani 1 1 d . . . . .
Co64 Co 0.29230(3) 0.09118(7) 0.65556(4) 0.065 Uani 1 1 d . . . . .
Cl5 Cl 0.41137(5) 0.18418(11) 0.66110(6) 0.063 Uani 1 1 d . . . . .
S8 S 0.24512(6) 0.28084(12) 0.63237(7) 0.067 Uani 1 1 d . . . . .
Cl6 Cl 0.38175(5) 0.68772(11) 0.41807(6) 0.057 Uani 1 1 d . . . . .
S9 S 0.55169(5) 0.12652(12) 0.52865(6) 0.058 Uani 1 1 d . . . . .
S10 S 0.53339(6) 0.77704(12) 0.59681(6) 0.061 Uani 1 1 d . . . . .
Cl7 Cl 0.27263(5) 0.19157(11) 0.57249(6) 0.060 Uani 1 1 d . . . . .
S11 S 0.52732(5) 0.12677(12) 0.44034(6) 0.060 Uani 1 1 d . . . . .
S12 S 0.42639(5) 0.62404(13) 0.35719(6) 0.065 Uani 1 1 d . . . . .
S13 S 0.23840(6) 0.45398(11) 0.61825(6) 0.062 Uani 1 1 d . . . . .
S14 S 0.36955(5) 0.13396(12) 0.34183(6) 0.063 Uani 1 1 d . . . . .
S15 S 0.29785(6) 0.45412(12) 0.68502(7) 0.065 Uani 1 1 d . . . . .
S16 S 0.23775(8) 0.46404(16) 0.44173(11) 0.109 Uani 1 1 d . . . . .
S17 S 0.34368(7) 0.78325(15) 0.37056(10) 0.103 Uani 1 1 d . . . . .
S18 S 0.34300(5) 0.63096(14) 0.34958(7) 0.077 Uani 1 1 d . . . . .
S19 S 0.30055(6) 0.46368(14) 0.37918(8) 0.079 Uani 1 1 d . . . . .
S20 S 0.53588(6) 0.27959(11) 0.53576(6) 0.066 Uani 1 1 d . . . . .
S21 S 0.28904(5) 0.13498(11) 0.36703(7) 0.064 Uani 1 1 d . . . . .
S22 S 0.29445(6) 0.28842(12) 0.38651(8) 0.072 Uani 1 1 d . . . . .
S23 S 0.42806(6) 0.77788(14) 0.37502(8) 0.082 Uani 1 1 d . . . . .
Cl8 Cl 0.34564(5) 0.19334(10) 0.41660(6) 0.061 Uani 1 1 d . . . . .
S24 S 0.37561(6) 0.28601(13) 0.36033(9) 0.080 Uani 1 1 d . . . . .
Cl9 Cl 0.26428(5) 0.68843(11) 0.53465(7) 0.063 Uani 1 1 d . . . . .
S25 S 0.53218(6) 0.77342(12) 0.50349(6) 0.068 Uani 1 1 d . . . . .
S26 S 0.51281(5) 0.27973(11) 0.44604(6) 0.059 Uani 1 1 d . . . . .
Cl10 Cl 0.47832(5) 0.04823(11) 0.59768(7) 0.062 Uani 1 1 d . . . . .
S27 S 0.53775(6) -0.03841(12) 0.57860(7) 0.068 Uani 1 1 d . . . . .
S28 S 0.23007(5) 0.61746(13) 0.43211(6) 0.065 Uani 1 1 d . . . . .
S29 S 0.20867(6) 0.12642(13) 0.48654(7) 0.071 Uani 1 1 d . . . . .
S30 S 0.20436(5) 0.13265(11) 0.54644(7) 0.063 Uani 1 1 d . . . . .
Cl11 Cl 0.42980(5) 0.05339(11) 0.42735(7) 0.064 Uani 1 1 d . . . . .
S31 S 0.54771(5) 0.61980(12) 0.50609(6) 0.058 Uani 1 1 d . . . . .
S32 S 0.50931(5) 0.11026(14) 0.66958(7) 0.071 Uani 1 1 d . . . . .
S33 S 0.54705(5) 0.11620(13) 0.58707(7) 0.065 Uani 1 1 d . . . . .
S34 S 0.42187(5) 0.11651(13) 0.34872(7) 0.066 Uani 1 1 d . . . . .
S35 S 0.48709(6) -0.03898(15) 0.40941(9) 0.086 Uani 1 1 d . . . . .
S36 S 0.26807(7) -0.04278(15) 0.65947(9) 0.089 Uani 1 1 d . . . . .
Cl12 Cl 0.37426(5) 0.68592(11) 0.66734(6) 0.057 Uani 1 1 d . . . . .
S37 S 0.38348(6) 0.26980(12) 0.72275(7) 0.067 Uani 1 1 d . . . . .
Cl13 Cl 0.32583(5) 0.04846(11) 0.64429(6) 0.062 Uani 1 1 d . . . . .
S38 S 0.51507(5) 0.45231(12) 0.46552(7) 0.062 Uani 1 1 d . . . . .
S39 S 0.25581(8) -0.02966(14) 0.41036(7) 0.086 Uani 1 1 d . . . . .
S40 S 0.20794(6) 0.62721(12) 0.48593(7) 0.064 Uani 1 1 d . . . . .
S41 S 0.41315(6) -0.03739(12) 0.36388(8) 0.070 Uani 1 1 d . . . . .
S42 S 0.46761(5) 0.11588(13) 0.70737(6) 0.065 Uani 1 1 d . . . . .
S43 S 0.49484(5) 0.11377(13) 0.39390(6) 0.065 Uani 1 1 d . . . . .
Cl14 Cl 0.29861(5) 0.55161(12) 0.44605(6) 0.066 Uani 1 1 d . . . . .
S44 S 0.21757(5) -0.02853(12) 0.49335(6) 0.060 Uani 1 1 d . . . . .
S45 S 0.49615(7) -0.04295(16) 0.65992(9) 0.092 Uani 1 1 d . . . . .
S46 S 0.45669(5) 0.45447(13) 0.39840(7) 0.070 Uani 1 1 d . . . . .
Cl15 Cl 0.48432(5) 0.18776(11) 0.50346(6) 0.058 Uani 1 1 d . . . . .
S47 S 0.40973(5) 0.62338(13) 0.73597(6) 0.069 Uani 1 1 d . . . . .
S48 S 0.38732(6) 0.11513(13) 0.73296(6) 0.065 Uani 1 1 d . . . . .
S49 S 0.32691(5) 0.62335(12) 0.72528(6) 0.060 Uani 1 1 d . . . . .
S50 S 0.22130(6) 0.28547(12) 0.54280(7) 0.067 Uani 1 1 d . . . . .
S51 S 0.32762(5) 0.77667(13) 0.70782(8) 0.074 Uani 1 1 d . . . . .
S52 S 0.45359(6) 0.46174(17) 0.70688(8) 0.095 Uani 1 1 d . . . . .
S53 S 0.46404(6) 0.27159(13) 0.69537(8) 0.076 Uani 1 1 d . . . . .
S54 S 0.46234(5) 0.61495(15) 0.71609(6) 0.076 Uani 1 1 d . . . . .
S55 S 0.52466(5) 0.61465(16) 0.65468(7) 0.085 Uani 1 1 d . . . . .
S56 S 0.41115(6) 0.77623(14) 0.71950(9) 0.084 Uani 1 1 d . . . . .
S57 S 0.22352(6) 0.78057(12) 0.48725(7) 0.070 Uani 1 1 d . . . . .
S58 S 0.34170(6) -0.04914(13) 0.70468(8) 0.076 Uani 1 1 d . . . . .
S59 S 0.47277(5) 0.60536(12) 0.38397(6) 0.059 Uani 1 1 d . . . . .
O1 O 0.22808(15) 0.7014(3) 0.50109(17) 0.068 Uani 1 1 d . U . . .
O2 O 0.46461(13) 0.5352(3) 0.41104(16) 0.058 Uani 1 1 d . U . . .
O3 O 0.33598(13) 0.5214(3) 0.40936(16) 0.058 Uani 1 1 d . U . . .
S60 S 0.51698(10) 0.4598(2) 0.64467(12) 0.153 Uani 1 1 d . . . . .
O4 O 0.25644(14) 0.5805(3) 0.58825(17) 0.064 Uani 1 1 d . U . . .
O5 O 0.52766(13) 0.6929(3) 0.51879(15) 0.059 Uani 1 1 d . U . . .
O6 O 0.52665(13) 0.6949(3) 0.58445(16) 0.061 Uani 1 1 d . U . . .
O7 O 0.47759(14) 0.1570(3) 0.44758(17) 0.065 Uani 1 1 d . U . . .
O8 O 0.33013(13) 0.5832(3) 0.40251(17) 0.063 Uani 1 1 d . U . . .
O9 O 0.51162(14) 0.1994(3) 0.46097(17) 0.063 Uani 1 1 d . U . . .
O10 O 0.27862(14) 0.4740(3) 0.64044(17) 0.065 Uani 1 1 d . U . . .
O11 O 0.52866(14) 0.1990(3) 0.52280(16) 0.062 Uani 1 1 d . U . . .
O12 O 0.24775(15) 0.2654(3) 0.58232(18) 0.068 Uani 1 1 d . U . . .
O13 O 0.22099(14) 0.6452(3) 0.53226(17) 0.065 Uani 1 1 d . U . . .
O14 O 0.25750(15) 0.6606(3) 0.47991(17) 0.066 Uani 1 1 d . U . . .
O15 O 0.48929(12) 0.5885(3) 0.43021(15) 0.054 Uani 1 1 d . U . . .
O16 O 0.46005(13) 0.5407(3) 0.69082(16) 0.062 Uani 1 1 d . U . . .
O17 O 0.53363(13) 0.6414(3) 0.55114(16) 0.060 Uani 1 1 d . U . . .
O18 O 0.40030(13) 0.6977(3) 0.71154(16) 0.060 Uani 1 1 d . U . . .
O19 O 0.26605(15) 0.7186(3) 0.47991(18) 0.071 Uani 1 1 d . U . . .
O20 O 0.50985(15) 0.2610(3) 0.49540(17) 0.065 Uani 1 1 d . U . . .
O21 O 0.46963(14) 0.2197(3) 0.45058(18) 0.071 Uani 1 1 d . U . . .
O22 O 0.32381(13) 0.7161(3) 0.66113(16) 0.061 Uani 1 1 d . U . . .
O23 O 0.51740(14) 0.7552(3) 0.55100(17) 0.064 Uani 1 1 d . U . . .
O24 O 0.26270(14) 0.5196(3) 0.58042(17) 0.065 Uani 1 1 d . U . . .
O25 O 0.32420(13) 0.6524(3) 0.67092(16) 0.060 Uani 1 1 d . U . . .
O26 O 0.38441(15) 0.7597(3) 0.38864(19) 0.074 Uani 1 1 d . U . . .
O27 O 0.25180(15) 0.5459(3) 0.43827(17) 0.066 Uani 1 1 d . U . . .
O28 O 0.24579(14) 0.2019(3) 0.61626(17) 0.066 Uani 1 1 d . U . . .
O29 O 0.29005(13) 0.5363(3) 0.67302(17) 0.063 Uani 1 1 d . U . . .
O30 O 0.36363(15) 0.2047(3) 0.36836(18) 0.068 Uani 1 1 d . U . . .
O31 O 0.38319(13) 0.6451(3) 0.37094(16) 0.060 Uani 1 1 d . U . . .
S61 S 0.26179(6) 0.11029(14) 0.67932(7) 0.073 Uani 1 1 d . . . . .
S62 S 0.33464(5) 0.10463(12) 0.72386(6) 0.064 Uani 1 1 d . . . . .
S63 S 0.24628(6) 0.12442(12) 0.40453(7) 0.067 Uani 1 1 d . . . . .
O32 O 0.36501(14) 0.0780(3) 0.67969(17) 0.062 Uani 1 1 d . U . . .
O33 O 0.50460(12) 0.5344(3) 0.45898(15) 0.054 Uani 1 1 d . U . . .
O34 O 0.49671(13) 0.5814(3) 0.60850(15) 0.058 Uani 1 1 d . U . . .
O35 O 0.39329(14) 0.2220(3) 0.40265(17) 0.061 Uani 1 1 d . U . . .
O36 O 0.42207(13) 0.5169(3) 0.42134(16) 0.061 Uani 1 1 d . U . . .
O37 O 0.42410(13) 0.7170(3) 0.67239(15) 0.059 Uani 1 1 d . U . . .
O38 O 0.50119(15) 0.0201(3) 0.54810(19) 0.074 Uani 1 1 d . U . . .
O39 O 0.49807(13) 0.6520(3) 0.49704(15) 0.056 Uani 1 1 d . U . . .
N1 N 0.47482(15) 0.6375(3) 0.46115(19) 0.053 Uani 1 1 d . U . . .
O40 O 0.26479(15) 0.7168(3) 0.59038(18) 0.074 Uani 1 1 d . U . . .
O41 O 0.33893(15) 0.2654(3) 0.38954(19) 0.072 Uani 1 1 d . U . . .
O42 O 0.30458(15) 0.0889(3) 0.68701(18) 0.069 Uani 1 1 d . U . . .
O43 O 0.52507(14) 0.0421(3) 0.58739(16) 0.062 Uani 1 1 d . U . . .
O44 O 0.39125(14) 0.0847(3) 0.39280(16) 0.060 Uani 1 1 d . U . . .
O45 O 0.46182(14) 0.0792(3) 0.65120(16) 0.059 Uani 1 1 d . U . . .
O46 O 0.41311(13) 0.6967(3) 0.37909(17) 0.063 Uani 1 1 d . U . . .
C1 C 0.49484(19) 0.5498(4) 0.5100(2) 0.054 Uani 1 1 d . U . . .
O47 O 0.27006(14) 0.5982(3) 0.41184(17) 0.064 Uani 1 1 d . U . . .
O48 O 0.42252(13) 0.6543(3) 0.68023(15) 0.058 Uani 1 1 d . U . . .
O49 O 0.25684(14) 0.6550(3) 0.58827(16) 0.062 Uani 1 1 d . U . . .
N2 N 0.46046(16) 0.6370(3) 0.44289(19) 0.056 Uani 1 1 d . U . . .
N3 N 0.47179(16) 0.6402(4) 0.64086(19) 0.059 Uani 1 1 d . U . . .
O50 O 0.51585(14) 0.0935(3) 0.62002(16) 0.059 Uani 1 1 d . U . . .
O51 O 0.46088(14) 0.1526(3) 0.65249(17) 0.060 Uani 1 1 d . U . . .
O52 O 0.47599(14) 0.0819(3) 0.44711(17) 0.062 Uani 1 1 d . U . . .
O53 O 0.45154(14) 0.0970(3) 0.38574(17) 0.062 Uani 1 1 d . U . . .
O54 O 0.52586(14) 0.1443(3) 0.48950(17) 0.062 Uani 1 1 d . U . . .
C2 C 0.37400(19) 0.5374(5) 0.6711(2) 0.059 Uani 1 1 d . U . . .
H2 H 0.374312 0.511314 0.666917 0.070 Uiso 1 1 calc R . . . .
O55 O 0.45001(14) 0.1908(3) 0.69188(16) 0.059 Uani 1 1 d . U . . .
O56 O 0.24935(15) 0.1638(3) 0.52236(17) 0.066 Uani 1 1 d . U . . .
O57 O 0.33307(15) 0.0326(3) 0.69596(19) 0.072 Uani 1 1 d . U . . .
N4 N 0.27095(18) 0.1516(4) 0.4583(2) 0.065 Uani 1 1 d . U . . .
O58 O 0.50361(14) -0.0210(3) 0.61285(17) 0.064 Uani 1 1 d . U . . .
N5 N 0.36329(16) 0.5954(3) 0.6795(2) 0.058 Uani 1 1 d . U . . .
C3 C 0.3184(2) 0.6817(5) 0.6604(3) 0.060 Uani 1 1 d . U . . .
O59 O 0.49331(14) 0.5182(3) 0.60186(16) 0.061 Uani 1 1 d . U . . .
N6 N 0.50253(16) 0.5935(3) 0.54055(19) 0.055 Uani 1 1 d . U . . .
O60 O 0.33337(14) 0.1517(3) 0.37020(17) 0.063 Uani 1 1 d . U . . .
O61 O 0.47537(15) 0.4778(3) 0.66319(17) 0.072 Uani 1 1 d . U . . .
O62 O 0.42392(13) 0.5795(3) 0.68079(15) 0.059 Uani 1 1 d . U . . .
O63 O 0.49075(13) 0.5157(3) 0.50427(15) 0.056 Uani 1 1 d . U . . .
O64 O 0.50324(14) 0.5397(3) 0.64782(16) 0.066 Uani 1 1 d . U . . .
C4 C 0.46200(19) 0.6948(4) 0.4582(2) 0.056 Uani 1 1 d . U . . .
H4 H 0.459275 0.720824 0.461393 0.067 Uiso 1 1 calc R . . . .
C5 C 0.49287(19) 0.5354(4) 0.5532(2) 0.055 Uani 1 1 d . U . . .
H5 H 0.487424 0.510325 0.553395 0.066 Uiso 1 1 calc R . . . .
N7 N 0.40414(17) 0.0922(3) 0.6747(2) 0.059 Uani 1 1 d . U . . .
O65 O 0.50653(13) 0.1568(3) 0.55283(15) 0.056 Uani 1 1 d . U . . .
O66 O 0.49732(13) 0.5766(3) 0.49620(15) 0.055 Uani 1 1 d . U . . .
O67 O 0.49728(13) 0.6537(3) 0.60653(16) 0.059 Uani 1 1 d . U . . .
O68 O 0.39072(13) 0.1595(3) 0.39277(16) 0.059 Uani 1 1 d . U . . .
N8 N 0.26283(18) 0.1488(3) 0.4791(2) 0.064 Uani 1 1 d . U . . .
O69 O 0.41851(13) 0.5189(3) 0.67405(15) 0.061 Uani 1 1 d . U . . .
O70 O 0.49734(14) 0.0382(3) 0.64559(16) 0.061 Uani 1 1 d . U . . .
O71 O 0.32416(13) 0.5805(3) 0.66861(16) 0.059 Uani 1 1 d . U . . .
N9 N 0.37046(16) 0.5982(4) 0.4021(2) 0.060 Uani 1 1 d . U . . .
O72 O 0.25806(14) 0.2236(3) 0.51965(18) 0.066 Uani 1 1 d . U . . .
O73 O 0.50566(14) 0.0817(3) 0.55413(16) 0.063 Uani 1 1 d . U . . .
C6 C 0.2585(2) 0.5525(5) 0.5750(3) 0.064 Uani 1 1 d . U . . .
N10 N 0.49330(17) 0.0990(3) 0.4885(2) 0.061 Uani 1 1 d . U . . .
O74 O 0.43031(13) 0.5795(3) 0.41424(16) 0.061 Uani 1 1 d . U . . .
O75 O 0.48418(12) 0.5946(3) 0.67387(15) 0.058 Uani 1 1 d . U . . .
C7 C 0.2607(2) 0.5382(4) 0.5328(3) 0.063 Uani 1 1 d . U . . .
H7 H 0.265957 0.513008 0.532450 0.076 Uiso 1 1 calc R . . . .
N11 N 0.50330(16) 0.5951(3) 0.56430(19) 0.056 Uani 1 1 d . U . . .
C8 C 0.2564(2) 0.5597(4) 0.5511(3) 0.063 Uani 1 1 d . U . . .
O76 O 0.27931(15) 0.4818(3) 0.42342(18) 0.069 Uani 1 1 d . U . . .
C9 C 0.5240(2) 0.5277(4) 0.4585(2) 0.056 Uani 1 1 d . U . . .
C10 C 0.37845(19) 0.5386(5) 0.4135(2) 0.059 Uani 1 1 d . U . . .
H10 H 0.377804 0.512865 0.418329 0.071 Uiso 1 1 calc R . . . .
C11 C 0.45739(19) 0.6983(4) 0.6408(2) 0.058 Uani 1 1 d . U . . .
H11 H 0.454205 0.723779 0.636835 0.069 Uiso 1 1 calc R . . . .
O77 O 0.45913(14) 0.2164(3) 0.64463(16) 0.059 Uani 1 1 d . U . . .
O78 O 0.38545(13) 0.0238(3) 0.40058(16) 0.059 Uani 1 1 d . U . . .
N12 N 0.42777(17) 0.1439(3) 0.4098(2) 0.058 Uani 1 1 d . U . . .
N13 N 0.09821(18) 0.3039(4) 0.5500(2) 0.069 Uani 1 1 d . U . . .
C12 C 0.5052(2) 0.4400(4) 0.4383(2) 0.060 Uani 1 1 d . U . . .
C13 C 0.4137(2) 0.5540(5) 0.6773(2) 0.058 Uani 1 1 d . U . . .
O79 O 0.24921(14) 0.0889(3) 0.51907(17) 0.063 Uani 1 1 d . U . . .
C14 C 0.5895(2) 0.5893(4) 0.5525(3) 0.065 Uani 1 1 d . U . . .
C15 C 0.4756(2) 0.1727(4) 0.6193(2) 0.056 Uani 1 1 d . U . . .
O80 O 0.32066(14) 0.4659(3) 0.62973(18) 0.072 Uani 1 1 d . U . . .
H80A H 0.328260 0.448574 0.636685 0.108 Uiso 1 1 d GR . . . .
H80B H 0.330025 0.479700 0.622471 0.108 Uiso 1 1 d GR . . . .
C16 C 0.2555(2) 0.6084(5) 0.6913(3) 0.064 Uani 1 1 d . U . . .
N14 N 0.29955(17) 0.6462(4) 0.4306(2) 0.062 Uani 1 1 d . U . . .
O81 O 0.23089(15) 0.0511(3) 0.48515(17) 0.064 Uani 1 1 d . U . . .
O82 O 0.24944(15) -0.0086(3) 0.45800(18) 0.069 Uani 1 1 d . U . . .
C17 C 0.2672(2) 0.6865(5) 0.4732(3) 0.066 Uani 1 1 d . U . . .
O83 O 0.46375(15) 0.4592(3) 0.48874(18) 0.075 Uani 1 1 d . U . . .
H83A H 0.457104 0.470611 0.500759 0.112 Uiso 1 1 d R . . . .
H83B H 0.469644 0.438501 0.496409 0.112 Uiso 1 1 d R . . . .
O84 O 0.47412(14) 0.0411(3) 0.40830(16) 0.062 Uani 1 1 d . U . . .
C18 C 0.39610(19) 0.5636(4) 0.4117(2) 0.059 Uani 1 1 d . U . . .
C19 C 0.45375(19) 0.6728(4) 0.4420(2) 0.055 Uani 1 1 d . U . . .
C20 C 0.5763(2) 0.7112(4) 0.6291(2) 0.059 Uani 1 1 d . U . . .
O85 O 0.39360(14) 0.1901(3) 0.71061(16) 0.060 Uani 1 1 d . U . . .
C21 C 0.1639(2) 0.5928(4) 0.5325(3) 0.066 Uani 1 1 d . U . . .
N15 N 0.65785(16) 0.2946(3) 0.5319(2) 0.060 Uani 1 1 d . U . . .
C22 C 0.3071(2) 0.6795(5) 0.4305(3) 0.063 Uani 1 1 d . U . . .
O86 O 0.24998(14) 0.5359(3) 0.62659(17) 0.065 Uani 1 1 d . U . . .
C23 C 0.4976(2) 0.5585(4) 0.5706(2) 0.056 Uani 1 1 d . U . . .
C24 C 0.47453(19) 0.6721(4) 0.4685(2) 0.055 Uani 1 1 d . U . . .
N16 N 0.31146(17) 0.1393(3) 0.6529(2) 0.062 Uani 1 1 d . U . . .
O87 O 0.25472(14) 0.0273(3) 0.52355(16) 0.062 Uani 1 1 d . U . . .
C25 C 0.4730(2) 0.6742(5) 0.6322(2) 0.059 Uani 1 1 d . U . . .
C26 C 0.4629(2) 0.1828(4) 0.6413(2) 0.057 Uani 1 1 d . U . . .
N17 N 0.32941(17) 0.1382(3) 0.6652(2) 0.062 Uani 1 1 d . U . . .
C27 C 0.2982(2) 0.5060(5) 0.3610(3) 0.065 Uani 1 1 d . U . . .
C28 C 0.2656(2) 0.1854(4) 0.4894(3) 0.066 Uani 1 1 d . U . . .
O88 O 0.47360(14) 0.0221(3) 0.45566(17) 0.063 Uani 1 1 d . U . . .
C29 C 0.2850(2) 0.5593(5) 0.7106(3) 0.064 Uani 1 1 d . U . . .
O89 O 0.43326(16) 0.4609(3) 0.4531(2) 0.081 Uani 1 1 d . U . . .
H89A H 0.423885 0.473085 0.460850 0.122 Uiso 1 1 d R . . . .
H89B H 0.441325 0.452155 0.463630 0.122 Uiso 1 1 d R . . . .
C30 C 0.3913(2) 0.5602(4) 0.6770(2) 0.060 Uani 1 1 d . U . . .
C31 C 0.5693(2) 0.8234(4) 0.5485(3) 0.065 Uani 1 1 d . U . . .
C32 C 0.4481(2) 0.6751(5) 0.6564(2) 0.058 Uani 1 1 d . U . . .
C33 C 0.4364(2) 0.7402(5) 0.3598(3) 0.065 Uani 1 1 d . U . . .
C34 C 0.2998(2) 0.7416(5) 0.7375(3) 0.063 Uani 1 1 d . U . . .
H34 H 0.294361 0.766391 0.739892 0.076 Uiso 1 1 calc R . . . .
O90 O 0.30042(14) 0.0270(3) 0.42627(17) 0.064 Uani 1 1 d . U . . .
C35 C 0.53768(19) 0.5588(4) 0.4553(2) 0.056 Uani 1 1 d . U . . .
O91 O 0.38736(17) 0.2736(3) 0.66235(19) 0.080 Uani 1 1 d . U . . .
H91A H 0.379889 0.264416 0.651849 0.120 Uiso 1 1 d R . . . .
H91B H 0.398859 0.277486 0.656009 0.120 Uiso 1 1 d R . . . .
C36 C 0.5438(2) 0.7882(4) 0.5297(3) 0.064 Uani 1 1 d . U . . .
O92 O 0.28948(15) 0.4620(3) 0.59522(19) 0.078 Uani 1 1 d . U . . .
H92A H 0.299404 0.456150 0.604287 0.117 Uiso 1 1 d R . . . .
H92B H 0.295504 0.474020 0.584277 0.117 Uiso 1 1 d R . . . .
C37 C 0.3821(2) 0.6032(4) 0.7687(3) 0.065 Uani 1 1 d . U . . .
H37 H 0.393984 0.599482 0.777668 0.078 Uiso 1 1 calc R . . . .
N18 N 0.29351(17) 0.6386(3) 0.6418(2) 0.061 Uani 1 1 d . U . . .
C38 C 0.5479(2) 0.7372(4) 0.6056(2) 0.060 Uani 1 1 d . U . . .
C39 C 0.5442(2) 0.7916(4) 0.5705(2) 0.062 Uani 1 1 d . U . . .
C40 C 0.4765(2) 0.1629(4) 0.7111(3) 0.062 Uani 1 1 d . U . . .
C41 C 0.2774(2) 0.2090(5) 0.4754(3) 0.067 Uani 1 1 d . U . . .
H41 H 0.281926 0.234398 0.477836 0.080 Uiso 1 1 calc R . . . .
O93 O 0.47533(14) 0.4728(3) 0.44372(16) 0.061 Uani 1 1 d . U . . .
C42 C 0.2933(2) 0.5681(5) 0.3325(3) 0.072 Uani 1 1 d . U . . .
H42 H 0.292128 0.589174 0.322515 0.086 Uiso 1 1 calc R . . . .
O94 O 0.27156(17) 0.7768(3) 0.5621(2) 0.087 Uani 1 1 d . U . . .
H94A H 0.282077 0.768278 0.553708 0.130 Uiso 1 1 d GR . . . .
H94B H 0.277979 0.780202 0.575694 0.130 Uiso 1 1 d GR . . . .
C43 C 0.2674(2) 0.0419(4) 0.5699(3) 0.063 Uani 1 1 d . U . . .
H43 H 0.270373 0.015643 0.567871 0.075 Uiso 1 1 calc R . . . .
N19 N 0.42472(17) 0.0925(3) 0.6678(2) 0.059 Uani 1 1 d . U . . .
C44 C 0.4784(2) 0.0564(5) 0.4584(3) 0.060 Uani 1 1 d . U . . .
O95 O 0.30771(15) 0.2056(3) 0.38440(18) 0.069 Uani 1 1 d . U . . .
C45 C 0.3846(2) 0.6158(5) 0.7485(3) 0.065 Uani 1 1 d . U . . .
O96 O 0.27603(16) 0.2821(3) 0.5480(2) 0.089 Uani 1 1 d . U . . .
H96A H 0.283412 0.275871 0.536328 0.134 Uiso 1 1 d R . . . .
H96B H 0.284282 0.279761 0.559498 0.134 Uiso 1 1 d R . . . .
O97 O 0.44230(14) -0.0189(3) 0.40164(17) 0.067 Uani 1 1 d . U . . .
C46 C 0.5472(2) 0.1223(4) 0.4607(3) 0.060 Uani 1 1 d . U . . .
O98 O 0.23180(14) 0.1483(3) 0.58545(17) 0.063 Uani 1 1 d . U . . .
C47 C 0.4623(2) 0.4915(4) 0.3809(2) 0.059 Uani 1 1 d . U . . .
O99 O 0.2735(2) 0.7791(4) 0.5115(2) 0.110 Uani 1 1 d . U . . .
H99A H 0.288060 0.770269 0.512274 0.165 Uiso 1 1 d GR . . . .
H99B H 0.273724 0.792666 0.526406 0.165 Uiso 1 1 d GR . . . .
C48 C 0.5263(2) 0.2795(4) 0.4887(3) 0.065 Uani 1 1 d . U . . .
C49 C 0.4874(2) 0.4515(4) 0.4316(3) 0.060 Uani 1 1 d . U . . .
C50 C 0.1940(2) 0.6188(5) 0.5111(3) 0.066 Uani 1 1 d . U . . .
O100 O 0.29937(15) 0.2266(3) 0.43284(18) 0.071 Uani 1 1 d . U . . .
C51 C 0.2542(2) 0.0603(5) 0.5298(3) 0.062 Uani 1 1 d . U . . .
C52 C 0.3090(2) 0.1750(4) 0.6449(3) 0.064 Uani 1 1 d . U . . .
C53 C 0.3498(2) 0.7874(4) 0.7240(2) 0.061 Uani 1 1 d . U . . .
C54 C 0.4235(2) 0.2709(4) 0.7116(3) 0.064 Uani 1 1 d . U . . .
O101 O 0.43043(15) 0.2751(3) 0.64874(17) 0.070 Uani 1 1 d . U . . .
H10A H 0.436028 0.272439 0.635094 0.105 Uiso 1 1 d GR . . . .
H10B H 0.434837 0.298118 0.652874 0.105 Uiso 1 1 d GR . . . .
O102 O 0.34192(13) 0.6959(3) 0.70494(16) 0.063 Uani 1 1 d . U . . .
C55 C 0.30550(19) 0.0609(4) 0.4207(3) 0.062 Uani 1 1 d D U . . .
C56 C 0.5615(2) 0.6160(4) 0.5319(3) 0.062 Uani 1 1 d . U . . .
C57 C 0.2698(2) 0.0643(4) 0.5901(3) 0.062 Uani 1 1 d . U . . .
C58 C 0.5538(2) 0.6672(5) 0.4964(3) 0.065 Uani 1 1 d . U . . .
O103 O 0.37969(15) 0.0579(3) 0.39844(17) 0.066 Uani 1 1 d . U . . .
O104 O 0.29454(14) 0.0902(3) 0.42344(17) 0.063 Uani 1 1 d . U . . .
N20 N 0.35157(17) 0.1029(3) 0.3986(2) 0.060 Uani 1 1 d . U . . .
O105 O 0.33177(13) 0.5193(3) 0.66104(16) 0.061 Uani 1 1 d . U . . .
C59 C 0.5314(2) 0.4908(4) 0.4617(2) 0.059 Uani 1 1 d . U . . .
C60 C 0.1934(2) 0.6160(4) 0.5521(3) 0.064 Uani 1 1 d . U . . .
O106 O 0.31311(16) -0.0238(3) 0.6690(2) 0.078 Uani 1 1 d . U . . .
O107 O 0.40477(16) 0.7738(3) 0.4304(2) 0.087 Uani 1 1 d . U . . .
H10E H 0.415601 0.787790 0.433409 0.130 Uiso 1 1 d R . . . .
H10F H 0.402441 0.762520 0.443509 0.130 Uiso 1 1 d R . . . .
C61 C 0.24593(14) 0.0108(2) 0.39779(15) 0.080 Uani 1 1 d . U . . .
C62 C 0.23411(13) 0.00503(18) 0.37852(14) 0.050 Uani 1 1 d G U . . .
H62 H 0.231499 -0.020090 0.373304 0.060 Uiso 1 1 calc R . . . .
C63 C 0.22611(10) 0.0360(2) 0.36689(11) 0.050 Uani 1 1 d DG U . . .
C64 C 0.22993(12) 0.07280(19) 0.37452(13) 0.050 Uani 1 1 d G U . . .
H64 H 0.224463 0.093993 0.366572 0.060 Uiso 1 1 calc R . . . .
C65 C 0.24175(13) 0.07854(18) 0.39379(14) 0.050 Uani 1 1 d G U . . .
C66 C 0.24975(12) 0.0475(2) 0.40542(12) 0.050 Uani 1 1 d G U . . .
C67 C 0.5778(2) 0.1763(4) 0.5492(2) 0.060 Uani 1 1 d . U . . .
H67 H 0.585943 0.155008 0.553347 0.072 Uiso 1 1 calc R . . . .
O108 O 0.47137(19) 0.4599(3) 0.61759(19) 0.087 Uani 1 1 d . U . . .
H10G H 0.457440 0.460248 0.620040 0.131 Uiso 1 1 d GR . . . .
H10H H 0.474359 0.435826 0.622714 0.131 Uiso 1 1 d GR . . . .
C68 C 0.5522(2) 0.2398(4) 0.5402(3) 0.063 Uani 1 1 d . U . . .
O109 O 0.46180(19) -0.0411(4) 0.6135(2) 0.097 Uani 1 1 d . U . . .
H10C H 0.448849 -0.043484 0.619741 0.145 Uiso 1 1 d GR . . . .
H10D H 0.466208 -0.066471 0.614588 0.145 Uiso 1 1 d GR . . . .
O110 O 0.48203(17) 0.2772(3) 0.5308(2) 0.092 Uani 1 1 d . U . . .
H11A H 0.471817 0.266227 0.537145 0.138 Uiso 1 1 d R . . . .
H11B H 0.477347 0.284197 0.517825 0.138 Uiso 1 1 d R . . . .
O111 O 0.28164(15) 0.0215(3) 0.61665(17) 0.067 Uani 1 1 d . U . . .
C69 C 0.2240(2) 0.1352(4) 0.4204(3) 0.061 Uani 1 1 d . U . . .
C70 C 0.1975(2) 0.1267(4) 0.5758(3) 0.062 Uani 1 1 d . U . . .
C71 C 0.5310(2) 0.1721(4) 0.4300(3) 0.064 Uani 1 1 d . U . . .
C72 C 0.5696(2) 0.6729(5) 0.4793(3) 0.066 Uani 1 1 d . U . . .
H72 H 0.576570 0.651663 0.472905 0.080 Uiso 1 1 calc R . . . .
C73 C 0.5469(2) 0.2043(4) 0.5331(3) 0.061 Uani 1 1 d . U . . .
C74 C 0.5597(2) 0.5525(4) 0.4545(2) 0.059 Uani 1 1 d . U . . .
H74 H 0.569076 0.573007 0.452727 0.071 Uiso 1 1 calc R . . . .
Cl16 Cl 0.27681(5) 0.05758(12) 0.47374(7) 0.071 Uani 1 1 d . . . . .
C75 C 0.1857(2) 0.5177(4) 0.6261(3) 0.065 Uani 1 1 d . U . . .
O112 O 0.49022(12) 0.7129(3) 0.49532(15) 0.056 Uani 1 1 d . U . . .
C76 C 0.2358(2) 0.4177(4) 0.6594(3) 0.067 Uani 1 1 d . U . . .
H76 H 0.222871 0.409370 0.653908 0.080 Uiso 1 1 calc R . . . .
C77 C 0.5339(2) 0.7768(4) 0.5499(3) 0.064 Uani 1 1 d . U . . .
N21 N 0.2167(2) 0.5118(4) 0.7032(2) 0.083 Uani 1 1 d . U . . .
C78 C 0.2610(2) 0.4181(4) 0.6874(3) 0.069 Uani 1 1 d . U . . .
H78 H 0.266414 0.409684 0.701504 0.083 Uiso 1 1 calc R . . . .
C79 C 0.1943(2) 0.8184(4) 0.5532(3) 0.066 Uani 1 1 d . U . . .
H79 H 0.188163 0.826346 0.567049 0.079 Uiso 1 1 calc R . . . .
C80 C 0.5532(2) 0.0024(4) 0.5786(3) 0.065 Uani 1 1 d . U . . .
O113 O 0.44376(17) -0.0351(3) 0.4490(2) 0.091 Uani 1 1 d . U . . .
H11C H 0.443089 -0.027916 0.466271 0.136 Uiso 1 1 d GR . . . .
H11D H 0.450046 -0.061955 0.451519 0.136 Uiso 1 1 d GR . . . .
N22 N 0.53507(18) 0.5067(4) 0.3784(2) 0.065 Uani 1 1 d . U . . .
C81 C 0.5606(2) 0.8121(4) 0.5286(3) 0.065 Uani 1 1 d . U . . .
H81 H 0.565889 0.820327 0.514490 0.078 Uiso 1 1 calc R . . . .
O114 O 0.22721(14) 0.6977(3) 0.56670(17) 0.064 Uani 1 1 d . U . . .
C82 C 0.2413(2) 0.4056(5) 0.6812(3) 0.070 Uani 1 1 d . U . . .
C83 C 0.1953(2) 0.8164(4) 0.5142(3) 0.066 Uani 1 1 d . U . . .
H83 H 0.188552 0.820655 0.500194 0.079 Uiso 1 1 calc R . . . .
C84 C 0.2056(2) 0.7397(4) 0.5881(3) 0.062 Uani 1 1 d . U . . .
C85 C 0.3760(2) 0.1825(4) 0.3335(3) 0.063 Uani 1 1 d . U . . .
C86 C 0.2853(3) 0.5154(5) 0.7424(3) 0.073 Uani 1 1 d . U . . .
C87 C 0.5652(2) 0.7413(5) 0.6208(2) 0.063 Uani 1 1 d . U . . .
H87 H 0.569053 0.766279 0.625240 0.075 Uiso 1 1 calc R . . . .
C88 C 0.2147(2) 0.6229(4) 0.6770(3) 0.065 Uani 1 1 d . U . . .
H88 H 0.201453 0.630000 0.671849 0.077 Uiso 1 1 calc R . . . .
C89 C 0.4594(2) 0.1342(4) 0.3297(3) 0.063 Uani 1 1 d . U . . .
H89 H 0.451930 0.140047 0.316301 0.076 Uiso 1 1 calc R . . . .
C90 C 0.4964(2) 0.5506(5) 0.5972(2) 0.058 Uani 1 1 d . U . . .
C91 C 0.5429(2) 0.7002(4) 0.5983(2) 0.061 Uani 1 1 d . U . . .
C92 C 0.4939(2) 0.0365(4) 0.4016(3) 0.063 Uani 1 1 d . U . . .
C93 C 0.2106(2) 0.7006(5) 0.5803(3) 0.063 Uani 1 1 d . U . . .
O115 O 0.34936(18) -0.0384(3) 0.6451(2) 0.093 Uani 1 1 d . U . . .
H11E H 0.357303 -0.059132 0.649432 0.139 Uiso 1 1 d GR . . . .
H11F H 0.358366 -0.026844 0.634800 0.139 Uiso 1 1 d GR . . . .
C94 C 0.22882(19) 0.3782(4) 0.6958(2) 0.075 Uani 1 1 d D U . . .
C95 C 0.5621(2) 0.7364(5) 0.4776(3) 0.075 Uani 1 1 d . U . . .
H95 H 0.563710 0.759147 0.469100 0.090 Uiso 1 1 calc R . . . .
C96 C 0.4183(2) 0.5509(5) 0.4158(2) 0.059 Uani 1 1 d . U . . .
C97 C 0.4654(2) 0.5294(4) 0.3890(3) 0.059 Uani 1 1 d . U . . .
C98 C 0.4798(2) 0.1407(4) 0.3293(3) 0.064 Uani 1 1 d . U . . .
O116 O 0.28760(14) 0.2189(3) 0.62613(17) 0.067 Uani 1 1 d . U . . .
C99 C 0.4326(2) 0.2022(4) 0.4247(2) 0.058 Uani 1 1 d . U . . .
H99 H 0.430493 0.227622 0.429704 0.070 Uiso 1 1 calc R . . . .
C100 C 0.4905(2) 0.1728(4) 0.5874(2) 0.058 Uani 1 1 d . U . . .
O117 O 0.49728(14) 0.2176(3) 0.55755(17) 0.066 Uani 1 1 d . U . . .
C101 C 0.5530(2) 0.4834(5) 0.4600(2) 0.062 Uani 1 1 d . U . . .
H101 H 0.558146 0.458177 0.461091 0.074 Uiso 1 1 calc R . . . .
C102 C 0.2298(2) 0.6107(4) 0.6617(3) 0.062 Uani 1 1 d . U . . .
O118 O 0.28814(17) 0.2746(4) 0.5936(2) 0.094 Uani 1 1 d . U . . .
H11G H 0.300319 0.274120 0.601947 0.140 Uiso 1 1 d GR . . . .
H11H H 0.284970 0.300442 0.595050 0.140 Uiso 1 1 d GR . . . .
C103 C 0.5201(2) 0.5086(5) 0.3608(3) 0.070 Uani 1 1 d . U . . .
H10I H 0.515471 0.482803 0.357050 0.105 Uiso 1 1 calc GR . . . .
H10J H 0.526160 0.520368 0.347303 0.105 Uiso 1 1 calc GR . . . .
H10K H 0.508447 0.523843 0.365884 0.105 Uiso 1 1 calc GR . . . .
C104 C 0.2195(2) 0.6243(5) 0.6998(3) 0.065 Uani 1 1 d . U . . .
C105 C 0.4361(2) 0.6696(4) 0.3532(3) 0.063 Uani 1 1 d . U . . .
O119 O 0.25839(14) 0.5832(3) 0.47788(17) 0.066 Uani 1 1 d . U . . .
C106 C 0.4603(2) 0.5693(5) 0.7291(2) 0.063 Uani 1 1 d . U . . .
C107 C 0.1891(2) 0.7436(5) 0.6036(2) 0.062 Uani 1 1 d . U . . .
H107 H 0.185632 0.768228 0.609028 0.075 Uiso 1 1 calc R . . . .
C108 C 0.2592(2) 0.5539(5) 0.4898(3) 0.063 Uani 1 1 d . U . . .
C109 C 0.5665(2) 0.5150(4) 0.4565(3) 0.061 Uani 1 1 d . U . . .
C110 C 0.2907(2) 0.4860(4) 0.7278(3) 0.064 Uani 1 1 d . U . . .
H110 H 0.293768 0.461630 0.733882 0.077 Uiso 1 1 calc R . . . .
C111 C 0.2504(2) 0.6002(4) 0.6703(3) 0.062 Uani 1 1 d . U . . .
C112 C 0.1981(2) 0.1782(4) 0.5408(3) 0.062 Uani 1 1 d . U . . .
C113 C 0.1794(2) 0.1141(4) 0.5827(3) 0.067 Uani 1 1 d . U . . .
H113 H 0.169460 0.109346 0.571305 0.081 Uiso 1 1 calc R . . . .
C114 C 0.1648(2) 0.7236(4) 0.4343(2) 0.110 Uani 1 1 d D U . . .
C115 C 0.3369(2) 0.1744(4) 0.6649(3) 0.060 Uani 1 1 d . U . . .
C116 C 0.5018(2) -0.0002(4) 0.3995(3) 0.065 Uani 1 1 d . U . . .
C117 C 0.5413(2) 0.1795(5) 0.4092(3) 0.063 Uani 1 1 d . U . . .
H117 H 0.546944 0.159011 0.400799 0.075 Uiso 1 1 calc R . . . .
N23 N 0.49960(18) 0.0987(3) 0.5101(2) 0.063 Uani 1 1 d . U . . .
N24 N 0.25705(17) 0.1010(3) 0.5637(2) 0.062 Uani 1 1 d . U . . .
C118 C 0.5629(2) 0.3218(4) 0.4778(3) 0.067 Uani 1 1 d . U . . .
C119 C 0.3872(2) 0.7887(5) 0.7283(3) 0.065 Uani 1 1 d . U . . .
C120 C 0.1996(2) 0.3170(4) 0.5788(3) 0.070 Uani 1 1 d . U . . .
H120 H 0.190093 0.324804 0.567554 0.084 Uiso 1 1 calc R . . . .
C121 C 0.2951(2) 0.5454(4) 0.3931(3) 0.061 Uani 1 1 d . U . . .
H121 H 0.280163 0.542808 0.396042 0.073 Uiso 1 1 calc R . . . .
C122 C 0.1737(2) 0.2213(4) 0.5212(3) 0.062 Uani 1 1 d . U . . .
C123 C 0.5666(2) 0.1381(5) 0.6499(3) 0.071 Uani 1 1 d . U . . .
C124 C 0.2956(2) 0.5404(5) 0.3712(3) 0.061 Uani 1 1 d . U . . .
C125 C 0.2510(3) 0.0621(5) 0.6800(3) 0.077 Uani 1 1 d . U . . .
C126 C 0.2323(3) 0.0584(5) 0.6877(3) 0.083 Uani 1 1 d . U . . .
H126 H 0.224711 0.079453 0.693406 0.100 Uiso 1 1 calc R . . . .
C127 C 0.2234(3) 0.0181(5) 0.6870(3) 0.082 Uani 1 1 d . U . . .
C128 C 0.2362(3) -0.0117(6) 0.6793(3) 0.097 Uani 1 1 d . U . . .
H128 H 0.231800 -0.037494 0.680284 0.117 Uiso 1 1 calc R . . . .
C129 C 0.2531(2) -0.0037(4) 0.6713(2) 0.050 Uani 1 1 d . U . . .
C130 C 0.2627(2) 0.0330(4) 0.6714(2) 0.050 Uani 1 1 d . U . . .
C131 C 0.1782(2) 0.7131(5) 0.6109(3) 0.065 Uani 1 1 d . U . . .
C132 C 0.5718(2) 0.2431(5) 0.5509(3) 0.064 Uani 1 1 d . U . . .
H132 H 0.577076 0.267345 0.554928 0.077 Uiso 1 1 calc R . . . .
C133 C 0.1857(2) 0.6801(5) 0.4613(3) 0.073 Uani 1 1 d . U . . .
H133 H 0.177422 0.659360 0.456719 0.087 Uiso 1 1 calc R . . . .
C134 C 0.2029(2) 0.6341(3) 0.7174(2) 0.077 Uani 1 1 d D U . . .
C135 C 0.48885(19) 0.6202(4) 0.7102(2) 0.059 Uani 1 1 d . U . . .
C136 C 0.5704(2) 0.6768(5) 0.6205(2) 0.062 Uani 1 1 d . U . . .
H136 H 0.578531 0.655689 0.625006 0.075 Uiso 1 1 calc R . . . .
C137 C 0.5809(2) 0.5978(4) 0.5325(3) 0.065 Uani 1 1 d . U . . .
H137 H 0.587795 0.591676 0.518745 0.078 Uiso 1 1 calc R . . . .
C138 C 0.5825(2) 0.2116(5) 0.5551(3) 0.064 Uani 1 1 d . U . . .
C139 C 0.2177(2) 0.2951(4) 0.5718(3) 0.066 Uani 1 1 d . U . . .
C140 C 0.2030(2) 0.6305(4) 0.5321(3) 0.065 Uani 1 1 d . U . . .
O120 O 0.28178(16) 0.0353(3) 0.66374(19) 0.076 Uani 1 1 d . U . . .
C141 C 0.1961(2) 0.3267(5) 0.6011(3) 0.073 Uani 1 1 d . U . . .
N25 N 0.26272(18) 0.1005(3) 0.5859(2) 0.063 Uani 1 1 d . U . . .
O121 O 0.39752(16) 0.7761(3) 0.6600(2) 0.086 Uani 1 1 d . U . . .
H12A H 0.385060 0.779438 0.655405 0.128 Uiso 1 1 d R . . . .
H12B H 0.403580 0.766388 0.648255 0.128 Uiso 1 1 d R . . . .
O122 O 0.42320(14) 0.0427(3) 0.37510(16) 0.061 Uani 1 1 d . U . . .
O123 O 0.23968(14) 0.1045(3) 0.45283(17) 0.063 Uani 1 1 d . U . . .
C142 C 0.4488(2) 0.1788(4) 0.4288(3) 0.061 Uani 1 1 d . U . . .
O124 O 0.33220(14) 0.6583(3) 0.40457(18) 0.069 Uani 1 1 d . U . . .
C143 C 0.2223(2) 0.2452(5) 0.6653(3) 0.071 Uani 1 1 d . U . . .
H143 H 0.220029 0.269848 0.671338 0.085 Uiso 1 1 calc R . . . .
C144 C 0.48872(18) 0.6803(5) 0.4894(2) 0.053 Uani 1 1 d . U . . .
C145 C 0.6110(2) 0.5689(4) 0.5539(2) 0.068 Uani 1 1 d D U . . .
O125 O 0.48884(13) 0.7171(3) 0.60571(16) 0.060 Uani 1 1 d . U . . .
C146 C 0.2131(2) 0.1340(4) 0.5924(3) 0.060 Uani 1 1 d . U . . .
C147 C 0.3630(2) 0.5945(5) 0.7786(3) 0.066 Uani 1 1 d . U . . .
C148 C 0.2340(2) 0.2434(5) 0.6446(3) 0.070 Uani 1 1 d . U . . .
C149 C 0.4301(2) 0.6825(5) 0.6703(2) 0.060 Uani 1 1 d . U . . .
O126 O 0.26509(14) 0.5886(3) 0.65488(17) 0.064 Uani 1 1 d . U . . .
C150 C 0.1751(3) 0.3575(5) 0.6328(2) 0.083 Uani 1 1 d D U . . .
H15A H 0.170241 0.334174 0.640162 0.125 Uiso 1 1 calc GR . . . .
H15B H 0.165475 0.378298 0.635950 0.125 Uiso 1 1 calc GR . . . .
H15C H 0.188587 0.364211 0.638810 0.125 Uiso 1 1 calc GR . . . .
C151 C 0.5250(2) 0.2399(4) 0.4323(3) 0.064 Uani 1 1 d . U . . .
C152 C 0.3846(2) 0.6329(4) 0.3500(3) 0.060 Uani 1 1 d . U . . .
C153 C 0.2354(2) 0.2046(4) 0.6369(3) 0.067 Uani 1 1 d . U . . .
O127 O 0.26264(15) 0.5210(3) 0.48353(17) 0.066 Uani 1 1 d . U . . .
C154 C 0.2558(2) 0.1903(5) 0.5127(3) 0.064 Uani 1 1 d . U . . .
C155 C 0.4666(2) 0.5161(4) 0.3421(3) 0.061 Uani 1 1 d . U . . .
C156 C 0.5264(2) 0.2057(3) 0.7380(2) 0.081 Uani 1 1 d D U . . .
C157 C 0.4759(2) 0.2325(4) 0.7078(3) 0.063 Uani 1 1 d . U . . .
C158 C 0.2466(2) 0.4395(4) 0.6457(3) 0.067 Uani 1 1 d . U . . .
C159 C 0.4706(2) 0.5522(4) 0.3504(3) 0.061 Uani 1 1 d . U . . .
H159 H 0.473523 0.572544 0.340294 0.073 Uiso 1 1 calc R . . . .
C160 C 0.6214(2) 0.5671(4) 0.5308(2) 0.074 Uani 1 1 d D U . . .
H16A H 0.622802 0.592937 0.524719 0.110 Uiso 1 1 d R . . . .
H16B H 0.613102 0.551727 0.520479 0.110 Uiso 1 1 d R . . . .
H16C H 0.634932 0.555577 0.532468 0.110 Uiso 1 1 d R . . . .
C161 C 0.2914(2) 0.7106(5) 0.7472(2) 0.061 Uani 1 1 d . U . . .
C162 C 0.3255(2) 0.7034(5) 0.7195(3) 0.061 Uani 1 1 d . U . . .
C163 C 0.5506(3) -0.0762(5) 0.6186(3) 0.074 Uani 1 1 d . U . . .
H163 H 0.562284 -0.082781 0.609855 0.089 Uiso 1 1 calc R . . . .
C164 C 0.41637(13) 0.6691(2) 0.74487(15) 0.064 Uani 1 1 d . U . . .
C165 C 0.41169(13) 0.6993(3) 0.73056(12) 0.063 Uani 1 1 d G U . . .
C166 C 0.41711(14) 0.7362(2) 0.73659(13) 0.064 Uani 1 1 d G U . . .
C167 C 0.42721(13) 0.74293(19) 0.75692(15) 0.050 Uani 1 1 d G U . . .
H167 H 0.430909 0.768154 0.761036 0.060 Uiso 1 1 calc R . . . .
C168 C 0.43189(13) 0.7127(2) 0.77123(12) 0.050 Uani 1 1 d G U . . .
C169 C 0.42647(13) 0.6758(2) 0.76521(14) 0.050 Uani 1 1 d G U . . .
H169 H 0.429670 0.655195 0.774990 0.060 Uiso 1 1 calc R . . . .
O128 O 0.42408(14) 0.1374(3) 0.70567(17) 0.062 Uani 1 1 d . U . . .
C170 C 0.4875(2) 0.6826(5) 0.6130(2) 0.059 Uani 1 1 d . U . . .
C171 C 0.2207(2) 0.5739(5) 0.4333(3) 0.067 Uani 1 1 d . U . . .
C172 C 0.5223(2) 0.2038(4) 0.4412(3) 0.064 Uani 1 1 d . U . . .
C173 C 0.2108(2) 0.7927(4) 0.5546(3) 0.066 Uani 1 1 d . U . . .
C174 C 0.1782(2) 0.1853(4) 0.5277(2) 0.059 Uani 1 1 d . U . . .
H174 H 0.169267 0.164860 0.524226 0.070 Uiso 1 1 calc R . . . .
O129 O 0.36571(14) 0.1516(3) 0.68220(17) 0.062 Uani 1 1 d . U . . .
O130 O 0.48198(16) 0.7717(3) 0.5252(2) 0.085 Uani 1 1 d . U . . .
H13C H 0.482610 0.782205 0.538373 0.127 Uiso 1 1 d R . . . .
H13D H 0.470540 0.759785 0.525423 0.127 Uiso 1 1 d R . . . .
C175 C 0.4953(2) 0.2349(5) 0.7196(3) 0.065 Uani 1 1 d . U . . .
H175 H 0.502079 0.258568 0.721705 0.078 Uiso 1 1 calc R . . . .
O131 O 0.43074(13) 0.6545(3) 0.41371(16) 0.059 Uani 1 1 d . U . . .
O132 O 0.40477(16) -0.0324(3) 0.42409(19) 0.078 Uani 1 1 d . U . . .
H13A H 0.396200 -0.021176 0.433167 0.117 Uiso 1 1 d R . . . .
H13B H 0.414880 -0.038566 0.432937 0.117 Uiso 1 1 d R . . . .
C176 C 0.1746(2) 0.6015(4) 0.5110(3) 0.066 Uani 1 1 d . U . . .
H176 H 0.168347 0.595213 0.497013 0.080 Uiso 1 1 calc R . . . .
O133 O 0.23735(15) 0.7606(3) 0.53447(18) 0.070 Uani 1 1 d . U . . .
C177 C 0.1908(2) 0.1111(4) 0.6210(3) 0.072 Uani 1 1 d . U . . .
H177 H 0.189202 0.102477 0.636181 0.086 Uiso 1 1 calc R . . . .
C178 C 0.4806(2) 0.4390(4) 0.4089(3) 0.061 Uani 1 1 d . U . . .
C179 C 0.5671(2) 0.1132(4) 0.4543(3) 0.063 Uani 1 1 d . U . . .
H179 H 0.570194 0.112807 0.438572 0.075 Uiso 1 1 calc R . . . .
N26 N 0.27866(16) 0.6378(3) 0.6254(2) 0.058 Uani 1 1 d . U . . .
C180 C 0.5353(2) -0.0546(4) 0.6073(3) 0.063 Uani 1 1 d . U . . .
C181 C 0.2975(2) 0.5020(5) 0.3378(3) 0.074 Uani 1 1 d . U . . .
H181 H 0.297775 0.477393 0.331075 0.088 Uiso 1 1 calc R . . . .
N27 N 0.38416(16) 0.5960(4) 0.68236(19) 0.058 Uani 1 1 d . U . . .
S64 S 0.22971(6) 0.12737(11) 0.63451(7) 0.059 Uani 1 1 d . . . . .
N28 N 0.49256(16) 0.1406(3) 0.59516(19) 0.053 Uani 1 1 d . U . . .
O134 O 0.22863(14) 0.2032(3) 0.55423(17) 0.064 Uani 1 1 d . U . . .
C182 C 0.4553(2) 0.5295(5) 0.76257(19) 0.102 Uani 1 1 d D U . . .
N29 N 0.25104(17) 0.5961(3) 0.5449(2) 0.061 Uani 1 1 d . U . . .
C183 C 0.5541(2) 0.6679(4) 0.6058(3) 0.061 Uani 1 1 d . U . . .
N30 N 0.25114(18) 0.5981(3) 0.5226(2) 0.063 Uani 1 1 d . U . . .
C184 C 0.2990(3) 0.4885(3) 0.2908(3) 0.093 Uani 1 1 d D U . . .
H18A H 0.286112 0.475038 0.293833 0.140 Uiso 1 1 calc GR . . . .
H18B H 0.309910 0.477187 0.299942 0.140 Uiso 1 1 calc GR . . . .
H18C H 0.302372 0.486324 0.274724 0.140 Uiso 1 1 calc GR . . . .
C185 C 0.3003(2) 0.6764(5) 0.7441(3) 0.064 Uani 1 1 d . U . . .
H185 H 0.294159 0.654968 0.751205 0.077 Uiso 1 1 calc R . . . .
C186 C 0.4897(2) 0.1310(4) 0.3480(3) 0.064 Uani 1 1 d . U . . .
H186 H 0.504138 0.133356 0.347822 0.076 Uiso 1 1 calc R . . . .
C187 C 0.2046(2) -0.0822(4) 0.4334(3) 0.071 Uani 1 1 d . U . . .
O135 O 0.27963(15) 0.0833(3) 0.62503(18) 0.068 Uani 1 1 d . U . . .
C188 C 0.4797(2) 0.1979(4) 0.6027(2) 0.057 Uani 1 1 d . U . . .
H188 H 0.476544 0.224170 0.601443 0.069 Uiso 1 1 calc R . . . .
C189 C 0.2281(2) 0.2944(4) 0.6112(3) 0.069 Uani 1 1 d . U . . .
C190 C 0.4092(2) 0.2822(4) 0.7273(3) 0.064 Uani 1 1 d . U . . .
C191 C 0.2790(2) 0.6754(4) 0.6160(3) 0.061 Uani 1 1 d . U . . .
C192 C 0.4300(2) 0.0568(4) 0.6601(2) 0.057 Uani 1 1 d . U . . .
C193 C 0.2410(2) 0.6191(4) 0.7079(3) 0.063 Uani 1 1 d . U . . .
H193 H 0.244693 0.622771 0.723306 0.076 Uiso 1 1 calc R . . . .
C194 C 0.2232(2) 0.5028(5) 0.4384(3) 0.071 Uani 1 1 d . U . . .
C195 C 0.5047(2) 0.0663(4) 0.3931(3) 0.062 Uani 1 1 d . U . . .
C196 C 0.32649(19) 0.0696(4) 0.4125(2) 0.060 Uani 1 1 d D U . . .
C197 C 0.4120(2) 0.0328(4) 0.6604(3) 0.059 Uani 1 1 d . U . . .
H19A H 0.408092 0.024859 0.644913 0.071 Uiso 1 1 calc R . . . .
H19B H 0.414313 0.009757 0.669760 0.071 Uiso 1 1 calc R . . . .
O136 O 0.43183(13) 0.7160(3) 0.42266(16) 0.061 Uani 1 1 d . U . . .
C198 C 0.3584(2) 0.0672(4) 0.4009(3) 0.059 Uani 1 1 d . U . . .
O137 O 0.27932(15) 0.1564(3) 0.62550(18) 0.068 Uani 1 1 d . U . . .
C199 C 0.4138(2) 0.1110(4) 0.7410(3) 0.060 Uani 1 1 d . U . . .
C200 C 0.4189(2) 0.0924(4) 0.7618(3) 0.073 Uani 1 1 d . U . . .
H200 H 0.408510 0.086343 0.772418 0.087 Uiso 1 1 calc R . . . .
C201 C 0.4395(2) 0.0831(5) 0.7665(3) 0.072 Uani 1 1 d . U . . .
C202 C 0.4541(2) 0.0921(4) 0.7505(2) 0.050 Uani 1 1 d . U . . .
H202 H 0.468079 0.086832 0.753393 0.060 Uiso 1 1 calc R . . . .
C203 C 0.4481(2) 0.1096(4) 0.7295(2) 0.050 Uani 1 1 d . U . . .
C204 C 0.4281(2) 0.1193(4) 0.7232(3) 0.059 Uani 1 1 d . U . . .
C205 C 0.2026(2) 0.6740(5) 0.4772(3) 0.068 Uani 1 1 d . U . . .
C206 C 0.4554(3) 0.5001(6) 0.7489(4) 0.108 Uani 1 1 d . U . . .
H206 H 0.455287 0.475773 0.755884 0.129 Uiso 1 1 calc R . . . .
O138 O 0.45440(14) 0.0175(3) 0.64540(16) 0.061 Uani 1 1 d . U . . .
C207 C 0.58951(19) 0.8460(3) 0.54922(19) 0.066 Uani 1 1 d D U . . .
C208 C 0.5588(2) 0.1222(4) 0.4990(3) 0.061 Uani 1 1 d . U . . .
C209 C 0.2904(2) 0.1853(4) 0.6322(3) 0.063 Uani 1 1 d . U . . .
C210 C 0.4679(2) 0.1964(4) 0.7029(3) 0.059 Uani 1 1 d . U . . .
C211 C 0.4532(2) 0.6737(5) 0.3366(3) 0.067 Uani 1 1 d . U . . .
H211 H 0.458336 0.652816 0.328182 0.081 Uiso 1 1 calc R . . . .
N31 N 0.33131(17) 0.1032(3) 0.4051(2) 0.060 Uani 1 1 d . U . . .
C212 C 0.4702(2) 0.5581(4) 0.3736(2) 0.058 Uani 1 1 d . U . . .
C213 C 0.4982(2) 0.5586(4) 0.5347(2) 0.056 Uani 1 1 d . U . . .
O139 O 0.29524(15) 0.1657(3) 0.42254(18) 0.067 Uani 1 1 d . U . . .
C214 C 0.1051(3) 0.2984(5) 0.5703(3) 0.079 Uani 1 1 d . U . . .
H21A H 0.102309 0.320995 0.579621 0.118 Uiso 1 1 calc GR . . . .
H21B H 0.119851 0.293935 0.569745 0.118 Uiso 1 1 calc GR . . . .
H21C H 0.098288 0.276266 0.577026 0.118 Uiso 1 1 calc GR . . . .
C215 C 0.3692(3) 0.8206(5) 0.3408(3) 0.078 Uani 1 1 d . U . . .
H215 H 0.357380 0.828544 0.332678 0.093 Uiso 1 1 calc R . . . .
C216 C 0.2166(2) 0.1771(5) 0.6663(3) 0.073 Uani 1 1 d . U . . .
H216 H 0.211657 0.154792 0.673580 0.087 Uiso 1 1 calc R . . . .
C217 C 0.5081(2) 0.4504(5) 0.6746(3) 0.073 Uani 1 1 d . U . . .
C218 C 0.3486(2) 0.6184(5) 0.7436(3) 0.064 Uani 1 1 d . U . . .
C219 C 0.5309(2) 0.2938(4) 0.4687(3) 0.065 Uani 1 1 d . U . . .
C220 C 0.4967(2) 0.0613(4) 0.5175(3) 0.064 Uani 1 1 d . U . . .
C221 C 0.5185(2) 0.4151(4) 0.4236(3) 0.063 Uani 1 1 d . U . . .
H221 H 0.531151 0.406181 0.429417 0.076 Uiso 1 1 calc R . . . .
C222 C 0.2100(2) 0.3160(4) 0.6164(3) 0.071 Uani 1 1 d . U . . .
H222 H 0.207801 0.323181 0.631709 0.085 Uiso 1 1 calc R . . . .
C223 C 0.2355(2) -0.0344(4) 0.4517(3) 0.069 Uani 1 1 d . U . . .
C224 C 0.6255(2) 0.5897(4) 0.5709(2) 0.070 Uani 1 1 d D U . . .
H22A H 0.637059 0.573158 0.574537 0.105 Uiso 1 1 calc GR . . . .
H22B H 0.617943 0.595788 0.584763 0.105 Uiso 1 1 calc GR . . . .
H22C H 0.630516 0.613311 0.563973 0.105 Uiso 1 1 calc GR . . . .
O140 O 0.36964(15) 0.0145(3) 0.67033(18) 0.068 Uani 1 1 d . U . . .
C225 C 0.2157(2) 0.5600(4) 0.6295(3) 0.065 Uani 1 1 d . U . . .
C226 C 0.4614(2) 0.1140(4) 0.3681(3) 0.061 Uani 1 1 d . U . . .
O141 O 0.27232(17) -0.0325(3) 0.4972(2) 0.082 Uani 1 1 d . U . . .
H14A H 0.266791 -0.057363 0.500863 0.122 Uiso 1 1 d GR . . . .
H14B H 0.280944 -0.029618 0.510811 0.122 Uiso 1 1 d GR . . . .
C227 C 0.4872(2) 0.4600(5) 0.6776(3) 0.069 Uani 1 1 d . U . . .
C228 C 0.1955(2) 0.5533(4) 0.6295(3) 0.064 Uani 1 1 d . U . . .
H228 H 0.186865 0.574613 0.632034 0.077 Uiso 1 1 calc R . . . .
O142 O 0.35499(15) 0.7003(3) 0.37453(18) 0.071 Uani 1 1 d . U . . .
C229 C 0.3988(2) 0.1889(4) 0.4009(3) 0.060 Uani 1 1 d . U . . .
C230 C 0.3584(2) 0.1815(4) 0.6757(3) 0.060 Uani 1 1 d . U . . .
C231 C 0.5819(2) 0.1050(4) 0.4687(3) 0.063 Uani 1 1 d . U . . .
C232 C 0.1765(2) 0.3512(4) 0.6073(2) 0.078 Uani 1 1 d D U . . .
C233 C 0.16005(18) 0.7147(3) 0.6280(2) 0.065 Uani 1 1 d D U . . .
C234 C 0.3578(2) 0.5587(4) 0.6723(2) 0.060 Uani 1 1 d . U . . .
C235 C 0.4861(2) 0.0628(4) 0.4825(3) 0.061 Uani 1 1 d . U . . .
C236 C 0.4489(2) 0.1203(4) 0.3473(3) 0.061 Uani 1 1 d . U . . .
C237 C 0.2578(2) 0.6138(4) 0.3970(3) 0.063 Uani 1 1 d . U . . .
C238 C 0.2254(2) 0.4014(4) 0.7179(2) 0.079 Uani 1 1 d D U . . .
H23A H 0.236729 0.419411 0.719920 0.119 Uiso 1 1 calc GR . . . .
H23B H 0.224862 0.384077 0.730869 0.119 Uiso 1 1 calc GR . . . .
H23C H 0.212528 0.415521 0.716797 0.119 Uiso 1 1 calc GR . . . .
C239 C 0.3636(2) 0.2137(4) 0.6769(2) 0.056 Uani 1 1 d . U . . .
H239 H 0.353906 0.232486 0.672703 0.067 Uiso 1 1 calc R . . . .
C240 C 0.6083(2) 0.5289(4) 0.5627(2) 0.073 Uani 1 1 d D U . . .
H24A H 0.601176 0.513517 0.551360 0.109 Uiso 1 1 calc GR . . . .
H24B H 0.600358 0.529485 0.576742 0.109 Uiso 1 1 calc GR . . . .
H24C H 0.621793 0.517720 0.565728 0.109 Uiso 1 1 calc GR . . . .
O143 O 0.37087(13) 0.7597(3) 0.69631(16) 0.064 Uani 1 1 d . U . . .
O144 O 0.29322(18) -0.0336(3) 0.4550(2) 0.095 Uani 1 1 d . U . . .
H14C H 0.290528 -0.041067 0.471108 0.142 Uiso 1 1 d R . . . .
H14D H 0.307278 -0.024977 0.457138 0.142 Uiso 1 1 d R . . . .
C241 C 0.5430(2) 0.2116(4) 0.4022(3) 0.063 Uani 1 1 d . U . . .
C242 C 0.4963(2) 0.6113(5) 0.6889(2) 0.061 Uani 1 1 d . U . . .
C243 C 0.3177(2) 0.7352(5) 0.7228(2) 0.061 Uani 1 1 d . U . . .
C244 C 0.4508(2) 0.0493(4) 0.6512(2) 0.058 Uani 1 1 d . U . . .
C245 C 0.3176(2) 0.6705(5) 0.7314(3) 0.062 Uani 1 1 d . U . . .
C246 C 0.5127(2) 0.4048(4) 0.4014(3) 0.062 Uani 1 1 d . U . . .
C247 C 0.43762(19) 0.6809(5) 0.4242(2) 0.057 Uani 1 1 d . U . . .
C248 C 0.4988(2) 0.6081(4) 0.3930(2) 0.059 Uani 1 1 d . U . . .
C249 C 0.3867(2) 0.1866(5) 0.3128(3) 0.068 Uani 1 1 d . U . . .
H249 H 0.390408 0.164814 0.304164 0.082 Uiso 1 1 calc R . . . .
O145 O 0.37005(13) 0.6416(3) 0.71426(16) 0.061 Uani 1 1 d . U . . .
C250 C 0.3629(2) 0.5622(4) 0.4064(2) 0.060 Uani 1 1 d . U . . .
N32 N 0.48277(17) 0.1388(3) 0.6158(2) 0.058 Uani 1 1 d . U . . .
C251 C 0.3254(2) 0.2001(4) 0.6524(3) 0.063 Uani 1 1 d . U . . .
H251 H 0.327560 0.226362 0.649481 0.076 Uiso 1 1 calc R . . . .
C252 C 0.4193(2) 0.2509(4) 0.6927(2) 0.055 Uani 1 1 d . U . . .
C253 C 0.2359(2) -0.0467(5) 0.4281(3) 0.071 Uani 1 1 d . U . . .
O146 O 0.43513(19) 0.4579(4) 0.6508(2) 0.094 Uani 1 1 d . U . . .
H14I H 0.420596 0.458840 0.649501 0.141 Uiso 1 1 d GR . . . .
H14J H 0.436379 0.432223 0.656266 0.141 Uiso 1 1 d GR . . . .
N33 N 0.39019(16) 0.5998(3) 0.4040(2) 0.057 Uani 1 1 d . U . . .
C254 C 0.1586(2) 0.3284(4) 0.5976(3) 0.078 Uani 1 1 d D U . . .
H25A H 0.163839 0.305557 0.590066 0.117 Uiso 1 1 calc GR . . . .
H25B H 0.151187 0.344128 0.586674 0.117 Uiso 1 1 calc GR . . . .
H25C H 0.149421 0.320986 0.609951 0.117 Uiso 1 1 calc GR . . . .
C255 C 0.2921(2) 0.5718(5) 0.3572(3) 0.064 Uani 1 1 d . U . . .
C256 C 0.54652(18) 0.3717(4) 0.3983(3) 0.073 Uani 1 1 d D U . . .
H25D H 0.552384 0.395813 0.403552 0.110 Uiso 1 1 calc GR . . . .
H25E H 0.555858 0.359743 0.387438 0.110 Uiso 1 1 calc GR . . . .
H25F H 0.544466 0.354689 0.411245 0.110 Uiso 1 1 calc GR . . . .
C257 C 0.5488(2) 0.1211(4) 0.6181(3) 0.064 Uani 1 1 d . U . . .
C258 C 0.5142(2) 0.3419(4) 0.3830(3) 0.069 Uani 1 1 d D U . . .
H25G H 0.509928 0.331562 0.397700 0.104 Uiso 1 1 calc GR . . . .
H25H H 0.523045 0.323562 0.375314 0.104 Uiso 1 1 calc GR . . . .
H25I H 0.502073 0.346835 0.373682 0.104 Uiso 1 1 calc GR . . . .
O147 O 0.25902(15) 0.0504(3) 0.42526(17) 0.067 Uani 1 1 d . U . . .
C259 C 0.2205(2) -0.0678(4) 0.4180(3) 0.074 Uani 1 1 d . U . . .
H259 H 0.220170 -0.072591 0.402172 0.088 Uiso 1 1 calc R . . . .
C260 C 0.3688(2) 0.7796(5) 0.7161(3) 0.065 Uani 1 1 d . U . . .
O148 O 0.37148(18) 0.2820(3) 0.4194(2) 0.090 Uani 1 1 d . U . . .
H14E H 0.380367 0.272710 0.429177 0.135 Uiso 1 1 d R . . . .
H14F H 0.360287 0.283810 0.427587 0.135 Uiso 1 1 d R . . . .
C261 C 0.2239(2) 0.1243(4) 0.4443(3) 0.060 Uani 1 1 d . U . . .
C262 C 0.2252(2) 0.6379(4) 0.3865(3) 0.067 Uani 1 1 d . U . . .
H262 H 0.212018 0.646291 0.391076 0.081 Uiso 1 1 calc R . . . .
C263 C 0.4793(2) 0.4516(5) 0.7003(3) 0.074 Uani 1 1 d . U . . .
C264 C 0.5027(2) 0.6014(4) 0.4150(2) 0.056 Uani 1 1 d . U . . .
C265 C 0.5149(2) 0.6167(4) 0.3775(3) 0.058 Uani 1 1 d . U . . .
H265 H 0.511735 0.619496 0.361876 0.070 Uiso 1 1 calc R . . . .
C266 C 0.2933(2) 0.6975(4) 0.6263(2) 0.060 Uani 1 1 d . U . . .
H266 H 0.296669 0.723195 0.622984 0.072 Uiso 1 1 calc R . . . .
C267 C 0.3678(2) 0.6268(4) 0.3365(3) 0.064 Uani 1 1 d . U . . .
C268 C 0.5768(2) 0.1094(4) 0.4929(3) 0.064 Uani 1 1 d . U . . .
H268 H 0.586635 0.103026 0.504092 0.077 Uiso 1 1 calc R . . . .
C269 C 0.3365(2) 0.5509(5) 0.6667(3) 0.061 Uani 1 1 d . U . . .
N34 N 0.44622(18) 0.1436(3) 0.4208(2) 0.061 Uani 1 1 d . U . . .
C270 C 0.2916(2) 0.1913(5) 0.4348(3) 0.065 Uani 1 1 d . U . . .
C271 C 0.1925(2) 0.7457(5) 0.4615(3) 0.074 Uani 1 1 d . U . . .
H271 H 0.188840 0.770309 0.456119 0.088 Uiso 1 1 calc R . . . .
O149 O 0.46930(16) 0.2757(3) 0.48252(19) 0.075 Uani 1 1 d . U . . .
H14G H 0.457408 0.263333 0.486136 0.113 Uiso 1 1 d GR . . . .
H14H H 0.464597 0.292362 0.471604 0.113 Uiso 1 1 d GR . . . .
C272 C 0.5454(2) 0.0382(4) 0.5819(3) 0.063 Uani 1 1 d . U . . .
C273 C 0.2285(2) 0.5288(4) 0.6269(3) 0.065 Uani 1 1 d . U . . .
C274 C 0.4201(2) 0.1801(4) 0.4117(3) 0.059 Uani 1 1 d . U . . .
C275 C 0.6027(2) 0.0927(3) 0.4619(2) 0.066 Uani 1 1 d D U . . .
C276 C 0.1764(2) 0.0751(5) 0.4927(3) 0.067 Uani 1 1 d . U . . .
H276 H 0.167619 0.096499 0.493687 0.081 Uiso 1 1 calc R . . . .
C277 C 0.1683(2) 0.0406(4) 0.4947(2) 0.050 Uani 1 1 d . U . . .
C278 C 0.1792(2) 0.0094(5) 0.4948(3) 0.070 Uani 1 1 d . U . . .
H278 H 0.173052 -0.014993 0.496224 0.083 Uiso 1 1 calc R . . . .
C279 C 0.2020(2) 0.0141(4) 0.4923(3) 0.067 Uani 1 1 d . U . . .
C280 C 0.2101(2) 0.0468(4) 0.4886(3) 0.063 Uani 1 1 d . U . . .
C281 C 0.1976(2) 0.0815(4) 0.4891(3) 0.063 Uani 1 1 d . U . . .
C282 C 0.1534(2) 0.7557(3) 0.6309(3) 0.073 Uani 1 1 d D U . . .
H28A H 0.138531 0.757383 0.629415 0.110 Uiso 1 1 calc GR . . . .
H28B H 0.159878 0.771374 0.619137 0.110 Uiso 1 1 calc GR . . . .
H28C H 0.157559 0.764873 0.645855 0.110 Uiso 1 1 calc GR . . . .
C283 C 0.2311(2) 0.5390(5) 0.4360(3) 0.067 Uani 1 1 d . U . . .
C284 C 0.3415(2) 0.5541(5) 0.4062(2) 0.058 Uani 1 1 d . U . . .
N35 N 0.45642(16) 0.6401(4) 0.65677(19) 0.059 Uani 1 1 d . U . . .
C285 C 0.2090(2) 0.7448(5) 0.4782(3) 0.071 Uani 1 1 d . U . . .
C286 C 0.3139(2) 0.3010(5) 0.3679(3) 0.075 Uani 1 1 d . U . . .
C287 C 0.3349(2) 0.2891(4) 0.3709(3) 0.069 Uani 1 1 d . U . . .
C288 C 0.3483(2) 0.3033(4) 0.3552(2) 0.050 Uani 1 1 d . U . . .
C289 C 0.3442(2) 0.3236(4) 0.3375(2) 0.050 Uani 1 1 d . U . . .
H289 H 0.354620 0.329353 0.326815 0.060 Uiso 1 1 calc R . . . .
C290 C 0.32466(19) 0.3368(4) 0.3342(2) 0.050 Uani 1 1 d . U . . .
C291 C 0.3092(2) 0.3256(4) 0.3486(2) 0.050 Uani 1 1 d . U . . .
H291 H 0.295625 0.333840 0.346061 0.060 Uiso 1 1 calc R . . . .
C292 C 0.27134(18) 0.7139(3) 0.7614(2) 0.064 Uani 1 1 d D U . . .
C293 C 0.1732(2) 0.6030(4) 0.5519(3) 0.067 Uani 1 1 d . U . . .
H293 H 0.165861 0.601247 0.565792 0.081 Uiso 1 1 calc R . . . .
C294 C 0.2048(2) 0.2443(4) 0.5382(3) 0.065 Uani 1 1 d . U . . .
C295 C 0.2373(2) 0.6225(5) 0.4037(3) 0.066 Uani 1 1 d . U . . .
C296 C 0.52591(18) 0.3794(4) 0.3867(2) 0.066 Uani 1 1 d D U . . .
C297 C 0.44524(19) 0.0649(4) 0.7882(3) 0.095 Uani 1 1 d D U . . .
C298 C 0.5379(2) 0.6161(4) 0.4075(2) 0.058 Uani 1 1 d . U . . .
H298 H 0.551479 0.619022 0.412916 0.070 Uiso 1 1 calc R . . . .
C299 C 0.5864(2) 0.1530(4) 0.6615(2) 0.088 Uani 1 1 d D U . . .
C300 C 0.3285(2) 0.1385(4) 0.3502(3) 0.064 Uani 1 1 d . U . . .
C301 C 0.1538(2) 0.2276(3) 0.5082(2) 0.066 Uani 1 1 d D U . . .
C302 C 0.5645(2) 0.1361(4) 0.6279(3) 0.069 Uani 1 1 d . U . . .
H302 H 0.575101 0.146220 0.618631 0.083 Uiso 1 1 calc R . . . .
C303 C 0.3025(2) 0.6729(4) 0.6435(2) 0.059 Uani 1 1 d . U . . .
C304 C 0.5240(3) 0.0595(5) 0.3853(3) 0.077 Uani 1 1 d . U . . .
H304 H 0.532031 0.080496 0.380424 0.092 Uiso 1 1 calc R . . . .
O150 O 0.48352(19) -0.0404(3) 0.5719(2) 0.098 Uani 1 1 d . U . . .
H15D H 0.479102 -0.039425 0.557074 0.147 Uiso 1 1 d GR . . . .
H15E H 0.471422 -0.037075 0.579284 0.147 Uiso 1 1 d GR . . . .
C305 C 0.1864(2) 0.8326(4) 0.5336(3) 0.067 Uani 1 1 d . U . . .
C306 C 0.2506(2) 0.6366(5) 0.3589(3) 0.071 Uani 1 1 d . U . . .
H306 H 0.255191 0.642183 0.343996 0.085 Uiso 1 1 calc R . . . .
C307 C 0.5214(3) -0.0040(5) 0.3920(3) 0.082 Uani 1 1 d . U . . .
H307 H 0.527895 -0.028265 0.392411 0.099 Uiso 1 1 calc R . . . .
C308 C 0.1995(2) 0.6712(5) 0.5881(3) 0.064 Uani 1 1 d . U . . .
C309 C 0.2296(2) 0.6424(5) 0.3644(3) 0.069 Uani 1 1 d . U . . .
C310 C 0.1918(2) -0.1156(5) 0.4256(2) 0.109 Uani 1 1 d D U . . .
O151 O 0.35967(18) 0.7766(3) 0.4284(2) 0.094 Uani 1 1 d . U . . .
H15J H 0.372164 0.788540 0.429369 0.140 Uiso 1 1 d R . . . .
H15K H 0.359394 0.764370 0.442239 0.140 Uiso 1 1 d R . . . .
C311 C 0.3428(2) 0.0451(4) 0.4118(3) 0.062 Uani 1 1 d . U . . .
H311 H 0.343604 0.019700 0.417143 0.074 Uiso 1 1 calc R . . . .
C312 C 0.2776(2) 0.0549(5) 0.6119(3) 0.064 Uani 1 1 d . U . . .
C313 C 0.5236(2) 0.6075(4) 0.4233(2) 0.057 Uani 1 1 d . U . . .
C314 C 0.5741(2) 0.7074(5) 0.4729(3) 0.067 Uani 1 1 d . U . . .
C315 C 0.50511(14) 0.0312(3) 0.66627(11) 0.062 Uani 1 1 d . U . . .
C316 C 0.51096(14) 0.06260(19) 0.67909(14) 0.060 Uani 1 1 d G U . . .
C317 C 0.51763(13) 0.0577(2) 0.70126(14) 0.050 Uani 1 1 d G U . . .
H317 H 0.521634 0.079094 0.710023 0.060 Uiso 1 1 calc R . . . .
C318 C 0.51844(14) 0.0214(2) 0.71061(11) 0.050 Uani 1 1 d G U . . .
C319 C 0.51258(14) -0.00998(19) 0.69779(15) 0.067 Uani 1 1 d G U . . .
H319 H 0.513131 -0.034781 0.704184 0.081 Uiso 1 1 calc R . . . .
C320 C 0.50591(14) -0.0050(2) 0.67562(14) 0.050 Uani 1 1 d G U . . .
C321 C 0.5899(2) 0.5121(4) 0.4519(2) 0.080 Uani 1 1 d D U . . .
C322 C 0.3969(2) 0.0559(4) 0.6701(3) 0.060 Uani 1 1 d . U . . .
C323 C 0.3921(3) 0.2251(6) 0.3048(2) 0.095 Uani 1 1 d D U . . .
C324 C 0.5604(2) 0.6140(4) 0.5729(3) 0.061 Uani 1 1 d . U . . .
C325 C 0.1831(2) 0.6764(5) 0.6018(2) 0.064 Uani 1 1 d . U . . .
H325 H 0.174725 0.655206 0.605434 0.077 Uiso 1 1 calc R . . . .
C326 C 0.2595(2) 0.0680(4) 0.5537(3) 0.062 Uani 1 1 d . U . . .
O152 O 0.33215(16) 0.7187(3) 0.41571(19) 0.077 Uani 1 1 d . U . . .
C327 C 0.4797(3) -0.0751(5) 0.3678(3) 0.083 Uani 1 1 d . U . . .
H327 H 0.493721 -0.082066 0.368419 0.100 Uiso 1 1 calc R . . . .
O153 O 0.30909(19) -0.0378(3) 0.6204(2) 0.101 Uani 1 1 d . U . . .
H15F H 0.322645 -0.048129 0.624676 0.152 Uiso 1 1 d R . . . .
H15G H 0.313395 -0.026809 0.605526 0.152 Uiso 1 1 d R . . . .
C328 C 0.4478(3) -0.0761(5) 0.3490(3) 0.090 Uani 1 1 d . U . . .
H328 H 0.439541 -0.085287 0.336944 0.107 Uiso 1 1 calc R . . . .
C329 C 0.0782(2) 0.2869(4) 0.5480(3) 0.067 Uani 1 1 d . U . . .
H32A H 0.076614 0.267137 0.559634 0.101 Uiso 1 1 calc GR . . . .
H32B H 0.076741 0.275399 0.532965 0.101 Uiso 1 1 calc GR . . . .
H32C H 0.067720 0.306445 0.550108 0.101 Uiso 1 1 calc GR . . . .
C330 C 0.2679(2) 0.4598(4) 0.4086(3) 0.070 Uani 1 1 d . U . . .
C331 C 0.3389(2) 0.0584(5) 0.7326(3) 0.069 Uani 1 1 d . U . . .
C332 C 0.3373(2) 0.0294(5) 0.7192(3) 0.074 Uani 1 1 d . U . . .
C333 C 0.5794(2) 0.5982(4) 0.5734(3) 0.064 Uani 1 1 d . U . . .
H333 H 0.585878 0.593149 0.587463 0.077 Uiso 1 1 calc R . . . .
C334 C 0.3166(3) 0.1118(5) 0.3057(3) 0.076 Uani 1 1 d . U . . .
C335 C 0.5173(2) -0.0440(4) 0.6211(3) 0.068 Uani 1 1 d . U . . .
O154 O 0.12547(19) 0.3331(3) 0.5352(2) 0.094 Uani 1 1 d . U . . .
C336 C 0.2665(2) 0.4533(4) 0.6535(3) 0.066 Uani 1 1 d . U . . .
C337 C 0.4809(2) 0.1179(4) 0.3678(3) 0.064 Uani 1 1 d . U . . .
C338 C 0.3013(2) 0.1162(4) 0.3232(3) 0.068 Uani 1 1 d . U . . .
H338 H 0.287489 0.109768 0.320232 0.082 Uiso 1 1 calc R . . . .
C339 C 0.3076(2) 0.1314(4) 0.3473(3) 0.070 Uani 1 1 d . U . . .
C340 C 0.2260(2) 0.1746(4) 0.6461(3) 0.066 Uani 1 1 d . U . . .
C341 C 0.5028(2) 0.2043(5) 0.7268(3) 0.069 Uani 1 1 d . U . . .
C342 C 0.5358(2) 0.2432(4) 0.4125(3) 0.064 Uani 1 1 d . U . . .
H342 H 0.538201 0.267605 0.406103 0.076 Uiso 1 1 calc R . . . .
C343 C 0.1074(2) 0.3221(4) 0.5319(3) 0.072 Uani 1 1 d . U . . .
H343 H 0.100608 0.325970 0.517889 0.086 Uiso 1 1 calc R . . . .
C344 C 0.3071(3) -0.0857(5) 0.7174(3) 0.079 Uani 1 1 d . U . . .
H344 H 0.315750 -0.095596 0.728858 0.095 Uiso 1 1 calc R . . . .
C345 C 0.3151(3) -0.0613(5) 0.7025(3) 0.077 Uani 1 1 d . U . . .
C346 C 0.3049(3) -0.0467(5) 0.6846(3) 0.078 Uani 1 1 d . U . . .
C347 C 0.2829(2) -0.0565(4) 0.6823(2) 0.050 Uani 1 1 d . U . . .
C348 C 0.2749(3) -0.0822(5) 0.6990(3) 0.086 Uani 1 1 d . U . . .
H348 H 0.260929 -0.089058 0.697666 0.103 Uiso 1 1 calc R . . . .
C349 C 0.2859(3) -0.0980(5) 0.7172(3) 0.085 Uani 1 1 d . U . . .
C350 C 0.2554(2) 0.5616(4) 0.5144(3) 0.064 Uani 1 1 d . U . . .
C351 C 0.41352(15) 0.0018(2) 0.34461(15) 0.066 Uani 1 1 d . U . . .
C352 C 0.40854(15) -0.0031(2) 0.32189(16) 0.066 Uani 1 1 d G U . . .
H352 H 0.405367 -0.027744 0.316267 0.080 Uiso 1 1 calc R . . . .
C353 C 0.40820(15) 0.0281(3) 0.30741(12) 0.066 Uani 1 1 d G U . . .
C354 C 0.41284(15) 0.0642(2) 0.31564(14) 0.063 Uani 1 1 d G U . . .
H354 H 0.412613 0.085480 0.305742 0.075 Uiso 1 1 calc R . . . .
C355 C 0.41783(14) 0.0690(2) 0.33835(15) 0.062 Uani 1 1 d G U . . .
C356 C 0.41817(14) 0.0378(3) 0.35284(12) 0.050 Uani 1 1 d G U . . .
O155 O 0.32784(18) 0.2826(3) 0.4347(2) 0.096 Uani 1 1 d . U . . .
H15H H 0.326720 0.271434 0.447443 0.144 Uiso 1 1 d R . . . .
H15I H 0.319710 0.301454 0.435553 0.144 Uiso 1 1 d R . . . .
C357 C 0.4690(3) -0.0869(5) 0.3506(3) 0.089 Uani 1 1 d . U . . .
C358 C 0.4930(2) 0.4164(4) 0.3947(3) 0.062 Uani 1 1 d . U . . .
H358 H 0.488048 0.409002 0.380208 0.074 Uiso 1 1 calc R . . . .
C359 C 0.3757(2) 0.0470(4) 0.6746(3) 0.063 Uani 1 1 d . U . . .
C360 C 0.5583(2) 0.3096(4) 0.5019(3) 0.060 Uani 1 1 d . U . . .
H360 H 0.568303 0.314144 0.513290 0.072 Uiso 1 1 calc R . . . .
C361 C 0.5824(2) 0.3465(4) 0.4741(2) 0.079 Uani 1 1 d D U . . .
C362 C 0.5243(3) 0.1844(4) 0.7610(2) 0.081 Uani 1 1 d D U . . .
H36A H 0.520876 0.202743 0.772914 0.121 Uiso 1 1 calc GR . . . .
H36B H 0.537238 0.171842 0.764674 0.121 Uiso 1 1 calc GR . . . .
H36C H 0.513434 0.165327 0.759825 0.121 Uiso 1 1 calc GR . . . .
C363 C 0.6113(3) 0.1192(4) 0.4435(2) 0.083 Uani 1 1 d D U . . .
H36D H 0.623212 0.132743 0.449500 0.125 Uiso 1 1 calc GR . . . .
H36E H 0.600791 0.137677 0.439080 0.125 Uiso 1 1 calc GR . . . .
H36F H 0.615323 0.104140 0.430290 0.125 Uiso 1 1 calc GR . . . .
O156 O 0.48325(16) 0.7740(3) 0.5740(2) 0.081 Uani 1 1 d . U . . .
H15L H 0.474537 0.774441 0.585676 0.122 Uiso 1 1 d GR . . . .
H15M H 0.475115 0.766957 0.562517 0.122 Uiso 1 1 d GR . . . .
C364 C 0.36036(18) 0.5779(4) 0.8018(2) 0.080 Uani 1 1 d D U . . .
C365 C 0.1976(2) 0.5664(5) 0.4309(3) 0.070 Uani 1 1 d . U . . .
H365 H 0.188462 0.587063 0.428493 0.084 Uiso 1 1 calc R . . . .
C366 C 0.4145(3) 0.3046(5) 0.7461(3) 0.080 Uani 1 1 d . U . . .
H366 H 0.404215 0.315478 0.755501 0.095 Uiso 1 1 calc R . . . .
C367 C 0.1329(2) 0.5719(5) 0.5522(2) 0.083 Uani 1 1 d D U . . .
H36G H 0.131793 0.598053 0.557908 0.125 Uiso 1 1 calc GR . . . .
H36H H 0.140910 0.556616 0.562900 0.125 Uiso 1 1 calc GR . . . .
H36I H 0.119186 0.560930 0.550716 0.125 Uiso 1 1 calc GR . . . .
C368 C 0.2622(2) 0.2590(5) 0.3638(3) 0.074 Uani 1 1 d . U . . .
H368 H 0.257212 0.284181 0.362120 0.088 Uiso 1 1 calc R . . . .
C369 C 0.49093(19) 0.1615(4) 0.3076(3) 0.081 Uani 1 1 d D U . . .
C370 C 0.4532(2) 0.7411(5) 0.3438(3) 0.069 Uani 1 1 d . U . . .
H370 H 0.458750 0.765193 0.339951 0.083 Uiso 1 1 calc R . . . .
C371 C 0.2646(2) 0.6763(3) 0.7716(3) 0.070 Uani 1 1 d D U . . .
H37A H 0.255206 0.681050 0.784208 0.106 Uiso 1 1 calc GR . . . .
H37B H 0.276526 0.662257 0.777045 0.106 Uiso 1 1 calc GR . . . .
H37C H 0.257550 0.661149 0.759953 0.106 Uiso 1 1 calc GR . . . .
C372 C 0.2615(3) 0.1929(5) 0.3558(3) 0.080 Uani 1 1 d . U . . .
H372 H 0.255056 0.172684 0.347839 0.096 Uiso 1 1 calc R . . . .
C373 C 0.2807(2) 0.1844(4) 0.4566(3) 0.067 Uani 1 1 d . U . . .
C374 C 0.2097(2) 0.2092(4) 0.5441(3) 0.063 Uani 1 1 d . U . . .
O157 O 0.35372(18) 0.7738(3) 0.6548(2) 0.089 Uani 1 1 d . U . . .
H15N H 0.342474 0.785062 0.650243 0.133 Uiso 1 1 d GR . . . .
H15O H 0.357862 0.761769 0.642691 0.133 Uiso 1 1 d GR . . . .
C375 C 0.2831(2) 0.6782(4) 0.4548(3) 0.065 Uani 1 1 d . U . . .
C376 C 0.4640(2) 0.4845(4) 0.3570(3) 0.062 Uani 1 1 d . U . . .
H376 H 0.463333 0.459298 0.351154 0.075 Uiso 1 1 calc R . . . .
C377 C 0.3366(3) 0.7479(5) 0.3535(3) 0.076 Uani 1 1 d . U . . .
C378 C 0.2510(3) 0.2234(5) 0.3557(3) 0.083 Uani 1 1 d . U . . .
C379 C 0.4044(2) 0.6208(4) 0.3398(3) 0.063 Uani 1 1 d . U . . .
C380 C 0.31131(19) 0.0958(4) 0.2838(3) 0.087 Uani 1 1 d D U . . .
C381 C 0.1434(2) 0.5721(3) 0.5293(2) 0.073 Uani 1 1 d D U . . .
C382 C 0.1906(3) 0.5322(5) 0.4323(3) 0.083 Uani 1 1 d . U . . .
C383 C 0.3169(3) 0.7200(7) 0.3204(4) 0.116 Uani 1 1 d . U . . .
C384 C 0.5487(2) 0.3116(4) 0.4625(3) 0.066 Uani 1 1 d . U . . .
H384 H 0.551030 0.316827 0.446887 0.080 Uiso 1 1 calc R . . . .
C385 C 0.1441(2) 0.1920(4) 0.4987(3) 0.083 Uani 1 1 d D U . . .
H38A H 0.139492 0.175653 0.511127 0.124 Uiso 1 1 calc GR . . . .
H38B H 0.154127 0.178205 0.489454 0.124 Uiso 1 1 calc GR . . . .
H38C H 0.132362 0.198971 0.489212 0.124 Uiso 1 1 calc GR . . . .
C386 C 0.2044(2) -0.0677(4) 0.4575(3) 0.074 Uani 1 1 d . U . . .
H386 H 0.193619 -0.074536 0.467537 0.088 Uiso 1 1 calc R . . . .
C387 C 0.2211(2) 0.4912(4) 0.6233(3) 0.065 Uani 1 1 d . U . . .
C388 C 0.2639(2) 0.4291(4) 0.3725(3) 0.071 Uani 1 1 d . U . . .
H388 H 0.269790 0.420349 0.358752 0.085 Uiso 1 1 calc R . . . .
C389 C 0.3879(3) 0.8308(5) 0.3348(3) 0.085 Uani 1 1 d . U . . .
C390 C 0.2000(2) 0.4846(5) 0.6244(3) 0.067 Uani 1 1 d . U . . .
H390 H 0.194767 0.459330 0.624070 0.081 Uiso 1 1 calc R . . . .
C391 C 0.5879(2) 0.6932(4) 0.6671(2) 0.077 Uani 1 1 d D U . . .
H39A H 0.587508 0.665793 0.664110 0.115 Uiso 1 1 calc GR . . . .
H39B H 0.574211 0.701977 0.671466 0.115 Uiso 1 1 calc GR . . . .
H39C H 0.597533 0.698519 0.679354 0.115 Uiso 1 1 calc GR . . . .
C392 C 0.6070(2) 0.8245(4) 0.5613(3) 0.084 Uani 1 1 d D U . . .
H39D H 0.611211 0.838726 0.574786 0.126 Uiso 1 1 calc GR . . . .
H39E H 0.618680 0.822090 0.550937 0.126 Uiso 1 1 calc GR . . . .
H39F H 0.602302 0.799121 0.565723 0.126 Uiso 1 1 calc GR . . . .
C393 C 0.2421(3) 0.4148(5) 0.3789(3) 0.088 Uani 1 1 d . U . . .
C394 C 0.3681(2) 0.7969(5) 0.3602(3) 0.074 Uani 1 1 d . U . . .
C395 C 0.2757(2) 0.4547(4) 0.3864(3) 0.067 Uani 1 1 d . U . . .
C396 C 0.5352(2) 0.6212(4) 0.3844(3) 0.060 Uani 1 1 d . U . . .
C397 C 0.5181(3) 0.4297(5) 0.6875(3) 0.081 Uani 1 1 d . U . . .
H397 H 0.530080 0.417469 0.682208 0.098 Uiso 1 1 calc R . . . .
N36 N 0.28297(18) 0.6443(4) 0.4454(2) 0.065 Uani 1 1 d . U . . .
C398 C 0.59469(19) 0.7143(3) 0.6455(2) 0.067 Uani 1 1 d D U . . .
C399 C 0.55181(19) 0.6331(3) 0.3677(2) 0.070 Uani 1 1 d D U . . .
N37 N 0.59026(16) 0.2149(3) 0.46801(18) 0.050 Uani 1 1 d . U . . .
C400 C 0.5867(2) 0.0294(4) 0.5761(2) 0.050 Uani 1 1 d . U . . .
C401 C 0.56511(17) -0.1185(3) 0.65039(18) 0.050 Uani 1 1 d D U . . .
C402 C 0.55115(19) 0.6244(4) 0.5534(2) 0.050 Uani 1 1 d . U . . .
C403 C 0.55800(16) 0.2182(3) 0.3785(2) 0.050 Uani 1 1 d D U . . .
C404 C 0.37373(19) 0.2097(4) 0.3475(2) 0.050 Uani 1 1 d . U . . .
C405 C 0.2086(2) 0.1261(4) 0.6150(2) 0.050 Uani 1 1 d . U . . .
C406 C 0.2794(2) 0.1830(4) 0.3646(2) 0.050 Uani 1 1 d . U . . .
C407 C 0.55921(19) 0.1729(4) 0.5358(2) 0.050 Uani 1 1 d . U . . .
C408 C 0.5779(2) 0.0673(4) 0.5799(2) 0.050 Uani 1 1 d . U . . .
H408 H 0.586210 0.089395 0.580085 0.060 Uiso 1 1 calc R . . . .
C409 C 0.28616(15) 0.5062(3) 0.7687(2) 0.050 Uani 1 1 d D U . . .
C410 C 0.5015(2) 0.0522(4) 0.5418(2) 0.050 Uani 1 1 d . U . . .
C411 C 0.57562(19) -0.0005(4) 0.5762(2) 0.050 Uani 1 1 d . U . . .
H411 H 0.581828 -0.024801 0.574601 0.060 Uiso 1 1 calc R . . . .
C412 C 0.5576(2) 0.0696(4) 0.5832(2) 0.050 Uani 1 1 d . U . . .
C413 C 0.45836(19) 0.5656(4) 0.7516(2) 0.050 Uani 1 1 d . U . . .
H413 H 0.458989 0.587854 0.760670 0.060 Uiso 1 1 calc R . . . .
C414 C 0.2313(2) 0.2848(4) 0.5883(2) 0.050 Uani 1 1 d . U . . .
C415 C 0.5421(2) 0.1307(4) 0.4836(2) 0.050 Uani 1 1 d . U . . .
C416 C 0.57025(19) 0.2161(4) 0.4779(2) 0.050 Uani 1 1 d . U . . .
H41D H 0.569064 0.238651 0.487621 0.075 Uiso 1 1 calc GR . . . .
H41E H 0.568072 0.193136 0.487085 0.075 Uiso 1 1 calc GR . . . .
H41F H 0.559938 0.217260 0.465922 0.075 Uiso 1 1 calc GR . . . .
C417 C 0.5506(2) -0.0879(4) 0.6393(2) 0.050 Uani 1 1 d . U . . .
C418 C 0.53157(19) 0.0261(4) 0.3841(2) 0.050 Uani 1 1 d . U . . .
C419 C 0.61917(18) 0.0919(4) 0.4806(2) 0.050 Uani 1 1 d D U . . .
H41A H 0.632688 0.089371 0.473591 0.075 Uiso 1 1 calc GR . . . .
H41B H 0.616710 0.070227 0.490667 0.075 Uiso 1 1 calc GR . . . .
H41C H 0.618578 0.115597 0.489303 0.075 Uiso 1 1 calc GR . . . .
C420 C 0.17908(19) 0.3895(3) 0.5958(2) 0.050 Uani 1 1 d D U . . .
H42A H 0.193610 0.396201 0.595265 0.075 Uiso 1 1 calc GR . . . .
H42B H 0.171614 0.408984 0.604348 0.075 Uiso 1 1 calc GR . . . .
H42C H 0.173656 0.388126 0.580345 0.075 Uiso 1 1 calc GR . . . .
C421 C 0.54968(19) 0.1293(4) 0.6635(2) 0.050 Uani 1 1 d . U . . .
H421 H 0.550565 0.131533 0.679550 0.060 Uiso 1 1 calc R . . . .
C422 C 0.38802(19) 0.2541(4) 0.3208(2) 0.050 Uani 1 1 d . U . . .
H422 H 0.392104 0.279223 0.317042 0.060 Uiso 1 1 calc R . . . .
C423 C 0.3250(2) 0.6850(4) 0.4159(2) 0.050 Uani 1 1 d . U . . .
C424 C 0.2067(2) 0.1363(4) 0.4565(2) 0.050 Uani 1 1 d . U . . .
C425 C 0.38106(13) 0.1607(2) 0.74350(14) 0.050 Uani 1 1 d . U . . .
C426 C 0.38458(14) 0.1937(3) 0.73104(12) 0.061 Uani 1 1 d G U . . .
C427 C 0.37959(15) 0.2290(2) 0.74010(15) 0.063 Uani 1 1 d G U . . .
C428 C 0.37108(15) 0.23138(19) 0.76164(16) 0.079 Uani 1 1 d G U . . .
H428 H 0.367664 0.255514 0.767833 0.095 Uiso 1 1 calc R . . . .
C429 C 0.36756(14) 0.1984(3) 0.77410(12) 0.050 Uani 1 1 d G U . . .
C430 C 0.37255(13) 0.1631(2) 0.76503(13) 0.050 Uani 1 1 d G U . . .
H430 H 0.370142 0.140618 0.773551 0.060 Uiso 1 1 calc R . . . .
C431 C 0.18185(19) 0.7170(4) 0.4528(2) 0.050 Uani 1 1 d . U . . .
C432 C 0.2646(2) 0.6229(4) 0.3748(2) 0.050 Uani 1 1 d . U . . .
C433 C 0.5955(2) 0.4730(3) 0.4430(2) 0.050 Uani 1 1 d D U . . .
H43G H 0.609691 0.473212 0.437578 0.075 Uiso 1 1 calc GR . . . .
H43H H 0.586406 0.466281 0.430394 0.075 Uiso 1 1 calc GR . . . .
H43I H 0.594089 0.454140 0.455104 0.075 Uiso 1 1 calc GR . . . .
C434 C 0.47782(15) -0.1092(3) 0.3303(2) 0.050 Uani 1 1 d D U . . .
C435 C 0.22142(18) 0.6921(3) 0.3380(2) 0.050 Uani 1 1 d D U . . .
H43J H 0.214916 0.712526 0.346730 0.075 Uiso 1 1 d R . . . .
H43K H 0.218506 0.695576 0.321870 0.075 Uiso 1 1 d R . . . .
H43L H 0.236216 0.692736 0.340500 0.075 Uiso 1 1 d R . . . .
C436 C 0.54054(19) 0.2923(4) 0.5080(2) 0.050 Uani 1 1 d . U . . .
C437 C 0.53342(19) 0.2463(3) 0.7419(2) 0.050 Uani 1 1 d D U . . .
H43A H 0.534074 0.259771 0.727334 0.075 Uiso 1 1 calc GR . . . .
H43B H 0.546988 0.246215 0.748903 0.075 Uiso 1 1 calc GR . . . .
H43C H 0.523718 0.259286 0.751899 0.075 Uiso 1 1 calc GR . . . .
C438 C 0.54184(18) 0.1834(3) 0.7227(2) 0.050 Uani 1 1 d D U . . .
H43D H 0.535845 0.158957 0.718289 0.075 Uiso 1 1 calc GR . . . .
H43E H 0.554520 0.178999 0.731104 0.075 Uiso 1 1 calc GR . . . .
H43F H 0.544808 0.198410 0.709060 0.075 Uiso 1 1 calc GR . . . .
C439 C 0.32000(15) 0.3646(3) 0.31421(19) 0.050 Uani 1 1 d D U . . .
C440 C 0.5173(2) -0.0546(4) 0.6438(2) 0.050 Uani 1 1 d . U . . .
C441 C 0.2917(2) 0.4917(4) 0.7026(2) 0.050 Uani 1 1 d . U . . .
C442 C 0.21306(16) 0.6541(3) 0.3457(2) 0.050 Uani 1 1 d D U . . .
C443 C 0.37881(19) 0.2489(4) 0.3410(2) 0.050 Uani 1 1 d . U . . .
C444 C 0.45211(15) 0.5306(3) 0.7883(2) 0.050 Uani 1 1 d D U . . .
C445 C 0.4670(2) 0.1861(4) 0.4435(2) 0.050 Uani 1 1 d . U . . .
C446 C 0.35604(15) 0.0037(3) 0.7882(2) 0.050 Uani 1 1 d D U . . .
C447 C 0.46462(17) -0.1454(3) 0.3284(2) 0.050 Uani 1 1 d D U . . .
H44A H 0.470608 -0.165623 0.337659 0.075 Uiso 1 1 calc GR . . . .
H44B H 0.464068 -0.153601 0.312528 0.075 Uiso 1 1 calc GR . . . .
H44C H 0.450758 -0.139838 0.333751 0.075 Uiso 1 1 calc GR . . . .
C448 C 0.29764(19) 0.7012(4) 0.4453(2) 0.050 Uani 1 1 d . U . . .
H448 H 0.300260 0.727222 0.448570 0.060 Uiso 1 1 calc R . . . .
C449 C 0.26494(19) 0.6843(4) 0.5965(2) 0.050 Uani 1 1 d . U . . .
C450 C 0.18430(17) 0.6083(3) 0.7130(2) 0.050 Uani 1 1 d D U . . .
H45J H 0.186107 0.594876 0.698574 0.075 Uiso 1 1 calc GR . . . .
H45K H 0.171886 0.623859 0.712326 0.075 Uiso 1 1 calc GR . . . .
H45L H 0.183065 0.589705 0.725305 0.075 Uiso 1 1 calc GR . . . .
C451 C 0.5422(2) 0.6989(4) 0.5033(2) 0.050 Uani 1 1 d . U . . .
C452 C 0.60073(18) 0.3226(4) 0.4823(2) 0.050 Uani 1 1 d D U . . .
H45A H 0.601284 0.322997 0.498872 0.075 Uiso 1 1 calc GR . . . .
H45B H 0.613397 0.333243 0.476117 0.075 Uiso 1 1 calc GR . . . .
H45C H 0.599158 0.296235 0.477052 0.075 Uiso 1 1 calc GR . . . .
C453 C 0.2199(2) -0.0447(4) 0.4646(2) 0.050 Uani 1 1 d . U . . .
C454 C 0.3456(2) 0.6043(4) 0.7649(2) 0.050 Uani 1 1 d . U . . .
H454 H 0.332192 0.601059 0.770704 0.060 Uiso 1 1 calc R . . . .
C455 C 0.40471(19) 0.7931(4) 0.3630(2) 0.050 Uani 1 1 d . U . . .
C456 C 0.3431(2) 0.7089(4) 0.3571(2) 0.050 Uani 1 1 d . U . . .
C457 C 0.34248(17) -0.0266(3) 0.7981(2) 0.050 Uani 1 1 d D U . . .
H45D H 0.328395 -0.017220 0.798852 0.075 Uiso 1 1 calc GR . . . .
H45E H 0.347201 -0.033005 0.813418 0.075 Uiso 1 1 calc GR . . . .
H45F H 0.343012 -0.049378 0.788542 0.075 Uiso 1 1 calc GR . . . .
C458 C 0.58294(17) -0.1287(4) 0.6345(2) 0.050 Uani 1 1 d D U . . .
H45G H 0.577530 -0.139117 0.620310 0.075 Uiso 1 1 calc GR . . . .
H45H H 0.591716 -0.147646 0.641807 0.075 Uiso 1 1 calc GR . . . .
H45I H 0.590938 -0.105720 0.631226 0.075 Uiso 1 1 calc GR . . . .
C459 C 0.58640(19) 0.8835(3) 0.5617(2) 0.050 Uani 1 1 d D U . . .
H45M H 0.575667 0.898254 0.554096 0.075 Uiso 1 1 calc GR . . . .
H45N H 0.599182 0.898051 0.561539 0.075 Uiso 1 1 calc GR . . . .
H45O H 0.582347 0.878408 0.577356 0.075 Uiso 1 1 calc GR . . . .
C460 C 0.18647(19) 0.2529(4) 0.5273(2) 0.050 Uani 1 1 d . U . . .
H460 H 0.182628 0.278409 0.523973 0.060 Uiso 1 1 calc R . . . .
C461 C 0.16645(19) 0.6988(3) 0.65049(19) 0.050 Uani 1 1 d D U . . .
H46G H 0.177476 0.714401 0.656801 0.075 Uiso 1 1 calc GR . . . .
H46H H 0.171284 0.672606 0.648470 0.075 Uiso 1 1 calc GR . . . .
H46I H 0.154766 0.698955 0.660876 0.075 Uiso 1 1 calc GR . . . .
C462 C 0.5317(2) 0.1097(4) 0.6304(2) 0.050 Uani 1 1 d . U . . .
C463 C 0.34841(19) 0.0147(4) 0.7624(2) 0.050 Uani 1 1 d . U . . .
C464 C 0.4717(2) -0.0520(4) 0.3858(2) 0.050 Uani 1 1 d . U . . .
C465 C 0.56441(18) 0.2588(3) 0.3759(2) 0.050 Uani 1 1 d D U . . .
H46A H 0.554306 0.272433 0.366745 0.075 Uiso 1 1 calc GR . . . .
H46B H 0.577764 0.259884 0.368444 0.075 Uiso 1 1 calc GR . . . .
H46C H 0.565359 0.270686 0.390913 0.075 Uiso 1 1 calc GR . . . .
C466 C 0.1899(2) 0.1516(4) 0.4470(2) 0.050 Uani 1 1 d . U . . .
H466 H 0.178407 0.157088 0.456285 0.060 Uiso 1 1 calc R . . . .
C467 C 0.49584(19) 0.1666(4) 0.7232(2) 0.050 Uani 1 1 d . U . . .
H467 H 0.503301 0.145104 0.728365 0.060 Uiso 1 1 calc R . . . .
C468 C 0.51436(16) 0.1540(3) 0.3082(2) 0.050 Uani 1 1 d D U . . .
H46D H 0.520007 0.163507 0.322466 0.075 Uiso 1 1 calc GR . . . .
H46E H 0.520912 0.167191 0.295455 0.075 Uiso 1 1 calc GR . . . .
H46F H 0.516919 0.126595 0.306942 0.075 Uiso 1 1 calc GR . . . .
C469 C 0.22056(19) 0.7810(4) 0.5342(2) 0.050 Uani 1 1 d . U . . .
C470 C 0.56160(19) 0.8139(4) 0.5681(2) 0.050 Uani 1 1 d . U . . .
H470 H 0.568241 0.822607 0.581426 0.060 Uiso 1 1 calc R . . . .
C471 C 0.5268(2) 0.5124(4) 0.4020(2) 0.050 Uani 1 1 d . U . . .
H47J H 0.516583 0.532834 0.401884 0.075 Uiso 1 1 calc GR . . . .
H47K H 0.537965 0.519274 0.412276 0.075 Uiso 1 1 calc GR . . . .
H47L H 0.520384 0.488744 0.407268 0.075 Uiso 1 1 calc GR . . . .
C472 C 0.53274(19) -0.0759(4) 0.6526(2) 0.050 Uani 1 1 d . U . . .
H472 H 0.531935 -0.083462 0.668056 0.060 Uiso 1 1 calc R . . . .
C473 C 0.55516(18) 0.0206(3) 0.37489(17) 0.050 Uani 1 1 d D U . . .
C474 C 0.16156(19) 0.8724(3) 0.55673(18) 0.050 Uani 1 1 d D U . . .
H47A H 0.150915 0.891978 0.555743 0.075 Uiso 1 1 d R . . . .
H47B H 0.173725 0.883219 0.564043 0.075 Uiso 1 1 d R . . . .
H47C H 0.156545 0.850899 0.565683 0.075 Uiso 1 1 d R . . . .
C475 C 0.61384(17) 0.6939(3) 0.6351(2) 0.050 Uani 1 1 d D U . . .
H47D H 0.626174 0.708548 0.638575 0.075 Uiso 1 1 calc GR . . . .
H47E H 0.612222 0.692060 0.618583 0.075 Uiso 1 1 calc GR . . . .
H47F H 0.615072 0.668248 0.641486 0.075 Uiso 1 1 calc GR . . . .
C476 C 0.53210(19) 0.1174(4) 0.6537(2) 0.050 Uani 1 1 d . U . . .
C477 C 0.4043(2) 0.8151(4) 0.3422(2) 0.050 Uani 1 1 d . U . . .
H477 H 0.416612 0.817873 0.333717 0.060 Uiso 1 1 calc R . . . .
C478 C 0.43940(19) -0.0519(4) 0.3655(2) 0.050 Uani 1 1 d . U . . .
C479 C 0.14560(17) 0.7020(3) 0.4420(2) 0.050 Uani 1 1 d D U . . .
H47G H 0.144182 0.678576 0.433174 0.075 Uiso 1 1 calc GR . . . .
H47H H 0.133531 0.718076 0.439743 0.075 Uiso 1 1 calc GR . . . .
H47I H 0.146841 0.695617 0.458151 0.075 Uiso 1 1 calc GR . . . .
C480 C 0.60231(19) 0.0520(3) 0.4532(2) 0.050 Uani 1 1 d D U . . .
H48A H 0.589565 0.047446 0.444890 0.075 Uiso 1 1 calc GR . . . .
H48B H 0.603181 0.034312 0.466016 0.075 Uiso 1 1 calc GR . . . .
H48C H 0.613962 0.047836 0.443044 0.075 Uiso 1 1 calc GR . . . .
C481 C 0.2480(2) 0.4509(4) 0.4146(2) 0.050 Uani 1 1 d . U . . .
C482 C 0.27687(16) 0.5454(3) 0.2856(2) 0.050 Uani 1 1 d D U . . .
H48D H 0.275853 0.534781 0.270271 0.075 Uiso 1 1 calc GR . . . .
H48E H 0.277361 0.573209 0.284743 0.075 Uiso 1 1 calc GR . . . .
H48F H 0.264939 0.537539 0.294482 0.075 Uiso 1 1 calc GR . . . .
C483 C 0.21262(19) 0.7950(4) 0.5137(2) 0.050 Uani 1 1 d . U . . .
C484 C 0.12869(18) 0.5918(3) 0.5125(2) 0.050 Uani 1 1 d D U . . .
H48G H 0.116117 0.576812 0.511190 0.075 Uiso 1 1 calc GR . . . .
H48H H 0.135258 0.593747 0.497652 0.075 Uiso 1 1 calc GR . . . .
H48I H 0.125378 0.617353 0.518096 0.075 Uiso 1 1 calc GR . . . .
O158 O 0.28791(12) 0.4621(2) 0.46904(15) 0.050 Uani 1 1 d . U . . .
H15P H 0.280739 0.441981 0.471254 0.075 Uiso 1 1 d R . . . .
H15Q H 0.290909 0.469721 0.482474 0.075 Uiso 1 1 d R . . . .
C485 C 0.38602(15) 0.8602(3) 0.3115(2) 0.050 Uani 1 1 d D U . . .
C486 C 0.16051(19) 0.7667(3) 0.4320(2) 0.050 Uani 1 1 d D U . . .
H48J H 0.156519 0.777026 0.446832 0.075 Uiso 1 1 calc GR . . . .
H48K H 0.149422 0.770771 0.421150 0.075 Uiso 1 1 calc GR . . . .
H48L H 0.172870 0.779679 0.426730 0.075 Uiso 1 1 calc GR . . . .
C487 C 0.15274(17) 0.0918(3) 0.61343(18) 0.050 Uani 1 1 d D U . . .
C488 C 0.21412(19) 0.2151(4) 0.6772(2) 0.050 Uani 1 1 d . U . . .
C489 C 0.5012(2) 0.6419(4) 0.7257(2) 0.050 Uani 1 1 d . U . . .
H489 H 0.495316 0.652914 0.738894 0.060 Uiso 1 1 calc R . . . .
C490 C 0.16401(18) 0.5086(3) 0.62508(17) 0.050 Uani 1 1 d D U . . .
C491 C 0.31463(16) 0.5548(3) 0.2885(2) 0.050 Uani 1 1 d D U . . .
H49G H 0.327197 0.546959 0.296220 0.075 Uiso 1 1 calc GR . . . .
H49H H 0.311935 0.581715 0.291636 0.075 Uiso 1 1 calc GR . . . .
H49I H 0.316226 0.551123 0.272111 0.075 Uiso 1 1 calc GR . . . .
C492 C 0.55425(18) -0.1552(3) 0.6570(2) 0.050 Uani 1 1 d D U . . .
H49A H 0.546384 -0.150961 0.670949 0.075 Uiso 1 1 calc GR . . . .
H49B H 0.564386 -0.175252 0.659642 0.075 Uiso 1 1 calc GR . . . .
H49C H 0.545003 -0.162921 0.644826 0.075 Uiso 1 1 calc GR . . . .
O159 O 0.31977(12) 0.4641(2) 0.43592(15) 0.050 Uani 1 1 d . U . . .
H15R H 0.318956 0.440542 0.430399 0.075 Uiso 1 1 d R . . . .
H15S H 0.312846 0.462142 0.448899 0.075 Uiso 1 1 d R . . . .
C493 C 0.25384(18) 0.7296(3) 0.7468(2) 0.050 Uani 1 1 d D U . . .
H49J H 0.248325 0.709171 0.737311 0.075 Uiso 1 1 calc GR . . . .
H49K H 0.259014 0.750150 0.737183 0.075 Uiso 1 1 calc GR . . . .
H49L H 0.243022 0.739473 0.756689 0.075 Uiso 1 1 calc GR . . . .
C494 C 0.33628(19) 0.6787(4) 0.3431(2) 0.050 Uani 1 1 d . U . . .
C495 C 0.2909(2) 0.2117(4) 0.3741(2) 0.050 Uani 1 1 d . U . . .
C496 C 0.29637(19) 0.5318(4) 0.3253(2) 0.050 Uani 1 1 d . U . . .
C497 C 0.67739(19) 0.2795(4) 0.5364(2) 0.050 Uani 1 1 d . U . . .
H49M H 0.685067 0.277150 0.522219 0.075 Uiso 1 1 calc GR . . . .
H49N H 0.675951 0.254276 0.543381 0.075 Uiso 1 1 calc GR . . . .
H49O H 0.684734 0.296409 0.546792 0.075 Uiso 1 1 calc GR . . . .
C498 C 0.57168(19) -0.0999(3) 0.67291(19) 0.050 Uani 1 1 d D U . . .
H49D H 0.586095 -0.092520 0.672007 0.075 Uiso 1 1 calc GR . . . .
H49E H 0.569813 -0.118115 0.685323 0.075 Uiso 1 1 calc GR . . . .
H49F H 0.563296 -0.077272 0.675720 0.075 Uiso 1 1 calc GR . . . .
C499 C 0.1737(2) 0.1071(4) 0.6054(2) 0.050 Uani 1 1 d . U . . .
C500 C 0.4984(2) 0.1839(4) 0.5641(2) 0.050 Uani 1 1 d . U . . .
C501 C 0.28416(19) 0.5513(4) 0.7342(2) 0.050 Uani 1 1 d . U . . .
H501 H 0.282717 0.571898 0.744510 0.060 Uiso 1 1 calc R . . . .
C502 C 0.6481(2) 0.2976(4) 0.5089(2) 0.050 Uani 1 1 d . U . . .
H50D H 0.658325 0.305890 0.497817 0.075 Uiso 1 1 calc GR . . . .
H50E H 0.636913 0.316056 0.509435 0.075 Uiso 1 1 calc GR . . . .
H50F H 0.642735 0.272604 0.504450 0.075 Uiso 1 1 calc GR . . . .
C503 C 0.59909(19) 0.7554(3) 0.6498(2) 0.050 Uani 1 1 d D U . . .
H50A H 0.587431 0.766499 0.657880 0.075 Uiso 1 1 d R . . . .
H50B H 0.600851 0.768449 0.635230 0.075 Uiso 1 1 d R . . . .
H50C H 0.611491 0.758549 0.658940 0.075 Uiso 1 1 d R . . . .
C504 C 0.32332(19) 0.7538(4) 0.3348(2) 0.050 Uani 1 1 d . U . . .
H504 H 0.318511 0.778619 0.331274 0.060 Uiso 1 1 calc R . . . .
C505 C 0.28132(19) 0.2494(4) 0.3741(2) 0.050 Uani 1 1 d . U . . .
C506 C 0.16679(17) 0.8580(3) 0.53309(18) 0.050 Uani 1 1 d D U . . .
C507 C 0.3466(2) 0.8089(4) 0.7451(2) 0.050 Uani 1 1 d . U . . .
H507 H 0.333217 0.815300 0.750066 0.060 Uiso 1 1 calc R . . . .
C508 C 0.3692(2) 0.6137(4) 0.3132(2) 0.050 Uani 1 1 d . U . . .
H508 H 0.357414 0.606547 0.304833 0.060 Uiso 1 1 calc R . . . .
C509 C 0.4365(2) 0.3111(4) 0.7509(2) 0.050 Uani 1 1 d . U . . .
C510 C 0.13761(18) 0.2461(3) 0.5232(2) 0.050 Uani 1 1 d D U . . .
H51A H 0.128348 0.226481 0.529035 0.075 Uiso 1 1 calc GR . . . .
H51B H 0.129811 0.264620 0.514289 0.075 Uiso 1 1 calc GR . . . .
H51C H 0.144277 0.259069 0.535902 0.075 Uiso 1 1 calc GR . . . .
C511 C 0.46757(17) 0.5539(3) 0.8007(2) 0.050 Uani 1 1 d D U . . .
H51M H 0.467998 0.579547 0.794245 0.075 Uiso 1 1 calc GR . . . .
H51N H 0.481052 0.541947 0.799243 0.075 Uiso 1 1 calc GR . . . .
H51O H 0.463830 0.555367 0.816760 0.075 Uiso 1 1 calc GR . . . .
C512 C 0.5466(2) 0.7351(4) 0.4951(2) 0.050 Uani 1 1 d . U . . .
C513 C 0.46725(16) 0.0479(3) 0.7901(2) 0.050 Uani 1 1 d D U . . .
H51D H 0.466505 0.020073 0.789739 0.075 Uiso 1 1 calc GR . . . .
H51E H 0.473438 0.056109 0.804444 0.075 Uiso 1 1 calc GR . . . .
H51F H 0.475599 0.056972 0.777437 0.075 Uiso 1 1 calc GR . . . .
C514 C 0.59679(19) 0.8534(4) 0.52533(18) 0.050 Uani 1 1 d D U . . .
H51P H 0.585709 0.866062 0.517061 0.075 Uiso 1 1 d R . . . .
H51Q H 0.600569 0.829902 0.517481 0.075 Uiso 1 1 d R . . . .
H51R H 0.608649 0.870412 0.526071 0.075 Uiso 1 1 d R . . . .
C515 C 0.29655(15) 0.5304(3) 0.2971(2) 0.050 Uani 1 1 d D U . . .
C516 C 0.61202(19) 0.1790(3) 0.5793(2) 0.050 Uani 1 1 d D U . . .
H51G H 0.601903 0.163948 0.587659 0.075 Uiso 1 1 calc GR . . . .
H51H H 0.623830 0.183974 0.589093 0.075 Uiso 1 1 calc GR . . . .
H51I H 0.616441 0.164927 0.565861 0.075 Uiso 1 1 calc GR . . . .
C517 C 0.21944(19) 0.1950(3) 0.3369(2) 0.050 Uani 1 1 d D U . . .
H51J H 0.222501 0.189639 0.320975 0.075 Uiso 1 1 calc GR . . . .
H51K H 0.204678 0.198523 0.338774 0.075 Uiso 1 1 calc GR . . . .
H51L H 0.224010 0.173663 0.346316 0.075 Uiso 1 1 calc GR . . . .
C518 C 0.21421(19) 0.6244(3) 0.3272(2) 0.050 Uani 1 1 d D U . . .
H51S H 0.228561 0.619043 0.323667 0.075 Uiso 1 1 d R . . . .
H51T H 0.207311 0.633983 0.313577 0.075 Uiso 1 1 d R . . . .
H51U H 0.207501 0.600983 0.332277 0.075 Uiso 1 1 d R . . . .
C519 C 0.2359(2) 0.4330(4) 0.3976(2) 0.050 Uani 1 1 d . U . . .
H519 H 0.221566 0.434148 0.399813 0.060 Uiso 1 1 calc R . . . .
C520 C 0.3824(2) 0.8092(4) 0.7499(2) 0.050 Uani 1 1 d . U . . .
H520 H 0.393904 0.815404 0.759016 0.060 Uiso 1 1 calc R . . . .
C521 C 0.48101(17) 0.7137(3) 0.31796(19) 0.050 Uani 1 1 d D U . . .
C522 C 0.34811(19) -0.0145(4) 0.7489(2) 0.050 Uani 1 1 d . U . . .
H522 H 0.351359 -0.038834 0.754860 0.060 Uiso 1 1 calc R . . . .
C523 C 0.32266(19) 0.6856(4) 0.3251(2) 0.050 Uani 1 1 d . U . . .
H523 H 0.317638 0.664905 0.316371 0.060 Uiso 1 1 calc R . . . .
C524 C 0.40313(15) 0.2264(3) 0.28254(18) 0.050 Uani 1 1 d D U . . .
C525 C 0.45565(19) 0.5004(4) 0.7235(2) 0.050 Uani 1 1 d . U . . .
C526 C 0.4490(2) 0.3060(4) 0.7345(2) 0.050 Uani 1 1 d . U . . .
H526 H 0.461885 0.318390 0.735152 0.060 Uiso 1 1 calc R . . . .
C527 C 0.34265(19) 0.0493(4) 0.7558(2) 0.050 Uani 1 1 d . U . . .
H527 H 0.340995 0.068658 0.766875 0.060 Uiso 1 1 calc R . . . .
C528 C 0.13593(18) 0.1022(4) 0.5958(2) 0.050 Uani 1 1 d D U . . .
H52A H 0.137698 0.128662 0.590990 0.075 Uiso 1 1 calc GR . . . .
H52B H 0.122426 0.099098 0.602778 0.075 Uiso 1 1 calc GR . . . .
H52C H 0.137080 0.085307 0.582679 0.075 Uiso 1 1 calc GR . . . .
C529 C 0.34288(19) -0.0115(4) 0.7242(2) 0.050 Uani 1 1 d . U . . .
C530 C 0.20831(19) 0.6295(3) 0.74294(19) 0.050 Uani 1 1 d D U . . .
H53A H 0.211477 0.602798 0.746135 0.075 Uiso 1 1 calc GR . . . .
H53B H 0.196659 0.637580 0.752201 0.075 Uiso 1 1 calc GR . . . .
H53C H 0.220211 0.645349 0.746554 0.075 Uiso 1 1 calc GR . . . .
C531 C 0.60253(17) 0.2165(3) 0.57214(19) 0.050 Uani 1 1 d D U . . .
C532 C 0.36150(18) 0.5339(3) 0.8004(2) 0.050 Uani 1 1 d D U . . .
H53D H 0.375827 0.525799 0.800741 0.075 Uiso 1 1 calc GR . . . .
H53E H 0.355187 0.525238 0.786203 0.075 Uiso 1 1 calc GR . . . .
H53F H 0.354196 0.522738 0.813258 0.075 Uiso 1 1 calc GR . . . .
C533 C 0.3390(2) 0.1172(4) 0.3130(2) 0.050 Uani 1 1 d . U . . .
H533 H 0.349785 0.110956 0.302936 0.060 Uiso 1 1 calc R . . . .
C534 C 0.1583(2) 0.4940(3) 0.60112(18) 0.050 Uani 1 1 d D U . . .
H53G H 0.157786 0.515446 0.590547 0.075 Uiso 1 1 calc GR . . . .
H53H H 0.144862 0.481588 0.601678 0.075 Uiso 1 1 calc GR . . . .
H53I H 0.168557 0.475583 0.596005 0.075 Uiso 1 1 calc GR . . . .
C535 C 0.23041(18) 0.2308(3) 0.34410(18) 0.050 Uani 1 1 d D U . . .
C536 C 0.44122(16) 0.3334(3) 0.7718(2) 0.050 Uani 1 1 d D U . . .
C537 C 0.5162(2) 0.6240(4) 0.6835(2) 0.050 Uani 1 1 d . U . . .
C538 C 0.37696(17) 0.5866(4) 0.8191(2) 0.050 Uani 1 1 d D U . . .
H53J H 0.373062 0.575885 0.833852 0.075 Uiso 1 1 calc GR . . . .
H53K H 0.378600 0.614225 0.820550 0.075 Uiso 1 1 calc GR . . . .
H53L H 0.389899 0.575258 0.814189 0.075 Uiso 1 1 calc GR . . . .
C539 C 0.19902(19) 0.6762(3) 0.7128(2) 0.050 Uani 1 1 d D U . . .
H53M H 0.212084 0.689840 0.712281 0.075 Uiso 1 1 calc GR . . . .
H53N H 0.190543 0.686821 0.724991 0.075 Uiso 1 1 calc GR . . . .
H53O H 0.191928 0.679153 0.698303 0.075 Uiso 1 1 calc GR . . . .
C540 C 0.28916(19) 0.5282(4) 0.6962(2) 0.050 Uani 1 1 d . U . . .
C541 C 0.36297(15) 0.8442(3) 0.7781(2) 0.050 Uani 1 1 d D U . . .
C542 C 0.30505(16) 0.7338(3) 0.30032(19) 0.050 Uiso 1 1 d D U . . .
C543 C 0.54841(19) 0.6748(3) 0.3622(2) 0.050 Uani 1 1 d D U . . .
H54G H 0.533830 0.679345 0.359518 0.075 Uiso 1 1 calc GR . . . .
H54H H 0.556141 0.681473 0.348490 0.075 Uiso 1 1 calc GR . . . .
H54I H 0.553083 0.690570 0.374845 0.075 Uiso 1 1 calc GR . . . .
C544 C 0.5562(2) -0.0101(3) 0.35709(19) 0.050 Uani 1 1 d D U . . .
H54A H 0.555780 -0.035153 0.364405 0.075 Uiso 1 1 calc GR . . . .
H54B H 0.568935 -0.007561 0.348502 0.075 Uiso 1 1 calc GR . . . .
H54C H 0.544530 -0.007591 0.346780 0.075 Uiso 1 1 calc GR . . . .
C545 C 0.26861(18) -0.1614(3) 0.7233(2) 0.050 Uani 1 1 d D U . . .
H54D H 0.257259 -0.156427 0.712841 0.075 Uiso 1 1 calc GR . . . .
H54E H 0.263972 -0.178327 0.735426 0.075 Uiso 1 1 calc GR . . . .
H54F H 0.279825 -0.173618 0.714969 0.075 Uiso 1 1 calc GR . . . .
C546 C 0.24045(18) 0.3420(3) 0.7010(2) 0.050 Uani 1 1 d D U . . .
H54J H 0.241640 0.326737 0.687137 0.075 Uiso 1 1 calc GR . . . .
H54K H 0.233124 0.327462 0.712554 0.075 Uiso 1 1 calc GR . . . .
H54L H 0.254122 0.348504 0.706526 0.075 Uiso 1 1 calc GR . . . .
C547 C 0.27286(19) 0.4419(4) 0.6744(2) 0.050 Uani 1 1 d . U . . .
C548 C 0.5219(2) 0.6467(4) 0.7213(2) 0.050 Uani 1 1 d . U . . .
C549 C 0.46115(19) 0.7108(4) 0.3343(2) 0.050 Uani 1 1 d . U . . .
C550 C 0.60954(18) 0.0285(3) 0.57025(18) 0.050 Uani 1 1 d D U . . .
C551 C 0.61724(19) -0.0116(3) 0.5659(2) 0.050 Uani 1 1 d D U . . .
H55A H 0.611018 -0.029099 0.576797 0.075 Uiso 1 1 calc GR . . . .
H55B H 0.632132 -0.012150 0.567557 0.075 Uiso 1 1 calc GR . . . .
H55C H 0.613540 -0.019292 0.550463 0.075 Uiso 1 1 calc GR . . . .
C552 C 0.2011(2) 0.4994(4) 0.4365(2) 0.050 Uani 1 1 d . U . . .
H552 H 0.194405 0.475609 0.438144 0.060 Uiso 1 1 calc R . . . .
C553 C 0.48598(18) 0.2046(3) 0.3089(2) 0.050 Uani 1 1 d D U . . .
H55D H 0.472318 0.209251 0.302650 0.075 Uiso 1 1 calc GR . . . .
H55E H 0.496100 0.218964 0.300102 0.075 Uiso 1 1 calc GR . . . .
H55F H 0.486379 0.212953 0.324727 0.075 Uiso 1 1 calc GR . . . .
C554 C 0.58425(19) 0.3538(4) 0.44857(19) 0.050 Uani 1 1 d D U . . .
H55G H 0.579492 0.331422 0.440217 0.075 Uiso 1 1 calc GR . . . .
H55H H 0.598574 0.358875 0.444757 0.075 Uiso 1 1 calc GR . . . .
H55I H 0.575900 0.375931 0.444429 0.075 Uiso 1 1 calc GR . . . .
C555 C 0.51191(19) 0.4246(4) 0.7090(2) 0.050 Uani 1 1 d . U . . .
C556 C 0.14593(19) 0.1085(3) 0.63636(18) 0.050 Uani 1 1 d D U . . .
H55J H 0.157229 0.106754 0.647216 0.075 Uiso 1 1 calc GR . . . .
H55K H 0.134212 0.094001 0.642090 0.075 Uiso 1 1 calc GR . . . .
H55L H 0.142027 0.135180 0.634373 0.075 Uiso 1 1 calc GR . . . .
C557 C 0.55003(19) 0.6076(3) 0.3466(2) 0.050 Uani 1 1 d D U . . .
H55M H 0.548897 0.580924 0.351239 0.075 Uiso 1 1 calc GR . . . .
H55N H 0.562204 0.610882 0.337108 0.075 Uiso 1 1 calc GR . . . .
H55O H 0.537855 0.614871 0.337927 0.075 Uiso 1 1 calc GR . . . .
C558 C 0.34017(16) 0.5844(4) 0.8135(2) 0.050 Uani 1 1 d D U . . .
H55P H 0.328956 0.579303 0.802960 0.075 Uiso 1 1 calc GR . . . .
H55Q H 0.339383 0.610862 0.818736 0.075 Uiso 1 1 calc GR . . . .
H55R H 0.339063 0.567257 0.826590 0.075 Uiso 1 1 calc GR . . . .
C559 C 0.52596(16) 0.4081(3) 0.72846(19) 0.050 Uani 1 1 d D U . . .
C560 C 0.61411(19) 0.0527(3) 0.54870(19) 0.050 Uani 1 1 d D U . . .
H56A H 0.615119 0.035947 0.535484 0.075 Uiso 1 1 calc GR . . . .
H56B H 0.627034 0.066387 0.550734 0.075 Uiso 1 1 calc GR . . . .
H56C H 0.603033 0.071089 0.546358 0.075 Uiso 1 1 calc GR . . . .
C561 C 0.56824(19) 0.0104(3) 0.39537(19) 0.050 Uani 1 1 d D U . . .
H56D H 0.559935 0.011973 0.409156 0.075 Uiso 1 1 calc GR . . . .
H56E H 0.579718 0.028195 0.396472 0.075 Uiso 1 1 calc GR . . . .
H56F H 0.573483 -0.015606 0.393657 0.075 Uiso 1 1 calc GR . . . .
C562 C 0.3645(2) 0.8200(4) 0.7582(2) 0.050 Uani 1 1 d . U . . .
C563 C 0.62218(19) 0.0453(3) 0.58886(19) 0.050 Uani 1 1 d D U . . .
H56G H 0.625192 0.072008 0.585321 0.075 Uiso 1 1 calc GR . . . .
H56H H 0.635002 0.031110 0.590269 0.075 Uiso 1 1 calc GR . . . .
H56I H 0.614625 0.043927 0.603173 0.075 Uiso 1 1 calc GR . . . .
C564 C 0.27608(16) -0.1238(3) 0.73344(19) 0.050 Uani 1 1 d D U . . .
C565 C 0.27129(17) 0.4742(3) 0.7736(2) 0.050 Uani 1 1 d D U . . .
H56P H 0.257288 0.483044 0.771019 0.075 Uiso 1 1 calc GR . . . .
H56Q H 0.272760 0.466163 0.789459 0.075 Uiso 1 1 calc GR . . . .
H56R H 0.274196 0.452562 0.763626 0.075 Uiso 1 1 calc GR . . . .
C566 C 0.21706(18) 0.2503(3) 0.3629(2) 0.050 Uani 1 1 d D U . . .
H56J H 0.218519 0.236166 0.377186 0.075 Uiso 1 1 calc GR . . . .
H56K H 0.202694 0.250193 0.358272 0.075 Uiso 1 1 calc GR . . . .
H56L H 0.221653 0.276561 0.365133 0.075 Uiso 1 1 calc GR . . . .
C567 C 0.16785(19) 0.1780(4) 0.39026(18) 0.050 Uani 1 1 d D U . . .
H56M H 0.173315 0.153063 0.385984 0.075 Uiso 1 1 calc GR . . . .
H56N H 0.174847 0.197929 0.381580 0.075 Uiso 1 1 calc GR . . . .
H56O H 0.153179 0.178863 0.386987 0.075 Uiso 1 1 calc GR . . . .
C568 C 0.38916(15) 0.5979(3) 0.2797(2) 0.050 Uani 1 1 d D U . . .
C569 C 0.17127(17) 0.1845(3) 0.41521(18) 0.050 Uani 1 1 d D U . . .
C570 C 0.34327(19) 0.1308(4) 0.3337(2) 0.050 Uani 1 1 d . U . . .
C571 C 0.53432(18) -0.0223(3) 0.7412(2) 0.050 Uani 1 1 d D U . . .
H57A H 0.524184 -0.041146 0.736359 0.075 Uiso 1 1 d R . . . .
H57B H 0.537804 -0.026536 0.757140 0.075 Uiso 1 1 d R . . . .
H57C H 0.546654 -0.024786 0.731879 0.075 Uiso 1 1 d R . . . .
C572 C 0.3876(2) 0.6120(4) 0.3043(2) 0.050 Uani 1 1 d . U . . .
C573 C 0.6486(2) 0.3162(4) 0.5477(2) 0.050 Uani 1 1 d . U . . .
H573 H 0.656107 0.321402 0.561069 0.060 Uiso 1 1 calc R . . . .
C574 C 0.49812(17) 0.6886(3) 0.3278(2) 0.050 Uani 1 1 d D U . . .
H57G H 0.498707 0.692076 0.344314 0.075 Uiso 1 1 calc GR . . . .
H57H H 0.511240 0.695962 0.321144 0.075 Uiso 1 1 calc GR . . . .
H57I H 0.495304 0.661834 0.324385 0.075 Uiso 1 1 calc GR . . . .
C575 C 0.36934(16) 0.6018(4) 0.2662(2) 0.050 Uani 1 1 d D U . . .
H57J H 0.357823 0.593220 0.275486 0.075 Uiso 1 1 calc GR . . . .
H57K H 0.370182 0.586097 0.252473 0.075 Uiso 1 1 calc GR . . . .
H57L H 0.367315 0.628475 0.261911 0.075 Uiso 1 1 calc GR . . . .
C576 C 0.27619(19) 0.7429(3) 0.7796(2) 0.050 Uani 1 1 d D U . . .
H57M H 0.267110 0.764878 0.777990 0.075 Uiso 1 1 calc GR . . . .
H57N H 0.290427 0.751147 0.778092 0.075 Uiso 1 1 calc GR . . . .
H57O H 0.274187 0.731348 0.794589 0.075 Uiso 1 1 calc GR . . . .
C577 C 0.28188(18) 0.5425(3) 0.7827(2) 0.050 Uani 1 1 d D U . . .
H57P H 0.291544 0.562901 0.779133 0.075 Uiso 1 1 d R . . . .
H57Q H 0.282804 0.536261 0.798893 0.075 Uiso 1 1 d R . . . .
H57R H 0.267974 0.550821 0.779173 0.075 Uiso 1 1 d R . . . .
O160 O 0.63109(13) 0.3299(2) 0.54640(15) 0.050 Uani 1 1 d . U . . .
C578 C 0.15111(16) 0.1783(4) 0.4277(2) 0.050 Uani 1 1 d D U . . .
H57D H 0.141116 0.197280 0.422720 0.075 Uiso 1 1 calc GR . . . .
H57E H 0.153344 0.180788 0.444054 0.075 Uiso 1 1 calc GR . . . .
H57F H 0.145935 0.152696 0.424348 0.075 Uiso 1 1 calc GR . . . .
C579 C 0.4514(2) -0.0413(4) 0.3853(2) 0.050 Uani 1 1 d . U . . .
C580 C 0.52551(14) 0.0176(3) 0.7384(2) 0.050 Uani 1 1 d D U . . .
C581 C 0.4283(2) 0.7028(4) 0.3638(2) 0.050 Uani 1 1 d . U . . .
C582 C 0.20462(16) 0.2191(3) 0.6996(2) 0.050 Uani 1 1 d D U . . .
C583 C 0.43100(15) 0.5465(3) 0.7938(2) 0.050 Uani 1 1 d D U . . .
H58D H 0.428215 0.543324 0.810031 0.075 Uiso 1 1 calc GR . . . .
H58E H 0.420642 0.532878 0.785007 0.075 Uiso 1 1 calc GR . . . .
H58F H 0.430576 0.573667 0.789972 0.075 Uiso 1 1 calc GR . . . .
C584 C 0.5296(2) 0.6368(4) 0.6986(2) 0.050 Uani 1 1 d . U . . .
H584 H 0.543623 0.639466 0.694847 0.060 Uiso 1 1 calc R . . . .
C585 C 0.48772(19) 0.7554(3) 0.3177(2) 0.050 Uani 1 1 d D U . . .
H58G H 0.476544 0.770847 0.311547 0.075 Uiso 1 1 d R . . . .
H58H H 0.499784 0.758067 0.307977 0.075 Uiso 1 1 d R . . . .
H58I H 0.491034 0.764217 0.333027 0.075 Uiso 1 1 d R . . . .
C586 C 0.4588(2) 0.5393(4) 0.7158(2) 0.050 Uani 1 1 d . U . . .
C587 C 0.59962(19) 0.5185(3) 0.47457(19) 0.050 Uani 1 1 d D U . . .
H58J H 0.590551 0.508984 0.486501 0.075 Uiso 1 1 calc GR . . . .
H58K H 0.601957 0.545832 0.476786 0.075 Uiso 1 1 calc GR . . . .
H58L H 0.612699 0.504982 0.475256 0.075 Uiso 1 1 calc GR . . . .
C588 C 0.19921(19) 0.0253(3) 0.72065(18) 0.050 Uani 1 1 d D U . . .
H58A H 0.209638 0.011392 0.729243 0.075 Uiso 1 1 calc GR . . . .
H58B H 0.185699 0.019958 0.727083 0.075 Uiso 1 1 calc GR . . . .
H58C H 0.201969 0.052659 0.721510 0.075 Uiso 1 1 calc GR . . . .
C589 C 0.19971(18) 0.0125(3) 0.69594(18) 0.050 Uani 1 1 d D U . . .
C590 C 0.31276(18) 0.1272(3) 0.2665(2) 0.050 Uani 1 1 d D U . . .
H59A H 0.300862 0.144017 0.267890 0.075 Uiso 1 1 calc GR . . . .
H59B H 0.313074 0.116164 0.251243 0.075 Uiso 1 1 calc GR . . . .
H59C H 0.325268 0.141940 0.269052 0.075 Uiso 1 1 calc GR . . . .
C591 C 0.39833(19) 0.4953(4) 0.7302(2) 0.050 Uani 1 1 d . U . . .
H59M H 0.402076 0.521774 0.733261 0.075 Uiso 1 1 calc GR . . . .
H59N H 0.406550 0.485590 0.717547 0.075 Uiso 1 1 calc GR . . . .
H59O H 0.400894 0.479782 0.743702 0.075 Uiso 1 1 calc GR . . . .
C592 C 0.36712(18) 0.5281(4) 0.7301(2) 0.050 Uani 1 1 d D U . . .
C593 C 0.40263(16) 0.0266(3) 0.2829(2) 0.050 Uani 1 1 d D U . . .
N38 N 0.37775(16) 0.4933(3) 0.72455(18) 0.050 Uani 1 1 d . U . . .
C594 C 0.53331(15) 0.6720(3) 0.73736(18) 0.050 Uani 1 1 d D U . . .
C595 C 0.25762(16) -0.1035(3) 0.7455(2) 0.050 Uani 1 1 d D U . . .
H59D H 0.262711 -0.082160 0.754574 0.075 Uiso 1 1 calc GR . . . .
H59E H 0.250611 -0.121729 0.755409 0.075 Uiso 1 1 calc GR . . . .
H59F H 0.248038 -0.094038 0.734064 0.075 Uiso 1 1 calc GR . . . .
C596 C 0.5873(2) 0.2221(4) 0.4452(2) 0.050 Uani 1 1 d . U . . .
H596 H 0.574310 0.217002 0.438786 0.060 Uiso 1 1 calc R . . . .
O161 O 0.60294(13) 0.2369(2) 0.43111(15) 0.050 Uani 1 1 d . U . . .
C597 C 0.29754(15) 0.3760(4) 0.3107(2) 0.050 Uani 1 1 d D U . . .
H59G H 0.288813 0.353543 0.312499 0.075 Uiso 1 1 calc GR . . . .
H59H H 0.295775 0.386590 0.295502 0.075 Uiso 1 1 calc GR . . . .
H59I H 0.293707 0.395211 0.322032 0.075 Uiso 1 1 calc GR . . . .
C598 C 0.17571(18) -0.1267(4) 0.4433(2) 0.050 Uani 1 1 d D U . . .
H59J H 0.166854 -0.104681 0.446122 0.075 Uiso 1 1 d R . . . .
H59K H 0.182374 -0.134231 0.457522 0.075 Uiso 1 1 d R . . . .
H59L H 0.167474 -0.147941 0.437622 0.075 Uiso 1 1 d R . . . .
C599 C 0.30812(9) 0.1111(2) 0.72459(14) 0.050 Uani 1 1 d . U . . .
C600 C 0.29652(12) 0.1034(2) 0.70540(12) 0.050 Uani 1 1 d G U . . .
C601 C 0.27570(11) 0.1113(3) 0.70532(12) 0.050 Uani 1 1 d G U . . .
C602 C 0.26649(9) 0.1268(2) 0.72442(14) 0.050 Uani 1 1 d G U . . .
H602 H 0.252259 0.132158 0.724364 0.060 Uiso 1 1 calc R . . . .
C603 C 0.27809(12) 0.1345(2) 0.74361(12) 0.050 Uani 1 1 d G U . . .
C604 C 0.29891(11) 0.1266(3) 0.74370(12) 0.050 Uani 1 1 d G U . . .
H604 H 0.306840 0.131875 0.756817 0.060 Uiso 1 1 calc R . . . .
C605 C 0.2138(2) 0.7041(4) 0.4854(2) 0.050 Uani 1 1 d . U . . .
C606 C 0.20750(19) 0.1505(4) 0.4113(2) 0.050 Uani 1 1 d . U . . .
H606 H 0.207705 0.156233 0.395577 0.060 Uiso 1 1 calc R . . . .
C607 C 0.51931(18) 0.4016(4) 0.75182(18) 0.050 Uani 1 1 d D U . . .
H60D H 0.513887 0.424408 0.759279 0.075 Uiso 1 1 d R . . . .
H60E H 0.531157 0.392178 0.760299 0.075 Uiso 1 1 d R . . . .
H60F H 0.508727 0.381898 0.751379 0.075 Uiso 1 1 d R . . . .
C608 C 0.48248(18) 0.1407(3) 0.2862(2) 0.050 Uani 1 1 d D U . . .
H60A H 0.489146 0.115844 0.284734 0.075 Uiso 1 1 calc GR . . . .
H60B H 0.485289 0.156046 0.272711 0.075 Uiso 1 1 calc GR . . . .
H60C H 0.467703 0.137126 0.287820 0.075 Uiso 1 1 calc GR . . . .
N39 N 0.22557(16) 0.5200(3) 0.35737(18) 0.050 Uani 1 1 d . U . . .
C609 C 0.2083(2) 0.5110(4) 0.3520(2) 0.050 Uani 1 1 d . U . . .
H609 H 0.197936 0.520835 0.361549 0.060 Uiso 1 1 calc R . . . .
C610 C 0.23897(19) 0.5220(4) 0.3765(2) 0.050 Uani 1 1 d . U . . .
H61Y H 0.230378 0.520306 0.390039 0.075 Uiso 1 1 d R . . . .
H H 0.246488 0.546076 0.376579 0.075 Uiso 1 1 d R . . . .
HA H 0.248668 0.500696 0.376329 0.075 Uiso 1 1 d R . . . .
C611 C 0.24142(19) 0.5212(4) 0.3406(2) 0.050 Uani 1 1 d . U . . .
H61Z H 0.242724 0.496153 0.333474 0.075 Uiso 1 1 calc GR . . . .
HB H 0.254380 0.528047 0.347895 0.075 Uiso 1 1 calc GR . . . .
HC H 0.237993 0.540252 0.329122 0.075 Uiso 1 1 calc GR . . . .
C612 C 0.14048(17) 0.6936(3) 0.6201(2) 0.050 Uani 1 1 d D U . . .
H61M H 0.129118 0.699803 0.630221 0.075 Uiso 1 1 calc GR . . . .
H61N H 0.142905 0.666037 0.620335 0.075 Uiso 1 1 calc GR . . . .
H61O H 0.137073 0.701516 0.604598 0.075 Uiso 1 1 calc GR . . . .
C613 C 0.57366(16) 0.6300(3) 0.3774(2) 0.050 Uani 1 1 d D U . . .
H61P H 0.574594 0.644750 0.391445 0.075 Uiso 1 1 calc GR . . . .
H61Q H 0.583426 0.640040 0.366313 0.075 Uiso 1 1 calc GR . . . .
H61R H 0.576834 0.603245 0.380538 0.075 Uiso 1 1 calc GR . . . .
C614 C 0.54407(18) 0.2046(3) 0.3591(2) 0.050 Uani 1 1 d D U . . .
H61A H 0.538393 0.179547 0.362845 0.075 Uiso 1 1 calc GR . . . .
H61B H 0.552053 0.202684 0.345061 0.075 Uiso 1 1 calc GR . . . .
H61C H 0.532912 0.222827 0.356940 0.075 Uiso 1 1 calc GR . . . .
C615 C 0.59844(19) 0.2388(3) 0.59397(19) 0.050 Uani 1 1 d D U . . .
H61D H 0.588224 0.258574 0.591054 0.075 Uiso 1 1 calc GR . . . .
H61E H 0.611153 0.250616 0.599203 0.075 Uiso 1 1 calc GR . . . .
H61F H 0.593326 0.221369 0.605649 0.075 Uiso 1 1 calc GR . . . .
C616 C 0.19527(18) 0.1824(3) 0.7096(2) 0.050 Uani 1 1 d D U . . .
H61G H 0.186483 0.170390 0.698180 0.075 Uiso 1 1 d R . . . .
H61H H 0.187153 0.188800 0.722980 0.075 Uiso 1 1 d R . . . .
H61I H 0.206243 0.164850 0.713810 0.075 Uiso 1 1 d R . . . .
C617 C 0.53110(19) 0.6599(4) 0.76206(17) 0.050 Uani 1 1 d D U . . .
H61S H 0.517546 0.667187 0.767627 0.075 Uiso 1 1 calc GR . . . .
H61T H 0.541620 0.672477 0.771199 0.075 Uiso 1 1 calc GR . . . .
H61U H 0.532710 0.632212 0.763236 0.075 Uiso 1 1 calc GR . . . .
C618 C 0.52957(19) 0.3983(3) 0.36375(19) 0.050 Uani 1 1 d D U . . .
H61V H 0.516406 0.404008 0.356600 0.075 Uiso 1 1 calc GR . . . .
H61W H 0.537383 0.381002 0.354006 0.075 Uiso 1 1 calc GR . . . .
H61X H 0.537261 0.421945 0.365903 0.075 Uiso 1 1 calc GR . . . .
C619 C 0.21876(18) 0.2357(3) 0.7175(2) 0.050 Uani 1 1 d D U . . .
H61J H 0.224063 0.215200 0.727078 0.075 Uiso 1 1 calc GR . . . .
H61K H 0.211165 0.253907 0.726846 0.075 Uiso 1 1 calc GR . . . .
H61L H 0.230171 0.248793 0.710056 0.075 Uiso 1 1 calc GR . . . .
C620 C 0.3854(2) 0.7821(4) 0.3710(2) 0.050 Uani 1 1 d . U . . .
C621 C 0.33179(17) 0.4000(3) 0.3198(2) 0.050 Uani 1 1 d D U . . .
H62A H 0.340481 0.395346 0.332995 0.075 Uiso 1 1 calc GR . . . .
H62B H 0.322248 0.420781 0.323126 0.075 Uiso 1 1 calc GR . . . .
H62C H 0.340338 0.407105 0.306795 0.075 Uiso 1 1 calc GR . . . .
C622 C 0.18462(18) 0.0350(3) 0.6823(2) 0.050 Uani 1 1 d D U . . .
H62D H 0.187250 0.062289 0.684365 0.075 Uiso 1 1 calc GR . . . .
H62E H 0.170735 0.029080 0.687409 0.075 Uiso 1 1 calc GR . . . .
H62F H 0.186023 0.028466 0.666247 0.075 Uiso 1 1 calc GR . . . .
C623 C 0.53537(12) 0.5712(2) 0.65656(16) 0.050 Uani 1 1 d . U . . .
C624 C 0.52395(9) 0.5387(3) 0.65203(17) 0.050 Uani 1 1 d G U . . .
C625 C 0.53351(13) 0.5035(2) 0.65076(19) 0.073 Uani 1 1 d G U . . .
C626 C 0.55450(13) 0.5007(2) 0.65401(19) 0.076 Uani 1 1 d G U . . .
H626 H 0.561033 0.476569 0.653144 0.091 Uiso 1 1 calc R . . . .
C627 C 0.56592(9) 0.5332(3) 0.65854(17) 0.050 Uani 1 1 d G U . . .
C628 C 0.55635(11) 0.5684(2) 0.65982(16) 0.050 Uani 1 1 d G U . . .
H628 H 0.564159 0.590637 0.662911 0.060 Uiso 1 1 calc R . . . .
C629 C 0.44471(19) 0.2827(4) 0.7151(2) 0.050 Uani 1 1 d . U . . .
N40 N 0.27337(16) 0.0044(3) 0.74940(19) 0.050 Uani 1 1 d . U . . .
C630 C 0.35524(16) 0.2027(3) 0.7983(2) 0.050 Uani 1 1 d D U . . .
O162 O 0.56105(13) 0.4867(2) 0.35403(15) 0.050 Uani 1 1 d . U . . .
C631 C 0.1589(2) 0.4959(3) 0.41343(19) 0.050 Uani 1 1 d D U . . .
H63J H 0.168086 0.499975 0.400548 0.075 Uiso 1 1 calc GR . . . .
H63K H 0.144809 0.501314 0.408823 0.075 Uiso 1 1 calc GR . . . .
H63L H 0.159912 0.469354 0.418467 0.075 Uiso 1 1 calc GR . . . .
C632 C 0.2799(2) 0.0137(4) 0.7299(2) 0.050 Uani 1 1 d . U . . .
H63V H 0.279420 0.041460 0.728267 0.075 Uiso 1 1 calc GR . . . .
H63W H 0.271402 0.001861 0.718225 0.075 Uiso 1 1 calc GR . . . .
H63X H 0.294089 0.005006 0.728170 0.075 Uiso 1 1 calc GR . . . .
C633 C 0.27734(18) 0.1887(3) 0.7727(2) 0.050 Uani 1 1 d D U . . .
H63A H 0.286289 0.198920 0.760857 0.075 Uiso 1 1 d R . . . .
H63B H 0.285289 0.184380 0.786537 0.075 Uiso 1 1 d R . . . .
H63C H 0.266329 0.206770 0.775807 0.075 Uiso 1 1 d R . . . .
O163 O 0.19516(13) 0.5133(2) 0.72999(15) 0.050 Uani 1 1 d . U . . .
N41 N 0.22145(16) -0.0101(3) 0.61895(18) 0.050 Uani 1 1 d . U . . .
C634 C 0.46211(18) 0.4733(3) 0.3079(2) 0.050 Uani 1 1 d D U . . .
H63M H 0.472848 0.455032 0.311938 0.075 Uiso 1 1 calc GR . . . .
H63N H 0.460855 0.474619 0.291380 0.075 Uiso 1 1 calc GR . . . .
H63O H 0.449090 0.464970 0.314450 0.075 Uiso 1 1 calc GR . . . .
C635 C 0.2886(2) -0.0052(4) 0.7635(2) 0.050 Uani 1 1 d . U . . .
H635 H 0.301766 0.006047 0.763122 0.060 Uiso 1 1 calc R . . . .
C636 C 0.23413(19) 0.5075(4) 0.6882(2) 0.050 Uani 1 1 d . U . . .
H63S H 0.234559 0.481386 0.682424 0.075 Uiso 1 1 calc GR . . . .
H63T H 0.246728 0.512929 0.696595 0.075 Uiso 1 1 calc GR . . . .
H63U H 0.232864 0.525329 0.675511 0.075 Uiso 1 1 calc GR . . . .
O164 O 0.20197(13) 0.4913(2) 0.33607(15) 0.050 Uani 1 1 d . U . . .
C637 C 0.22072(18) 0.4308(3) 0.3517(2) 0.050 Uiso 1 1 d D U . . .
H63P H 0.206210 0.431716 0.355783 0.075 Uiso 1 1 calc GR . . . .
H63Q H 0.222071 0.428719 0.335220 0.075 Uiso 1 1 calc GR . . . .
H63R H 0.227459 0.454188 0.356898 0.075 Uiso 1 1 calc GR . . . .
C638 C 0.23208(19) 0.2592(3) 0.32468(19) 0.050 Uani 1 1 d D U . . .
H63D H 0.229947 0.285034 0.330485 0.075 Uiso 1 1 calc GR . . . .
H63E H 0.221682 0.253433 0.313233 0.075 Uiso 1 1 calc GR . . . .
H63F H 0.245688 0.257401 0.317829 0.075 Uiso 1 1 calc GR . . . .
C639 C 0.58041(19) 0.3840(3) 0.4861(2) 0.050 Uani 1 1 d D U . . .
H63G H 0.567576 0.396270 0.481720 0.075 Uiso 1 1 calc GR . . . .
H63H H 0.591928 0.400393 0.482034 0.075 Uiso 1 1 calc GR . . . .
H63I H 0.580445 0.379655 0.502550 0.075 Uiso 1 1 calc GR . . . .
C640 C 0.17358(19) 0.7054(3) 0.4128(2) 0.050 Uani 1 1 d D U . . .
H64G H 0.170204 0.721227 0.399690 0.075 Uiso 1 1 calc GR . . . .
H64H H 0.167706 0.679952 0.410833 0.075 Uiso 1 1 calc GR . . . .
H64I H 0.188462 0.703347 0.414257 0.075 Uiso 1 1 calc GR . . . .
C641 C 0.19667(19) 0.5160(4) 0.6900(2) 0.050 Uani 1 1 d . U . . .
H64J H 0.198464 0.534572 0.677809 0.075 Uiso 1 1 calc GR . . . .
H64K H 0.185879 0.524665 0.700300 0.075 Uiso 1 1 calc GR . . . .
H64L H 0.192845 0.491286 0.683536 0.075 Uiso 1 1 calc GR . . . .
C642 C 0.22227(19) 0.0266(4) 0.6200(2) 0.050 Uani 1 1 d . U . . .
H64S H 0.228187 0.034230 0.634570 0.075 Uiso 1 1 calc GR . . . .
H64T H 0.208452 0.037064 0.618645 0.075 Uiso 1 1 calc GR . . . .
H64U H 0.230794 0.036234 0.607632 0.075 Uiso 1 1 calc GR . . . .
C643 C 0.60821(19) 0.2117(4) 0.4767(2) 0.050 Uani 1 1 d . U . . .
H64M H 0.607003 0.204918 0.492774 0.075 Uiso 1 1 calc GR . . . .
H64N H 0.615463 0.236046 0.475335 0.075 Uiso 1 1 calc GR . . . .
H64O H 0.615845 0.191870 0.468713 0.075 Uiso 1 1 calc GR . . . .
C644 C 0.59055(16) 0.7117(3) 0.45524(19) 0.050 Uiso 1 1 d D U . . .
C645 C 0.15573(19) 0.0483(3) 0.6140(2) 0.050 Uani 1 1 d D U . . .
H64A H 0.156327 0.038486 0.598458 0.075 Uiso 1 1 calc GR . . . .
H64B H 0.144260 0.036468 0.622014 0.075 Uiso 1 1 calc GR . . . .
H64C H 0.168516 0.042253 0.621860 0.075 Uiso 1 1 calc GR . . . .
C646 C 0.16493(18) 0.5223(3) 0.43281(17) 0.050 Uani 1 1 d D U . . .
C647 C 0.46742(16) 0.5110(3) 0.3168(2) 0.050 Uani 1 1 d D U . . .
C648 C 0.25420(19) 0.0101(4) 0.7552(2) 0.050 Uani 1 1 d . U . . .
H64P H 0.252077 0.037135 0.758411 0.075 Uiso 1 1 calc GR . . . .
H64Q H 0.250986 -0.004986 0.768678 0.075 Uiso 1 1 calc GR . . . .
H64R H 0.245252 0.002278 0.742673 0.075 Uiso 1 1 calc GR . . . .
C649 C 0.36921(17) 0.2232(3) 0.8148(2) 0.050 Uani 1 1 d D U . . .
H64D H 0.371381 0.207323 0.828186 0.075 Uiso 1 1 calc GR . . . .
H64E H 0.362915 0.247372 0.819294 0.075 Uiso 1 1 calc GR . . . .
H64F H 0.382371 0.228292 0.807423 0.075 Uiso 1 1 calc GR . . . .
C650 C 0.59828(19) 0.5411(3) 0.4341(2) 0.050 Uani 1 1 d D U . . .
H65G H 0.606070 0.559673 0.442988 0.075 Uiso 1 1 d R . . . .
H65H H 0.587030 0.554063 0.426308 0.075 Uiso 1 1 d R . . . .
H65I H 0.607260 0.529133 0.422908 0.075 Uiso 1 1 d R . . . .
C651 C 0.32593(17) 0.0621(3) 0.2779(2) 0.050 Uani 1 1 d D U . . .
H65A H 0.340126 0.070015 0.280328 0.075 Uiso 1 1 calc GR . . . .
H65B H 0.324047 0.054911 0.261980 0.075 Uiso 1 1 calc GR . . . .
H65C H 0.322808 0.040274 0.287623 0.075 Uiso 1 1 calc GR . . . .
C652 C 0.23055(16) 0.3970(3) 0.3628(2) 0.050 Uiso 1 1 d D U . . .
C653 C 0.20818(16) 0.3689(4) 0.6845(2) 0.050 Uani 1 1 d D U . . .
H65J H 0.200829 0.348720 0.692574 0.075 Uiso 1 1 d R . . . .
H65K H 0.210699 0.360930 0.668844 0.075 Uiso 1 1 d R . . . .
H65L H 0.199939 0.392200 0.684534 0.075 Uiso 1 1 d R . . . .
C654 C 0.59460(19) 0.5411(3) 0.66472(17) 0.050 Uiso 1 1 d D U . . .
C655 C 0.39308(18) 0.5568(3) 0.2818(2) 0.050 Uani 1 1 d D U . . .
H65M H 0.388491 0.547932 0.296716 0.075 Uiso 1 1 calc GR . . . .
H65N H 0.407748 0.551888 0.280168 0.075 Uiso 1 1 calc GR . . . .
H65O H 0.385597 0.543083 0.269943 0.075 Uiso 1 1 calc GR . . . .
C656 C 0.37465(17) 0.8369(3) 0.2930(2) 0.050 Uani 1 1 d D U . . .
H65P H 0.374148 0.810174 0.297681 0.075 Uiso 1 1 d R . . . .
H65Q H 0.381638 0.838974 0.278381 0.075 Uiso 1 1 d R . . . .
H65R H 0.360708 0.846864 0.291611 0.075 Uiso 1 1 d R . . . .
C657 C 0.3677(2) 0.6255(4) 0.7348(2) 0.050 Uani 1 1 d . U . . .
C658 C 0.28922(16) 0.0826(3) 0.2838(2) 0.050 Uani 1 1 d D U . . .
H65D H 0.288011 0.059000 0.292532 0.075 Uiso 1 1 calc GR . . . .
H65E H 0.284805 0.077968 0.268133 0.075 Uiso 1 1 calc GR . . . .
H65F H 0.280573 0.102280 0.290582 0.075 Uiso 1 1 calc GR . . . .
C659 C 0.14767(19) 0.5315(3) 0.5218(2) 0.050 Uani 1 1 d D U . . .
H65S H 0.158178 0.520363 0.531561 0.075 Uiso 1 1 calc GR . . . .
H65T H 0.152483 0.531615 0.506053 0.075 Uiso 1 1 calc GR . . . .
H65U H 0.135114 0.516414 0.522862 0.075 Uiso 1 1 calc GR . . . .
C660 C 0.40417(18) -0.0117(3) 0.2722(2) 0.050 Uani 1 1 d D U . . .
H66A H 0.418156 -0.021292 0.273862 0.075 Uiso 1 1 calc GR . . . .
H66B H 0.400724 -0.009830 0.256109 0.075 Uiso 1 1 calc GR . . . .
H66C H 0.394657 -0.029179 0.279721 0.075 Uiso 1 1 calc GR . . . .
C661 C 0.15418(19) 0.5602(3) 0.4310(2) 0.050 Uani 1 1 d D U . . .
H66G H 0.157696 0.575993 0.444132 0.075 Uiso 1 1 calc GR . . . .
H66H H 0.139370 0.556144 0.430613 0.075 Uiso 1 1 calc GR . . . .
H66I H 0.158497 0.573146 0.417082 0.075 Uiso 1 1 calc GR . . . .
C662 C 0.4051(2) 0.6135(4) 0.3171(2) 0.050 Uani 1 1 d . U . . .
H662 H 0.417961 0.609222 0.309975 0.060 Uiso 1 1 calc R . . . .
C663 C 0.4236(2) 0.3448(5) 0.7875(3) 0.050 Uani 0.75 1 d D U P A 1
H66D H 0.410964 0.347364 0.778776 0.075 Uiso 0.75 1 d R . P A 1
H66E H 0.426894 0.369144 0.794726 0.075 Uiso 0.75 1 d R . P A 1
H66F H 0.421784 0.325235 0.799216 0.075 Uiso 0.75 1 d R . P A 1
C664 C 0.37645(17) 0.8813(3) 0.7756(2) 0.050 Uani 1 1 d D U . . .
H66J H 0.389621 0.877454 0.783177 0.075 Uiso 1 1 calc GR . . . .
H66K H 0.369339 0.902889 0.782620 0.075 Uiso 1 1 calc GR . . . .
H66L H 0.378751 0.886712 0.759518 0.075 Uiso 1 1 calc GR . . . .
C665 C 0.34062(15) 0.8529(4) 0.7821(2) 0.050 Uani 1 1 d D U . . .
H66M H 0.334583 0.864719 0.768581 0.075 Uiso 1 1 d R . . . .
H66N H 0.339464 0.870389 0.794931 0.075 Uiso 1 1 d R . . . .
H66O H 0.333363 0.829209 0.785511 0.075 Uiso 1 1 d R . . . .
C666 C 0.40702(16) 0.6127(3) 0.2662(2) 0.050 Uani 1 1 d D U . . .
H66P H 0.404614 0.639423 0.262181 0.075 Uiso 1 1 calc GR . . . .
H66Q H 0.408573 0.597594 0.252368 0.075 Uiso 1 1 calc GR . . . .
H66R H 0.419500 0.610798 0.275320 0.075 Uiso 1 1 calc GR . . . .
C667 C 0.5552(2) 0.4954(4) 0.3739(2) 0.050 Uani 1 1 d . U . . .
H667 H 0.564749 0.494151 0.385973 0.060 Uiso 1 1 calc R . . . .
C668 C 0.19183(16) 0.6582(3) 0.3563(2) 0.050 Uani 1 1 d D U . . .
H66S H 0.181610 0.660701 0.344205 0.075 Uiso 1 1 d R . . . .
H66T H 0.191520 0.680980 0.365855 0.075 Uiso 1 1 d R . . . .
H66U H 0.188770 0.635700 0.365435 0.075 Uiso 1 1 d R . . . .
C669 C 0.49187(19) 0.4310(4) 0.7154(2) 0.050 Uani 1 1 d . U . . .
H669 H 0.486751 0.421880 0.729408 0.060 Uiso 1 1 calc R . . . .
C670 C 0.43093(17) 0.0333(3) 0.7938(2) 0.050 Uani 1 1 d D U . . .
H67A H 0.429848 0.015949 0.780869 0.075 Uiso 1 1 calc GR . . . .
H67B H 0.417418 0.043807 0.797316 0.075 Uiso 1 1 calc GR . . . .
H67C H 0.436105 0.019342 0.807006 0.075 Uiso 1 1 calc GR . . . .
C671 C 0.57548(17) 0.1898(3) 0.3790(2) 0.050 Uani 1 1 d D U . . .
H67D H 0.587180 0.201092 0.386901 0.075 Uiso 1 1 d R . . . .
H67E H 0.579420 0.183282 0.363471 0.075 Uiso 1 1 d R . . . .
H67F H 0.571120 0.166732 0.386991 0.075 Uiso 1 1 d R . . . .
C672 C 0.14835(17) 0.8391(3) 0.5224(2) 0.050 Uani 1 1 d D U . . .
H67P H 0.149848 0.839251 0.505863 0.075 Uiso 1 1 calc GR . . . .
H67Q H 0.135969 0.853084 0.526617 0.075 Uiso 1 1 calc GR . . . .
H67R H 0.147319 0.812772 0.527753 0.075 Uiso 1 1 calc GR . . . .
C673 C 0.48630(16) 0.5237(3) 0.3042(2) 0.050 Uani 1 1 d D U . . .
H67S H 0.487090 0.551511 0.304396 0.075 Uiso 1 1 calc GR . . . .
H67T H 0.485621 0.514650 0.288540 0.075 Uiso 1 1 calc GR . . . .
H67U H 0.498445 0.513022 0.311610 0.075 Uiso 1 1 calc GR . . . .
C674 C 0.17331(19) 0.8923(3) 0.5189(2) 0.050 Uani 1 1 d D U . . .
H67V H 0.187831 0.897567 0.521459 0.075 Uiso 1 1 calc GR . . . .
H67W H 0.165206 0.914591 0.523266 0.075 Uiso 1 1 calc GR . . . .
H67X H 0.171067 0.886795 0.502786 0.075 Uiso 1 1 calc GR . . . .
C675 C 0.1888(2) 0.1593(4) 0.4242(2) 0.050 Uani 1 1 d . U . . .
C676 C 0.49993(15) -0.1209(3) 0.3361(2) 0.050 Uani 1 1 d D U . . .
H67G H 0.508645 -0.098240 0.336431 0.075 Uiso 1 1 calc GR . . . .
H67H H 0.505023 -0.138732 0.324667 0.075 Uiso 1 1 calc GR . . . .
H67I H 0.500170 -0.133224 0.351043 0.075 Uiso 1 1 calc GR . . . .
O165 O 0.28344(13) -0.0304(2) 0.77728(15) 0.050 Uani 1 1 d . U . . .
C677 C 0.37566(17) 0.8988(3) 0.3166(2) 0.050 Uani 1 1 d D U . . .
H67Y H 0.361881 0.894331 0.322553 0.075 Uiso 1 1 calc GR . . . .
HD H 0.374806 0.913844 0.302676 0.075 Uiso 1 1 calc GR . . . .
HE H 0.383738 0.912677 0.327911 0.075 Uiso 1 1 calc GR . . . .
C678 C 0.33574(16) 0.2275(3) 0.7960(2) 0.050 Uani 1 1 d D U . . .
H67J H 0.339273 0.254323 0.798356 0.075 Uiso 1 1 calc GR . . . .
H67K H 0.325674 0.219606 0.807356 0.075 Uiso 1 1 calc GR . . . .
H67L H 0.329946 0.224260 0.780799 0.075 Uiso 1 1 calc GR . . . .
C679 C 0.37796(15) -0.0102(3) 0.7861(2) 0.050 Uani 1 1 d D U . . .
H67M H 0.387344 0.011298 0.787814 0.075 Uiso 1 1 calc GR . . . .
H67N H 0.379920 -0.021882 0.771152 0.075 Uiso 1 1 calc GR . . . .
H67O H 0.380726 -0.029152 0.797908 0.075 Uiso 1 1 calc GR . . . .
C680 C 0.35709(19) 0.0395(3) 0.8026(2) 0.050 Uani 1 1 d D U . . .
H68A H 0.343220 0.047704 0.806558 0.075 Uiso 1 1 calc GR . . . .
H68B H 0.363924 0.059768 0.794040 0.075 Uiso 1 1 calc GR . . . .
H68C H 0.364801 0.034266 0.816491 0.075 Uiso 1 1 calc GR . . . .
C681 C 0.29152(17) -0.1333(4) 0.7520(2) 0.050 Uani 1 1 d D U . . .
H68D H 0.302608 -0.148636 0.745599 0.075 Uiso 1 1 calc GR . . . .
H68E H 0.284719 -0.147619 0.764079 0.075 Uiso 1 1 calc GR . . . .
H68F H 0.297134 -0.109620 0.758220 0.075 Uiso 1 1 calc GR . . . .
C682 C 0.62005(17) 0.2381(3) 0.5598(2) 0.050 Uani 1 1 d D U . . .
H68G H 0.619968 0.231414 0.543716 0.075 Uiso 1 1 calc GR . . . .
H68H H 0.633196 0.230805 0.566522 0.075 Uiso 1 1 calc GR . . . .
H68I H 0.618045 0.265573 0.561534 0.075 Uiso 1 1 calc GR . . . .
C683 C 0.15706(19) 0.2543(3) 0.48814(19) 0.050 Uani 1 1 d D U . . .
H68J H 0.167998 0.244367 0.478478 0.075 Uiso 1 1 calc GR . . . .
H68K H 0.160890 0.279630 0.493734 0.075 Uiso 1 1 calc GR . . . .
H68L H 0.144400 0.256227 0.479349 0.075 Uiso 1 1 calc GR . . . .
C684 C 0.47628(19) -0.0848(3) 0.30891(19) 0.050 Uani 1 1 d D U . . .
H68M H 0.467669 -0.097681 0.297713 0.075 Uiso 1 1 calc GR . . . .
H68N H 0.489959 -0.080818 0.302580 0.075 Uiso 1 1 calc GR . . . .
H68O H 0.470216 -0.060078 0.312762 0.075 Uiso 1 1 calc GR . . . .
C685 C 0.30762(16) 0.4919(3) 0.7756(2) 0.050 Uani 1 1 d D U . . .
H68S H 0.310571 0.467919 0.767745 0.075 Uiso 1 1 calc GR . . . .
H68T H 0.308025 0.487738 0.791999 0.075 Uiso 1 1 calc GR . . . .
H68U H 0.317874 0.510969 0.771386 0.075 Uiso 1 1 calc GR . . . .
C686 C 0.18072(18) -0.1001(4) 0.4048(2) 0.050 Uani 1 1 d D U . . .
H68P H 0.173612 -0.120957 0.397120 0.075 Uiso 1 1 calc GR . . . .
H68Q H 0.190659 -0.088594 0.394477 0.075 Uiso 1 1 calc GR . . . .
H68R H 0.170774 -0.080827 0.409568 0.075 Uiso 1 1 calc GR . . . .
C687 C 0.47404(19) 0.6982(3) 0.29514(19) 0.050 Uani 1 1 d D U . . .
H68V H 0.483638 0.678566 0.289999 0.075 Uiso 1 1 calc GR . . . .
H68W H 0.473611 0.718897 0.284038 0.075 Uiso 1 1 calc GR . . . .
H68X H 0.460380 0.687023 0.296696 0.075 Uiso 1 1 calc GR . . . .
C688 C 0.40789(15) 0.8677(3) 0.3054(2) 0.050 Uani 1 1 d D U . . .
H68Y H 0.415577 0.874242 0.319112 0.075 Uiso 1 1 calc GR . . . .
HF H 0.408578 0.888969 0.294651 0.075 Uiso 1 1 calc GR . . . .
HG H 0.413807 0.844920 0.298449 0.075 Uiso 1 1 calc GR . . . .
C689 C 0.37210(18) 0.8187(3) 0.7962(2) 0.050 Uani 1 1 d D U . . .
H68Z H 0.372586 0.792374 0.790690 0.075 Uiso 1 1 calc GR . . . .
HH H 0.363635 0.819850 0.809911 0.075 Uiso 1 1 calc GR . . . .
HI H 0.385973 0.827291 0.799804 0.075 Uiso 1 1 calc GR . . . .
C690 C 0.26709(16) 0.1527(3) 0.7654(2) 0.050 Uani 1 1 d D U . . .
C691 C 0.44379(18) 0.0974(3) 0.8049(2) 0.050 Uani 1 1 d D U . . .
H69A H 0.440901 0.087252 0.820061 0.075 Uiso 1 1 calc GR . . . .
H69B H 0.432768 0.114677 0.800373 0.075 Uiso 1 1 calc GR . . . .
H69C H 0.456763 0.111337 0.805213 0.075 Uiso 1 1 calc GR . . . .
C692 C 0.34793(18) 0.1635(3) 0.8051(2) 0.050 Uani 1 1 d D U . . .
H69D H 0.337391 0.154908 0.794445 0.075 Uiso 1 1 calc GR . . . .
H69E H 0.342210 0.164454 0.820417 0.075 Uiso 1 1 calc GR . . . .
H69F H 0.359450 0.145658 0.804774 0.075 Uiso 1 1 calc GR . . . .
C693 C 0.32696(18) 0.3485(4) 0.29173(19) 0.050 Uani 1 1 d D U . . .
H69G H 0.341753 0.351959 0.290180 0.075 Uiso 1 1 calc GR . . . .
H69H H 0.319962 0.361868 0.279379 0.075 Uiso 1 1 calc GR . . . .
H69I H 0.323663 0.321338 0.291066 0.075 Uiso 1 1 calc GR . . . .
C694 C 0.17634(19) 0.2257(3) 0.4186(2) 0.050 Uani 1 1 d D U . . .
H69J H 0.191196 0.229100 0.418089 0.075 Uiso 1 1 calc GR . . . .
H69K H 0.171189 0.234078 0.433398 0.075 Uiso 1 1 calc GR . . . .
H69L H 0.169957 0.240871 0.406618 0.075 Uiso 1 1 calc GR . . . .
C695 C 0.20463(18) -0.1503(3) 0.4196(2) 0.050 Uani 1 1 d D U . . .
H69M H 0.207599 -0.164884 0.433377 0.075 Uiso 1 1 calc GR . . . .
H69N H 0.217474 -0.142082 0.412609 0.075 Uiso 1 1 calc GR . . . .
H69O H 0.197070 -0.166417 0.408918 0.075 Uiso 1 1 calc GR . . . .
C696 C 0.18698(16) 0.2477(3) 0.6964(2) 0.050 Uani 1 1 d D U . . .
H69P H 0.189472 0.263034 0.682850 0.075 Uiso 1 1 calc GR . . . .
H69Q H 0.186175 0.264360 0.709709 0.075 Uiso 1 1 calc GR . . . .
H69R H 0.174079 0.233792 0.694727 0.075 Uiso 1 1 calc GR . . . .
C697 C 0.4544(2) 0.3060(4) 0.7859(3) 0.050 Uani 0.75 1 d D U P A 1
H69S H 0.455329 0.281390 0.778081 0.075 Uiso 0.75 1 d R . P A 1
H69T H 0.448059 0.302320 0.800761 0.075 Uiso 0.75 1 d R . P A 1
H69U H 0.468099 0.316660 0.787791 0.075 Uiso 0.75 1 d R . P A 1
C698 C 0.4552(2) 0.3660(4) 0.7660(3) 0.050 Uani 0.75 1 d D U P A 1
H69V H 0.469390 0.358018 0.768254 0.075 Uiso 0.75 1 d R . P A 1
H69W H 0.452200 0.387798 0.775874 0.075 Uiso 0.75 1 d R . P A 1
H69X H 0.453130 0.373348 0.750174 0.075 Uiso 0.75 1 d R . P A 1
C699 C 0.45723(16) 0.7475(3) 0.7962(2) 0.050 Uiso 1 1 d D U . . .
H69Y H 0.462104 0.751669 0.780724 0.075 Uiso 1 1 calc GR . . . .
HJ H 0.468071 0.735572 0.805216 0.075 Uiso 1 1 calc GR . . . .
HK H 0.453511 0.771996 0.803045 0.075 Uiso 1 1 calc GR . . . .
C700 C 0.24461(15) 0.1619(3) 0.7634(2) 0.050 Uani 1 1 d D U . . .
H70A H 0.242458 0.179391 0.750659 0.075 Uiso 1 1 calc GR . . . .
H70B H 0.239913 0.174000 0.777439 0.075 Uiso 1 1 calc GR . . . .
H70C H 0.236887 0.138443 0.760819 0.075 Uiso 1 1 calc GR . . . .
C701 C 0.19211(19) -0.0288(3) 0.6946(2) 0.050 Uani 1 1 d D U . . .
H70D H 0.192428 -0.037385 0.678815 0.075 Uiso 1 1 calc GR . . . .
H70E H 0.178085 -0.030197 0.700358 0.075 Uiso 1 1 calc GR . . . .
H70F H 0.200980 -0.045123 0.703800 0.075 Uiso 1 1 calc GR . . . .
C702 C 0.26928(19) 0.1261(3) 0.7858(2) 0.050 Uani 1 1 d D U . . .
H70G H 0.265858 0.100042 0.781226 0.075 Uiso 1 1 calc GR . . . .
H70H H 0.259996 0.134349 0.797844 0.075 Uiso 1 1 calc GR . . . .
H70I H 0.283391 0.126903 0.791312 0.075 Uiso 1 1 calc GR . . . .
C703 C 0.59344(19) 0.1356(3) 0.68373(19) 0.050 Uani 1 1 d D U . . .
H70J H 0.599331 0.110410 0.680875 0.075 Uiso 1 1 calc GR . . . .
H70K H 0.581731 0.133123 0.693978 0.075 Uiso 1 1 calc GR . . . .
H70L H 0.603774 0.152064 0.690696 0.075 Uiso 1 1 calc GR . . . .
C704 C 0.2393(2) -0.0321(4) 0.6099(2) 0.050 Uani 1 1 d . U . . .
H704 H 0.250317 -0.015205 0.607034 0.060 Uiso 1 1 calc R . . . .
C705 C 0.21108(19) -0.0038(3) 0.3383(2) 0.050 Uani 1 1 d D U . . .
H70M H 0.224815 -0.014634 0.336923 0.075 Uiso 1 1 calc GR . . . .
H70N H 0.204173 -0.004789 0.323616 0.075 Uiso 1 1 calc GR . . . .
H70O H 0.203232 -0.018427 0.349470 0.075 Uiso 1 1 calc GR . . . .
C706 C 0.15854(19) 0.4790(3) 0.64264(19) 0.050 Uani 1 1 d D U . . .
H70S H 0.170995 0.470165 0.650209 0.075 Uiso 1 1 calc GR . . . .
H70T H 0.151780 0.457431 0.635247 0.075 Uiso 1 1 calc GR . . . .
H70U H 0.149289 0.490228 0.653867 0.075 Uiso 1 1 calc GR . . . .
C707 C 0.1391(2) 0.0593(3) 0.52045(18) 0.050 Uani 1 1 d D U . . .
H70P H 0.124420 0.063625 0.522669 0.075 Uiso 1 1 d R . . . .
H70Q H 0.146380 0.083635 0.521629 0.075 Uiso 1 1 d R . . . .
H70R H 0.144130 0.041785 0.532089 0.075 Uiso 1 1 d R . . . .
C708 C 0.44400(18) 0.6869(3) 0.8100(2) 0.050 Uani 1 1 d D U . . .
H70V H 0.432180 0.669842 0.810567 0.075 Uiso 1 1 calc GR . . . .
H70W H 0.447608 0.694969 0.825366 0.075 Uiso 1 1 calc GR . . . .
H70X H 0.455609 0.673585 0.803124 0.075 Uiso 1 1 calc GR . . . .
C709 C 0.45238(18) 0.4912(3) 0.7978(2) 0.050 Uani 1 1 d D U . . .
H70Y H 0.465181 0.478620 0.793520 0.075 Uiso 1 1 calc GR . . . .
HL H 0.440804 0.476791 0.791677 0.075 Uiso 1 1 calc GR . . . .
HM H 0.451339 0.492378 0.814322 0.075 Uiso 1 1 calc GR . . . .
C710 C 0.13157(19) 0.0636(3) 0.47805(19) 0.050 Uani 1 1 d D U . . .
H71A H 0.131630 0.090613 0.482109 0.075 Uiso 1 1 calc GR . . . .
H71B H 0.117429 0.054687 0.476620 0.075 Uiso 1 1 calc GR . . . .
H71C H 0.138683 0.060030 0.463592 0.075 Uiso 1 1 calc GR . . . .
C711 C 0.1370(2) -0.0018(3) 0.4954(2) 0.050 Uani 1 1 d D U . . .
H71D H 0.138407 -0.010486 0.479689 0.075 Uiso 1 1 calc GR . . . .
H71E H 0.122882 -0.005342 0.500415 0.075 Uiso 1 1 calc GR . . . .
H71F H 0.146197 -0.016560 0.505139 0.075 Uiso 1 1 calc GR . . . .
C712 C 0.14262(18) 0.0403(3) 0.49684(17) 0.050 Uani 1 1 d D U . . .
O166 O 0.24432(12) -0.0638(2) 0.60508(15) 0.050 Uani 1 1 d . U . . .
C713 C 0.41722(17) 0.0505(3) 0.2680(2) 0.050 Uani 1 1 d D U . . .
H71G H 0.423395 0.070664 0.277177 0.075 Uiso 1 1 calc GR . . . .
H71H H 0.409531 0.061902 0.255455 0.075 Uiso 1 1 calc GR . . . .
H71I H 0.427994 0.034041 0.261873 0.075 Uiso 1 1 calc GR . . . .
C714 C 0.45225(17) 0.5369(3) 0.3042(2) 0.050 Uani 1 1 d D U . . .
H71P H 0.438243 0.529358 0.308071 0.075 Uiso 1 1 calc GR . . . .
H71Q H 0.454332 0.534394 0.287869 0.075 Uiso 1 1 calc GR . . . .
H71R H 0.454489 0.563391 0.308785 0.075 Uiso 1 1 calc GR . . . .
C715 C 0.60619(18) 0.1519(4) 0.6476(2) 0.050 Uani 1 1 d D U . . .
H71J H 0.616769 0.166731 0.655337 0.075 Uiso 1 1 calc GR . . . .
H71K H 0.603689 0.162742 0.632548 0.075 Uiso 1 1 calc GR . . . .
H71L H 0.610756 0.125444 0.646007 0.075 Uiso 1 1 calc GR . . . .
C716 C 0.52574(18) 0.7124(3) 0.7351(2) 0.050 Uani 1 1 d D U . . .
H71S H 0.530002 0.722715 0.720370 0.075 Uiso 1 1 calc GR . . . .
H71T H 0.531505 0.728014 0.747253 0.075 Uiso 1 1 calc GR . . . .
H71U H 0.510791 0.712744 0.736066 0.075 Uiso 1 1 calc GR . . . .
C717 C 0.59918(18) 0.7519(3) 0.4551(2) 0.050 Uiso 1 1 d D U . . .
H71V H 0.598491 0.762260 0.439652 0.075 Uiso 1 1 calc GR . . . .
H71W H 0.613447 0.751387 0.460108 0.075 Uiso 1 1 calc GR . . . .
H71X H 0.591172 0.768043 0.465297 0.075 Uiso 1 1 calc GR . . . .
C718 C 0.38234(16) 0.0422(3) 0.2757(2) 0.050 Uani 1 1 d D U . . .
H71M H 0.371570 0.023844 0.279308 0.075 Uiso 1 1 calc GR . . . .
H71N H 0.382468 0.046959 0.259307 0.075 Uiso 1 1 calc GR . . . .
H71O H 0.379717 0.066161 0.283709 0.075 Uiso 1 1 calc GR . . . .
C719 C 0.48840(19) 0.0387(4) 0.5023(2) 0.050 Uani 1 1 d . U . . .
H719 H 0.488104 0.011648 0.502889 0.060 Uiso 1 1 d R . . . .
C720 C 0.50684(16) 0.0277(3) 0.7532(2) 0.050 Uani 1 1 d D U . . .
H72A H 0.505200 0.055460 0.753700 0.075 Uiso 1 1 d R . . . .
H72B H 0.508890 0.017960 0.768540 0.075 Uiso 1 1 d R . . . .
H72C H 0.494560 0.016210 0.746600 0.075 Uiso 1 1 d R . . . .
C721 C 0.43873(15) 0.7218(3) 0.7958(2) 0.050 Uiso 1 1 d D U . . .
C722 C 0.5950(2) 0.4992(3) 0.6657(2) 0.050 Uani 1 1 d D U . . .
H72G H 0.584171 0.490626 0.675951 0.075 Uiso 1 1 d R . . . .
H72H H 0.608271 0.490476 0.671391 0.075 Uiso 1 1 d R . . . .
H72I H 0.592661 0.488526 0.650551 0.075 Uiso 1 1 d R . . . .
C723 C 0.20898(19) -0.0386(4) 0.6271(2) 0.050 Uani 1 1 d . U . . .
H72P H 0.210743 -0.040687 0.643591 0.075 Uiso 1 1 calc GR . . . .
H72Q H 0.212634 -0.062769 0.619963 0.075 Uiso 1 1 calc GR . . . .
H72R H 0.194700 -0.032444 0.623720 0.075 Uiso 1 1 calc GR . . . .
C724 C 0.2123(2) 0.5104(4) 0.7264(2) 0.050 Uani 1 1 d . U . . .
H724 H 0.222430 0.507493 0.737799 0.060 Uiso 1 1 calc R . . . .
C725 C 0.21264(14) 0.0366(3) 0.34595(16) 0.050 Uani 1 1 d D U . . .
O167 O 0.3469(2) 0.4831(5) 0.7165(3) 0.050 Uani 0.5 1 d D U P B 2
C726 C 0.54126(16) 0.0501(3) 0.7387(2) 0.050 Uani 1 1 d D U . . .
H72D H 0.546871 0.053688 0.723461 0.075 Uiso 1 1 d R . . . .
H72E H 0.552341 0.043748 0.749221 0.075 Uiso 1 1 d R . . . .
H72F H 0.534581 0.073638 0.743681 0.075 Uiso 1 1 d R . . . .
C727 C 0.36586(18) 0.4715(4) 0.7140(2) 0.050 Uani 1 1 d D U . . .
C728 C 0.60966(17) 0.6879(3) 0.4590(2) 0.050 Uani 1 1 d D U . . .
H72J H 0.611458 0.684932 0.475446 0.075 Uiso 1 1 d R . . . .
H72K H 0.621838 0.699932 0.452536 0.075 Uiso 1 1 d R . . . .
H72L H 0.607668 0.662812 0.452096 0.075 Uiso 1 1 d R . . . .
C729 C 0.24287(18) 0.3767(3) 0.3450(2) 0.050 Uani 1 1 d D U . . .
H72M H 0.244687 0.393453 0.331870 0.075 Uiso 1 1 calc GR . . . .
H72N H 0.235698 0.353546 0.340347 0.075 Uiso 1 1 calc GR . . . .
H72O H 0.256275 0.370002 0.351246 0.075 Uiso 1 1 calc GR . . . .
C730 C 0.31190(19) 0.7681(3) 0.2855(2) 0.050 Uiso 1 1 d D U . . .
H73P H 0.313185 0.790824 0.295059 0.075 Uiso 1 1 calc GR . . . .
H73Q H 0.301719 0.772719 0.273667 0.075 Uiso 1 1 calc GR . . . .
H73R H 0.325129 0.762382 0.278525 0.075 Uiso 1 1 calc GR . . . .
C731 C 0.1615(2) 0.5044(3) 0.45613(18) 0.050 Uani 1 1 d D U . . .
H73S H 0.168285 0.479526 0.456735 0.075 Uiso 1 1 calc GR . . . .
H73T H 0.146862 0.501220 0.458791 0.075 Uiso 1 1 calc GR . . . .
H73U H 0.167311 0.521062 0.467828 0.075 Uiso 1 1 calc GR . . . .
C732 C 0.56268(19) 0.0565(3) 0.3642(2) 0.050 Uani 1 1 d D U . . .
H73A H 0.552437 0.065593 0.353327 0.075 Uiso 1 1 d R . . . .
H73B H 0.575657 0.052203 0.356297 0.075 Uiso 1 1 d R . . . .
H73C H 0.564607 0.075613 0.376087 0.075 Uiso 1 1 d R . . . .
C733 C 0.52506(18) 0.3690(3) 0.7202(2) 0.050 Uani 1 1 d D U . . .
H73V H 0.511060 0.359079 0.720159 0.075 Uiso 1 1 d R . . . .
H73W H 0.533650 0.352879 0.729869 0.075 Uiso 1 1 d R . . . .
H73X H 0.530460 0.368869 0.704719 0.075 Uiso 1 1 d R . . . .
C734 C 0.55616(15) 0.6763(4) 0.7333(2) 0.050 Uani 1 1 d D U . . .
H73Y H 0.563211 0.653141 0.738323 0.075 Uiso 1 1 calc GR . . . .
HN H 0.561283 0.698161 0.741907 0.075 Uiso 1 1 calc GR . . . .
HO H 0.558687 0.680287 0.717129 0.075 Uiso 1 1 calc GR . . . .
C735 C 0.42368(16) 0.2057(3) 0.2865(2) 0.050 Uani 1 1 d D U . C 1
H73D H 0.425093 0.199547 0.302671 0.075 Uiso 1 1 calc GR . . C 1
H73E H 0.434977 0.222195 0.281849 0.075 Uiso 1 1 calc GR . . C 1
H73F H 0.423990 0.182107 0.277648 0.075 Uiso 1 1 calc GR . . C 1
C736 C 0.59600(19) 0.5662(3) 0.68567(19) 0.050 Uiso 1 1 d D U . . .
H73Z H 0.586504 0.587674 0.684149 0.075 Uiso 1 1 calc GR . . . .
HP H 0.609971 0.575940 0.687217 0.075 Uiso 1 1 calc GR . . . .
HQ H 0.592418 0.551331 0.699132 0.075 Uiso 1 1 calc GR . . . .
C737 C 0.4636(3) 0.3380(12) 0.7773(8) 0.050 Uani 0.25 1 d D U P A 2
H73G H 0.470865 0.313540 0.778045 0.075 Uiso 0.25 1 d R . P A 2
H73H H 0.468534 0.352430 0.764165 0.075 Uiso 0.25 1 d R . P A 2
H73I H 0.466315 0.352500 0.791175 0.075 Uiso 0.25 1 d R . P A 2
C738 C 0.4322(6) 0.3159(12) 0.7935(5) 0.050 Uani 0.25 1 d D U P A 2
H73J H 0.427451 0.290025 0.790290 0.075 Uiso 0.25 1 d R . P A 2
H73K H 0.420731 0.331475 0.798750 0.075 Uiso 0.25 1 d R . P A 2
H73L H 0.442721 0.315005 0.805390 0.075 Uiso 0.25 1 d R . P A 2
C739 C 0.4328(6) 0.3743(6) 0.7729(9) 0.050 Uani 0.25 1 d D U P A 2
H73M H 0.438899 0.389566 0.760759 0.075 Uiso 0.25 1 d R . P A 2
H73N H 0.436199 0.385556 0.787598 0.075 Uiso 0.25 1 d R . P A 2
H73O H 0.417909 0.373856 0.771028 0.075 Uiso 0.25 1 d R . P A 2
C740 C 0.54832(15) 0.4115(4) 0.7327(2) 0.050 Uani 1 1 d D U . . .
H74G H 0.554487 0.386381 0.734974 0.075 Uiso 1 1 d R . . . .
H74H H 0.550877 0.427441 0.746014 0.075 Uiso 1 1 d R . . . .
H74I H 0.554317 0.423521 0.719274 0.075 Uiso 1 1 d R . . . .
C741 C 0.15197(19) 0.5451(3) 0.6288(2) 0.050 Uani 1 1 d D U . . .
H74J H 0.151486 0.550856 0.645050 0.075 Uiso 1 1 calc GR . . . .
H74K H 0.138032 0.541790 0.623058 0.075 Uiso 1 1 calc GR . . . .
H74L H 0.158622 0.566058 0.620742 0.075 Uiso 1 1 calc GR . . . .
C742 C 0.6001(2) 0.5596(3) 0.64219(18) 0.050 Uiso 1 1 d D U . . .
H74M H 0.591982 0.547957 0.630048 0.075 Uiso 1 1 calc GR . . . .
H74N H 0.614633 0.555896 0.639110 0.075 Uiso 1 1 calc GR . . . .
H74O H 0.597059 0.586923 0.642924 0.075 Uiso 1 1 calc GR . . . .
C743 C 0.42179(17) 0.7425(3) 0.8095(2) 0.050 Uiso 1 1 d D U . . .
H74P H 0.409254 0.743696 0.800477 0.075 Uiso 1 1 calc GR . . . .
H74Q H 0.426323 0.768311 0.813222 0.075 Uiso 1 1 calc GR . . . .
H74R H 0.419110 0.728394 0.823563 0.075 Uiso 1 1 calc GR . . . .
C744 C 0.21378(17) 0.3713(3) 0.3710(2) 0.050 Uiso 1 1 d D U . . .
H74S H 0.219280 0.353629 0.382326 0.075 Uiso 1 1 calc GR . . . .
H74T H 0.208198 0.356901 0.358231 0.075 Uiso 1 1 calc GR . . . .
H74U H 0.202921 0.386670 0.377909 0.075 Uiso 1 1 calc GR . . . .
C745 C 0.30293(19) 0.7005(3) 0.2844(2) 0.050 Uiso 1 1 d D U . . .
H74V H 0.316862 0.693487 0.279938 0.075 Uiso 1 1 d R . . . .
H74W H 0.294992 0.707067 0.270898 0.075 Uiso 1 1 d R . . . .
H74X H 0.296472 0.678947 0.292168 0.075 Uiso 1 1 d R . . . .
C746 C 0.28344(16) 0.7441(3) 0.3075(2) 0.050 Uiso 1 1 d D U . . .
H74Y H 0.279421 0.728305 0.320479 0.075 Uiso 1 1 calc GR . . . .
HR H 0.274022 0.739672 0.294910 0.075 Uiso 1 1 calc GR . . . .
HS H 0.282945 0.771032 0.311912 0.075 Uiso 1 1 calc GR . . . .
C747 C 0.58279(19) 0.7049(3) 0.43141(19) 0.050 Uiso 1 1 d D U . . .
H74Z H 0.575651 0.680411 0.430773 0.075 Uiso 1 1 calc GR . . . .
HT H 0.594356 0.704576 0.420861 0.075 Uiso 1 1 calc GR . . . .
HU H 0.573354 0.725367 0.427175 0.075 Uiso 1 1 calc GR . . . .
C748 C 0.58784(19) 0.1945(3) 0.6680(2) 0.050 Uani 1 1 d D U . . .
H74A H 0.598201 0.197733 0.679843 0.075 Uiso 1 1 d R . . . .
H74B H 0.574571 0.203273 0.673653 0.075 Uiso 1 1 d R . . . .
H74C H 0.591701 0.209363 0.654633 0.075 Uiso 1 1 d R . . . .
C749 C 0.39104(18) 0.2049(3) 0.2645(2) 0.050 Uani 1 1 d D U . . .
H74D H 0.388225 0.179007 0.269740 0.075 Uiso 1 1 calc GR . . . .
H74E H 0.399019 0.203854 0.250416 0.075 Uiso 1 1 calc GR . . . .
H74F H 0.378106 0.218164 0.261598 0.075 Uiso 1 1 calc GR . . . .
C750 C 0.40465(19) 0.2679(3) 0.2780(2) 0.050 Uani 1 1 d D U . . .
H75A H 0.390908 0.278491 0.276129 0.075 Uiso 1 1 calc GR . . . .
H75B H 0.412586 0.272071 0.264174 0.075 Uiso 1 1 calc GR . . . .
H75C H 0.411446 0.280391 0.290806 0.075 Uiso 1 1 calc GR . . . .
C751 C 0.19040(16) 0.0491(3) 0.3510(2) 0.050 Uani 1 1 d D U . . .
H75D H 0.181625 0.026601 0.352115 0.075 Uiso 1 1 calc GR . . . .
H75E H 0.185488 0.065619 0.338784 0.075 Uiso 1 1 calc GR . . . .
H75F H 0.190020 0.063121 0.365391 0.075 Uiso 1 1 calc GR . . . .
C752 C 0.21685(19) 0.0616(3) 0.32498(19) 0.050 Uani 1 1 d D U . . .
H75G H 0.215207 0.088470 0.329036 0.075 Uiso 1 1 d R . . . .
H75H H 0.207157 0.055000 0.312936 0.075 Uiso 1 1 d R . . . .
H75I H 0.230807 0.057160 0.319636 0.075 Uiso 1 1 d R . . . .
O168 O 0.3487(2) 0.5141(5) 0.7243(3) 0.050 Uiso 0.5 1 d D U P D 1

loop_
_atom_site_aniso_label
_atom_site_aniso_U_11
_atom_site_aniso_U_22
_atom_site_aniso_U_33
_atom_site_aniso_U_23
_atom_site_aniso_U_13
_atom_site_aniso_U_12
Co1 0.038 0.089 0.036 -0.001 0.004 0.001
Co2 0.043 0.073 0.059 -0.004 -0.009 0.007
Co3 0.041 0.092 0.053 -0.001 -0.012 -0.002
Co4 0.048 0.108 0.053 0.016 0.012 0.013
Co5 0.047 0.088 0.054 0.003 -0.009 0.008
Co6 0.045 0.114 0.031 0.002 0.008 0.002
Co7 0.044 0.085 0.049 0.001 0.005 -0.003
Co8 0.034 0.087 0.058 0.000 0.005 0.002
Co9 0.032 0.092 0.047 -0.009 -0.005 0.002
Co10 0.037 0.108 0.034 0.004 0.000 -0.002
Co11 0.038 0.097 0.054 0.003 -0.008 -0.010
Co12 0.045 0.088 0.054 -0.015 0.002 -0.006
Co13 0.054 0.080 0.057 -0.005 0.006 -0.009
Co14 0.041 0.084 0.063 -0.003 0.000 -0.001
Co15 0.058 0.080 0.074 -0.005 -0.012 0.002
Co16 0.050 0.079 0.059 -0.007 -0.008 0.002
Co17 0.034 0.100 0.046 -0.009 0.002 -0.004
Co18 0.028 0.095 0.053 -0.006 -0.003 -0.003
Co19 0.046 0.082 0.071 -0.007 -0.010 0.003
Co20 0.032 0.099 0.061 0.008 -0.008 -0.008
Co21 0.049 0.084 0.065 -0.005 -0.016 -0.005
Co22 0.046 0.089 0.094 0.010 -0.016 -0.015
Co23 0.031 0.097 0.061 -0.006 0.000 -0.001
Co24 0.035 0.090 0.040 0.008 0.000 -0.001
Co25 0.049 0.088 0.063 0.002 0.002 -0.002
Co26 0.086 0.113 0.074 0.031 0.039 0.024
Co27 0.075 0.086 0.076 -0.006 0.027 -0.005
Cl1 0.049 0.074 0.034 0.000 0.000 0.003
Cl2 0.035 0.086 0.049 0.001 0.001 0.003
Cl3 0.035 0.090 0.059 -0.013 0.002 -0.001
Co28 0.043 0.091 0.074 -0.005 0.004 -0.007
Co29 0.044 0.099 0.096 0.023 -0.028 -0.015
Cl4 0.042 0.081 0.056 0.000 -0.005 0.002
Co30 0.060 0.089 0.055 -0.004 0.007 0.005
Co31 0.048 0.092 0.068 -0.016 0.012 -0.007
Co32 0.039 0.109 0.053 -0.008 -0.001 -0.006
S1 0.031 0.075 0.047 0.000 -0.003 -0.002
S2 0.036 0.076 0.058 -0.004 -0.009 0.001
S3 0.035 0.106 0.047 0.000 0.006 -0.004
S4 0.060 0.084 0.051 -0.009 -0.007 0.011
S5 0.046 0.094 0.016 -0.006 -0.003 0.004
S6 0.043 0.089 0.053 0.011 -0.005 0.003
S7 0.038 0.086 0.060 0.000 -0.016 -0.001
Co33 0.044 0.081 0.053 0.003 -0.005 -0.002
Co34 0.035 0.086 0.054 -0.010 0.003 -0.007
Co35 0.039 0.099 0.051 0.004 -0.005 -0.002
Co36 0.035 0.089 0.052 0.001 -0.004 -0.003
Co37 0.047 0.077 0.067 -0.007 -0.011 -0.007
Co38 0.042 0.076 0.073 -0.005 -0.009 0.002
Co39 0.046 0.130 0.046 -0.014 -0.006 0.004
Co40 0.043 0.094 0.056 -0.002 -0.006 0.001
Co41 0.042 0.085 0.067 -0.016 0.004 -0.002
Co42 0.050 0.092 0.069 -0.015 -0.004 0.005
Co43 0.058 0.078 0.060 0.005 0.001 0.001
Co44 0.045 0.077 0.048 -0.004 0.000 -0.004
Co45 0.055 0.082 0.052 -0.014 -0.001 -0.004
Co46 0.053 0.087 0.071 0.010 0.014 0.012
Co47 0.056 0.097 0.055 -0.013 0.004 -0.002
Co48 0.044 0.086 0.063 -0.008 -0.002 -0.006
Co49 0.049 0.093 0.069 0.001 -0.005 0.002
Co50 0.037 0.089 0.066 -0.016 0.009 -0.002
Co51 0.040 0.095 0.057 -0.011 0.006 -0.008
Co52 0.053 0.086 0.073 -0.011 0.011 -0.005
Co53 0.060 0.079 0.073 -0.013 0.019 -0.014
Co54 0.045 0.098 0.102 0.008 0.004 -0.005
Co55 0.051 0.084 0.084 -0.018 -0.010 -0.001
Co56 0.048 0.101 0.064 -0.009 -0.006 -0.002
Co57 0.048 0.098 0.047 0.006 0.004 0.004
Co58 0.046 0.092 0.079 -0.026 0.011 -0.013
Co59 0.040 0.097 0.047 0.005 0.001 0.005
Co60 0.044 0.084 0.053 -0.010 -0.007 0.008
Co61 0.055 0.088 0.069 -0.019 -0.023 0.014
Co62 0.056 0.082 0.059 -0.003 -0.002 -0.004
Co63 0.055 0.097 0.070 -0.003 -0.010 -0.001
Co64 0.040 0.099 0.055 -0.013 -0.010 0.001
Cl5 0.057 0.090 0.042 -0.007 0.000 0.008
S8 0.050 0.086 0.066 -0.012 -0.014 0.006
Cl6 0.044 0.078 0.048 0.001 -0.005 -0.005
S9 0.043 0.084 0.048 0.001 -0.005 -0.005
S10 0.060 0.091 0.033 -0.006 -0.005 -0.003
Cl7 0.043 0.079 0.057 -0.013 -0.005 0.000
S11 0.039 0.093 0.047 0.001 -0.011 -0.004
S12 0.030 0.111 0.053 0.004 -0.005 -0.008
S13 0.065 0.071 0.048 0.006 -0.017 -0.002
S14 0.031 0.106 0.052 -0.009 0.000 0.008
S15 0.055 0.072 0.068 0.007 -0.027 -0.005
S16 0.086 0.097 0.144 -0.025 0.061 -0.025
S17 0.053 0.115 0.142 0.054 -0.053 -0.023
S18 0.036 0.138 0.057 0.005 -0.017 -0.012
S19 0.063 0.103 0.072 -0.026 0.016 -0.017
S20 0.091 0.065 0.041 -0.003 -0.004 -0.014
S21 0.035 0.073 0.085 -0.024 0.001 0.003
S22 0.050 0.068 0.098 -0.014 0.019 -0.004
S23 0.055 0.100 0.090 0.039 -0.036 -0.026
Cl8 0.058 0.066 0.059 -0.010 -0.003 -0.015
S24 0.045 0.075 0.119 0.015 0.015 -0.002
Cl9 0.043 0.082 0.063 -0.002 -0.008 0.006
S25 0.074 0.087 0.043 -0.003 -0.003 -0.023
S26 0.052 0.075 0.051 0.009 -0.015 -0.016
Cl10 0.039 0.082 0.067 -0.002 -0.004 0.002
S27 0.057 0.081 0.064 -0.003 0.003 0.013
S28 0.039 0.114 0.041 -0.015 0.006 0.002
S29 0.049 0.092 0.071 -0.007 0.007 0.003
S30 0.043 0.075 0.073 -0.013 -0.007 -0.002
Cl11 0.048 0.078 0.065 -0.017 0.003 -0.001
S31 0.036 0.089 0.049 -0.010 0.001 -0.001
S32 0.045 0.123 0.046 -0.003 0.002 0.010
S33 0.042 0.094 0.060 -0.001 0.014 0.003
S34 0.041 0.100 0.058 -0.010 -0.005 -0.009
S35 0.047 0.120 0.091 -0.037 -0.018 0.009
S36 0.061 0.109 0.097 0.004 -0.014 -0.019
Cl12 0.038 0.082 0.050 -0.013 0.003 -0.003
S37 0.052 0.088 0.063 -0.014 0.002 0.002
Cl13 0.045 0.088 0.054 -0.008 -0.004 0.005
S38 0.048 0.079 0.058 -0.013 -0.017 0.004
S39 0.107 0.095 0.056 -0.025 0.035 -0.040
S40 0.051 0.082 0.060 -0.006 -0.013 0.004
S41 0.045 0.080 0.085 -0.024 -0.012 0.004
S42 0.032 0.121 0.042 0.001 -0.005 0.001
S43 0.030 0.118 0.048 -0.004 -0.007 -0.011
Cl14 0.036 0.105 0.059 -0.002 -0.001 -0.003
S44 0.054 0.082 0.043 -0.007 0.013 -0.009
S45 0.070 0.124 0.081 0.024 0.020 0.034
S46 0.042 0.104 0.064 -0.016 -0.015 0.008
Cl15 0.041 0.079 0.054 -0.006 -0.004 -0.005
S47 0.036 0.122 0.048 -0.015 -0.003 0.001
S48 0.052 0.107 0.035 -0.001 0.001 -0.003
S49 0.039 0.100 0.042 -0.009 -0.002 0.004
S50 0.054 0.081 0.067 -0.020 -0.008 0.014
S51 0.038 0.098 0.085 -0.016 0.015 -0.004
S52 0.051 0.160 0.075 0.043 0.017 0.024
S53 0.056 0.095 0.079 -0.030 0.008 -0.004
S54 0.043 0.154 0.033 -0.005 0.004 -0.009
S55 0.031 0.164 0.060 0.014 0.009 -0.004
S56 0.046 0.091 0.116 -0.035 0.012 -0.018
S57 0.071 0.074 0.065 -0.001 -0.002 0.008
S58 0.058 0.087 0.082 0.013 -0.016 -0.004
S59 0.031 0.116 0.031 0.012 -0.004 -0.001
O1 0.060 0.082 0.063 -0.001 -0.001 0.005
O2 0.047 0.073 0.055 -0.003 -0.004 0.000
O3 0.038 0.076 0.061 -0.005 0.002 -0.008
S60 0.130 0.177 0.153 0.090 0.106 0.088
O4 0.057 0.075 0.060 -0.005 -0.006 0.002
O5 0.047 0.081 0.049 0.006 -0.001 -0.003
O6 0.049 0.082 0.053 -0.003 -0.001 -0.002
O7 0.054 0.077 0.064 -0.009 -0.002 -0.010
O8 0.045 0.081 0.064 -0.009 0.001 -0.009
O9 0.059 0.068 0.061 0.000 -0.003 -0.002
O10 0.058 0.075 0.061 -0.005 -0.007 -0.003
O11 0.060 0.073 0.055 0.003 -0.003 -0.007
O12 0.066 0.070 0.067 -0.002 -0.007 -0.001
O13 0.054 0.080 0.062 0.001 -0.004 0.002
O14 0.060 0.071 0.065 0.000 0.005 0.004
O15 0.038 0.074 0.050 0.002 0.004 0.001
O16 0.045 0.092 0.048 0.002 0.007 -0.004
O17 0.051 0.075 0.054 0.002 0.004 -0.002
O18 0.040 0.091 0.050 -0.013 0.005 -0.010
O19 0.068 0.076 0.069 0.001 0.003 0.002
O20 0.062 0.073 0.061 0.002 -0.005 -0.008
O21 0.052 0.083 0.078 0.003 -0.007 -0.003
O22 0.045 0.082 0.057 -0.003 -0.008 0.001
O23 0.056 0.083 0.051 -0.003 0.000 -0.004
O24 0.058 0.076 0.062 -0.004 -0.002 0.003
O25 0.044 0.079 0.057 -0.005 -0.011 -0.001
O26 0.063 0.083 0.074 0.001 0.003 -0.001
O27 0.059 0.076 0.063 -0.004 0.005 0.000
O28 0.062 0.069 0.067 0.001 -0.008 0.003
O29 0.049 0.081 0.059 -0.006 -0.008 -0.002
O30 0.062 0.073 0.070 -0.001 0.003 0.000
O31 0.045 0.078 0.059 -0.001 -0.002 -0.003
S61 0.051 0.115 0.054 -0.016 -0.008 0.010
S62 0.045 0.099 0.046 -0.006 -0.001 0.000
S63 0.066 0.077 0.057 -0.014 0.015 -0.014
O32 0.058 0.065 0.063 0.001 -0.001 0.000
O33 0.041 0.072 0.049 0.002 -0.001 -0.001
O34 0.050 0.079 0.045 0.003 0.005 -0.003
O35 0.056 0.061 0.066 -0.006 -0.004 -0.005
O36 0.045 0.079 0.058 -0.003 -0.001 0.002
O37 0.042 0.086 0.048 -0.006 0.009 -0.003
O38 0.060 0.083 0.078 -0.004 0.017 -0.004
O39 0.042 0.077 0.049 0.004 -0.004 -0.003
N1 0.036 0.074 0.050 0.001 -0.002 -0.002
O40 0.061 0.094 0.067 0.010 -0.027 0.004
O41 0.067 0.075 0.075 0.002 0.004 -0.002
O42 0.064 0.073 0.069 0.000 -0.003 0.001
O43 0.058 0.070 0.058 0.002 0.004 0.002
O44 0.058 0.063 0.059 -0.006 0.002 0.002
O45 0.059 0.061 0.058 0.007 0.003 -0.001
O46 0.048 0.081 0.060 0.003 -0.009 -0.004
C1 0.043 0.073 0.045 0.004 -0.002 -0.003
O47 0.049 0.082 0.061 -0.006 0.006 -0.001
O48 0.041 0.085 0.048 -0.006 0.009 -0.010
O49 0.052 0.081 0.053 0.001 -0.019 0.010
N2 0.038 0.077 0.052 0.002 -0.003 -0.001
N3 0.043 0.088 0.048 -0.003 0.009 -0.006
O50 0.056 0.064 0.057 -0.002 0.003 0.001
O51 0.059 0.062 0.058 0.001 -0.003 -0.002
O52 0.060 0.065 0.061 -0.004 -0.002 0.002
O53 0.057 0.067 0.062 -0.005 0.001 -0.001
O54 0.060 0.067 0.060 0.001 -0.001 -0.001
C2 0.041 0.083 0.052 -0.005 -0.003 -0.004
O55 0.057 0.065 0.056 -0.002 -0.002 -0.002
O56 0.062 0.070 0.065 -0.006 0.002 -0.002
O57 0.069 0.073 0.074 0.002 -0.003 -0.002
N4 0.063 0.068 0.064 -0.003 0.002 -0.002
O58 0.061 0.074 0.058 0.003 0.005 0.007
N5 0.040 0.082 0.053 -0.007 -0.006 -0.005
C3 0.044 0.077 0.059 -0.004 -0.008 0.001
O59 0.057 0.078 0.049 0.002 0.000 -0.004
N6 0.045 0.075 0.045 0.002 -0.003 -0.002
O60 0.060 0.066 0.062 0.001 0.000 -0.003
O61 0.059 0.095 0.061 0.011 0.012 -0.001
O62 0.044 0.085 0.047 -0.004 0.006 -0.006
O63 0.048 0.073 0.046 0.002 -0.002 -0.002
O64 0.052 0.090 0.055 0.006 0.007 0.001
C4 0.039 0.077 0.052 0.005 -0.002 -0.004
C5 0.047 0.074 0.044 0.003 -0.003 -0.002
N7 0.055 0.059 0.061 0.002 0.001 0.000
O65 0.053 0.075 0.041 0.011 0.016 -0.008
O66 0.042 0.076 0.048 0.000 -0.004 0.000
O67 0.048 0.082 0.048 0.001 0.003 -0.006
O68 0.055 0.062 0.060 -0.004 -0.006 -0.001
N8 0.061 0.067 0.064 -0.007 0.003 -0.004
O69 0.049 0.088 0.048 -0.003 -0.003 -0.012
O70 0.058 0.067 0.059 0.003 0.001 0.001
O71 0.040 0.078 0.058 -0.004 -0.014 -0.002
N9 0.042 0.079 0.060 -0.003 0.001 -0.005
O72 0.061 0.070 0.067 -0.003 -0.003 0.000
O73 0.062 0.076 0.051 0.000 0.013 0.004
C6 0.058 0.072 0.062 0.000 -0.004 0.001
N10 0.059 0.066 0.058 -0.002 -0.003 -0.001
O74 0.044 0.078 0.060 0.003 -0.005 0.003
O75 0.039 0.091 0.043 -0.001 0.008 -0.004
C7 0.058 0.072 0.059 -0.003 0.000 0.002
N11 0.046 0.074 0.046 0.005 -0.001 0.000
C8 0.057 0.074 0.058 -0.001 -0.004 0.001
O76 0.062 0.075 0.069 -0.006 0.006 -0.005
C9 0.043 0.073 0.051 0.002 0.001 0.001
C10 0.042 0.078 0.058 -0.002 -0.002 -0.005
C11 0.043 0.085 0.045 -0.005 0.010 -0.006
O77 0.059 0.063 0.056 -0.002 0.002 0.000
O78 0.054 0.058 0.065 -0.004 0.007 0.007
N12 0.055 0.062 0.058 -0.005 -0.005 -0.001
N13 0.063 0.081 0.062 0.007 -0.008 0.006
C12 0.050 0.072 0.057 -0.001 -0.002 0.000
C13 0.042 0.084 0.047 -0.004 0.000 -0.005
O79 0.060 0.066 0.062 -0.006 0.000 -0.003
C14 0.057 0.074 0.064 -0.004 -0.003 0.003
C15 0.056 0.058 0.055 -0.001 -0.003 0.000
O80 0.054 0.087 0.074 -0.008 0.001 0.003
C16 0.050 0.083 0.059 -0.001 -0.007 0.000
N14 0.052 0.072 0.063 -0.001 0.002 -0.005
O81 0.063 0.068 0.063 -0.003 0.000 0.000
O82 0.070 0.070 0.066 -0.003 0.004 -0.002
C17 0.061 0.071 0.066 -0.001 0.002 0.001
O83 0.071 0.090 0.062 -0.001 -0.005 -0.027
O84 0.056 0.067 0.061 -0.003 -0.001 0.004
C18 0.039 0.080 0.058 -0.002 0.001 -0.003
C19 0.036 0.077 0.052 0.006 -0.005 -0.002
C20 0.047 0.075 0.055 0.003 0.003 -0.005
O85 0.059 0.064 0.058 -0.001 -0.002 -0.001
C21 0.055 0.081 0.062 0.002 -0.001 0.000
N15 0.044 0.065 0.070 0.016 0.030 0.022
C22 0.057 0.073 0.058 0.005 -0.007 -0.005
O86 0.058 0.075 0.062 -0.003 -0.007 -0.002
C23 0.046 0.077 0.044 0.004 0.000 -0.003
C24 0.038 0.077 0.050 0.003 -0.005 -0.004
N16 0.057 0.066 0.063 -0.004 0.002 0.002
O87 0.059 0.068 0.060 -0.007 0.001 0.000
C25 0.044 0.086 0.046 -0.002 0.008 -0.001
C26 0.057 0.060 0.056 0.001 -0.004 -0.004
N17 0.058 0.066 0.062 -0.002 0.001 0.003
C27 0.056 0.076 0.063 -0.007 0.004 -0.003
C28 0.064 0.069 0.067 -0.002 0.000 -0.004
O88 0.061 0.066 0.063 0.000 -0.003 0.001
C29 0.052 0.085 0.055 0.001 -0.009 -0.003
O89 0.066 0.092 0.085 0.008 -0.005 -0.004
C30 0.046 0.083 0.051 -0.004 -0.003 -0.006
C31 0.058 0.081 0.055 0.000 -0.012 -0.003
C32 0.042 0.086 0.048 -0.006 0.007 -0.004
C33 0.050 0.085 0.059 0.011 -0.011 -0.006
C34 0.045 0.085 0.060 -0.013 0.001 0.000
O90 0.061 0.064 0.065 -0.003 0.005 -0.001
C35 0.042 0.074 0.054 -0.001 0.006 -0.003
O91 0.079 0.084 0.076 -0.002 -0.011 0.001
C36 0.056 0.082 0.053 0.005 -0.006 -0.004
O92 0.069 0.095 0.071 -0.027 -0.003 0.005
C37 0.049 0.095 0.051 -0.007 0.004 -0.003
N18 0.047 0.079 0.057 -0.004 -0.008 0.000
C38 0.049 0.078 0.054 0.002 0.001 -0.006
C39 0.053 0.080 0.053 0.002 -0.001 -0.005
C40 0.059 0.066 0.060 0.000 0.001 0.002
C41 0.063 0.070 0.067 -0.004 0.000 0.000
O93 0.051 0.072 0.059 -0.001 -0.002 -0.001
C42 0.054 0.090 0.072 -0.016 -0.003 -0.003
O94 0.077 0.103 0.081 0.017 -0.015 -0.026
C43 0.060 0.067 0.061 -0.005 0.000 -0.001
N19 0.056 0.060 0.060 0.002 0.001 0.000
C44 0.057 0.064 0.059 -0.002 -0.006 0.001
O95 0.068 0.069 0.070 0.003 -0.002 -0.003
C45 0.048 0.094 0.054 -0.008 0.001 -0.002
O96 0.072 0.096 0.099 -0.019 -0.009 -0.015
O97 0.061 0.075 0.065 -0.006 0.001 -0.003
C46 0.058 0.064 0.058 0.000 -0.003 0.001
O98 0.058 0.069 0.062 -0.001 -0.003 0.001
C47 0.050 0.069 0.057 -0.005 -0.003 0.001
O99 0.112 0.112 0.106 -0.014 0.013 -0.008
C48 0.063 0.071 0.060 0.001 -0.003 -0.004
C49 0.052 0.071 0.058 -0.002 -0.003 -0.003
C50 0.055 0.082 0.060 0.001 -0.004 0.001
O100 0.070 0.074 0.070 -0.007 0.009 0.000
C51 0.059 0.065 0.061 -0.005 -0.001 -0.002
C52 0.059 0.067 0.065 -0.002 0.000 0.001
C53 0.040 0.087 0.058 -0.012 0.000 -0.002
C54 0.062 0.067 0.062 -0.002 -0.002 -0.001
O101 0.068 0.085 0.055 0.015 -0.003 0.017
O102 0.044 0.086 0.061 -0.011 0.003 0.000
C55 0.062 0.063 0.063 -0.003 -0.002 0.000
C56 0.053 0.078 0.056 0.000 0.002 -0.003
C57 0.060 0.065 0.061 -0.006 0.000 0.001
C58 0.055 0.082 0.057 0.004 0.003 -0.009
O103 0.064 0.067 0.068 -0.003 0.003 0.001
O104 0.061 0.064 0.065 -0.004 0.000 -0.004
N20 0.058 0.061 0.062 -0.004 0.002 -0.001
O105 0.043 0.080 0.059 -0.007 -0.007 -0.003
C59 0.047 0.073 0.055 -0.002 0.000 -0.003
C60 0.052 0.081 0.060 0.002 -0.005 0.004
O106 0.072 0.080 0.081 0.004 -0.001 0.000
O107 0.063 0.106 0.091 -0.029 -0.017 0.017
C61 0.089 0.076 0.074 -0.008 -0.014 -0.008
C62 0.050 0.050 0.050 0.000 0.000 0.000
C63 0.050 0.050 0.050 0.000 0.000 0.000
C64 0.050 0.050 0.050 0.000 0.000 0.000
C65 0.050 0.050 0.050 0.000 0.000 0.000
C66 0.050 0.050 0.050 0.000 0.000 0.000
C67 0.052 0.078 0.049 0.002 -0.006 -0.009
O108 0.103 0.084 0.075 -0.004 0.021 -0.014
C68 0.060 0.074 0.057 0.002 -0.004 -0.008
O109 0.091 0.106 0.092 -0.020 -0.002 -0.015
O110 0.090 0.092 0.094 -0.001 0.008 0.016
O111 0.065 0.068 0.068 -0.007 -0.001 0.001
C69 0.058 0.066 0.060 0.001 -0.001 -0.001
C70 0.061 0.065 0.061 -0.002 0.000 0.002
C71 0.062 0.066 0.063 -0.001 -0.002 0.002
C72 0.053 0.086 0.059 0.005 0.001 -0.009
C73 0.058 0.072 0.054 0.000 -0.003 -0.008
C74 0.045 0.077 0.055 0.003 0.003 0.002
Cl16 0.036 0.093 0.084 -0.034 0.009 -0.012
C75 0.058 0.073 0.063 -0.003 -0.006 0.000
O112 0.039 0.078 0.051 0.007 0.001 0.000
C76 0.064 0.076 0.061 -0.004 -0.004 -0.004
C77 0.057 0.081 0.054 0.000 -0.002 -0.002
N21 0.140 0.071 0.039 -0.008 -0.004 -0.029
C78 0.061 0.082 0.064 -0.011 -0.008 0.002
C79 0.057 0.082 0.060 0.002 -0.004 0.013
C80 0.066 0.068 0.062 0.001 0.008 0.003
O113 0.087 0.082 0.104 -0.012 -0.017 0.002
N22 0.055 0.087 0.053 -0.010 0.015 -0.016
C81 0.060 0.081 0.055 0.001 -0.006 -0.004
O114 0.052 0.079 0.060 0.002 -0.004 0.006
C82 0.065 0.077 0.067 -0.003 -0.007 -0.001
C83 0.051 0.080 0.067 -0.006 -0.011 0.015
C84 0.051 0.080 0.056 0.000 -0.004 0.009
C85 0.059 0.069 0.063 0.002 -0.004 -0.001
C86 0.082 0.091 0.045 0.015 -0.005 0.005
C87 0.055 0.079 0.055 0.001 0.002 -0.003
C88 0.050 0.082 0.061 -0.005 -0.010 0.000
C89 0.062 0.066 0.061 0.000 0.000 0.000
C90 0.049 0.077 0.047 0.005 0.002 -0.002
C91 0.050 0.079 0.053 -0.001 0.002 -0.003
C92 0.060 0.069 0.061 -0.002 -0.002 0.000
C93 0.051 0.080 0.059 0.002 -0.005 0.010
O115 0.102 0.083 0.092 -0.027 -0.007 -0.003
C94 0.071 0.086 0.067 -0.003 -0.008 -0.007
C95 0.064 0.093 0.067 0.006 -0.008 -0.009
C96 0.041 0.077 0.058 -0.001 -0.002 -0.004
C97 0.047 0.074 0.056 -0.003 -0.002 0.001
C98 0.062 0.068 0.062 0.000 0.001 -0.006
O116 0.061 0.072 0.067 -0.003 -0.001 0.003
C99 0.055 0.061 0.058 0.000 -0.006 -0.001
C100 0.057 0.062 0.054 -0.004 0.001 -0.003
O117 0.063 0.078 0.058 -0.001 -0.001 -0.006
C101 0.047 0.079 0.058 0.000 0.002 -0.001
C102 0.049 0.078 0.059 -0.005 -0.008 0.001
O118 0.061 0.117 0.103 -0.009 -0.006 0.004
C103 0.063 0.091 0.056 -0.008 -0.005 0.019
C104 0.049 0.086 0.058 -0.003 -0.005 0.001
C105 0.048 0.081 0.059 0.004 -0.002 -0.008
O119 0.061 0.072 0.063 -0.008 0.005 -0.001
C106 0.041 0.099 0.047 0.001 0.000 0.003
C107 0.050 0.080 0.057 0.004 -0.001 0.009
C108 0.060 0.070 0.058 -0.003 0.003 0.000
C109 0.046 0.077 0.059 0.000 0.002 -0.002
C110 0.067 0.063 0.063 0.019 -0.001 -0.007
C111 0.049 0.080 0.057 -0.003 -0.007 0.001
C112 0.060 0.066 0.060 -0.006 -0.001 0.002
C113 0.061 0.082 0.059 -0.003 -0.003 0.002
C114 0.065 0.207 0.059 0.044 -0.014 -0.012
C115 0.057 0.062 0.060 -0.002 0.001 0.002
C116 0.060 0.069 0.064 -0.005 -0.006 -0.003
C117 0.063 0.064 0.061 0.001 0.001 0.000
N23 0.060 0.067 0.062 -0.001 -0.002 0.001
N24 0.058 0.065 0.062 -0.005 -0.001 0.000
C118 0.060 0.072 0.069 0.003 0.006 -0.006
C119 0.046 0.092 0.057 -0.012 0.006 -0.008
C120 0.069 0.072 0.068 -0.003 -0.001 0.000
C121 0.047 0.074 0.061 -0.007 0.002 -0.004
C122 0.059 0.066 0.061 0.001 -0.001 0.002
C123 0.067 0.077 0.070 0.003 -0.003 -0.012
C124 0.046 0.078 0.060 -0.006 0.000 -0.006
C125 0.071 0.082 0.077 0.001 0.002 0.002
C126 0.083 0.083 0.083 0.000 0.000 0.000
C127 0.076 0.089 0.083 0.000 0.010 0.004
C128 0.097 0.097 0.097 0.000 0.000 0.000
C129 0.050 0.050 0.050 0.000 0.000 0.000
C130 0.050 0.050 0.050 0.000 0.000 0.000
C131 0.053 0.083 0.059 0.001 -0.003 0.012
C132 0.058 0.074 0.060 -0.001 -0.007 -0.015
C133 0.062 0.092 0.064 0.001 0.004 0.013
C134 0.060 0.102 0.068 0.000 0.002 0.003
C135 0.039 0.093 0.045 -0.003 0.004 -0.001
C136 0.052 0.077 0.057 -0.001 0.001 -0.001
C137 0.058 0.076 0.061 -0.001 -0.002 0.000
C138 0.060 0.076 0.056 -0.001 0.000 -0.013
C139 0.066 0.067 0.066 0.001 -0.005 0.001
C140 0.053 0.079 0.061 0.001 -0.002 0.002
O120 0.072 0.080 0.075 -0.001 0.002 0.000
C141 0.072 0.075 0.073 0.000 -0.003 0.001
N25 0.059 0.066 0.063 -0.003 -0.001 -0.003
O121 0.072 0.102 0.083 0.017 0.024 -0.009
O122 0.058 0.066 0.060 -0.002 0.001 0.000
O123 0.062 0.067 0.061 -0.002 0.003 -0.002
C142 0.061 0.061 0.061 0.000 0.000 0.000
O124 0.048 0.088 0.072 0.015 -0.005 -0.018
C143 0.071 0.071 0.071 0.000 0.000 0.000
C144 0.034 0.077 0.049 0.007 -0.001 -0.008
C145 0.061 0.076 0.065 -0.002 -0.001 0.004
O125 0.047 0.083 0.049 -0.003 0.008 -0.005
C146 0.060 0.060 0.060 0.000 0.000 0.000
C147 0.047 0.096 0.056 -0.004 0.005 0.000
C148 0.070 0.070 0.070 0.000 0.000 0.000
C149 0.043 0.088 0.047 -0.004 0.006 -0.007
O126 0.052 0.081 0.060 0.001 -0.012 0.001
C150 0.083 0.083 0.083 0.000 0.000 0.000
C151 0.064 0.064 0.064 0.000 0.000 0.000
C152 0.045 0.076 0.059 0.001 -0.003 -0.005
C153 0.067 0.067 0.067 0.000 0.000 0.000
O127 0.063 0.074 0.061 -0.005 0.002 0.002
C154 0.064 0.064 0.064 0.000 0.000 0.000
C155 0.054 0.072 0.058 -0.009 0.000 0.005
C156 0.081 0.081 0.081 0.000 0.000 0.000
C157 0.063 0.063 0.063 0.000 0.000 0.000
C158 0.064 0.073 0.064 -0.006 -0.005 0.002
C159 0.051 0.073 0.059 -0.007 -0.002 0.001
C160 0.067 0.091 0.063 -0.005 0.000 0.010
C161 0.045 0.082 0.056 -0.010 0.000 0.002
C162 0.042 0.084 0.058 -0.009 0.000 -0.002
C163 0.074 0.074 0.074 0.000 0.000 0.000
C164 0.046 0.093 0.051 -0.015 0.004 -0.005
C165 0.044 0.091 0.054 -0.012 0.007 -0.006
C166 0.045 0.092 0.054 -0.016 0.007 -0.009
C167 0.050 0.050 0.050 0.000 0.000 0.000
C168 0.050 0.050 0.050 0.000 0.000 0.000
C169 0.050 0.050 0.050 0.000 0.000 0.000
O128 0.062 0.062 0.062 0.000 0.000 0.000
C170 0.044 0.084 0.048 -0.003 0.006 -0.006
C171 0.054 0.079 0.067 -0.006 0.005 0.002
C172 0.064 0.064 0.064 0.000 0.000 0.000
C173 0.057 0.081 0.059 0.000 -0.007 0.009
C174 0.059 0.059 0.059 0.000 0.000 0.000
O129 0.062 0.062 0.062 0.000 0.000 0.000
O130 0.071 0.107 0.077 0.001 -0.004 0.006
C175 0.065 0.065 0.065 0.000 0.000 0.000
O131 0.040 0.079 0.056 0.006 -0.005 -0.003
O132 0.078 0.078 0.078 0.000 0.000 0.000
C176 0.056 0.080 0.063 0.001 -0.004 0.001
O133 0.061 0.085 0.065 -0.001 -0.003 0.007
C177 0.072 0.072 0.072 0.000 0.000 0.000
C178 0.054 0.069 0.060 0.001 -0.004 0.000
C179 0.063 0.063 0.063 0.000 0.000 0.000
N26 0.046 0.075 0.055 -0.002 -0.011 0.003
C180 0.063 0.063 0.063 0.000 0.000 0.000
C181 0.058 0.093 0.070 -0.013 -0.011 -0.010
N27 0.040 0.084 0.050 -0.009 -0.001 -0.005
S64 0.059 0.059 0.059 0.000 0.000 0.000
N28 0.053 0.053 0.053 0.000 0.000 0.000
O134 0.064 0.064 0.064 0.000 0.000 0.000
C182 0.102 0.102 0.102 0.000 0.000 0.000
N29 0.055 0.072 0.057 0.000 -0.007 0.000
C183 0.052 0.078 0.054 0.000 0.002 -0.002
N30 0.057 0.074 0.059 -0.001 0.001 -0.002
C184 0.093 0.093 0.093 0.000 0.000 0.000
C185 0.047 0.084 0.061 -0.010 0.003 -0.003
C186 0.064 0.064 0.064 0.000 0.000 0.000
C187 0.071 0.071 0.071 0.000 0.000 0.000
O135 0.068 0.068 0.068 0.000 0.000 0.000
C188 0.057 0.057 0.057 0.000 0.000 0.000
C189 0.069 0.069 0.069 0.000 0.000 0.000
C190 0.064 0.064 0.064 0.000 0.000 0.000
C191 0.045 0.076 0.061 -0.002 -0.009 0.003
C192 0.057 0.057 0.057 0.000 0.000 0.000
C193 0.051 0.081 0.057 0.000 -0.008 0.002
C194 0.066 0.078 0.069 0.000 0.000 0.002
C195 0.062 0.062 0.062 0.000 0.000 0.000
C196 0.060 0.060 0.060 0.000 0.000 0.000
C197 0.059 0.059 0.059 0.000 0.000 0.000
O136 0.044 0.080 0.060 0.006 -0.008 -0.006
C198 0.059 0.059 0.059 0.000 0.000 0.000
O137 0.068 0.068 0.068 0.000 0.000 0.000
C199 0.060 0.060 0.060 0.000 0.000 0.000
C200 0.073 0.073 0.073 0.000 0.000 0.000
C201 0.072 0.072 0.072 0.000 0.000 0.000
C202 0.050 0.050 0.050 0.000 0.000 0.000
C203 0.050 0.050 0.050 0.000 0.000 0.000
C204 0.059 0.059 0.059 0.000 0.000 0.000
C205 0.057 0.083 0.064 0.001 0.001 0.006
C206 0.108 0.108 0.108 0.000 0.000 0.000
O138 0.061 0.061 0.061 0.000 0.000 0.000
C207 0.060 0.084 0.055 -0.002 -0.005 -0.005
C208 0.061 0.061 0.061 0.000 0.000 0.000
C209 0.063 0.063 0.063 0.000 0.000 0.000
C210 0.059 0.059 0.059 0.000 0.000 0.000
C211 0.055 0.087 0.059 0.007 -0.004 0.003
N31 0.060 0.060 0.060 0.000 0.000 0.000
C212 0.048 0.072 0.055 -0.001 -0.002 0.002
C213 0.046 0.074 0.047 0.005 0.001 -0.001
O139 0.067 0.067 0.067 0.000 0.000 0.000
C214 0.079 0.079 0.079 0.000 0.000 0.000
C215 0.078 0.078 0.078 0.000 0.000 0.000
C216 0.073 0.073 0.073 0.000 0.000 0.000
C217 0.061 0.091 0.067 0.008 0.009 0.004
C218 0.043 0.092 0.056 -0.013 0.011 -0.009
C219 0.065 0.065 0.065 0.000 0.000 0.000
C220 0.064 0.064 0.064 0.000 0.000 0.000
C221 0.057 0.071 0.061 -0.004 -0.005 0.000
C222 0.071 0.071 0.071 0.000 0.000 0.000
C223 0.069 0.069 0.069 0.000 0.000 0.000
C224 0.058 0.083 0.070 -0.002 -0.006 0.010
O140 0.068 0.068 0.068 0.000 0.000 0.000
C225 0.056 0.076 0.063 -0.004 -0.007 0.001
C226 0.061 0.061 0.061 0.000 0.000 0.000
O141 0.082 0.082 0.082 0.000 0.000 0.000
C227 0.054 0.094 0.060 0.008 0.017 0.001
C228 0.057 0.074 0.061 -0.004 -0.007 0.001
O142 0.057 0.082 0.074 0.003 -0.006 -0.002
C229 0.060 0.060 0.060 0.000 0.000 0.000
C230 0.060 0.060 0.060 0.000 0.000 0.000
C231 0.063 0.063 0.063 0.000 0.000 0.000
C232 0.078 0.078 0.078 0.000 0.000 0.000
C233 0.052 0.085 0.057 0.001 0.001 0.014
C234 0.042 0.083 0.055 -0.005 -0.005 -0.004
C235 0.061 0.061 0.061 0.000 0.000 0.000
C236 0.061 0.061 0.061 0.000 0.000 0.000
C237 0.049 0.079 0.060 -0.005 0.002 0.000
C238 0.073 0.098 0.067 -0.015 0.007 -0.002
C239 0.056 0.056 0.056 0.000 0.000 0.000
C240 0.060 0.087 0.071 -0.012 -0.001 0.012
O143 0.041 0.091 0.060 -0.015 0.002 -0.006
O144 0.095 0.095 0.095 0.000 0.000 0.000
C241 0.063 0.063 0.063 0.000 0.000 0.000
C242 0.042 0.092 0.047 -0.002 0.008 -0.006
C243 0.042 0.083 0.058 -0.010 0.001 -0.001
C244 0.058 0.058 0.058 0.000 0.000 0.000
C245 0.042 0.084 0.059 -0.010 0.001 -0.002
C246 0.054 0.071 0.062 -0.002 -0.010 -0.001
C247 0.039 0.076 0.054 0.005 -0.005 -0.001
C248 0.048 0.073 0.055 -0.001 -0.001 0.000
C249 0.068 0.068 0.068 0.000 0.000 0.000
O145 0.041 0.089 0.052 -0.010 -0.003 -0.007
C250 0.040 0.079 0.059 -0.004 0.003 -0.008
N32 0.058 0.058 0.058 0.000 0.000 0.000
C251 0.063 0.063 0.063 0.000 0.000 0.000
C252 0.055 0.055 0.055 0.000 0.000 0.000
C253 0.071 0.071 0.071 0.000 0.000 0.000
O146 0.088 0.110 0.084 -0.009 0.017 -0.004
N33 0.036 0.077 0.058 -0.004 -0.002 -0.004
C254 0.078 0.078 0.078 0.000 0.000 0.000
C255 0.047 0.082 0.065 -0.007 -0.001 -0.007
C256 0.053 0.087 0.080 -0.013 -0.011 0.019
C257 0.064 0.064 0.064 0.000 0.000 0.000
C258 0.062 0.081 0.066 -0.007 -0.018 0.014
O147 0.067 0.067 0.067 0.000 0.000 0.000
C259 0.074 0.074 0.074 0.000 0.000 0.000
C260 0.044 0.091 0.060 -0.012 0.005 -0.004
O148 0.090 0.090 0.090 0.000 0.000 0.000
C261 0.060 0.060 0.060 0.000 0.000 0.000
C262 0.052 0.085 0.064 -0.008 0.001 0.002
C263 0.060 0.098 0.064 0.008 0.011 0.003
C264 0.042 0.072 0.053 0.002 0.002 -0.001
C265 0.047 0.073 0.056 0.004 0.005 0.002
C266 0.047 0.076 0.058 -0.003 -0.009 0.003
C267 0.050 0.080 0.061 0.003 -0.004 0.000
C268 0.064 0.064 0.064 0.000 0.000 0.000
C269 0.042 0.082 0.057 -0.005 -0.007 -0.003
N34 0.061 0.061 0.061 0.000 0.000 0.000
C270 0.065 0.065 0.065 0.000 0.000 0.000
C271 0.063 0.100 0.058 0.002 -0.003 0.023
O149 0.075 0.075 0.075 0.000 0.000 0.000
C272 0.063 0.063 0.063 0.000 0.000 0.000
C273 0.057 0.075 0.063 -0.003 -0.005 0.002
C274 0.059 0.059 0.059 0.000 0.000 0.000
C275 0.066 0.066 0.066 0.000 0.000 0.000
C276 0.067 0.067 0.067 0.000 0.000 0.000
C277 0.050 0.050 0.050 0.000 0.000 0.000
C278 0.070 0.070 0.070 0.000 0.000 0.000
C279 0.067 0.069 0.065 -0.004 0.002 0.001
C280 0.062 0.067 0.060 -0.004 0.003 -0.001
C281 0.061 0.067 0.060 -0.003 0.002 0.000
C282 0.061 0.096 0.063 0.011 0.012 0.010
C283 0.060 0.077 0.064 -0.006 0.002 -0.001
C284 0.039 0.077 0.058 -0.005 0.001 -0.002
N35 0.044 0.088 0.044 -0.002 0.008 -0.006
C285 0.061 0.087 0.063 -0.006 0.000 0.012
C286 0.075 0.075 0.075 0.000 0.000 0.000
C287 0.069 0.069 0.069 0.000 0.000 0.000
C288 0.050 0.050 0.050 0.000 0.000 0.000
C289 0.050 0.050 0.050 0.000 0.000 0.000
C290 0.050 0.050 0.050 0.000 0.000 0.000
C291 0.050 0.050 0.050 0.000 0.000 0.000
C292 0.049 0.083 0.059 -0.009 0.000 -0.002
C293 0.057 0.080 0.065 0.001 -0.003 0.002
C294 0.065 0.065 0.065 0.000 0.000 0.000
C295 0.055 0.080 0.064 -0.006 -0.002 0.002
C296 0.060 0.073 0.066 -0.008 -0.008 0.001
C297 0.095 0.095 0.095 0.000 0.000 0.000
C298 0.047 0.074 0.054 0.003 0.004 0.001
C299 0.088 0.088 0.088 0.000 0.000 0.000
C300 0.064 0.064 0.064 0.000 0.000 0.000
C301 0.066 0.066 0.066 0.000 0.000 0.000
C302 0.069 0.069 0.069 0.000 0.000 0.000
C303 0.045 0.075 0.056 -0.003 -0.009 0.000
C304 0.077 0.077 0.077 0.000 0.000 0.000
O150 0.098 0.098 0.098 0.000 0.000 0.000
C305 0.055 0.083 0.062 -0.001 -0.010 0.012
C306 0.056 0.092 0.065 -0.012 0.006 -0.002
C307 0.082 0.082 0.082 0.000 0.000 0.000
C308 0.051 0.083 0.059 0.002 -0.004 0.007
C309 0.054 0.088 0.065 -0.003 -0.005 0.002
C310 0.109 0.109 0.109 0.000 0.000 0.000
O151 0.085 0.094 0.102 0.006 -0.006 -0.008
C311 0.062 0.062 0.062 0.000 0.000 0.000
C312 0.064 0.064 0.064 0.000 0.000 0.000
C313 0.045 0.074 0.051 0.003 0.002 -0.001
C314 0.056 0.085 0.060 0.005 0.013 -0.014
C315 0.062 0.062 0.062 0.000 0.000 0.000
C316 0.054 0.067 0.059 0.003 0.006 0.003
C317 0.050 0.050 0.050 0.000 0.000 0.000
C318 0.050 0.050 0.050 0.000 0.000 0.000
C319 0.064 0.072 0.065 0.010 0.003 0.004
C320 0.050 0.050 0.050 0.000 0.000 0.000
C321 0.053 0.111 0.075 0.012 0.021 -0.013
C322 0.060 0.060 0.060 0.000 0.000 0.000
C323 0.095 0.095 0.095 0.000 0.000 0.000
C324 0.051 0.075 0.057 -0.002 0.003 0.000
C325 0.052 0.082 0.057 0.000 -0.007 0.008
C326 0.062 0.062 0.062 0.000 0.000 0.000
O152 0.077 0.077 0.077 0.000 0.000 0.000
C327 0.083 0.083 0.083 0.000 0.000 0.000
O153 0.101 0.101 0.101 0.000 0.000 0.000
C328 0.090 0.090 0.090 0.000 0.000 0.000
C329 0.067 0.067 0.067 0.000 0.000 0.000
C330 0.070 0.070 0.070 0.000 0.000 0.000
C331 0.069 0.069 0.069 0.000 0.000 0.000
C332 0.074 0.074 0.074 0.000 0.000 0.000
C333 0.064 0.064 0.064 0.000 0.000 0.000
C334 0.076 0.076 0.076 0.000 0.000 0.000
C335 0.068 0.068 0.068 0.000 0.000 0.000
O154 0.094 0.094 0.094 0.000 0.000 0.000
C336 0.066 0.066 0.066 0.000 0.000 0.000
C337 0.064 0.064 0.064 0.000 0.000 0.000
C338 0.068 0.068 0.068 0.000 0.000 0.000
C339 0.070 0.070 0.070 0.000 0.000 0.000
C340 0.066 0.066 0.066 0.000 0.000 0.000
C341 0.069 0.069 0.069 0.000 0.000 0.000
C342 0.064 0.064 0.064 0.000 0.000 0.000
C343 0.072 0.072 0.072 0.000 0.000 0.000
C344 0.079 0.079 0.079 0.000 0.000 0.000
C345 0.077 0.077 0.078 0.001 -0.002 -0.002
C346 0.078 0.078 0.078 0.000 0.000 0.000
C347 0.050 0.050 0.050 0.000 0.000 0.000
C348 0.086 0.086 0.086 0.000 0.000 0.000
C349 0.085 0.085 0.085 0.000 0.000 0.000
C350 0.064 0.064 0.064 0.000 0.000 0.000
C351 0.066 0.066 0.066 0.000 0.000 0.000
C352 0.066 0.066 0.066 0.000 0.000 0.000
C353 0.066 0.066 0.066 0.000 0.000 0.000
C354 0.061 0.064 0.063 -0.004 0.004 -0.002
C355 0.060 0.066 0.061 -0.004 0.001 0.000
C356 0.050 0.050 0.050 0.000 0.000 0.000
O155 0.096 0.096 0.096 0.000 0.000 0.000
C357 0.089 0.089 0.089 0.000 0.000 0.000
C358 0.062 0.062 0.062 0.000 0.000 0.000
C359 0.063 0.063 0.063 0.000 0.000 0.000
C360 0.060 0.060 0.060 0.000 0.000 0.000
C361 0.079 0.079 0.079 0.000 0.000 0.000
C362 0.081 0.081 0.081 0.000 0.000 0.000
C363 0.083 0.083 0.083 0.000 0.000 0.000
O156 0.081 0.081 0.081 0.000 0.000 0.000
C364 0.080 0.080 0.080 0.000 0.000 0.000
C365 0.070 0.070 0.070 0.000 0.000 0.000
C366 0.080 0.080 0.080 0.000 0.000 0.000
C367 0.083 0.083 0.083 0.000 0.000 0.000
C368 0.074 0.074 0.074 0.000 0.000 0.000
C369 0.081 0.081 0.081 0.000 0.000 0.000
C370 0.069 0.069 0.069 0.000 0.000 0.000
C371 0.070 0.070 0.070 0.000 0.000 0.000
C372 0.080 0.080 0.080 0.000 0.000 0.000
C373 0.067 0.067 0.067 0.000 0.000 0.000
C374 0.063 0.063 0.063 0.000 0.000 0.000
O157 0.089 0.089 0.089 0.000 0.000 0.000
C375 0.065 0.065 0.065 0.000 0.000 0.000
C376 0.062 0.062 0.062 0.000 0.000 0.000
C377 0.076 0.076 0.076 0.000 0.000 0.000
C378 0.083 0.083 0.083 0.000 0.000 0.000
C379 0.063 0.063 0.063 0.000 0.000 0.000
C380 0.087 0.087 0.087 0.000 0.000 0.000
C381 0.073 0.073 0.073 0.000 0.000 0.000
C382 0.083 0.083 0.083 0.000 0.000 0.000
C383 0.116 0.116 0.116 0.000 0.000 0.000
C384 0.066 0.066 0.066 0.000 0.000 0.000
C385 0.083 0.083 0.083 0.000 0.000 0.000
C386 0.074 0.074 0.074 0.000 0.000 0.000
C387 0.065 0.065 0.065 0.000 0.000 0.000
C388 0.071 0.071 0.071 0.000 0.000 0.000
C389 0.085 0.085 0.085 0.000 0.000 0.000
C390 0.067 0.067 0.067 0.000 0.000 0.000
C391 0.077 0.077 0.077 0.000 0.000 0.000
C392 0.084 0.084 0.084 0.000 0.000 0.000
C393 0.088 0.088 0.088 0.000 0.000 0.000
C394 0.074 0.074 0.074 0.000 0.000 0.000
C395 0.067 0.067 0.067 0.000 0.000 0.000
C396 0.060 0.060 0.060 0.000 0.000 0.000
C397 0.081 0.081 0.081 0.000 0.000 0.000
N36 0.065 0.065 0.065 0.000 0.000 0.000
C398 0.067 0.067 0.067 0.000 0.000 0.000
C399 0.070 0.070 0.070 0.000 0.000 0.000
N37 0.050 0.050 0.050 0.000 0.000 0.000
C400 0.050 0.050 0.050 0.000 0.000 0.000
C401 0.050 0.050 0.050 0.000 0.000 0.000
C402 0.050 0.050 0.050 0.000 0.000 0.000
C403 0.050 0.050 0.050 0.000 0.000 0.000
C404 0.050 0.050 0.050 0.000 0.000 0.000
C405 0.050 0.050 0.050 0.000 0.000 0.000
C406 0.050 0.050 0.050 0.000 0.000 0.000
C407 0.050 0.050 0.050 0.000 0.000 0.000
C408 0.050 0.050 0.050 0.000 0.000 0.000
C409 0.050 0.050 0.050 0.000 0.000 0.000
C410 0.050 0.050 0.050 0.000 0.000 0.000
C411 0.050 0.050 0.050 0.000 0.000 0.000
C412 0.050 0.050 0.050 0.000 0.000 0.000
C413 0.050 0.050 0.050 0.000 0.000 0.000
C414 0.050 0.050 0.050 0.000 0.000 0.000
C415 0.050 0.050 0.050 0.000 0.000 0.000
C416 0.050 0.050 0.050 0.000 0.000 0.000
C417 0.050 0.050 0.050 0.000 0.000 0.000
C418 0.050 0.050 0.050 0.000 0.000 0.000
C419 0.050 0.050 0.050 0.000 0.000 0.000
C420 0.050 0.050 0.050 0.000 0.000 0.000
C421 0.050 0.050 0.050 0.000 0.000 0.000
C422 0.050 0.050 0.050 0.000 0.000 0.000
C423 0.050 0.050 0.050 0.000 0.000 0.000
C424 0.050 0.050 0.050 0.000 0.000 0.000
C425 0.050 0.050 0.050 0.000 0.000 0.000
C426 0.061 0.061 0.061 0.000 0.000 0.000
C427 0.063 0.063 0.063 0.000 0.000 0.000
C428 0.079 0.079 0.079 0.000 0.000 0.000
C429 0.050 0.050 0.050 0.000 0.000 0.000
C430 0.050 0.050 0.050 0.000 0.000 0.000
C431 0.050 0.050 0.050 0.000 0.000 0.000
C432 0.050 0.050 0.050 0.000 0.000 0.000
C433 0.050 0.050 0.050 0.000 0.000 0.000
C434 0.050 0.050 0.050 0.000 0.000 0.000
C435 0.050 0.050 0.050 0.000 0.000 0.000
C436 0.050 0.050 0.050 0.000 0.000 0.000
C437 0.050 0.050 0.050 0.000 0.000 0.000
C438 0.050 0.050 0.050 0.000 0.000 0.000
C439 0.050 0.050 0.050 0.000 0.000 0.000
C440 0.050 0.050 0.050 0.000 0.000 0.000
C441 0.050 0.050 0.050 0.000 0.000 0.000
C442 0.050 0.050 0.050 0.000 0.000 0.000
C443 0.050 0.050 0.050 0.000 0.000 0.000
C444 0.050 0.050 0.050 0.000 0.000 0.000
C445 0.050 0.050 0.050 0.000 0.000 0.000
C446 0.050 0.050 0.050 0.000 0.000 0.000
C447 0.050 0.050 0.050 0.000 0.000 0.000
C448 0.050 0.050 0.050 0.000 0.000 0.000
C449 0.050 0.050 0.050 0.000 0.000 0.000
C450 0.050 0.050 0.050 0.000 0.000 0.000
C451 0.050 0.050 0.050 0.000 0.000 0.000
C452 0.050 0.050 0.050 0.000 0.000 0.000
C453 0.050 0.050 0.050 0.000 0.000 0.000
C454 0.050 0.050 0.050 0.000 0.000 0.000
C455 0.050 0.050 0.050 0.000 0.000 0.000
C456 0.050 0.050 0.050 0.000 0.000 0.000
C457 0.050 0.050 0.050 0.000 0.000 0.000
C458 0.050 0.050 0.050 0.000 0.000 0.000
C459 0.050 0.050 0.050 0.000 0.000 0.000
C460 0.050 0.050 0.050 0.000 0.000 0.000
C461 0.050 0.050 0.050 0.000 0.000 0.000
C462 0.050 0.050 0.050 0.000 0.000 0.000
C463 0.050 0.050 0.050 0.000 0.000 0.000
C464 0.050 0.050 0.050 0.000 0.000 0.000
C465 0.050 0.050 0.050 0.000 0.000 0.000
C466 0.050 0.050 0.050 0.000 0.000 0.000
C467 0.050 0.050 0.050 0.000 0.000 0.000
C468 0.050 0.050 0.050 0.000 0.000 0.000
C469 0.050 0.050 0.050 0.000 0.000 0.000
C470 0.050 0.050 0.050 0.000 0.000 0.000
C471 0.050 0.050 0.050 0.000 0.000 0.000
C472 0.050 0.050 0.050 0.000 0.000 0.000
C473 0.050 0.050 0.050 0.000 0.000 0.000
C474 0.050 0.050 0.050 0.000 0.000 0.000
C475 0.050 0.050 0.050 0.000 0.000 0.000
C476 0.050 0.050 0.050 0.000 0.000 0.000
C477 0.050 0.050 0.050 0.000 0.000 0.000
C478 0.050 0.050 0.050 0.000 0.000 0.000
C479 0.050 0.050 0.050 0.000 0.000 0.000
C480 0.050 0.050 0.050 0.000 0.000 0.000
C481 0.050 0.050 0.050 0.000 0.000 0.000
C482 0.050 0.050 0.050 0.000 0.000 0.000
C483 0.050 0.050 0.050 0.000 0.000 0.000
C484 0.050 0.050 0.050 0.000 0.000 0.000
O158 0.050 0.050 0.050 0.000 0.000 0.000
C485 0.050 0.050 0.050 0.000 0.000 0.000
C486 0.050 0.050 0.050 0.000 0.000 0.000
C487 0.050 0.050 0.050 0.000 0.000 0.000
C488 0.050 0.050 0.050 0.000 0.000 0.000
C489 0.050 0.050 0.050 0.000 0.000 0.000
C490 0.050 0.050 0.050 0.000 0.000 0.000
C491 0.050 0.050 0.050 0.000 0.000 0.000
C492 0.050 0.050 0.050 0.000 0.000 0.000
O159 0.050 0.050 0.050 0.000 0.000 0.000
C493 0.050 0.050 0.050 0.000 0.000 0.000
C494 0.050 0.050 0.050 0.000 0.000 0.000
C495 0.050 0.050 0.050 0.000 0.000 0.000
C496 0.050 0.050 0.050 0.000 0.000 0.000
C497 0.050 0.050 0.050 0.000 0.000 0.000
C498 0.050 0.050 0.050 0.000 0.000 0.000
C499 0.050 0.050 0.050 0.000 0.000 0.000
C500 0.050 0.050 0.050 0.000 0.000 0.000
C501 0.050 0.050 0.050 0.000 0.000 0.000
C502 0.050 0.050 0.050 0.000 0.000 0.000
C503 0.050 0.050 0.050 0.000 0.000 0.000
C504 0.050 0.050 0.050 0.000 0.000 0.000
C505 0.050 0.050 0.050 0.000 0.000 0.000
C506 0.050 0.050 0.050 0.000 0.000 0.000
C507 0.050 0.050 0.050 0.000 0.000 0.000
C508 0.050 0.050 0.050 0.000 0.000 0.000
C509 0.050 0.050 0.050 0.000 0.000 0.000
C510 0.050 0.050 0.050 0.000 0.000 0.000
C511 0.050 0.050 0.050 0.000 0.000 0.000
C512 0.050 0.050 0.050 0.000 0.000 0.000
C513 0.050 0.050 0.050 0.000 0.000 0.000
C514 0.050 0.050 0.050 0.000 0.000 0.000
C515 0.050 0.050 0.050 0.000 0.000 0.000
C516 0.050 0.050 0.050 0.000 0.000 0.000
C517 0.050 0.050 0.050 0.000 0.000 0.000
C518 0.050 0.050 0.050 0.000 0.000 0.000
C519 0.050 0.050 0.050 0.000 0.000 0.000
C520 0.050 0.050 0.050 0.000 0.000 0.000
C521 0.050 0.050 0.050 0.000 0.000 0.000
C522 0.050 0.050 0.050 0.000 0.000 0.000
C523 0.050 0.050 0.050 0.000 0.000 0.000
C524 0.050 0.050 0.050 0.000 0.000 0.000
C525 0.050 0.050 0.050 0.000 0.000 0.000
C526 0.050 0.050 0.050 0.000 0.000 0.000
C527 0.050 0.050 0.050 0.000 0.000 0.000
C528 0.050 0.050 0.050 0.000 0.000 0.000
C529 0.050 0.050 0.050 0.000 0.000 0.000
C530 0.050 0.050 0.050 0.000 0.000 0.000
C531 0.050 0.050 0.050 0.000 0.000 0.000
C532 0.050 0.050 0.050 0.000 0.000 0.000
C533 0.050 0.050 0.050 0.000 0.000 0.000
C534 0.050 0.050 0.050 0.000 0.000 0.000
C535 0.050 0.050 0.050 0.000 0.000 0.000
C536 0.050 0.050 0.050 0.000 0.000 0.000
C537 0.050 0.050 0.050 0.000 0.000 0.000
C538 0.050 0.050 0.050 0.000 0.000 0.000
C539 0.050 0.050 0.050 0.000 0.000 0.000
C540 0.050 0.050 0.050 0.000 0.000 0.000
C541 0.050 0.050 0.050 0.000 0.000 0.000
C543 0.050 0.050 0.050 0.000 0.000 0.000
C544 0.050 0.050 0.050 0.000 0.000 0.000
C545 0.050 0.050 0.050 0.000 0.000 0.000
C546 0.050 0.050 0.050 0.000 0.000 0.000
C547 0.050 0.050 0.050 0.000 0.000 0.000
C548 0.050 0.050 0.050 0.000 0.000 0.000
C549 0.050 0.050 0.050 0.000 0.000 0.000
C550 0.050 0.050 0.050 0.000 0.000 0.000
C551 0.050 0.050 0.050 0.000 0.000 0.000
C552 0.050 0.050 0.050 0.000 0.000 0.000
C553 0.050 0.050 0.050 0.000 0.000 0.000
C554 0.050 0.050 0.050 0.000 0.000 0.000
C555 0.050 0.050 0.050 0.000 0.000 0.000
C556 0.050 0.050 0.050 0.000 0.000 0.000
C557 0.050 0.050 0.050 0.000 0.000 0.000
C558 0.050 0.050 0.050 0.000 0.000 0.000
C559 0.050 0.050 0.050 0.000 0.000 0.000
C560 0.050 0.050 0.050 0.000 0.000 0.000
C561 0.050 0.050 0.050 0.000 0.000 0.000
C562 0.050 0.050 0.050 0.000 0.000 0.000
C563 0.050 0.050 0.050 0.000 0.000 0.000
C564 0.050 0.050 0.050 0.000 0.000 0.000
C565 0.050 0.050 0.050 0.000 0.000 0.000
C566 0.050 0.050 0.050 0.000 0.000 0.000
C567 0.050 0.050 0.050 0.000 0.000 0.000
C568 0.050 0.050 0.050 0.000 0.000 0.000
C569 0.050 0.050 0.050 0.000 0.000 0.000
C570 0.050 0.050 0.050 0.000 0.000 0.000
C571 0.050 0.050 0.050 0.000 0.000 0.000
C572 0.050 0.050 0.050 0.000 0.000 0.000
C573 0.050 0.050 0.050 0.000 0.000 0.000
C574 0.050 0.050 0.050 0.000 0.000 0.000
C575 0.050 0.050 0.050 0.000 0.000 0.000
C576 0.050 0.050 0.050 0.000 0.000 0.000
C577 0.050 0.050 0.050 0.000 0.000 0.000
O160 0.050 0.050 0.050 0.000 0.000 0.000
C578 0.050 0.050 0.050 0.000 0.000 0.000
C579 0.050 0.050 0.050 0.000 0.000 0.000
C580 0.050 0.050 0.050 0.000 0.000 0.000
C581 0.050 0.050 0.050 0.000 0.000 0.000
C582 0.050 0.050 0.050 0.000 0.000 0.000
C583 0.050 0.050 0.050 0.000 0.000 0.000
C584 0.050 0.050 0.050 0.000 0.000 0.000
C585 0.050 0.050 0.050 0.000 0.000 0.000
C586 0.050 0.050 0.050 0.000 0.000 0.000
C587 0.050 0.050 0.050 0.000 0.000 0.000
C588 0.050 0.050 0.050 0.000 0.000 0.000
C589 0.050 0.050 0.050 0.000 0.000 0.000
C590 0.050 0.050 0.050 0.000 0.000 0.000
C591 0.050 0.050 0.050 0.000 0.000 0.000
C592 0.050 0.050 0.050 0.000 0.000 0.000
C593 0.050 0.050 0.050 0.000 0.000 0.000
N38 0.050 0.050 0.050 0.000 0.000 0.000
C594 0.050 0.050 0.050 0.000 0.000 0.000
C595 0.050 0.050 0.050 0.000 0.000 0.000
C596 0.050 0.050 0.050 0.000 0.000 0.000
O161 0.050 0.050 0.050 0.000 0.000 0.000
C597 0.050 0.050 0.050 0.000 0.000 0.000
C598 0.050 0.050 0.050 0.000 0.000 0.000
C599 0.050 0.050 0.050 0.000 0.000 0.000
C600 0.050 0.050 0.050 0.000 0.000 0.000
C601 0.050 0.050 0.050 0.000 0.000 0.000
C602 0.050 0.050 0.050 0.000 0.000 0.000
C603 0.050 0.050 0.050 0.000 0.000 0.000
C604 0.050 0.050 0.050 0.000 0.000 0.000
C605 0.050 0.050 0.050 0.000 0.000 0.000
C606 0.050 0.050 0.050 0.000 0.000 0.000
C607 0.050 0.050 0.050 0.000 0.000 0.000
C608 0.050 0.050 0.050 0.000 0.000 0.000
N39 0.050 0.050 0.050 0.000 0.000 0.000
C609 0.050 0.050 0.050 0.000 0.000 0.000
C610 0.050 0.050 0.050 0.000 0.000 0.000
C611 0.050 0.050 0.050 0.000 0.000 0.000
C612 0.050 0.050 0.050 0.000 0.000 0.000
C613 0.050 0.050 0.050 0.000 0.000 0.000
C614 0.050 0.050 0.050 0.000 0.000 0.000
C615 0.050 0.050 0.050 0.000 0.000 0.000
C616 0.050 0.050 0.050 0.000 0.000 0.000
C617 0.050 0.050 0.050 0.000 0.000 0.000
C618 0.050 0.050 0.050 0.000 0.000 0.000
C619 0.050 0.050 0.050 0.000 0.000 0.000
C620 0.050 0.050 0.050 0.000 0.000 0.000
C621 0.050 0.050 0.050 0.000 0.000 0.000
C622 0.050 0.050 0.050 0.000 0.000 0.000
C623 0.050 0.050 0.050 0.000 0.000 0.000
C624 0.050 0.050 0.050 0.000 0.000 0.000
C625 0.073 0.073 0.073 0.000 0.000 0.000
C626 0.061 0.094 0.074 0.005 0.014 0.011
C627 0.050 0.050 0.050 0.000 0.000 0.000
C628 0.050 0.050 0.050 0.000 0.000 0.000
C629 0.050 0.050 0.050 0.000 0.000 0.000
N40 0.050 0.050 0.050 0.000 0.000 0.000
C630 0.050 0.050 0.050 0.000 0.000 0.000
O162 0.050 0.050 0.050 0.000 0.000 0.000
C631 0.050 0.050 0.050 0.000 0.000 0.000
C632 0.050 0.050 0.050 0.000 0.000 0.000
C633 0.050 0.050 0.050 0.000 0.000 0.000
O163 0.050 0.050 0.050 0.000 0.000 0.000
N41 0.050 0.050 0.050 0.000 0.000 0.000
C634 0.050 0.050 0.050 0.000 0.000 0.000
C635 0.050 0.050 0.050 0.000 0.000 0.000
C636 0.050 0.050 0.050 0.000 0.000 0.000
O164 0.050 0.050 0.050 0.000 0.000 0.000
C638 0.050 0.050 0.050 0.000 0.000 0.000
C639 0.050 0.050 0.050 0.000 0.000 0.000
C640 0.050 0.050 0.050 0.000 0.000 0.000
C641 0.050 0.050 0.050 0.000 0.000 0.000
C642 0.050 0.050 0.050 0.000 0.000 0.000
C643 0.050 0.050 0.050 0.000 0.000 0.000
C645 0.050 0.050 0.050 0.000 0.000 0.000
C646 0.050 0.050 0.050 0.000 0.000 0.000
C647 0.050 0.050 0.050 0.000 0.000 0.000
C648 0.050 0.050 0.050 0.000 0.000 0.000
C649 0.050 0.050 0.050 0.000 0.000 0.000
C650 0.050 0.050 0.050 0.000 0.000 0.000
C651 0.050 0.050 0.050 0.000 0.000 0.000
C653 0.050 0.050 0.050 0.000 0.000 0.000
C655 0.050 0.050 0.050 0.000 0.000 0.000
C656 0.050 0.050 0.050 0.000 0.000 0.000
C657 0.050 0.050 0.050 0.000 0.000 0.000
C658 0.050 0.050 0.050 0.000 0.000 0.000
C659 0.050 0.050 0.050 0.000 0.000 0.000
C660 0.050 0.050 0.050 0.000 0.000 0.000
C661 0.050 0.050 0.050 0.000 0.000 0.000
C662 0.050 0.050 0.050 0.000 0.000 0.000
C663 0.050 0.050 0.050 0.000 0.000 0.000
C664 0.050 0.050 0.050 0.000 0.000 0.000
C665 0.050 0.050 0.050 0.000 0.000 0.000
C666 0.050 0.050 0.050 0.000 0.000 0.000
C667 0.050 0.050 0.050 0.000 0.000 0.000
C668 0.050 0.050 0.050 0.000 0.000 0.000
C669 0.050 0.050 0.050 0.000 0.000 0.000
C670 0.050 0.050 0.050 0.000 0.000 0.000
C671 0.050 0.050 0.050 0.000 0.000 0.000
C672 0.050 0.050 0.050 0.000 0.000 0.000
C673 0.050 0.050 0.050 0.000 0.000 0.000
C674 0.050 0.050 0.050 0.000 0.000 0.000
C675 0.050 0.050 0.050 0.000 0.000 0.000
C676 0.050 0.050 0.050 0.000 0.000 0.000
O165 0.050 0.050 0.050 0.000 0.000 0.000
C677 0.050 0.050 0.050 0.000 0.000 0.000
C678 0.050 0.050 0.050 0.000 0.000 0.000
C679 0.050 0.050 0.050 0.000 0.000 0.000
C680 0.050 0.050 0.050 0.000 0.000 0.000
C681 0.050 0.050 0.050 0.000 0.000 0.000
C682 0.050 0.050 0.050 0.000 0.000 0.000
C683 0.050 0.050 0.050 0.000 0.000 0.000
C684 0.050 0.050 0.050 0.000 0.000 0.000
C685 0.050 0.050 0.050 0.000 0.000 0.000
C686 0.050 0.050 0.050 0.000 0.000 0.000
C687 0.050 0.050 0.050 0.000 0.000 0.000
C688 0.050 0.050 0.050 0.000 0.000 0.000
C689 0.050 0.050 0.050 0.000 0.000 0.000
C690 0.050 0.050 0.050 0.000 0.000 0.000
C691 0.050 0.050 0.050 0.000 0.000 0.000
C692 0.050 0.050 0.050 0.000 0.000 0.000
C693 0.050 0.050 0.050 0.000 0.000 0.000
C694 0.050 0.050 0.050 0.000 0.000 0.000
C695 0.050 0.050 0.050 0.000 0.000 0.000
C696 0.050 0.050 0.050 0.000 0.000 0.000
C697 0.050 0.050 0.050 0.000 0.000 0.000
C698 0.050 0.050 0.050 0.000 0.000 0.000
C700 0.050 0.050 0.050 0.000 0.000 0.000
C701 0.050 0.050 0.050 0.000 0.000 0.000
C702 0.050 0.050 0.050 0.000 0.000 0.000
C703 0.050 0.050 0.050 0.000 0.000 0.000
C704 0.050 0.050 0.050 0.000 0.000 0.000
C705 0.050 0.050 0.050 0.000 0.000 0.000
C706 0.050 0.050 0.050 0.000 0.000 0.000
C707 0.050 0.050 0.050 0.000 0.000 0.000
C708 0.050 0.050 0.050 0.000 0.000 0.000
C709 0.050 0.050 0.050 0.000 0.000 0.000
C710 0.050 0.050 0.050 0.000 0.000 0.000
C711 0.050 0.050 0.050 0.000 0.000 0.000
C712 0.050 0.050 0.050 0.000 0.000 0.000
O166 0.050 0.050 0.050 0.000 0.000 0.000
C713 0.050 0.050 0.050 0.000 0.000 0.000
C714 0.050 0.050 0.050 0.000 0.000 0.000
C715 0.050 0.050 0.050 0.000 0.000 0.000
C716 0.050 0.050 0.050 0.000 0.000 0.000
C718 0.050 0.050 0.050 0.000 0.000 0.000
C719 0.050 0.050 0.050 0.000 0.000 0.000
C720 0.050 0.050 0.050 0.000 0.000 0.000
C722 0.050 0.050 0.050 0.000 0.000 0.000
C723 0.050 0.050 0.050 0.000 0.000 0.000
C724 0.050 0.050 0.050 0.000 0.000 0.000
C725 0.050 0.050 0.050 0.000 0.000 0.000
O167 0.050 0.050 0.050 0.000 0.000 0.000
C726 0.050 0.050 0.050 0.000 0.000 0.000
C727 0.050 0.050 0.050 0.000 0.000 0.000
C728 0.050 0.050 0.050 0.000 0.000 0.000
C729 0.050 0.050 0.050 0.000 0.000 0.000
C731 0.050 0.050 0.050 0.000 0.000 0.000
C732 0.050 0.050 0.050 0.000 0.000 0.000
C733 0.050 0.050 0.050 0.000 0.000 0.000
C734 0.050 0.050 0.050 0.000 0.000 0.000
C735 0.050 0.050 0.050 0.000 0.000 0.000
C737 0.050 0.050 0.050 0.000 0.000 0.000
C738 0.050 0.050 0.050 0.000 0.000 0.000
C739 0.050 0.050 0.050 0.000 0.000 0.000
C740 0.050 0.050 0.050 0.000 0.000 0.000
C741 0.050 0.050 0.050 0.000 0.000 0.000
C748 0.050 0.050 0.050 0.000 0.000 0.000
C749 0.050 0.050 0.050 0.000 0.000 0.000
C750 0.050 0.050 0.050 0.000 0.000 0.000
C751 0.050 0.050 0.050 0.000 0.000 0.000
C752 0.050 0.050 0.050 0.000 0.000 0.000

loop_
_atom_type_symbol
_atom_type_description
_atom_type_scat_dispersion_real
_atom_type_scat_dispersion_imag
_atom_type_scat_source
C C 0.0033 0.0016 'International Tables Vol C Tables 4.2.6.8 and 6.1.1.4'
H H 0.0000 0.0000 'International Tables Vol C Tables 4.2.6.8 and 6.1.1.4'
Cl Cl 0.1484 0.1585 'International Tables Vol C Tables 4.2.6.8 and 6.1.1.4'
Co Co 0.3494 0.9721 'International Tables Vol C Tables 4.2.6.8 and 6.1.1.4'
N N 0.0061 0.0033 'International Tables Vol C Tables 4.2.6.8 and 6.1.1.4'
O O 0.0106 0.0060 'International Tables Vol C Tables 4.2.6.8 and 6.1.1.4'
S S 0.1246 0.1234 'International Tables Vol C Tables 4.2.6.8 and 6.1.1.4'

loop_
_geom_angle_atom_site_label_1
_geom_angle_atom_site_label_2
_geom_angle_atom_site_label_3
_geom_angle
_geom_angle_site_symmetry_1
_geom_angle_site_symmetry_3
_geom_angle_publ_flag
S5 Co1 Cl2 157.89(14) . . ?
O6 Co1 Cl2 80.6(3) . . ?
O6 Co1 S5 82.0(3) . . ?
O6 Co1 O17 85.4(4) . . ?
O6 Co1 O67 86.0(4) . . ?
O6 Co1 N11 163.4(4) . . ?
O17 Co1 Cl2 83.3(3) . . ?
O17 Co1 S5 81.8(3) . . ?
O67 Co1 Cl2 92.9(3) . . ?
O67 Co1 S5 99.4(3) . . ?
O67 Co1 O17 171.1(4) . . ?
O67 Co1 N11 106.6(4) . . ?
N11 Co1 Cl2 88.0(3) . . ?
N11 Co1 S5 105.8(3) . . ?
N11 Co1 O17 81.3(4) . . ?
O29 Co2 S2 81.4(3) . . ?
O29 Co2 N18 161.6(4) . . ?
O71 Co2 S2 100.7(3) . . ?
O71 Co2 O29 86.5(4) . . ?
O71 Co2 N18 106.6(4) . . ?
O71 Co2 O126 170.4(4) . . ?
N18 Co2 S2 108.1(3) . . ?
O126 Co2 S2 81.0(3) . . ?
O126 Co2 O29 84.4(4) . . ?
O126 Co2 N18 81.7(4) . . ?
S7 Co3 Cl4 156.97(15) . . ?
O4 Co3 Cl4 92.7(3) . . ?
O4 Co3 S7 98.4(3) . . ?
O4 Co3 O86 86.9(4) . . ?
O4 Co3 N26 109.3(4) . . ?
O86 Co3 Cl4 79.4(3) . . ?
O86 Co3 S7 81.1(3) . . ?
O86 Co3 N26 160.1(4) . . ?
O126 Co3 Cl4 83.3(3) . . ?
O126 Co3 S7 82.2(3) . . ?
O126 Co3 O4 169.8(4) . . ?
O126 Co3 O86 83.1(4) . . ?
O126 Co3 N26 80.1(4) . . ?
N26 Co3 Cl4 88.1(3) . . ?
N26 Co3 S7 106.9(3) . . ?
S52 Co4 Cl1 157.79(17) . . ?
O16 Co4 Cl1 83.2(3) . . ?
O16 Co4 S52 80.5(3) . . ?
O16 Co4 O61 93.6(4) . . ?
O16 Co4 O69 95.6(4) . . ?
O16 Co4 O146 179.0(5) . . ?
O61 Co4 Cl1 84.6(3) . . ?
O61 Co4 S52 81.5(3) . . ?
O61 Co4 O69 170.2(4) . . ?
O61 Co4 O146 86.9(5) . . ?
O69 Co4 Cl1 93.0(3) . . ?
O69 Co4 S52 103.5(3) . . ?
O69 Co4 O146 84.0(4) . . ?
O146 Co4 Cl1 97.8(4) . . ?
O146 Co4 S52 98.6(4) . . ?
S6 Co5 Cl9 156.69(14) . . ?
O13 Co5 S6 81.2(3) . . ?
O13 Co5 Cl9 83.2(3) . . ?
O13 Co5 N29 81.6(4) . . ?
O49 Co5 S6 102.3(3) . . ?
O49 Co5 Cl9 90.4(3) . . ?
O49 Co5 O13 169.6(4) . . ?
O49 Co5 O114 85.5(4) . . ?
O49 Co5 N29 106.6(4) . . ?
O114 Co5 S6 82.1(3) . . ?
O114 Co5 Cl9 79.4(3) . . ?
O114 Co5 O13 85.2(4) . . ?
O114 Co5 N29 163.3(4) . . ?
N29 Co5 S6 105.8(4) . . ?
N29 Co5 Cl9 88.8(3) . . ?
O34 Co6 S55 102.2(3) . . ?
O34 Co6 N3 107.4(4) . . ?
O34 Co6 O64 86.8(4) . . ?
O34 Co6 O75 170.1(4) . . ?
N3 Co6 S55 106.1(4) . . ?
N3 Co6 O64 161.5(4) . . ?
O64 Co6 S55 81.6(3) . . ?
O75 Co6 S55 81.1(3) . . ?
O75 Co6 N3 80.3(4) . . ?
O75 Co6 O64 84.4(4) . . ?
S10 Co7 Cl2 156.92(14) . . ?
O6 Co7 Cl2 83.3(3) . . ?
O6 Co7 S10 81.8(3) . . ?
O6 Co7 O125 91.4(4) . . ?
O6 Co7 O156 176.6(4) . . ?
O23 Co7 Cl2 82.2(3) . . ?
O23 Co7 S10 82.3(3) . . ?
O23 Co7 O6 97.0(4) . . ?
O23 Co7 O125 169.9(4) . . ?
O23 Co7 O156 85.4(4) . . ?
O125 Co7 Cl2 93.4(3) . . ?
O125 Co7 S10 104.5(3) . . ?
O156 Co7 Cl2 94.6(3) . . ?
O156 Co7 S10 101.0(3) . . ?
O156 Co7 O125 86.0(4) . . ?
S1 Co8 Cl3 156.42(14) . . ?
O15 Co8 Cl3 83.5(3) . . ?
O15 Co8 S1 80.9(3) . . ?
O15 Co8 O33 85.5(4) . . ?
O15 Co8 N1 81.7(4) . . ?
O33 Co8 Cl3 80.9(3) . . ?
O33 Co8 S1 80.4(3) . . ?
O33 Co8 N1 163.8(4) . . ?
N1 Co8 Cl3 87.7(3) . . ?
N1 Co8 S1 107.3(3) . . ?
O66 Co8 Cl3 93.0(3) . . ?
O66 Co8 S1 99.1(3) . . ?
O66 Co8 O15 169.2(4) . . ?
O66 Co8 O33 83.9(4) . . ?
O66 Co8 N1 108.3(4) . . ?
S49 Co9 Cl12 156.66(14) . . ?
O25 Co9 Cl12 95.3(3) . . ?
O25 Co9 S49 96.4(3) . . ?
O25 Co9 N5 108.0(4) . . ?
O25 Co9 O102 87.2(4) . . ?
O25 Co9 O145 171.0(4) . . ?
N5 Co9 Cl12 87.4(3) . . ?
N5 Co9 S49 107.9(3) . . ?
O102 Co9 Cl12 79.7(3) . . ?
O102 Co9 S49 80.8(3) . . ?
O102 Co9 N5 161.0(4) . . ?
O145 Co9 Cl12 84.1(3) . . ?
O145 Co9 S49 81.2(3) . . ?
O145 Co9 N5 80.9(4) . . ?
O145 Co9 O102 83.9(4) . . ?
S54 Co10 Cl1 157.53(16) . . ?
O16 Co10 Cl1 79.3(3) . . ?
O16 Co10 S54 82.2(3) . . ?
O16 Co10 N35 160.4(4) . . ?
O62 Co10 Cl1 91.3(3) . . ?
O62 Co10 S54 100.4(3) . . ?
O62 Co10 O16 87.1(4) . . ?
O62 Co10 N35 109.2(4) . . ?
O75 Co10 Cl1 83.8(3) . . ?
O75 Co10 S54 81.2(3) . . ?
O75 Co10 O16 82.6(4) . . ?
O75 Co10 O62 169.2(4) . . ?
O75 Co10 N35 80.4(4) . . ?
N35 Co10 Cl1 89.1(3) . . ?
N35 Co10 S54 104.7(4) . . ?
S12 Co11 Cl6 157.90(15) . . ?
O31 Co11 Cl6 82.7(3) . . ?
O31 Co11 S12 82.7(3) . . ?
O31 Co11 O131 170.8(4) . . ?
O31 Co11 N33 77.7(4) . . ?
O46 Co11 Cl6 80.8(3) . . ?
O46 Co11 S12 81.4(3) . . ?
O46 Co11 O31 84.8(4) . . ?
O46 Co11 O131 87.2(4) . . ?
O46 Co11 N33 158.5(4) . . ?
O131 Co11 Cl6 91.7(3) . . ?
O131 Co11 S12 100.4(3) . . ?
O131 Co11 N33 109.2(4) . . ?
N33 Co11 Cl6 84.7(3) . . ?
N33 Co11 S12 108.2(3) . . ?
S51 Co12 Cl12 157.84(16) . . ?
O22 Co12 Cl12 97.3(3) . . ?
O22 Co12 S51 99.0(3) . . ?
O22 Co12 O157 87.3(4) . . ?
O102 Co12 Cl12 83.2(3) . . ?
O102 Co12 S51 81.3(3) . . ?
O102 Co12 O22 92.4(4) . . ?
O102 Co12 O157 177.9(5) . . ?
O143 Co12 Cl12 84.7(3) . . ?
O143 Co12 S51 81.2(3) . . ?
O143 Co12 O22 171.8(4) . . ?
O143 Co12 O102 95.7(4) . . ?
O143 Co12 O157 84.6(4) . . ?
O157 Co12 Cl12 94.8(4) . . ?
O157 Co12 S51 100.8(4) . . ?
S38 Co13 Cl3 156.44(15) . . ?
O33 Co13 Cl3 84.1(3) . . ?
O33 Co13 S38 80.8(3) . . ?
O33 Co13 O63 91.0(4) . . ?
O33 Co13 O83 175.7(4) . . ?
O63 Co13 Cl3 96.3(3) . . ?
O63 Co13 S38 101.9(3) . . ?
O63 Co13 O83 85.2(4) . . ?
O83 Co13 Cl3 94.3(3) . . ?
O83 Co13 S38 102.0(3) . . ?
O93 Co13 Cl3 82.8(3) . . ?
O93 Co13 S38 81.6(3) . . ?
O93 Co13 O33 97.8(4) . . ?
O93 Co13 O63 171.0(4) . . ?
O93 Co13 O83 86.0(4) . . ?
S46 Co14 Cl3 158.33(14) . . ?
O2 Co14 Cl3 83.9(3) . . ?
O2 Co14 S46 81.8(3) . . ?
O2 Co14 O36 92.7(4) . . ?
O2 Co14 O89 176.7(4) . . ?
O2 Co14 O93 96.0(4) . . ?
O36 Co14 Cl3 98.7(3) . . ?
O36 Co14 S46 98.2(3) . . ?
O36 Co14 O89 85.2(4) . . ?
O36 Co14 O93 171.3(4) . . ?
O89 Co14 Cl3 93.9(3) . . ?
O89 Co14 S46 101.0(3) . . ?
O93 Co14 Cl3 82.8(3) . . ?
O93 Co14 S46 82.7(3) . . ?
O93 Co14 O89 86.1(4) . . ?
S4 Co15 Cl9 157.42(15) . . ?
O40 Co15 S4 103.1(3) . . ?
O40 Co15 Cl9 94.1(3) . . ?
O94 Co15 S4 98.4(4) . . ?
O94 Co15 Cl9 98.2(4) . . ?
O94 Co15 O40 82.6(4) . . ?
O114 Co15 S4 81.1(3) . . ?
O114 Co15 Cl9 83.9(3) . . ?
O114 Co15 O40 91.7(4) . . ?
O114 Co15 O94 174.0(5) . . ?
O114 Co15 O133 97.4(4) . . ?
O133 Co15 S4 82.0(3) . . ?
O133 Co15 Cl9 83.2(3) . . ?
O133 Co15 O40 170.2(4) . . ?
O133 Co15 O94 88.5(4) . . ?
S13 Co16 Cl4 157.25(15) . . ?
O10 Co16 Cl4 82.5(3) . . ?
O10 Co16 S13 82.2(3) . . ?
O10 Co16 O24 171.1(4) . . ?
O10 Co16 O92 85.5(4) . . ?
O24 Co16 Cl4 94.6(3) . . ?
O24 Co16 S13 102.9(3) . . ?
O24 Co16 O92 86.3(4) . . ?
O86 Co16 Cl4 82.7(3) . . ?
O86 Co16 S13 82.2(3) . . ?
O86 Co16 O10 95.6(4) . . ?
O86 Co16 O24 92.3(4) . . ?
O86 Co16 O92 175.6(4) . . ?
O92 Co16 Cl4 93.3(3) . . ?
O92 Co16 S13 102.2(3) . . ?
O18 Co17 S47 82.0(3) . . ?
O48 Co17 S47 103.9(3) . . ?
O48 Co17 O18 86.3(4) . . ?
O48 Co17 N27 106.4(4) . . ?
O48 Co17 O145 169.7(4) . . ?
N27 Co17 S47 107.9(4) . . ?
N27 Co17 O18 160.9(4) . . ?
O145 Co17 S47 80.8(3) . . ?
O145 Co17 O18 85.3(4) . . ?
O145 Co17 N27 80.4(4) . . ?
O2 Co18 S59 81.6(3) . . ?
O2 Co18 N2 161.2(4) . . ?
O15 Co18 S59 82.3(3) . . ?
O15 Co18 O2 85.0(4) . . ?
O15 Co18 N2 80.9(4) . . ?
N2 Co18 S59 108.6(3) . . ?
O74 Co18 S59 98.3(3) . . ?
O74 Co18 O2 85.9(4) . . ?
O74 Co18 O15 170.7(4) . . ?
O74 Co18 N2 107.5(4) . . ?
S15 Co19 Cl4 158.94(14) . . ?
O10 Co19 Cl4 83.5(3) . . ?
O10 Co19 S15 82.7(3) . . ?
O10 Co19 O29 96.7(4) . . ?
O10 Co19 O80 89.2(4) . . ?
O10 Co19 O105 173.0(4) . . ?
O29 Co19 Cl4 83.6(3) . . ?
O29 Co19 S15 82.3(3) . . ?
O29 Co19 O80 171.9(4) . . ?
O80 Co19 Cl4 91.6(3) . . ?
O80 Co19 S15 104.0(4) . . ?
O105 Co19 Cl4 95.9(3) . . ?
O105 Co19 S15 99.6(3) . . ?
O105 Co19 O29 90.1(4) . . ?
O105 Co19 O80 83.8(4) . . ?
O31 Co20 S18 82.0(3) . . ?
O31 Co20 N9 80.5(4) . . ?
O31 Co20 O124 171.0(4) . . ?
O31 Co20 O142 85.1(4) . . ?
N9 Co20 S18 109.1(4) . . ?
O124 Co20 S18 99.6(3) . . ?
O124 Co20 N9 107.2(4) . . ?
O124 Co20 O142 86.4(4) . . ?
O142 Co20 S18 80.1(3) . . ?
O142 Co20 N9 161.5(4) . . ?
S25 Co21 Cl2 158.09(15) . . ?
O5 Co21 Cl2 83.2(3) . . ?
O5 Co21 S25 81.6(3) . . ?
O5 Co21 O130 175.7(4) . . ?
O23 Co21 Cl2 81.5(3) . . ?
O23 Co21 S25 84.1(3) . . ?
O23 Co21 O5 94.9(4) . . ?
O23 Co21 O112 172.8(4) . . ?
O23 Co21 O130 88.7(4) . . ?
O112 Co21 Cl2 94.9(3) . . ?
O112 Co21 S25 101.1(3) . . ?
O112 Co21 O5 90.8(4) . . ?
O112 Co21 O130 85.5(4) . . ?
O130 Co21 Cl2 95.0(3) . . ?
O130 Co21 S25 101.2(3) . . ?
S17 Co22 Cl6 158.8(2) . . ?
O26 Co22 Cl6 82.9(3) . . ?
O26 Co22 S17 82.2(3) . . ?
O26 Co22 O142 94.5(4) . . ?
O26 Co22 O151 90.0(5) . . ?
O26 Co22 O152 173.4(5) . . ?
O142 Co22 Cl6 84.1(3) . . ?
O142 Co22 S17 82.1(3) . . ?
O142 Co22 O151 175.1(5) . . ?
O142 Co22 O152 90.9(4) . . ?
O151 Co22 Cl6 94.6(3) . . ?
O151 Co22 S17 100.4(4) . . ?
O152 Co22 Cl6 93.8(3) . . ?
O152 Co22 S17 102.4(3) . . ?
O152 Co22 O151 84.5(5) . . ?
O8 Co23 S3 100.0(3) . . ?
O8 Co23 O47 167.9(4) . . ?
O8 Co23 N14 108.4(4) . . ?
O8 Co23 C121 84.2(5) . . ?
O47 Co23 S3 80.8(3) . . ?
O47 Co23 N14 82.6(4) . . ?
O47 Co23 C121 84.1(5) . . ?
N14 Co23 S3 108.1(4) . . ?
C121 Co23 S3 80.0(4) . . ?
C121 Co23 N14 163.0(5) . . ?
S31 Co24 Cl2 156.84(14) . . ?
O5 Co24 Cl2 80.7(3) . . ?
O5 Co24 S31 81.2(3) . . ?
O5 Co24 N6 161.8(4) . . ?
O17 Co24 Cl2 84.2(3) . . ?
O17 Co24 S31 79.3(3) . . ?
O17 Co24 O5 82.6(4) . . ?
O17 Co24 N6 82.7(4) . . ?
O39 Co24 Cl2 92.3(3) . . ?
O39 Co24 S31 100.7(3) . . ?
O39 Co24 O5 86.1(4) . . ?
O39 Co24 O17 168.5(4) . . ?
O39 Co24 N6 108.1(4) . . ?
N6 Co24 Cl2 87.2(3) . . ?
N6 Co24 S31 106.5(3) . . ?
S40 Co25 Cl9 156.85(15) . . ?
O1 Co25 Cl9 79.2(3) . . ?
O1 Co25 S40 82.2(3) . . ?
O13 Co25 Cl9 84.2(3) . . ?
O13 Co25 S40 80.1(3) . . ?
O13 Co25 O1 83.9(4) . . ?
O13 Co25 N30 80.3(4) . . ?
O14 Co25 Cl9 91.2(3) . . ?
O14 Co25 S40 100.3(3) . . ?
O14 Co25 O1 83.2(4) . . ?
O14 Co25 O13 166.9(4) . . ?
O14 Co25 N30 111.9(4) . . ?
N30 Co25 Cl9 87.3(3) . . ?
N30 Co25 S40 106.6(4) . . ?
N30 Co25 O1 160.1(5) . . ?
S60 Co26 Cl1 157.0(2) . . ?
O59 Co26 Cl1 94.1(3) . . ?
O59 Co26 S60 103.3(3) . . ?
O61 Co26 Cl1 83.1(3) . . ?
O61 Co26 S60 81.5(3) . . ?
O61 Co26 O59 172.1(4) . . ?
O64 Co26 Cl1 84.2(3) . . ?
O64 Co26 S60 80.4(4) . . ?
O64 Co26 O59 91.4(4) . . ?
O64 Co26 O61 95.7(4) . . ?
O108 Co26 Cl1 99.2(4) . . ?
O108 Co26 S60 97.5(5) . . ?
O108 Co26 O59 84.2(4) . . ?
O108 Co26 O61 89.0(5) . . ?
O108 Co26 O64 174.6(4) . . ?
S16 Co27 Cl14 157.1(2) . . ?
O27 Co27 S16 82.1(3) . . ?
O27 Co27 Cl14 82.6(3) . . ?
O27 Co27 O158 174.0(4) . . ?
O76 Co27 S16 82.5(3) . . ?
O76 Co27 Cl14 82.7(3) . . ?
O76 Co27 O27 97.4(4) . . ?
O76 Co27 O127 170.2(4) . . ?
O76 Co27 O158 87.0(4) . . ?
O127 Co27 S16 103.3(3) . . ?
O127 Co27 Cl14 94.0(3) . . ?
O127 Co27 O27 91.4(4) . . ?
O127 Co27 O158 84.0(4) . . ?
O158 Co27 S16 102.6(3) . . ?
O158 Co27 Cl14 93.9(3) . . ?
Co4 Cl1 Co10 76.19(11) . . ?
Co4 Cl1 Co26 79.36(12) . . ?
Co26 Cl1 Co10 121.15(14) . . ?
Co1 Cl2 Co24 72.97(10) . . ?
Co7 Cl2 Co1 75.88(11) . . ?
Co7 Cl2 Co24 120.96(13) . . ?
Co21 Cl2 Co1 121.03(13) . . ?
Co21 Cl2 Co7 79.08(12) . . ?
Co21 Cl2 Co24 76.11(11) . . ?
Co13 Cl3 Co8 76.42(10) . . ?
Co14 Cl3 Co8 121.97(14) . . ?
Co14 Cl3 Co13 80.25(12) . . ?
S19 Co28 Cl14 158.91(16) . . ?
O3 Co28 S19 101.7(3) . . ?
O3 Co28 Cl14 94.9(3) . . ?
O3 Co28 O159 83.4(4) . . ?
O76 Co28 S19 83.1(3) . . ?
O76 Co28 Cl14 82.8(3) . . ?
O76 Co28 O3 169.6(4) . . ?
O76 Co28 C121 97.3(5) . . ?
O76 Co28 O159 86.6(4) . . ?
C121 Co28 S19 81.7(4) . . ?
C121 Co28 Cl14 84.7(4) . . ?
C121 Co28 O3 92.5(5) . . ?
C121 Co28 O159 175.4(5) . . ?
O159 Co28 S19 101.2(3) . . ?
O159 Co28 Cl14 93.5(3) . . ?
S23 Co29 Cl6 157.33(16) . . ?
O26 Co29 Cl6 82.3(3) . . ?
O26 Co29 S23 82.9(3) . . ?
O26 Co29 O46 94.3(4) . . ?
O26 Co29 O107 89.0(4) . . ?
O26 Co29 O136 172.2(5) . . ?
O46 Co29 Cl6 82.5(3) . . ?
O46 Co29 S23 81.7(3) . . ?
O46 Co29 O107 175.1(5) . . ?
O107 Co29 Cl6 94.3(4) . . ?
O107 Co29 S23 102.4(4) . . ?
O136 Co29 Cl6 94.8(3) . . ?
O136 Co29 S23 101.9(3) . . ?
O136 Co29 O46 92.5(4) . . ?
O136 Co29 O107 84.0(4) . . ?
Co16 Cl4 Co3 76.66(11) . . ?
Co19 Cl4 Co3 121.74(15) . . ?
Co19 Cl4 Co16 79.87(13) . . ?
S57 Co30 Cl9 157.67(16) . . ?
O1 Co30 Cl9 84.6(3) . . ?
O1 Co30 S57 80.3(3) . . ?
O1 Co30 O19 91.8(4) . . ?
O1 Co30 O99 179.5(5) . . ?
O1 Co30 O133 95.1(4) . . ?
O19 Co30 Cl9 93.6(3) . . ?
O19 Co30 S57 103.2(3) . . ?
O19 Co30 O99 87.8(5) . . ?
O19 Co30 O133 171.6(4) . . ?
O99 Co30 Cl9 95.0(4) . . ?
O99 Co30 S57 100.2(4) . . ?
O133 Co30 Cl9 82.4(3) . . ?
O133 Co30 S57 82.6(3) . . ?
O133 Co30 O99 85.2(5) . . ?
S56 Co31 Cl12 155.98(16) . . ?
O18 Co31 Cl12 85.1(3) . . ?
O18 Co31 S56 78.8(3) . . ?
O18 Co31 O37 91.7(4) . . ?
O18 Co31 O121 176.5(4) . . ?
O18 Co31 O143 98.6(4) . . ?
O37 Co31 Cl12 95.1(3) . . ?
O37 Co31 S56 103.1(3) . . ?
O37 Co31 O121 84.8(4) . . ?
O37 Co31 O143 169.2(4) . . ?
O121 Co31 Cl12 95.5(3) . . ?
O121 Co31 S56 101.6(4) . . ?
O143 Co31 Cl12 82.6(3) . . ?
O143 Co31 S56 82.3(3) . . ?
O143 Co31 O121 84.9(4) . . ?
S28 Co32 Cl14 156.44(15) . . ?
O27 Co32 S28 79.8(3) . . ?
O27 Co32 Cl14 81.0(3) . . ?
O27 Co32 O47 84.6(4) . . ?
O27 Co32 O119 85.5(4) . . ?
O27 Co32 N36 164.5(5) . . ?
O47 Co32 S28 80.9(3) . . ?
O47 Co32 Cl14 83.9(3) . . ?
O47 Co32 N36 82.1(5) . . ?
O119 Co32 S28 100.5(3) . . ?
O119 Co32 Cl14 91.4(3) . . ?
O119 Co32 O47 169.6(4) . . ?
O119 Co32 N36 107.2(5) . . ?
N36 Co32 S28 105.8(4) . . ?
N36 Co32 Cl14 89.6(4) . . ?
C35 S1 Co8 93.1(4) . . ?
C35 S1 C313 101.7(7) . . ?
C313 S1 Co8 94.8(5) . . ?
C16 S2 Co2 93.1(5) . . ?
C29 S2 Co2 92.3(5) . . ?
C29 S2 C16 107.0(7) . . ?
C255 S3 Co23 93.0(5) . . ?
C432 S3 Co23 94.7(5) . . ?
C432 S3 C255 102.4(6) . . ?
C84 S4 Co15 94.9(5) . . ?
C84 S4 C173 102.9(7) . . ?
C173 S4 Co15 93.9(5) . . ?
C183 S5 Co1 94.8(5) . . ?
C183 S5 C324 103.8(7) . . ?
C324 S5 Co1 94.4(5) . . ?
C60 S6 Co5 94.6(5) . . ?
C60 S6 C308 108.5(7) . . ?
C308 S6 Co5 94.0(5) . . ?
C102 S7 Co3 97.0(5) . . ?
C102 S7 C225 103.3(7) . . ?
C225 S7 Co3 95.0(5) . . ?
S11 Co33 Cl15 157.03(14) . . ?
O7 Co33 S11 98.7(3) . . ?
O7 Co33 Cl15 94.0(3) . . ?
O7 Co33 O9 87.0(4) . . ?
O7 Co33 O54 170.7(4) . . ?
O7 Co33 N10 108.4(4) . . ?
O9 Co33 S11 81.8(3) . . ?
O9 Co33 Cl15 79.8(3) . . ?
O9 Co33 N10 159.4(4) . . ?
O54 Co33 S11 80.6(3) . . ?
O54 Co33 Cl15 83.8(3) . . ?
O54 Co33 O9 83.8(4) . . ?
O54 Co33 N10 80.4(4) . . ?
N10 Co33 S11 108.4(4) . . ?
N10 Co33 Cl15 85.4(3) . . ?
S34 Co34 Cl11 157.80(15) . . ?
O44 Co34 Cl11 91.5(3) . . ?
O44 Co34 S34 99.8(3) . . ?
O44 Co34 O53 169.4(4) . . ?
O44 Co34 N12 108.7(4) . . ?
O44 Co34 O122 86.0(4) . . ?
O53 Co34 Cl11 83.8(3) . . ?
O53 Co34 S34 81.7(3) . . ?
O53 Co34 N12 80.6(4) . . ?
O53 Co34 O122 83.8(4) . . ?
N12 Co34 Cl11 86.3(3) . . ?
N12 Co34 S34 107.6(3) . . ?
O122 Co34 Cl11 80.1(3) . . ?
O122 Co34 S34 81.7(3) . . ?
O122 Co34 N12 160.4(4) . . ?
S42 Co35 Cl5 156.88(15) . . ?
O51 Co35 Cl5 92.4(3) . . ?
O51 Co35 S42 100.5(3) . . ?
O51 Co35 O55 86.7(4) . . ?
O51 Co35 N19 106.9(4) . . ?
O51 Co35 O128 168.7(4) . . ?
O55 Co35 Cl5 80.2(3) . . ?
O55 Co35 S42 81.5(3) . . ?
O55 Co35 N19 161.7(4) . . ?
N19 Co35 Cl5 87.0(3) . . ?
N19 Co35 S42 107.1(3) . . ?
O128 Co35 Cl5 83.7(3) . . ?
O128 Co35 S42 79.9(3) . . ?
O128 Co35 O55 82.2(4) . . ?
O128 Co35 N19 83.5(4) . . ?
S14 Co36 Cl8 157.12(15) . . ?
O30 Co36 S14 81.2(3) . . ?
O30 Co36 Cl8 80.2(3) . . ?
O30 Co36 N20 162.4(4) . . ?
O60 Co36 S14 81.5(3) . . ?
O60 Co36 Cl8 83.7(3) . . ?
O60 Co36 O30 85.0(4) . . ?
O60 Co36 N20 81.1(4) . . ?
O68 Co36 S14 99.0(3) . . ?
O68 Co36 Cl8 93.6(3) . . ?
O68 Co36 O30 88.0(4) . . ?
O68 Co36 O60 172.8(4) . . ?
O68 Co36 N20 105.5(4) . . ?
N20 Co36 S14 107.2(3) . . ?
N20 Co36 Cl8 87.5(3) . . ?
S26 Co37 Cl15 156.77(14) . . ?
O9 Co37 S26 81.0(3) . . ?
O9 Co37 Cl15 83.3(3) . . ?
O9 Co37 O20 95.7(4) . . ?
O9 Co37 O21 93.2(4) . . ?
O9 Co37 O149 176.3(4) . . ?
O20 Co37 S26 81.8(3) . . ?
O20 Co37 Cl15 82.9(3) . . ?
O20 Co37 O149 87.0(4) . . ?
O21 Co37 S26 102.3(3) . . ?
O21 Co37 Cl15 95.5(3) . . ?
O21 Co37 O20 170.7(4) . . ?
O21 Co37 O149 84.0(4) . . ?
O149 Co37 S26 101.9(3) . . ?
O149 Co37 Cl15 94.6(3) . . ?
O56 Co38 S30 100.0(3) . . ?
O56 Co38 O98 169.3(4) . . ?
O56 Co38 N24 109.0(4) . . ?
O56 Co38 O134 85.9(4) . . ?
O98 Co38 S30 81.3(3) . . ?
O98 Co38 N24 80.5(4) . . ?
O98 Co38 O134 83.8(4) . . ?
N24 Co38 S30 107.6(3) . . ?
O134 Co38 S30 81.4(3) . . ?
O134 Co38 N24 160.4(5) . . ?
S48 Co39 Cl5 156.83(15) . . ?
N7 Co39 Cl5 88.1(3) . . ?
N7 Co39 S48 106.5(4) . . ?
O85 Co39 Cl5 81.4(3) . . ?
O85 Co39 S48 80.1(3) . . ?
O85 Co39 N7 163.5(4) . . ?
O85 Co39 O128 83.1(4) . . ?
O128 Co39 Cl5 83.2(3) . . ?
O128 Co39 S48 80.8(3) . . ?
O128 Co39 N7 83.1(4) . . ?
O129 Co39 Cl5 91.3(3) . . ?
O129 Co39 S48 101.4(3) . . ?
O129 Co39 N7 106.1(4) . . ?
O129 Co39 O85 86.9(4) . . ?
O129 Co39 O128 169.1(4) . . ?
S62 Co40 Cl13 157.59(15) . . ?
O32 Co40 Cl13 94.5(3) . . ?
O32 Co40 S62 98.1(3) . . ?
O32 Co40 O42 171.8(4) . . ?
O32 Co40 O57 87.5(4) . . ?
O32 Co40 N17 106.6(4) . . ?
O42 Co40 Cl13 83.9(3) . . ?
O42 Co40 S62 81.0(3) . . ?
O42 Co40 O57 84.4(4) . . ?
O42 Co40 N17 81.5(4) . . ?
O57 Co40 Cl13 80.7(3) . . ?
O57 Co40 S62 81.4(3) . . ?
O57 Co40 N17 163.3(4) . . ?
N17 Co40 Cl13 89.0(3) . . ?
N17 Co40 S62 104.9(4) . . ?
S41 Co41 Cl11 157.78(15) . . ?
O78 Co41 Cl11 95.4(3) . . ?
O78 Co41 S41 102.0(3) . . ?
O78 Co41 O132 82.8(4) . . ?
O97 Co41 Cl11 82.2(3) . . ?
O97 Co41 S41 82.7(3) . . ?
O97 Co41 O78 170.3(4) . . ?
O97 Co41 O122 94.8(4) . . ?
O97 Co41 O132 87.9(4) . . ?
O122 Co41 Cl11 84.1(3) . . ?
O122 Co41 S41 80.9(3) . . ?
O122 Co41 O78 94.3(4) . . ?
O122 Co41 O132 175.9(4) . . ?
O132 Co41 Cl11 93.2(3) . . ?
O132 Co41 S41 102.5(3) . . ?
S50 Co42 Cl7 157.80(16) . . ?
O12 Co42 Cl7 84.0(3) . . ?
O12 Co42 S50 81.3(3) . . ?
O12 Co42 O96 84.4(4) . . ?
O12 Co42 O134 96.1(4) . . ?
O72 Co42 Cl7 96.1(3) . . ?
O72 Co42 S50 100.7(3) . . ?
O72 Co42 O12 172.4(4) . . ?
O72 Co42 O96 88.0(4) . . ?
O72 Co42 O134 91.4(4) . . ?
O96 Co42 Cl7 94.7(3) . . ?
O96 Co42 S50 100.2(3) . . ?
O134 Co42 Cl7 83.4(3) . . ?
O134 Co42 S50 81.8(3) . . ?
O134 Co42 O96 178.0(4) . . ?
S27 Co43 Cl10 155.45(16) . . ?
O38 Co43 Cl10 94.2(3) . . ?
O38 Co43 S27 104.7(3) . . ?
O38 Co43 O43 91.6(4) . . ?
O38 Co43 O58 171.2(4) . . ?
O38 Co43 O150 86.9(5) . . ?
O43 Co43 Cl10 83.2(3) . . ?
O43 Co43 S27 80.7(3) . . ?
O43 Co43 O58 94.8(4) . . ?
O43 Co43 O150 177.8(5) . . ?
O58 Co43 Cl10 80.5(3) . . ?
O58 Co43 S27 82.4(3) . . ?
O150 Co43 Cl10 95.3(4) . . ?
O150 Co43 S27 101.2(4) . . ?
O150 Co43 O58 86.5(5) . . ?
S9 Co44 Cl15 155.98(14) . . ?
O11 Co44 S9 80.2(3) . . ?
O11 Co44 Cl15 80.6(3) . . ?
O54 Co44 S9 79.6(3) . . ?
O54 Co44 Cl15 84.3(3) . . ?
O54 Co44 O11 84.5(4) . . ?
O54 Co44 N23 81.0(4) . . ?
O65 Co44 S9 99.9(3) . . ?
O65 Co44 Cl15 92.7(3) . . ?
O65 Co44 O11 84.8(4) . . ?
O65 Co44 O54 169.2(4) . . ?
O65 Co44 N23 109.2(4) . . ?
N23 Co44 S9 108.2(3) . . ?
N23 Co44 Cl15 86.5(3) . . ?
N23 Co44 O11 161.5(4) . . ?
S44 Co45 Cl16 157.14(16) . . ?
O81 Co45 S44 81.5(3) . . ?
O81 Co45 O82 92.8(4) . . ?
O81 Co45 O87 91.0(4) . . ?
O81 Co45 Cl16 82.9(3) . . ?
O81 Co45 O141 176.3(4) . . ?
O82 Co45 S44 82.6(3) . . ?
O82 Co45 O87 173.7(4) . . ?
O82 Co45 Cl16 81.6(3) . . ?
O82 Co45 O141 88.7(4) . . ?
O87 Co45 S44 103.0(3) . . ?
O87 Co45 Cl16 93.9(3) . . ?
O87 Co45 O141 87.3(4) . . ?
O141 Co45 S44 102.0(3) . . ?
O141 Co45 Cl16 94.0(3) . . ?
S45 Co46 Cl10 159.06(16) . . ?
O58 Co46 Cl10 84.8(3) . . ?
O58 Co46 S45 80.6(3) . . ?
O58 Co46 O70 93.4(4) . . ?
O58 Co46 O109 88.8(5) . . ?
O58 Co46 O138 174.8(4) . . ?
O70 Co46 Cl10 84.8(3) . . ?
O70 Co46 S45 81.2(3) . . ?
O70 Co46 O109 177.7(5) . . ?
O70 Co46 O138 91.5(4) . . ?
O109 Co46 Cl10 94.8(4) . . ?
O109 Co46 S45 99.8(4) . . ?
O138 Co46 Cl10 94.0(3) . . ?
O138 Co46 S45 101.8(3) . . ?
O138 Co46 O109 86.2(5) . . ?
S53 Co47 Cl5 157.55(16) . . ?
O55 Co47 Cl5 83.6(3) . . ?
O55 Co47 S53 81.2(3) . . ?
O55 Co47 O77 94.1(4) . . ?
O55 Co47 O101 179.3(4) . . ?
O77 Co47 Cl5 95.2(3) . . ?
O77 Co47 S53 102.3(3) . . ?
O77 Co47 O101 85.2(4) . . ?
O101 Co47 Cl5 96.1(3) . . ?
O101 Co47 S53 99.3(3) . . ?
C252 Co47 Cl5 81.5(4) . . ?
C252 Co47 S53 82.8(4) . . ?
C252 Co47 O55 92.9(5) . . ?
C252 Co47 O77 171.9(5) . . ?
C252 Co47 O101 87.8(5) . . ?
O52 Co48 S43 103.2(3) . . ?
O52 Co48 O53 169.1(4) . . ?
O52 Co48 O84 83.5(4) . . ?
O52 Co48 N34 108.0(4) . . ?
O53 Co48 S43 79.8(3) . . ?
O53 Co48 O84 86.6(4) . . ?
O53 Co48 N34 80.8(4) . . ?
O84 Co48 S43 81.6(3) . . ?
O84 Co48 N34 163.2(4) . . ?
N34 Co48 S43 106.7(4) . . ?
S58 Co49 Cl13 157.56(16) . . ?
O57 Co49 Cl13 84.5(3) . . ?
O57 Co49 S58 79.9(3) . . ?
O106 Co49 Cl13 83.4(3) . . ?
O106 Co49 S58 81.4(4) . . ?
O106 Co49 O57 92.9(4) . . ?
O106 Co49 O115 91.0(5) . . ?
O106 Co49 O140 175.6(5) . . ?
O115 Co49 Cl13 94.7(4) . . ?
O115 Co49 S58 101.9(4) . . ?
O115 Co49 O57 175.9(5) . . ?
O115 Co49 O140 84.7(5) . . ?
O140 Co49 Cl13 96.4(3) . . ?
O140 Co49 S58 100.0(3) . . ?
O140 Co49 O57 91.4(4) . . ?
S21 Co50 Cl8 157.19(16) . . ?
O60 Co50 S21 81.1(3) . . ?
O60 Co50 Cl8 83.7(3) . . ?
O60 Co50 O95 82.4(4) . . ?
O60 Co50 N31 80.9(4) . . ?
O60 Co50 O139 168.4(4) . . ?
O95 Co50 S21 79.8(3) . . ?
O95 Co50 Cl8 81.4(3) . . ?
O95 Co50 N31 160.7(4) . . ?
N31 Co50 S21 107.0(3) . . ?
N31 Co50 Cl8 87.1(3) . . ?
O139 Co50 S21 99.4(3) . . ?
O139 Co50 Cl8 92.2(3) . . ?
O139 Co50 O95 86.2(4) . . ?
O139 Co50 N31 109.8(4) . . ?
S29 Co51 Cl16 156.85(15) . . ?
N8 Co51 S29 105.5(4) . . ?
N8 Co51 Cl16 87.3(3) . . ?
O79 Co51 S29 102.7(3) . . ?
O79 Co51 N8 107.8(5) . . ?
O79 Co51 O81 84.4(4) . . ?
O79 Co51 Cl16 91.2(3) . . ?
O79 Co51 O123 169.0(4) . . ?
O81 Co51 S29 83.1(3) . . ?
O81 Co51 N8 162.7(5) . . ?
O81 Co51 Cl16 79.9(3) . . ?
O81 Co51 O123 85.5(4) . . ?
O123 Co51 S29 80.2(3) . . ?
O123 Co51 N8 81.3(4) . . ?
O123 Co51 Cl16 82.8(3) . . ?
S22 Co52 Cl8 159.16(16) . . ?
O41 Co52 S22 84.0(3) . . ?
O41 Co52 Cl8 82.5(3) . . ?
O41 Co52 O95 94.1(4) . . ?
O41 Co52 O100 169.9(5) . . ?
O41 Co52 O155 88.0(5) . . ?
O95 Co52 S22 81.3(3) . . ?
O95 Co52 Cl8 83.9(3) . . ?
O95 Co52 O155 177.6(5) . . ?
O100 Co52 S22 101.2(3) . . ?
O100 Co52 Cl8 94.7(3) . . ?
O100 Co52 O95 95.2(4) . . ?
O100 Co52 O155 82.6(5) . . ?
O155 Co52 S22 100.0(4) . . ?
O155 Co52 Cl8 95.4(3) . . ?
S39 Co53 Cl16 156.17(16) . . ?
O82 Co53 S39 79.7(3) . . ?
O82 Co53 O90 173.0(4) . . ?
O82 Co53 Cl16 82.6(3) . . ?
O82 Co53 O144 92.5(5) . . ?
O90 Co53 S39 106.2(3) . . ?
O90 Co53 Cl16 92.7(3) . . ?
O90 Co53 O144 82.8(4) . . ?
O144 Co53 S39 100.3(4) . . ?
O144 Co53 Cl16 96.4(4) . . ?
O147 Co53 S39 81.2(3) . . ?
O147 Co53 O82 94.1(4) . . ?
O147 Co53 O90 90.5(4) . . ?
O147 Co53 Cl16 84.2(3) . . ?
O147 Co53 O144 173.4(5) . . ?
S24 Co54 Cl8 157.51(17) . . ?
O30 Co54 Cl8 82.6(3) . . ?
O30 Co54 S24 82.5(3) . . ?
O30 Co54 O148 176.5(5) . . ?
O35 Co54 Cl8 92.9(3) . . ?
O35 Co54 S24 104.4(3) . . ?
O35 Co54 O30 92.1(4) . . ?
O35 Co54 O41 169.2(5) . . ?
O35 Co54 O148 84.6(4) . . ?
O41 Co54 Cl8 80.2(3) . . ?
O41 Co54 S24 84.5(3) . . ?
O41 Co54 O30 95.2(4) . . ?
O41 Co54 O148 88.0(5) . . ?
O148 Co54 Cl8 96.6(3) . . ?
O148 Co54 S24 99.2(4) . . ?
S35 Co55 Cl11 157.86(18) . . ?
O84 Co55 Cl11 85.4(3) . . ?
O84 Co55 S35 80.0(3) . . ?
O84 Co55 O88 90.7(4) . . ?
O84 Co55 O97 98.1(4) . . ?
O84 Co55 O113 174.6(4) . . ?
O88 Co55 Cl11 95.7(3) . . ?
O88 Co55 S35 101.0(3) . . ?
O88 Co55 O113 84.2(4) . . ?
O97 Co55 Cl11 82.4(3) . . ?
O97 Co55 S35 83.3(3) . . ?
O97 Co55 O88 170.8(4) . . ?
O97 Co55 O113 86.9(4) . . ?
O113 Co55 Cl11 93.5(3) . . ?
O113 Co55 S35 102.5(4) . . ?
S37 Co56 Cl5 156.57(15) . . ?
O85 Co56 Cl5 83.9(3) . . ?
O85 Co56 S37 80.0(3) . . ?
O85 Co56 O91 176.4(4) . . ?
O91 Co56 Cl5 95.8(3) . . ?
O91 Co56 S37 101.3(3) . . ?
C239 Co56 Cl5 93.8(4) . . ?
C239 Co56 S37 103.6(4) . . ?
C239 Co56 O85 91.9(5) . . ?
C239 Co56 O91 84.6(5) . . ?
C252 Co56 Cl5 81.2(4) . . ?
C252 Co56 S37 82.8(4) . . ?
C252 Co56 O85 93.3(5) . . ?
C252 Co56 O91 90.1(5) . . ?
C252 Co56 C239 172.4(6) . . ?
S33 Co57 Cl10 156.51(15) . . ?
O43 Co57 Cl10 80.9(3) . . ?
O43 Co57 S33 80.6(3) . . ?
O43 Co57 N28 162.7(4) . . ?
O50 Co57 Cl10 84.1(3) . . ?
O50 Co57 S33 79.6(3) . . ?
O50 Co57 O43 84.0(4) . . ?
O50 Co57 N28 81.6(4) . . ?
O73 Co57 Cl10 89.5(3) . . ?
O73 Co57 S33 103.4(3) . . ?
O73 Co57 O43 85.4(4) . . ?
O73 Co57 O50 168.3(4) . . ?
O73 Co57 N28 108.1(4) . . ?
N28 Co57 Cl10 88.2(3) . . ?
N28 Co57 S33 105.9(3) . . ?
S63 Co58 Cl16 155.30(14) . . ?
N4 Co58 S63 104.6(4) . . ?
N4 Co58 Cl16 89.5(4) . . ?
O104 Co58 S63 103.7(3) . . ?
O104 Co58 N4 108.7(4) . . ?
O104 Co58 Cl16 90.3(3) . . ?
O104 Co58 O123 169.7(4) . . ?
O104 Co58 O147 84.6(4) . . ?
O123 Co58 S63 80.6(3) . . ?
O123 Co58 N4 78.8(4) . . ?
O123 Co58 Cl16 82.5(3) . . ?
O147 Co58 S63 81.4(3) . . ?
O147 Co58 N4 163.1(5) . . ?
O147 Co58 Cl16 79.8(3) . . ?
O147 Co58 O123 86.8(4) . . ?
O45 Co59 S32 99.4(3) . . ?
O45 Co59 O50 169.5(4) . . ?
O45 Co59 O70 85.7(4) . . ?
O45 Co59 N32 106.9(4) . . ?
O50 Co59 S32 81.8(3) . . ?
O50 Co59 O70 84.2(4) . . ?
O50 Co59 N32 82.4(4) . . ?
O70 Co59 S32 81.2(3) . . ?
O70 Co59 N32 161.5(4) . . ?
N32 Co59 S32 109.3(4) . . ?
O28 Co60 Cl7 80.1(3) . . ?
O28 Co60 S64 80.9(3) . . ?
O98 Co60 Cl7 82.7(3) . . ?
O98 Co60 O28 84.8(4) . . ?
O98 Co60 N25 80.3(4) . . ?
O98 Co60 S64 82.0(3) . . ?
N25 Co60 Cl7 87.6(4) . . ?
N25 Co60 O28 161.8(5) . . ?
N25 Co60 S64 107.2(4) . . ?
S64 Co60 Cl7 156.52(14) . . ?
O137 Co60 Cl7 91.9(3) . . ?
O137 Co60 O28 86.3(4) . . ?
O137 Co60 O98 170.3(4) . . ?
O137 Co60 N25 107.6(4) . . ?
O137 Co60 S64 100.5(3) . . ?
S8 Co61 Cl7 156.93(14) . . ?
O12 Co61 S8 80.8(3) . . ?
O12 Co61 Cl7 83.9(3) . . ?
O28 Co61 S8 79.0(3) . . ?
O28 Co61 Cl7 85.8(3) . . ?
O28 Co61 O12 96.8(4) . . ?
O28 Co61 O116 91.8(4) . . ?
O28 Co61 O118 176.5(5) . . ?
O116 Co61 S8 101.1(3) . . ?
O116 Co61 Cl7 96.6(3) . . ?
O116 Co61 O12 171.5(4) . . ?
O116 Co61 O118 86.0(5) . . ?
O118 Co61 S8 104.1(4) . . ?
O118 Co61 Cl7 91.7(4) . . ?
O118 Co61 O12 85.5(5) . . ?
S20 Co62 Cl15 158.57(15) . . ?
O11 Co62 S20 80.9(3) . . ?
O11 Co62 Cl15 84.5(3) . . ?
O11 Co62 O110 177.3(5) . . ?
O11 Co62 O117 93.2(4) . . ?
O20 Co62 S20 82.3(3) . . ?
O20 Co62 Cl15 83.7(3) . . ?
O20 Co62 O11 95.9(4) . . ?
O20 Co62 O110 86.8(5) . . ?
O20 Co62 O117 170.6(4) . . ?
O110 Co62 S20 99.0(4) . . ?
O110 Co62 Cl15 96.3(3) . . ?
O117 Co62 S20 101.6(3) . . ?
O117 Co62 Cl15 94.7(3) . . ?
O117 Co62 O110 84.2(5) . . ?
S36 Co63 Cl13 157.35(17) . . ?
O106 Co63 S36 84.1(3) . . ?
O106 Co63 Cl13 80.4(3) . . ?
O106 Co63 O153 90.1(5) . . ?
O111 Co63 S36 101.1(3) . . ?
O111 Co63 Cl13 95.7(3) . . ?
O111 Co63 O106 173.4(4) . . ?
O111 Co63 O153 85.0(5) . . ?
O120 Co63 S36 79.6(3) . . ?
O120 Co63 Cl13 85.1(3) . . ?
O120 Co63 O106 94.2(5) . . ?
O120 Co63 O111 90.7(4) . . ?
O120 Co63 O153 175.6(5) . . ?
O153 Co63 S36 100.4(4) . . ?
O153 Co63 Cl13 96.1(4) . . ?
O42 Co64 S61 79.4(3) . . ?
O42 Co64 N16 82.2(4) . . ?
O42 Co64 O120 83.4(4) . . ?
N16 Co64 S61 107.4(3) . . ?
N16 Co64 O120 160.8(4) . . ?
O120 Co64 S61 82.2(3) . . ?
O135 Co64 S61 102.0(3) . . ?
O135 Co64 O42 169.7(4) . . ?
O135 Co64 N16 106.8(5) . . ?
O135 Co64 O120 86.8(4) . . ?
Co39 Cl5 Co35 72.91(11) . . ?
Co47 Cl5 Co35 76.12(11) . . ?
Co47 Cl5 Co39 121.54(15) . . ?
Co47 Cl5 Co56 79.41(12) . . ?
Co56 Cl5 Co35 121.24(14) . . ?
Co56 Cl5 Co39 76.30(12) . . ?
C148 S8 Co61 93.3(6) . . ?
C148 S8 C189 104.2(8) . . ?
C189 S8 Co61 92.9(6) . . ?
Co22 Cl6 Co11 121.33(15) . . ?
Co22 Cl6 Co29 79.21(12) . . ?
Co29 Cl6 Co11 76.26(12) . . ?
C208 S9 Co44 96.0(5) . . ?
C407 S9 Co44 93.4(4) . . ?
C407 S9 C208 103.6(7) . . ?
C38 S10 Co7 92.8(5) . . ?
C38 S10 C39 105.7(7) . . ?
C39 S10 Co7 95.1(5) . . ?
Co42 Cl7 Co60 121.76(14) . . ?
Co61 Cl7 Co42 80.17(12) . . ?
Co61 Cl7 Co60 76.27(12) . . ?
C46 S11 Co33 94.2(5) . . ?
C71 S11 Co33 94.6(5) . . ?
C71 S11 C46 102.7(7) . . ?
C105 S12 Co11 91.3(5) . . ?
C105 S12 C379 106.1(7) . . ?
C379 S12 Co11 95.2(5) . . ?
C158 S13 Co16 94.8(5) . . ?
C387 S13 Co16 94.3(5) . . ?
C387 S13 C158 104.6(7) . . ?
C85 S14 Co36 93.6(5) . . ?
C570 S14 Co36 94.8(5) . . ?
C570 S14 C85 102.0(6) . . ?
C441 S15 Co19 91.7(5) . . ?
C441 S15 C547 100.4(6) . . ?
C547 S15 Co19 91.3(5) . . ?
C194 S16 Co27 92.7(6) . . ?
C194 S16 C481 108.5(8) . . ?
C481 S16 Co27 92.9(5) . . ?
C377 S17 Co22 93.6(6) . . ?
C377 S17 C394 104.1(9) . . ?
C394 S17 Co22 93.7(6) . . ?
C267 S18 Co20 93.2(5) . . ?
C494 S18 Co20 94.2(5) . . ?
C494 S18 C267 101.9(7) . . ?
C27 S19 Co28 92.0(5) . . ?
C395 S19 Co28 92.4(6) . . ?
C395 S19 C27 102.3(7) . . ?
C68 S20 Co62 92.3(5) . . ?
C436 S20 Co62 94.0(5) . . ?
C436 S20 C68 103.8(7) . . ?
C339 S21 Co50 91.6(6) . . ?
C339 S21 C406 105.4(7) . . ?
C406 S21 Co50 93.0(4) . . ?
C286 S22 Co52 92.2(6) . . ?
C286 S22 C505 106.9(7) . . ?
C505 S22 Co52 92.1(5) . . ?
C33 S23 Co29 93.9(5) . . ?
C33 S23 C455 107.7(7) . . ?
C455 S23 Co29 90.5(5) . . ?
Co36 Cl8 Co50 72.77(10) . . ?
Co52 Cl8 Co36 120.77(15) . . ?
Co52 Cl8 Co50 76.31(11) . . ?
Co52 Cl8 Co54 79.01(13) . . ?
Co54 Cl8 Co36 75.72(12) . . ?
Co54 Cl8 Co50 120.98(16) . . ?
C288 S24 Co54 95.4(4) . . ?
C443 S24 Co54 95.0(5) . . ?
C443 S24 C288 104.3(6) . . ?
Co5 Cl9 Co25 72.56(11) . . ?
Co15 Cl9 Co5 76.54(12) . . ?
Co15 Cl9 Co25 121.27(14) . . ?
Co15 Cl9 Co30 79.77(12) . . ?
Co30 Cl9 Co5 121.45(14) . . ?
Co30 Cl9 Co25 75.87(12) . . ?
C36 S25 Co21 94.0(5) . . ?
C512 S25 Co21 94.2(5) . . ?
C512 S25 C36 103.9(7) . . ?
C151 S26 Co37 93.8(5) . . ?
C151 S26 C219 104.3(7) . . ?
C219 S26 Co37 94.4(5) . . ?
Co43 Cl10 Co57 76.43(11) . . ?
Co46 Cl10 Co43 79.87(12) . . ?
Co46 Cl10 Co57 121.98(14) . . ?
C80 S27 Co43 93.0(5) . . ?
C80 S27 C180 108.0(7) . . ?
C180 S27 Co43 93.8(5) . . ?
C171 S28 Co32 92.4(5) . . ?
C171 S28 C295 103.6(8) . . ?
C295 S28 Co32 94.9(5) . . ?
C281 S29 Co51 94.7(5) . . ?
C281 S29 C424 103.2(7) . . ?
C424 S29 Co51 97.6(4) . . ?
C70 S30 Co38 96.5(5) . . ?
C112 S30 Co38 91.2(5) . . ?
C112 S30 C70 103.9(7) . . ?
Co41 Cl11 Co34 75.69(12) . . ?
Co55 Cl11 Co34 120.61(15) . . ?
Co55 Cl11 Co41 79.69(12) . . ?
C56 S31 Co24 95.3(5) . . ?
C56 S31 C58 103.2(7) . . ?
C58 S31 Co24 92.7(5) . . ?
C316 S32 Co59 92.2(3) . . ?
C316 S32 C476 104.5(6) . . ?
C476 S32 Co59 94.6(5) . . ?
C257 S33 Co57 95.8(5) . . ?
C412 S33 Co57 94.1(4) . . ?
C412 S33 C257 100.9(7) . . ?
C236 S34 Co34 95.4(5) . . ?
C236 S34 C355 101.6(6) . . ?
C355 S34 Co34 93.3(3) . . ?
C116 S35 Co55 94.0(5) . . ?
C116 S35 C464 104.2(7) . . ?
C464 S35 Co55 93.0(5) . . ?
C129 S36 Co63 95.0(5) . . ?
C347 S36 Co63 92.7(5) . . ?
C347 S36 C129 102.3(7) . . ?
Co12 Cl12 Co9 76.98(11) . . ?
Co12 Cl12 Co31 79.76(12) . . ?
Co31 Cl12 Co9 121.48(14) . . ?
C190 S37 Co56 93.7(5) . . ?
C190 S37 C427 104.3(6) . . ?
C427 S37 Co56 95.1(4) . . ?
Co49 Cl13 Co40 76.84(12) . . ?
Co49 Cl13 Co63 79.26(13) . . ?
Co63 Cl13 Co40 121.24(15) . . ?
C12 S38 Co13 90.7(5) . . ?
C59 S38 Co13 91.6(5) . . ?
C59 S38 C12 107.0(7) . . ?
C61 S39 Co53 91.8(3) . . ?
C61 S39 C253 104.8(7) . . ?
C253 S39 Co53 96.4(6) . . ?
C50 S40 Co25 94.8(5) . . ?
C205 S40 Co25 93.0(5) . . ?
C205 S40 C50 107.4(7) . . ?
C351 S41 Co41 94.0(4) . . ?
C351 S41 C478 103.9(6) . . ?
C478 S41 Co41 94.8(5) . . ?
C40 S42 Co35 89.7(5) . . ?
C40 S42 C203 104.7(7) . . ?
C203 S42 Co35 93.7(4) . . ?
C195 S43 Co48 93.2(5) . . ?
C195 S43 C337 103.8(7) . . ?
C337 S43 Co48 94.4(5) . . ?
Co27 Cl14 Co32 76.43(11) . . ?
Co28 Cl14 Co27 79.59(13) . . ?
Co28 Cl14 Co32 121.42(15) . . ?
C279 S44 Co45 92.6(5) . . ?
C453 S44 Co45 92.1(4) . . ?
C453 S44 C279 106.1(7) . . ?
C320 S45 Co46 94.6(4) . . ?
C440 S45 Co46 94.2(5) . . ?
C440 S45 C320 100.3(6) . . ?
C47 S46 Co14 92.4(5) . . ?
C47 S46 C178 104.9(7) . . ?
C178 S46 Co14 94.2(5) . . ?
Co37 Cl15 Co33 75.72(11) . . ?
Co37 Cl15 Co44 121.03(13) . . ?
Co44 Cl15 Co33 73.14(10) . . ?
Co62 Cl15 Co33 121.41(13) . . ?
Co62 Cl15 Co37 79.28(12) . . ?
Co62 Cl15 Co44 76.30(11) . . ?
C45 S47 Co17 96.3(5) . . ?
C164 S47 Co17 95.9(4) . . ?
C164 S47 C45 103.7(6) . . ?
C199 S48 Co39 95.2(5) . . ?
C425 S48 Co39 93.8(3) . . ?
C425 S48 C199 101.7(6) . . ?
C218 S49 Co9 94.7(5) . . ?
C218 S49 C245 103.5(7) . . ?
C245 S49 Co9 95.0(5) . . ?
C139 S50 Co42 91.8(5) . . ?
C139 S50 C294 102.6(7) . . ?
C294 S50 Co42 90.6(5) . . ?
C53 S51 Co12 92.7(5) . . ?
C53 S51 C243 101.5(7) . . ?
C243 S51 Co12 91.8(5) . . ?
C263 S52 Co4 93.6(6) . . ?
C525 S52 Co4 93.7(5) . . ?
C525 S52 C263 102.4(8) . . ?
C157 S53 Co47 95.2(5) . . ?
C157 S53 C629 102.5(7) . . ?
C629 S53 Co47 93.4(5) . . ?
C106 S54 Co10 95.5(5) . . ?
C135 S54 Co10 94.1(5) . . ?
C135 S54 C106 104.4(7) . . ?
C537 S55 Co6 95.9(4) . . ?
C623 S55 Co6 96.5(4) . . ?
C623 S55 C537 103.3(6) . . ?
C119 S56 Co31 93.6(5) . . ?
C119 S56 C166 103.5(7) . . ?
C166 S56 Co31 93.4(3) . . ?
C285 S57 Co30 95.2(6) . . ?
C285 S57 C483 105.4(7) . . ?
C483 S57 Co30 93.0(5) . . ?
C345 S58 Co49 93.3(6) . . ?
C529 S58 Co49 92.9(5) . . ?
C529 S58 C345 105.5(7) . . ?
C212 S59 Co18 93.4(5) . . ?
C212 S59 C248 104.1(7) . . ?
C248 S59 Co18 94.2(5) . . ?
Co30 O1 Co25 108.6(4) . . ?
C605 O1 Co25 115.7(9) . . ?
C605 O1 Co30 124.8(9) . . ?
Co14 O2 Co18 109.0(4) . . ?
C97 O2 Co14 120.0(9) . . ?
C97 O2 Co18 118.8(9) . . ?
C284 O3 Co28 125.9(9) . . ?
C217 S60 Co26 95.1(5) . . ?
C217 S60 C625 98.0(8) . . ?
C625 S60 Co26 93.5(4) . . ?
C6 O4 Co3 135.4(10) . . ?
Co24 O5 Co21 108.5(4) . . ?
C451 O5 Co21 117.8(8) . . ?
C451 O5 Co24 123.0(8) . . ?
Co7 O6 Co1 110.8(4) . . ?
C91 O6 Co1 121.5(9) . . ?
C91 O6 Co7 122.5(9) . . ?
C445 O7 Co33 133.4(9) . . ?
C284 O8 Co23 135.8(9) . . ?
Co37 O9 Co33 108.8(4) . . ?
C172 O9 Co33 118.4(9) . . ?
C172 O9 Co37 121.8(9) . . ?
Co19 O10 Co16 112.8(5) . . ?
C336 O10 Co16 121.8(9) . . ?
C336 O10 Co19 122.3(9) . . ?
Co62 O11 Co44 107.2(4) . . ?
C73 O11 Co44 121.1(9) . . ?
C73 O11 Co62 121.1(9) . . ?
Co42 O12 Co61 110.9(5) . . ?
C414 O12 Co42 122.9(9) . . ?
C414 O12 Co61 122.6(9) . . ?
Co25 O13 Co5 105.8(4) . . ?
C140 O13 Co5 121.9(10) . . ?
C140 O13 Co25 125.8(10) . . ?
C17 O14 Co25 139.8(11) . . ?
Co8 O15 Co18 109.4(4) . . ?
C264 O15 Co8 126.8(8) . . ?
C264 O15 Co18 119.3(8) . . ?
Co4 O16 Co10 108.4(4) . . ?
C586 O16 Co4 122.5(8) . . ?
C586 O16 Co10 115.1(8) . . ?
Co24 O17 Co1 105.6(4) . . ?
C402 O17 Co1 117.2(9) . . ?
C402 O17 Co24 128.4(9) . . ?
Co31 O18 Co17 109.0(4) . . ?
C165 O18 Co17 114.9(7) . . ?
C165 O18 Co31 128.3(7) . . ?
C17 O19 Co30 128.4(11) . . ?
Co62 O20 Co37 112.8(5) . . ?
C48 O20 Co37 118.2(9) . . ?
C48 O20 Co62 125.4(9) . . ?
C445 O21 Co37 127.1(9) . . ?
C3 O22 Co12 123.3(9) . . ?
Co7 O23 Co21 115.3(5) . . ?
C77 O23 Co7 124.5(9) . . ?
C77 O23 Co21 119.4(9) . . ?
C6 O24 Co16 129.1(10) . . ?
C3 O25 Co9 131.9(9) . . ?
Co22 O26 Co29 113.5(5) . . ?
C620 O26 Co22 122.2(9) . . ?
C620 O26 Co29 123.7(9) . . ?
Co32 O27 Co27 109.7(5) . . ?
C283 O27 Co27 116.4(9) . . ?
C283 O27 Co32 125.9(9) . . ?
Co61 O28 Co60 106.6(5) . . ?
C153 O28 Co60 118.0(9) . . ?
C153 O28 Co61 124.8(9) . . ?
Co2 O29 Co19 109.8(5) . . ?
C540 O29 Co2 121.5(8) . . ?
C540 O29 Co19 118.5(8) . . ?
Co54 O30 Co36 109.9(5) . . ?
C404 O30 Co36 118.9(8) . . ?
C404 O30 Co54 120.0(8) . . ?
Co20 O31 Co11 110.2(5) . . ?
C152 O31 Co11 122.5(8) . . ?
C152 O31 Co20 123.9(8) . . ?
C125 S61 Co64 94.1(6) . . ?
C601 S61 Co64 94.5(3) . . ?
C601 S61 C125 101.4(7) . . ?
C331 S62 Co40 93.3(6) . . ?
C331 S62 C599 105.9(6) . . ?
C599 S62 Co40 94.4(3) . . ?
C65 S63 Co58 95.1(3) . . ?
C65 S63 C69 104.4(6) . . ?
C69 S63 Co58 96.5(5) . . ?
C359 O32 Co40 132.1(9) . . ?
Co13 O33 Co8 108.0(4) . . ?
C9 O33 Co8 122.9(9) . . ?
C9 O33 Co13 121.0(9) . . ?
C90 O34 Co6 132.4(9) . . ?
C229 O35 Co54 127.0(9) . . ?
C96 O36 Co14 124.3(9) . . ?
C149 O37 Co31 127.6(9) . . ?
C410 O38 Co43 128.0(10) . . ?
C144 O39 Co24 135.4(10) . . ?
N2 N1 Co8 114.0(8) . . ?
C24 N1 Co8 140.0(9) . . ?
C24 N1 N2 104.8(11) . . ?
C449 O40 Co15 124.7(10) . . ?
Co52 O41 Co54 116.6(5) . . ?
C287 O41 Co52 123.6(9) . . ?
C287 O41 Co54 118.7(9) . . ?
Co64 O42 Co40 105.9(5) . . ?
C600 O42 Co40 121.3(7) . . ?
C600 O42 Co64 125.7(7) . . ?
Co43 O43 Co57 109.0(4) . . ?
C272 O43 Co43 120.7(9) . . ?
C272 O43 Co57 122.4(8) . . ?
O103 O44 Co34 139.8(8) . . ?
C244 O45 Co59 131.7(9) . . ?
Co11 O46 Co29 108.7(5) . . ?
C581 O46 Co11 122.8(9) . . ?
C581 O46 Co29 117.4(8) . . ?
O63 C1 C213 118.9(13) . . ?
O66 C1 O63 124.0(13) . . ?
O66 C1 C213 117.0(13) . . ?
Co32 O47 Co23 106.8(5) . . ?
C237 O47 Co23 123.0(9) . . ?
C237 O47 Co32 124.6(9) . . ?
C149 O48 Co17 136.7(10) . . ?
C449 O49 Co5 134.0(9) . . ?
N1 N2 Co18 117.7(8) . . ?
C19 N2 Co18 137.5(9) . . ?
C19 N2 N1 103.6(11) . . ?
C25 N3 Co6 133.9(9) . . ?
C25 N3 N35 108.3(12) . . ?
N35 N3 Co6 116.4(9) . . ?
Co57 O50 Co59 106.7(4) . . ?
C462 O50 Co57 126.2(8) . . ?
C462 O50 Co59 120.1(8) . . ?
C26 O51 Co35 131.0(9) . . ?
C44 O52 Co48 139.8(11) . . ?
Co48 O53 Co34 107.2(5) . . ?
C226 O53 Co34 124.5(9) . . ?
C226 O53 Co48 121.5(9) . . ?
Co44 O54 Co33 106.2(4) . . ?
C415 O54 Co33 123.2(9) . . ?
C415 O54 Co44 125.3(9) . . ?
C234 C2 C30 108.2(15) . . ?
Co47 O55 Co35 108.3(4) . . ?
C210 O55 Co35 122.8(8) . . ?
C210 O55 Co47 117.3(8) . . ?
C154 O56 Co38 137.3(11) . . ?
Co49 O57 Co40 106.6(5) . . ?
C332 O57 Co40 115.7(10) . . ?
C332 O57 Co49 128.4(10) . . ?
N8 N4 Co58 115.3(9) . . ?
C373 N4 Co58 135.5(11) . . ?
C373 N4 N8 108.9(13) . . ?
Co46 O58 Co43 112.1(5) . . ?
C335 O58 Co43 123.3(9) . . ?
C335 O58 Co46 124.5(10) . . ?
N27 N5 Co9 115.8(8) . . ?
N27 N5 C234 107.8(11) . . ?
C234 N5 Co9 135.5(9) . . ?
O22 C3 O25 132.8(13) . . ?
O22 C3 C303 115.1(13) . . ?
O25 C3 C303 112.1(13) . . ?
C90 O59 Co26 124.4(10) . . ?
N11 N6 Co24 114.4(9) . . ?
C213 N6 Co24 135.6(10) . . ?
C213 N6 N11 108.0(11) . . ?
Co50 O60 Co36 107.6(5) . . ?
C300 O60 Co36 122.9(9) . . ?
C300 O60 Co50 124.9(9) . . ?
Co4 O61 Co26 111.1(5) . . ?
C227 O61 Co4 124.4(9) . . ?
C227 O61 Co26 122.2(9) . . ?
C13 O62 Co10 136.3(10) . . ?
C1 O63 Co13 127.2(9) . . ?
Co26 O64 Co6 109.0(4) . . ?
C624 O64 Co6 116.6(7) . . ?
C624 O64 Co26 127.6(7) . . ?
C24 C4 C19 103.6(14) . . ?
C23 C5 C213 100.8(13) . . ?
N19 N7 Co39 115.8(8) . . ?
C322 N7 Co39 136.6(9) . . ?
C322 N7 N19 106.3(10) . . ?
C500 O65 Co44 139.3(9) . . ?
C1 O66 Co8 139.1(9) . . ?
C170 O67 Co1 132.8(9) . . ?
C229 O68 Co36 128.7(9) . . ?
N4 N8 Co51 118.7(9) . . ?
N4 N8 C28 105.9(12) . . ?
C28 N8 Co51 133.7(10) . . ?
C13 O69 Co4 123.1(8) . . ?
Co46 O70 Co59 109.4(4) . . ?
C315 O70 Co46 120.6(7) . . ?
C315 O70 Co59 122.5(7) . . ?
C269 O71 Co2 134.1(9) . . ?
C250 N9 Co20 133.3(9) . . ?
N33 N9 Co20 113.2(9) . . ?
N33 N9 C250 112.4(11) . . ?
C154 O72 Co42 125.3(10) . . ?
C410 O73 Co57 137.8(9) . . ?
O4 C6 C8 117.4(15) . . ?
O24 C6 O4 126.3(15) . . ?
O24 C6 C8 116.3(15) . . ?
N23 N10 Co33 117.3(9) . . ?
N23 N10 C235 109.6(12) . . ?
C235 N10 Co33 131.8(10) . . ?
C96 O74 Co18 133.9(9) . . ?
Co10 O75 Co6 107.2(4) . . ?
C242 O75 Co6 122.6(8) . . ?
C242 O75 Co10 123.7(8) . . ?
C8 C7 C350 104.0(14) . . ?
N6 N11 Co1 118.3(9) . . ?
C23 N11 Co1 138.4(9) . . ?
C23 N11 N6 102.7(11) . . ?
C7 C8 C6 131.8(15) . . ?
C7 C8 N29 111.0(14) . . ?
N29 C8 C6 116.8(14) . . ?
Co27 O76 Co28 113.5(5) . . ?
C330 O76 Co27 124.4(9) . . ?
C330 O76 Co28 121.0(9) . . ?
O33 C9 C35 118.7(13) . . ?
O33 C9 C59 120.4(12) . . ?
C59 C9 C35 120.9(12) . . ?
C250 C10 C18 101.6(13) . . ?
C32 C11 C25 101.7(13) . . ?
C26 O77 Co47 120.8(9) . . ?
O103 O78 Co41 126.6(7) . . ?
N34 N12 Co34 116.7(8) . . ?
C274 N12 Co34 135.2(9) . . ?
C274 N12 N34 106.8(11) . . ?
C214 N13 C329 109.2(14) . . ?
C214 N13 C343 129.2(14) . . ?
C343 N13 C329 121.6(13) . . ?
C49 C12 S38 121.6(12) . . ?
C49 C12 C221 121.6(14) . . ?
C221 C12 S38 116.8(10) . . ?
O62 C13 O69 129.9(14) . . ?
O62 C13 C30 117.7(15) . . ?
O69 C13 C30 112.4(12) . . ?
C51 O79 Co51 136.3(10) . . ?
C137 C14 C145 121.2(14) . . ?
C137 C14 C333 121.0(14) . . ?
C333 C14 C145 117.8(13) . . ?
C188 C15 C26 123.8(13) . . ?
N32 C15 C26 121.7(13) . . ?
N32 C15 C188 114.5(14) . . ?
C111 C16 S2 122.0(12) . . ?
C111 C16 C193 122.4(13) . . ?
C193 C16 S2 115.5(11) . . ?
C22 N14 Co23 135.6(11) . . ?
C22 N14 N36 110.4(12) . . ?
N36 N14 Co23 111.8(9) . . ?
Co45 O81 Co51 111.5(5) . . ?
C280 O81 Co45 121.8(9) . . ?
C280 O81 Co51 122.3(8) . . ?
Co53 O82 Co45 111.9(5) . . ?
C223 O82 Co45 119.5(10) . . ?
C223 O82 Co53 127.6(10) . . ?
O14 C17 O19 125.6(16) . . ?
O14 C17 C375 117.2(15) . . ?
O19 C17 C375 117.1(15) . . ?
Co55 O84 Co48 109.1(4) . . ?
C92 O84 Co48 118.9(9) . . ?
C92 O84 Co55 123.2(9) . . ?
C10 C18 C96 124.2(14) . . ?
N33 C18 C10 110.6(12) . . ?
N33 C18 C96 125.0(12) . . ?
N2 C19 C4 112.3(12) . . ?
N2 C19 C247 115.7(13) . . ?
C4 C19 C247 131.8(14) . . ?
C87 C20 C398 125.6(13) . . ?
C136 C20 C87 113.3(14) . . ?
C136 C20 C398 121.0(13) . . ?
Co56 O85 Co39 107.4(4) . . ?
C426 O85 Co39 122.3(7) . . ?
C426 O85 Co56 120.7(7) . . ?
C176 C21 C381 114.0(13) . . ?
C293 C21 C176 117.4(14) . . ?
C293 C21 C381 128.6(14) . . ?
C497 N15 C502 125.6(11) . . ?
C573 N15 C497 119.3(12) . . ?
C573 N15 C502 113.3(10) . . ?
N14 C22 C423 115.8(14) . . ?
N14 C22 C448 110.4(14) . . ?
C448 C22 C423 133.6(14) . . ?
Co16 O86 Co3 108.9(5) . . ?
C273 O86 Co3 121.1(8) . . ?
C273 O86 Co16 119.1(8) . . ?
C5 C23 N11 114.7(12) . . ?
C5 C23 C90 129.4(14) . . ?
N11 C23 C90 115.8(12) . . ?
N1 C24 C4 115.6(13) . . ?
N1 C24 C144 115.3(12) . . ?
C4 C24 C144 129.0(14) . . ?
N17 N16 Co64 116.4(9) . . ?
C52 N16 Co64 134.3(10) . . ?
C52 N16 N17 108.1(11) . . ?
C51 O87 Co45 125.3(10) . . ?
N3 C25 C11 111.3(12) . . ?
N3 C25 C170 120.9(13) . . ?
C11 C25 C170 127.2(14) . . ?
O51 C26 C15 107.5(12) . . ?
O77 C26 O51 135.0(14) . . ?
O77 C26 C15 117.1(13) . . ?
N16 N17 Co40 116.0(9) . . ?
C115 N17 Co40 137.4(10) . . ?
C115 N17 N16 105.9(11) . . ?
C124 C27 S19 118.1(12) . . ?
C124 C27 C181 121.8(16) . . ?
C181 C27 S19 119.9(13) . . ?
N8 C28 C154 115.5(13) . . ?
C41 C28 N8 110.5(14) . . ?
C41 C28 C154 133.9(15) . . ?
C44 O88 Co55 121.9(9) . . ?
C501 C29 S2 119.9(12) . . ?
C540 C29 S2 123.5(11) . . ?
C540 C29 C501 116.6(14) . . ?
C2 C30 C13 134.7(14) . . ?
N27 C30 C2 107.3(12) . . ?
N27 C30 C13 117.9(12) . . ?
C81 C31 C207 122.1(14) . . ?
C470 C31 C81 121.6(14) . . ?
C470 C31 C207 116.2(12) . . ?
C11 C32 C149 128.8(15) . . ?
N35 C32 C11 112.3(12) . . ?
N35 C32 C149 118.7(13) . . ?
C370 C33 S23 125.1(12) . . ?
C581 C33 S23 120.6(11) . . ?
C581 C33 C370 114.1(14) . . ?
C161 C34 C243 116.8(14) . . ?
C55 O90 Co53 128.0(9) . . ?
C9 C35 S1 121.7(10) . . ?
C9 C35 C74 120.5(13) . . ?
C74 C35 S1 117.8(10) . . ?
C77 C36 S25 116.5(11) . . ?
C81 C36 S25 118.2(12) . . ?
C81 C36 C77 125.1(14) . . ?
C45 C37 C147 125.0(15) . . ?
N26 N18 Co2 114.2(9) . . ?
C303 N18 Co2 132.9(10) . . ?
C303 N18 N26 112.2(12) . . ?
C87 C38 S10 121.6(12) . . ?
C91 C38 S10 120.8(11) . . ?
C91 C38 C87 117.6(14) . . ?
C77 C39 S10 115.5(10) . . ?
C470 C39 S10 125.2(11) . . ?
C470 C39 C77 119.2(13) . . ?
C210 C40 S42 127.7(12) . . ?
C210 C40 C467 116.6(13) . . ?
C467 C40 S42 115.6(11) . . ?
C28 C41 C373 100.5(14) . . ?
Co13 O93 Co14 113.1(5) . . ?
C49 O93 Co13 121.2(9) . . ?
C49 O93 Co14 123.2(9) . . ?
C496 C42 C255 113.9(16) . . ?
C326 C43 C57 104.0(13) . . ?
N7 N19 Co35 116.1(8) . . ?
C192 N19 Co35 132.9(9) . . ?
C192 N19 N7 109.0(10) . . ?
O52 C44 O88 130.5(15) . . ?
O52 C44 C235 118.9(15) . . ?
O88 C44 C235 110.2(13) . . ?
Co50 O95 Co52 105.6(5) . . ?
C495 O95 Co50 121.3(9) . . ?
C495 O95 Co52 119.4(9) . . ?
C37 C45 S47 123.0(12) . . ?
C37 C45 C657 121.1(14) . . ?
C657 C45 S47 115.8(11) . . ?
Co41 O97 Co55 114.5(5) . . ?
C579 O97 Co41 124.0(8) . . ?
C579 O97 Co55 119.7(8) . . ?
C179 C46 S11 121.3(12) . . ?
C179 C46 C415 121.4(13) . . ?
C415 C46 S11 117.2(11) . . ?
Co60 O98 Co38 109.3(4) . . ?
C146 O98 Co38 124.5(9) . . ?
C146 O98 Co60 121.5(9) . . ?
C97 C47 S46 122.8(11) . . ?
C97 C47 C376 118.3(14) . . ?
C376 C47 S46 118.9(11) . . ?
O20 C48 C436 114.5(13) . . ?
C219 C48 O20 130.1(14) . . ?
C219 C48 C436 114.5(13) . . ?
C12 C49 O93 123.9(14) . . ?
C12 C49 C178 117.2(14) . . ?
O93 C49 C178 118.9(12) . . ?
C140 C50 S40 117.8(11) . . ?
C176 C50 S40 122.3(12) . . ?
C176 C50 C140 119.9(14) . . ?
C270 O100 Co52 126.0(10) . . ?
O79 C51 C326 113.8(14) . . ?
O87 C51 O79 128.8(15) . . ?
O87 C51 C326 117.3(14) . . ?
N16 C52 C209 120.3(13) . . ?
N16 C52 C251 111.5(13) . . ?
C251 C52 C209 127.9(14) . . ?
C260 C53 S51 121.4(12) . . ?
C260 C53 C507 121.6(13) . . ?
C507 C53 S51 116.7(10) . . ?
C190 C54 C629 117.8(14) . . ?
C252 C54 C190 124.6(14) . . ?
C252 C54 C629 117.5(13) . . ?
Co12 O102 Co9 107.5(4) . . ?
C162 O102 Co9 123.3(9) . . ?
C162 O102 Co12 116.6(9) . . ?
O90 C55 C196 121.0(13) . . ?
O104 C55 O90 125.2(12) . . ?
O104 C55 C196 113.4(13) . . ?
C137 C56 S31 120.5(11) . . ?
C137 C56 C402 118.7(13) . . ?
C402 C56 S31 119.5(10) . . ?
N25 C57 C43 108.9(13) . . ?
N25 C57 C312 119.8(14) . . ?
C312 C57 C43 131.4(14) . . ?
C72 C58 S31 120.2(12) . . ?
C451 C58 S31 121.4(11) . . ?
C451 C58 C72 118.2(14) . . ?
O44 O103 O78 124.0(10) . . ?
O44 O103 C198 116.3(10) . . ?
O78 O103 C198 119.6(10) . . ?
C55 O104 Co58 136.8(9) . . ?
C198 N20 Co36 134.9(10) . . ?
C198 N20 N31 107.5(11) . . ?
N31 N20 Co36 116.2(8) . . ?
C269 O105 Co19 129.9(9) . . ?
C9 C59 S38 121.9(10) . . ?
C9 C59 C101 119.7(13) . . ?
C101 C59 S38 118.2(11) . . ?
C140 C60 S6 117.3(11) . . ?
C293 C60 S6 119.6(12) . . ?
C293 C60 C140 121.8(14) . . ?
Co49 O106 Co63 114.4(6) . . ?
C346 O106 Co49 123.6(10) . . ?
C346 O106 Co63 121.4(10) . . ?
C62 C61 S39 116.1(5) . . ?
C62 C61 C66 120.0 . . ?
C66 C61 S39 123.9(5) . . ?
C63 C62 C61 120.0 . . ?
C62 C63 C725 129.1(6) . . ?
C64 C63 C62 120.0 . . ?
C64 C63 C725 110.9(6) . . ?
C63 C64 C65 120.0 . . ?
C64 C65 S63 121.5(5) . . ?
C64 C65 C66 120.0 . . ?
C66 C65 S63 118.5(5) . . ?
C65 C66 C61 120.0 . . ?
O147 C66 C61 116.2(7) . . ?
O147 C66 C65 123.3(7) . . ?
C138 C67 C407 114.5(14) . . ?
C73 C68 S20 121.4(11) . . ?
C73 C68 C132 115.9(14) . . ?
C132 C68 S20 122.7(12) . . ?
C312 O111 Co63 130.6(10) . . ?
C261 C69 S63 117.2(11) . . ?
C606 C69 S63 123.0(12) . . ?
C606 C69 C261 119.7(14) . . ?
C113 C70 S30 123.5(12) . . ?
C113 C70 C146 119.1(15) . . ?
C146 C70 S30 117.3(11) . . ?
C117 C71 S11 122.8(12) . . ?
C172 C71 S11 120.4(12) . . ?
C172 C71 C117 116.6(14) . . ?
C314 C72 C58 119.2(16) . . ?
O11 C73 C68 119.3(13) . . ?
O11 C73 C407 117.2(13) . . ?
C68 C73 C407 123.5(14) . . ?
C109 C74 C35 117.0(13) . . ?
Co45 Cl16 Co51 75.93(11) . . ?
Co45 Cl16 Co58 121.94(15) . . ?
Co53 Cl16 Co45 79.55(12) . . ?
Co53 Cl16 Co51 121.81(15) . . ?
Co53 Cl16 Co58 76.48(13) . . ?
Co58 Cl16 Co51 73.60(12) . . ?
C228 C75 C390 114.5(13) . . ?
C228 C75 C490 129.7(13) . . ?
C490 C75 C390 115.8(13) . . ?
C144 O112 Co21 127.7(9) . . ?
C158 C76 C82 126.8(15) . . ?
O23 C77 C36 125.5(14) . . ?
O23 C77 C39 122.3(13) . . ?
C36 C77 C39 112.3(12) . . ?
C636 N21 C641 112.0(11) . . ?
C724 N21 C636 138.9(14) . . ?
C724 N21 C641 108.8(13) . . ?
C547 C78 C82 124.0(15) . . ?
C305 C79 C173 124.9(15) . . ?
C272 C80 S27 122.2(12) . . ?
C272 C80 C411 116.5(13) . . ?
C411 C80 S27 121.2(11) . . ?
C103 N22 C471 114.9(11) . . ?
C667 N22 C103 121.0(12) . . ?
C667 N22 C471 123.6(12) . . ?
C31 C81 C36 118.1(15) . . ?
Co15 O114 Co5 110.4(4) . . ?
C93 O114 Co5 118.3(9) . . ?
C93 O114 Co15 125.5(9) . . ?
C76 C82 C78 112.3(15) . . ?
C76 C82 C94 124.7(13) . . ?
C78 C82 C94 122.7(14) . . ?
C483 C83 C305 126.2(14) . . ?
C93 C84 S4 120.5(11) . . ?
C107 C84 S4 122.1(12) . . ?
C107 C84 C93 117.1(14) . . ?
C249 C85 S14 116.3(12) . . ?
C404 C85 S14 119.8(12) . . ?
C404 C85 C249 122.9(15) . . ?
C110 C86 C409 116.5(13) . . ?
C501 C86 C110 118.9(14) . . ?
C501 C86 C409 122.9(14) . . ?
C20 C87 C38 124.0(15) . . ?
C104 C88 C102 118.3(13) . . ?
C236 C89 C98 125.5(15) . . ?
O34 C90 C23 111.7(13) . . ?
O59 C90 O34 133.9(14) . . ?
O59 C90 C23 113.8(13) . . ?
O6 C91 C38 119.7(13) . . ?
O6 C91 C183 118.9(13) . . ?
C38 C91 C183 121.3(13) . . ?
O84 C92 C116 119.2(13) . . ?
C195 C92 O84 120.9(13) . . ?
C195 C92 C116 118.9(14) . . ?
O114 C93 C84 115.5(13) . . ?
C308 C93 O114 125.4(14) . . ?
C308 C93 C84 119.0(14) . . ?
C82 C94 C238 102.5(12) . . ?
C82 C94 C653 111.0(11) . . ?
C546 C94 C82 111.9(11) . . ?
C546 C94 C238 110.2(10) . . ?
C546 C94 C653 110.6(10) . . ?
C653 C94 C238 110.4(10) . . ?
C314 C95 C512 123.0(16) . . ?
O36 C96 O74 129.9(13) . . ?
O36 C96 C18 120.0(12) . . ?
O74 C96 C18 109.9(13) . . ?
O2 C97 C47 117.7(13) . . ?
O2 C97 C212 122.8(14) . . ?
C212 C97 C47 119.4(14) . . ?
C89 C98 C369 121.6(13) . . ?
C186 C98 C89 115.0(15) . . ?
C186 C98 C369 123.3(13) . . ?
C209 O116 Co61 128.1(10) . . ?
C274 C99 C142 102.8(13) . . ?
N28 C100 C188 112.6(13) . . ?
N28 C100 C500 122.4(13) . . ?
C188 C100 C500 125.0(13) . . ?
C500 O117 Co62 125.8(9) . . ?
C109 C101 C59 118.4(14) . . ?
C88 C102 S7 122.8(11) . . ?
C88 C102 C111 119.6(13) . . ?
C111 C102 S7 117.6(11) . . ?
C88 C104 C134 119.9(12) . . ?
C88 C104 C193 121.4(13) . . ?
C193 C104 C134 118.6(12) . . ?
C211 C105 S12 117.0(12) . . ?
C581 C105 S12 124.4(11) . . ?
C581 C105 C211 118.5(13) . . ?
C108 O119 Co32 135.3(10) . . ?
C413 C106 S54 121.4(13) . . ?
C586 C106 S54 118.0(11) . . ?
C586 C106 C413 120.3(15) . . ?
C131 C107 C84 121.9(15) . . ?
O119 C108 C350 113.1(14) . . ?
O127 C108 O119 127.7(15) . . ?
O127 C108 C350 119.2(15) . . ?
C74 C109 C101 123.4(13) . . ?
C74 C109 C321 111.0(12) . . ?
C101 C109 C321 125.3(13) . . ?
C86 C110 C441 121.8(13) . . ?
C16 C111 C102 120.0(14) . . ?
C16 C111 O126 120.3(13) . . ?
O126 C111 C102 118.6(13) . . ?
C174 C112 S30 117.4(11) . . ?
C374 C112 S30 127.1(12) . . ?
C374 C112 C174 115.0(13) . . ?
C70 C113 C499 125.7(14) . . ?
C479 C114 C431 107.5(11) . . ?
C479 C114 C486 111.2(10) . . ?
C486 C114 C431 109.4(11) . . ?
C640 C114 C431 104.2(11) . . ?
C640 C114 C479 110.3(10) . . ?
C640 C114 C486 113.9(10) . . ?
N17 C115 C230 117.8(12) . . ?
N17 C115 C251 114.6(13) . . ?
C251 C115 C230 127.1(13) . . ?
C92 C116 S35 118.8(12) . . ?
C307 C116 S35 122.8(13) . . ?
C307 C116 C92 118.0(15) . . ?
C241 C117 C71 120.8(16) . . ?
N10 N23 Co44 117.5(9) . . ?
N10 N23 C220 105.3(12) . . ?
C220 N23 Co44 135.9(10) . . ?
N25 N24 Co38 115.0(9) . . ?
C326 N24 Co38 131.2(10) . . ?
C326 N24 N25 112.8(12) . . ?
C360 C118 C361 116.9(13) . . ?
C384 C118 C360 114.8(14) . . ?
C384 C118 C361 128.2(14) . . ?
C260 C119 S56 124.2(12) . . ?
C260 C119 C520 110.8(12) . . ?
C520 C119 S56 125.0(10) . . ?
C141 C120 C139 122.0(15) . . ?
Co23 C121 Co28 108.0(7) . . ?
C124 C121 Co23 122.7(12) . . ?
C124 C121 Co28 119.5(12) . . ?
C174 C122 C301 117.4(12) . . ?
C174 C122 C460 121.9(14) . . ?
C460 C122 C301 120.7(12) . . ?
C302 C123 C299 122.5(14) . . ?
C302 C123 C421 118.5(15) . . ?
C421 C123 C299 118.9(14) . . ?
C27 C124 C255 117.3(15) . . ?
C121 C124 C27 124.1(16) . . ?
C121 C124 C255 118.5(15) . . ?
C126 C125 S61 117.3(13) . . ?
C126 C125 C130 125.1(16) . . ?
C130 C125 S61 117.6(12) . . ?
C125 C126 C127 115.8(16) . . ?
C126 C127 C589 117.2(13) . . ?
C128 C127 C126 118.2(16) . . ?
C128 C127 C589 124.6(15) . . ?
C129 C128 C127 118.7(18) . . ?
C128 C129 S36 116.9(13) . . ?
C128 C129 C130 126.6(15) . . ?
C130 C129 S36 116.3(10) . . ?
C125 C130 C129 115.2(13) . . ?
O120 C130 C125 127.1(13) . . ?
O120 C130 C129 117.7(12) . . ?
C107 C131 C233 125.3(14) . . ?
C107 C131 C325 118.2(14) . . ?
C325 C131 C233 116.5(13) . . ?
C138 C132 C68 119.1(14) . . ?
C431 C133 C205 120.0(15) . . ?
C104 C134 C530 117.8(11) . . ?
C450 C134 C104 108.3(11) . . ?
C450 C134 C530 106.3(9) . . ?
C539 C134 C104 102.5(11) . . ?
C539 C134 C450 114.2(10) . . ?
C539 C134 C530 107.9(10) . . ?
C242 C135 S54 119.8(10) . . ?
C242 C135 C489 119.8(12) . . ?
C489 C135 S54 118.7(10) . . ?
C20 C136 C183 129.7(15) . . ?
C14 C137 C56 119.6(15) . . ?
C67 C138 C132 127.3(15) . . ?
C67 C138 C531 116.2(13) . . ?
C132 C138 C531 116.2(13) . . ?
C120 C139 S50 118.8(12) . . ?
C414 C139 S50 123.6(12) . . ?
C414 C139 C120 117.5(14) . . ?
O13 C140 C50 119.8(14) . . ?
O13 C140 C60 122.8(14) . . ?
C60 C140 C50 115.5(13) . . ?
Co63 O120 Co64 107.9(5) . . ?
C130 O120 Co63 127.1(9) . . ?
C130 O120 Co64 115.9(8) . . ?
C120 C141 C232 119.3(14) . . ?
C222 C141 C120 117.6(16) . . ?
C222 C141 C232 123.0(15) . . ?
C57 N25 Co60 135.0(10) . . ?
N24 N25 Co60 118.6(9) . . ?
N24 N25 C57 105.9(12) . . ?
Co41 O122 Co34 107.4(4) . . ?
C356 O122 Co34 119.9(7) . . ?
C356 O122 Co41 120.6(7) . . ?
Co51 O123 Co58 106.9(4) . . ?
C261 O123 Co51 121.1(9) . . ?
C261 O123 Co58 122.8(9) . . ?
C99 C142 C445 128.3(14) . . ?
N34 C142 C99 113.2(13) . . ?
N34 C142 C445 117.8(13) . . ?
C423 O124 Co20 137.3(9) . . ?
C488 C143 C148 127.3(15) . . ?
O39 C144 C24 115.2(13) . . ?
O112 C144 O39 127.9(13) . . ?
O112 C144 C24 116.8(13) . . ?
C160 C145 C14 111.7(12) . . ?
C160 C145 C224 108.8(10) . . ?
C224 C145 C14 111.2(11) . . ?
C240 C145 C14 109.8(11) . . ?
C240 C145 C160 108.7(10) . . ?
C240 C145 C224 106.5(10) . . ?
C170 O125 Co7 126.4(9) . . ?
O98 C146 C70 119.5(13) . . ?
O98 C146 C405 122.8(13) . . ?
C405 C146 C70 117.7(13) . . ?
C37 C147 C364 124.5(13) . . ?
C37 C147 C454 114.6(14) . . ?
C454 C147 C364 120.8(12) . . ?
C143 C148 S8 124.4(13) . . ?
C143 C148 C153 110.2(14) . . ?
C153 C148 S8 125.3(13) . . ?
O37 C149 C32 118.2(13) . . ?
O48 C149 O37 125.5(13) . . ?
O48 C149 C32 116.1(14) . . ?
Co2 O126 Co3 109.0(5) . . ?
C111 O126 Co2 123.0(9) . . ?
C111 O126 Co3 123.9(8) . . ?
C172 C151 S26 118.7(12) . . ?
C342 C151 S26 123.2(12) . . ?
C342 C151 C172 118.0(15) . . ?
O31 C152 C267 122.9(13) . . ?
O31 C152 C379 122.3(12) . . ?
C267 C152 C379 114.6(14) . . ?
O28 C153 C148 111.9(13) . . ?
C340 C153 O28 121.7(14) . . ?
C340 C153 C148 125.9(15) . . ?
C108 O127 Co27 127.6(10) . . ?
O56 C154 O72 129.2(16) . . ?
O56 C154 C28 119.8(15) . . ?
O72 C154 C28 110.5(14) . . ?
C159 C155 C376 121.4(14) . . ?
C159 C155 C647 117.0(13) . . ?
C376 C155 C647 121.3(13) . . ?
C362 C156 C341 104.2(11) . . ?
C362 C156 C438 108.8(10) . . ?
C437 C156 C341 111.4(11) . . ?
C437 C156 C362 110.2(10) . . ?
C437 C156 C438 111.3(10) . . ?
C438 C156 C341 110.6(11) . . ?
C175 C157 S53 123.2(11) . . ?
C210 C157 S53 117.1(11) . . ?
C210 C157 C175 118.8(13) . . ?
C76 C158 S13 124.1(12) . . ?
C76 C158 C336 118.7(15) . . ?
C336 C158 S13 117.2(12) . . ?
C155 C159 C212 118.9(15) . . ?
C34 C161 C292 120.8(13) . . ?
C185 C161 C34 119.1(14) . . ?
C185 C161 C292 120.1(14) . . ?
O102 C162 C245 115.0(13) . . ?
C243 C162 O102 125.4(15) . . ?
C243 C162 C245 119.6(14) . . ?
C417 C163 C180 127.7(16) . . ?
C165 C164 S47 117.7(6) . . ?
C165 C164 C169 120.0 . . ?
C169 C164 S47 122.3(6) . . ?
O18 C165 C164 126.6(8) . . ?
O18 C165 C166 113.1(8) . . ?
C164 C165 C166 120.0 . . ?
C165 C166 S56 122.5(5) . . ?
C167 C166 S56 117.5(5) . . ?
C167 C166 C165 120.0 . . ?
C166 C167 C168 120.0 . . ?
C167 C168 C721 118.4(6) . . ?
C169 C168 C167 120.0 . . ?
C169 C168 C721 120.3(6) . . ?
C168 C169 C164 120.0 . . ?
Co35 O128 Co39 105.3(5) . . ?
C204 O128 Co35 124.9(9) . . ?
C204 O128 Co39 120.2(9) . . ?
O67 C170 C25 112.9(14) . . ?
O67 C170 O125 128.5(13) . . ?
O125 C170 C25 118.6(13) . . ?
C283 C171 S28 128.8(12) . . ?
C283 C171 C365 109.9(13) . . ?
C365 C171 S28 121.3(11) . . ?
O9 C172 C71 120.9(14) . . ?
O9 C172 C151 119.7(14) . . ?
C151 C172 C71 119.4(15) . . ?
C79 C173 S4 122.1(12) . . ?
C79 C173 C469 118.8(14) . . ?
C469 C173 S4 118.9(11) . . ?
C122 C174 C112 118.6(13) . . ?
C230 O129 Co39 130.6(10) . . ?
C341 C175 C157 117.0(15) . . ?
C247 O131 Co11 137.1(10) . . ?
C50 C176 C21 120.9(14) . . ?
Co15 O133 Co30 113.1(5) . . ?
C469 O133 Co15 122.8(9) . . ?
C469 O133 Co30 122.2(9) . . ?
C405 C177 C499 122.7(15) . . ?
C49 C178 S46 119.8(11) . . ?
C358 C178 S46 118.2(11) . . ?
C358 C178 C49 122.0(13) . . ?
C231 C179 C46 124.0(15) . . ?
N18 N26 Co3 119.4(9) . . ?
N18 N26 C191 104.0(11) . . ?
C191 N26 Co3 136.5(9) . . ?
C163 C180 S27 123.3(12) . . ?
C163 C180 C335 116.0(14) . . ?
C335 C180 S27 120.6(11) . . ?
C496 C181 C27 119.4(17) . . ?
N5 N27 Co17 118.2(8) . . ?
N5 N27 C30 107.2(10) . . ?
C30 N27 Co17 133.8(9) . . ?
C340 S64 Co60 94.8(5) . . ?
C405 S64 Co60 96.0(5) . . ?
C405 S64 C340 99.2(7) . . ?
C100 N28 Co57 134.5(10) . . ?
C100 N28 N32 108.6(12) . . ?
N32 N28 Co57 116.1(9) . . ?
Co38 O134 Co42 108.5(4) . . ?
C374 O134 Co38 119.2(9) . . ?
C374 O134 Co42 120.7(9) . . ?
C206 C182 C413 114.5(14) . . ?
C206 C182 C444 129.1(15) . . ?
C413 C182 C444 116.3(12) . . ?
C8 N29 Co5 137.0(10) . . ?
N30 N29 Co5 113.7(10) . . ?
N30 N29 C8 108.5(12) . . ?
C91 C183 S5 121.4(11) . . ?
C136 C183 S5 124.6(12) . . ?
C136 C183 C91 113.9(14) . . ?
N29 N30 Co25 120.7(10) . . ?
N29 N30 C350 107.3(12) . . ?
C350 N30 Co25 130.7(10) . . ?
C161 C185 C245 124.4(16) . . ?
C98 C186 C337 126.0(15) . . ?
C259 C187 C310 118.0(14) . . ?
C259 C187 C386 118.1(14) . . ?
C386 C187 C310 123.0(14) . . ?
C312 O135 Co64 134.3(10) . . ?
C15 C188 C100 98.7(13) . . ?
C222 C189 S8 121.4(13) . . ?
C414 C189 S8 121.8(12) . . ?
C414 C189 C222 116.8(14) . . ?
C54 C190 S37 118.4(12) . . ?
C54 C190 C366 121.7(15) . . ?
C366 C190 S37 119.8(12) . . ?
N26 C191 C449 118.4(12) . . ?
C266 C191 N26 111.6(12) . . ?
C266 C191 C449 130.0(14) . . ?
N19 C192 C197 108.8(12) . . ?
N19 C192 C244 120.4(12) . . ?
C197 C192 C244 130.6(13) . . ?
C16 C193 C104 116.4(13) . . ?
C283 C194 S16 123.1(13) . . ?
C283 C194 C552 116.3(14) . . ?
C552 C194 S16 120.5(12) . . ?
C92 C195 S43 121.2(12) . . ?
C92 C195 C304 118.4(14) . . ?
C304 C195 S43 120.3(12) . . ?
N31 C196 C55 121.4(13) . . ?
N31 C196 C311 111.7(12) . . ?
C311 C196 C55 126.9(14) . . ?
C322 C197 C192 104.0(12) . . ?
C247 O136 Co29 127.0(9) . . ?
N20 C198 O103 121.8(12) . . ?
N20 C198 C311 108.3(12) . . ?
C311 C198 O103 127.8(13) . . ?
C209 O137 Co60 137.6(10) . . ?
C200 C199 S48 119.2(11) . . ?
C200 C199 C204 124.8(14) . . ?
C204 C199 S48 114.5(11) . . ?
C201 C200 C199 119.9(15) . . ?
C200 C201 C297 120.9(14) . . ?
C202 C201 C200 118.0(15) . . ?
C202 C201 C297 121.1(14) . . ?
C201 C202 C203 120.0(13) . . ?
C202 C203 S42 118.3(10) . . ?
C204 C203 S42 115.4(10) . . ?
C204 C203 C202 126.0(12) . . ?
O128 C204 C199 125.4(13) . . ?
O128 C204 C203 122.8(13) . . ?
C203 C204 C199 111.1(13) . . ?
C133 C205 S40 118.5(13) . . ?
C605 C205 S40 120.6(12) . . ?
C605 C205 C133 120.9(15) . . ?
C182 C206 C525 127.7(19) . . ?
C244 O138 Co46 126.3(10) . . ?
C31 C207 C392 113.3(12) . . ?
C459 C207 C31 110.1(11) . . ?
C459 C207 C392 107.4(10) . . ?
C514 C207 C31 109.6(11) . . ?
C514 C207 C392 106.3(10) . . ?
C514 C207 C459 110.0(10) . . ?
C268 C208 S9 121.5(12) . . ?
C268 C208 C415 125.0(15) . . ?
C415 C208 S9 113.2(10) . . ?
O116 C209 C52 119.9(14) . . ?
O116 C209 O137 124.6(14) . . ?
O137 C209 C52 114.9(14) . . ?
O55 C210 C40 113.2(12) . . ?
O55 C210 C157 123.9(13) . . ?
C40 C210 C157 122.5(14) . . ?
C549 C211 C105 115.5(14) . . ?
N20 N31 Co50 116.0(8) . . ?
C196 N31 Co50 134.6(10) . . ?
C196 N31 N20 108.7(11) . . ?
C97 C212 S59 118.3(11) . . ?
C97 C212 C159 122.6(14) . . ?
C159 C212 S59 118.6(12) . . ?
N6 C213 C1 118.8(13) . . ?
N6 C213 C5 113.0(13) . . ?
C5 C213 C1 126.7(13) . . ?
C270 O139 Co50 139.0(11) . . ?
C389 C215 C394 114.7(17) . . ?
C340 C216 C488 119.4(15) . . ?
C227 C217 S60 111.8(12) . . ?
C397 C217 S60 120.9(14) . . ?
C397 C217 C227 124.9(16) . . ?
C454 C218 S49 118.7(10) . . ?
C454 C218 C657 122.9(14) . . ?
C657 C218 S49 118.1(12) . . ?
C48 C219 S26 113.5(12) . . ?
C48 C219 C384 127.5(15) . . ?
C384 C219 S26 118.1(12) . . ?
N23 C220 C410 118.1(13) . . ?
C719 C220 N23 114.2(14) . . ?
C719 C220 C410 127.5(14) . . ?
C246 C221 C12 122.0(13) . . ?
C141 C222 C189 124.5(16) . . ?
O82 C223 C253 117.0(14) . . ?
C453 C223 O82 123.1(15) . . ?
C453 C223 C253 119.1(14) . . ?
C359 O140 Co49 126.8(10) . . ?
C228 C225 S7 121.0(12) . . ?
C228 C225 C273 117.3(14) . . ?
C273 C225 S7 121.7(12) . . ?
O53 C226 C236 115.8(12) . . ?
C337 C226 O53 122.0(14) . . ?
C337 C226 C236 120.9(14) . . ?
O61 C227 C217 127.1(14) . . ?
O61 C227 C263 118.8(13) . . ?
C217 C227 C263 113.8(14) . . ?
C225 C228 C75 126.7(15) . . ?
Co20 O142 Co22 108.5(5) . . ?
C456 O142 Co20 124.3(9) . . ?
C456 O142 Co22 118.6(9) . . ?
O35 C229 O68 133.7(14) . . ?
O35 C229 C274 114.5(13) . . ?
O68 C229 C274 111.7(12) . . ?
O129 C230 C115 110.2(13) . . ?
C239 C230 C115 115.9(14) . . ?
C239 C230 O129 133.7(16) . . ?
C179 C231 C268 115.8(14) . . ?
C179 C231 C275 124.1(14) . . ?
C268 C231 C275 120.1(13) . . ?
C150 C232 C141 111.0(13) . . ?
C150 C232 C254 113.4(11) . . ?
C254 C232 C141 104.3(12) . . ?
C420 C232 C141 106.8(11) . . ?
C420 C232 C150 108.7(10) . . ?
C420 C232 C254 112.4(10) . . ?
C282 C233 C131 108.9(11) . . ?
C282 C233 C612 104.6(9) . . ?
C461 C233 C131 110.3(10) . . ?
C461 C233 C282 109.8(10) . . ?
C461 C233 C612 108.6(9) . . ?
C612 C233 C131 114.4(11) . . ?
C2 C234 N5 109.5(12) . . ?
C2 C234 C269 131.4(15) . . ?
N5 C234 C269 119.0(12) . . ?
N10 C235 C44 118.6(13) . . ?
N10 C235 C719 107.0(12) . . ?
C719 C235 C44 134.5(13) . . ?
C89 C236 S34 125.1(12) . . ?
C89 C236 C226 114.4(13) . . ?
C226 C236 S34 119.7(11) . . ?
O47 C237 C295 118.7(13) . . ?
O47 C237 C432 121.4(12) . . ?
C432 C237 C295 119.9(13) . . ?
C230 C239 Co56 126.0(12) . . ?
Co12 O143 Co31 111.8(5) . . ?
C260 O143 Co12 122.9(8) . . ?
C260 O143 Co31 121.5(8) . . ?
C117 C241 C342 125.4(17) . . ?
C117 C241 C403 117.1(14) . . ?
C342 C241 C403 117.2(13) . . ?
O75 C242 C135 119.6(12) . . ?
O75 C242 C537 122.8(12) . . ?
C135 C242 C537 117.3(13) . . ?
C34 C243 S51 116.5(12) . . ?
C162 C243 S51 119.6(12) . . ?
C162 C243 C34 123.8(15) . . ?
O45 C244 C192 112.0(13) . . ?
O138 C244 O45 131.5(14) . . ?
O138 C244 C192 116.5(13) . . ?
C162 C245 S49 121.1(11) . . ?
C185 C245 S49 121.8(12) . . ?
C185 C245 C162 116.0(14) . . ?
C221 C246 C296 122.1(12) . . ?
C221 C246 C358 115.7(14) . . ?
C358 C246 C296 122.0(13) . . ?
O131 C247 C19 118.3(14) . . ?
O131 C247 O136 126.2(13) . . ?
O136 C247 C19 115.4(13) . . ?
C264 C248 S59 117.3(11) . . ?
C264 C248 C265 120.9(13) . . ?
C265 C248 S59 121.8(11) . . ?
C85 C249 C323 119.1(14) . . ?
Co9 O145 Co17 108.0(4) . . ?
C657 O145 Co9 122.7(8) . . ?
C657 O145 Co17 123.2(8) . . ?
N9 C250 C284 122.2(13) . . ?
C10 C250 N9 110.0(12) . . ?
C10 C250 C284 127.2(14) . . ?
C15 N32 Co59 135.5(10) . . ?
C15 N32 N28 105.5(11) . . ?
N28 N32 Co59 117.2(9) . . ?
C115 C251 C52 99.8(13) . . ?
Co56 C252 Co47 115.0(7) . . ?
C54 C252 Co47 124.4(11) . . ?
C54 C252 Co56 120.3(11) . . ?
C223 C253 S39 118.6(12) . . ?
C259 C253 S39 117.5(13) . . ?
C259 C253 C223 123.6(15) . . ?
N9 N33 Co11 122.8(9) . . ?
N9 N33 C18 105.2(11) . . ?
C18 N33 Co11 131.3(8) . . ?
C42 C255 S3 117.3(13) . . ?
C124 C255 S3 121.0(12) . . ?
C124 C255 C42 120.7(15) . . ?
C302 C257 S33 122.1(13) . . ?
C302 C257 C462 121.5(15) . . ?
C462 C257 S33 116.3(11) . . ?
Co53 O147 Co58 111.3(5) . . ?
C66 O147 Co53 125.0(8) . . ?
C66 O147 Co58 120.5(7) . . ?
C253 C259 C187 115.7(16) . . ?
C53 C260 C119 123.6(14) . . ?
C53 C260 O143 119.3(13) . . ?
O143 C260 C119 117.0(12) . . ?
O123 C261 C69 119.6(13) . . ?
O123 C261 C424 125.8(13) . . ?
C424 C261 C69 114.6(13) . . ?
C309 C262 C295 128.9(15) . . ?
C227 C263 S52 119.8(12) . . ?
C669 C263 S52 121.5(12) . . ?
C669 C263 C227 118.3(13) . . ?
O15 C264 C248 125.7(12) . . ?
O15 C264 C313 115.9(12) . . ?
C248 C264 C313 118.4(12) . . ?
C396 C265 C248 122.7(14) . . ?
C191 C266 C303 104.7(13) . . ?
C152 C267 S18 117.2(12) . . ?
C152 C267 C508 123.3(13) . . ?
C508 C267 S18 119.1(10) . . ?
C208 C268 C231 120.4(14) . . ?
O71 C269 C234 114.7(13) . . ?
O105 C269 O71 126.4(13) . . ?
O105 C269 C234 118.8(13) . . ?
N12 N34 Co48 116.6(9) . . ?
C142 N34 Co48 136.7(10) . . ?
C142 N34 N12 105.9(11) . . ?
O100 C270 C373 113.8(14) . . ?
O139 C270 O100 125.0(15) . . ?
O139 C270 C373 120.2(15) . . ?
C431 C271 C285 129.0(16) . . ?
C80 C272 O43 119.1(13) . . ?
C412 C272 O43 118.2(13) . . ?
C412 C272 C80 122.1(14) . . ?
C225 C273 O86 117.3(13) . . ?
C225 C273 C387 122.7(14) . . ?
C387 C273 O86 119.8(13) . . ?
N12 C274 C229 118.2(12) . . ?
C99 C274 N12 111.0(13) . . ?
C99 C274 C229 130.6(13) . . ?
C231 C275 C363 110.6(12) . . ?
C231 C275 C419 116.9(11) . . ?
C231 C275 C480 110.7(11) . . ?
C363 C275 C419 104.9(10) . . ?
C480 C275 C363 109.8(10) . . ?
C480 C275 C419 103.6(9) . . ?
C277 C276 C281 123.4(14) . . ?
C276 C277 C712 114.4(11) . . ?
C278 C277 C276 123.1(14) . . ?
C278 C277 C712 122.5(12) . . ?
C277 C278 C279 116.6(14) . . ?
C278 C279 S44 117.7(11) . . ?
C280 C279 S44 120.8(12) . . ?
C280 C279 C278 121.5(14) . . ?
O81 C280 C281 117.3(13) . . ?
C279 C280 O81 121.9(14) . . ?
C279 C280 C281 120.7(14) . . ?
C276 C281 S29 124.3(11) . . ?
C276 C281 C280 114.4(13) . . ?
C280 C281 S29 121.2(11) . . ?
O27 C283 C171 109.7(13) . . ?
O27 C283 C194 121.4(14) . . ?
C194 C283 C171 128.7(15) . . ?
O3 C284 O8 127.0(12) . . ?
O3 C284 C250 118.7(13) . . ?
O8 C284 C250 114.3(14) . . ?
N3 N35 Co10 117.1(9) . . ?
C32 N35 Co10 136.2(9) . . ?
C32 N35 N3 106.2(11) . . ?
C271 C285 S57 128.5(13) . . ?
C271 C285 C605 111.1(14) . . ?
C605 C285 S57 120.1(11) . . ?
C287 C286 S22 123.0(13) . . ?
C287 C286 C291 117.5(14) . . ?
C291 C286 S22 119.5(12) . . ?
O41 C287 C286 116.4(13) . . ?
C288 C287 O41 128.8(14) . . ?
C288 C287 C286 114.7(14) . . ?
C287 C288 S24 112.1(11) . . ?
C289 C288 S24 119.6(10) . . ?
C289 C288 C287 128.1(14) . . ?
C288 C289 C290 119.5(13) . . ?
C289 C290 C291 119.8(13) . . ?
C289 C290 C439 119.9(11) . . ?
C291 C290 C439 120.2(11) . . ?
C290 C291 C286 120.0(13) . . ?
C371 C292 C161 113.2(11) . . ?
C371 C292 C493 108.4(9) . . ?
C493 C292 C161 110.6(11) . . ?
C576 C292 C161 104.7(10) . . ?
C576 C292 C371 111.6(10) . . ?
C576 C292 C493 108.2(9) . . ?
C21 C293 C60 121.3(15) . . ?
C374 C294 S50 124.0(12) . . ?
C374 C294 C460 122.0(14) . . ?
C460 C294 S50 114.0(11) . . ?
C237 C295 S28 119.7(11) . . ?
C262 C295 S28 125.5(12) . . ?
C262 C295 C237 114.5(14) . . ?
C246 C296 C256 110.5(11) . . ?
C246 C296 C258 107.5(11) . . ?
C246 C296 C618 110.0(11) . . ?
C256 C296 C258 110.6(10) . . ?
C618 C296 C256 109.4(10) . . ?
C618 C296 C258 108.8(10) . . ?
C201 C297 C513 117.6(13) . . ?
C201 C297 C670 110.9(12) . . ?
C201 C297 C691 102.9(12) . . ?
C670 C297 C513 106.1(10) . . ?
C670 C297 C691 112.1(11) . . ?
C691 C297 C513 107.3(10) . . ?
C313 C298 C396 128.2(14) . . ?
C703 C299 C123 119.6(12) . . ?
C703 C299 C715 101.4(10) . . ?
C715 C299 C123 117.5(12) . . ?
C748 C299 C123 119.2(12) . . ?
C748 C299 C703 98.5(10) . . ?
C748 C299 C715 96.3(9) . . ?
O60 C300 C339 114.4(13) . . ?
O60 C300 C570 121.9(13) . . ?
C570 C300 C339 123.6(14) . . ?
C385 C301 C122 115.3(12) . . ?
C385 C301 C510 106.1(10) . . ?
C385 C301 C683 106.3(10) . . ?
C510 C301 C122 111.2(11) . . ?
C510 C301 C683 106.5(9) . . ?
C683 C301 C122 111.0(11) . . ?
C257 C302 C123 123.2(16) . . ?
N18 C303 C3 123.1(13) . . ?
N18 C303 C266 107.4(12) . . ?
C266 C303 C3 129.5(14) . . ?
C418 C304 C195 122.5(16) . . ?
C79 C305 C83 112.6(13) . . ?
C79 C305 C506 122.4(13) . . ?
C83 C305 C506 123.9(13) . . ?
C432 C306 C309 121.9(15) . . ?
C418 C307 C116 120.1(16) . . ?
C93 C308 S6 118.2(12) . . ?
C93 C308 C325 122.0(15) . . ?
C325 C308 S6 119.8(13) . . ?
C262 C309 C306 114.2(14) . . ?
C262 C309 C442 123.7(13) . . ?
C306 C309 C442 122.0(14) . . ?
C187 C310 C598 111.6(13) . . ?
C187 C310 C686 103.4(12) . . ?
C187 C310 C695 112.9(13) . . ?
C686 C310 C598 108.2(11) . . ?
C695 C310 C598 109.5(11) . . ?
C695 C310 C686 111.1(11) . . ?
C196 C311 C198 103.3(13) . . ?
O111 C312 C57 120.2(15) . . ?
O111 C312 O135 126.0(15) . . ?
O135 C312 C57 113.8(14) . . ?
C264 C313 S1 120.3(10) . . ?
C298 C313 S1 123.3(11) . . ?
C298 C313 C264 116.4(13) . . ?
C72 C314 C95 121.6(15) . . ?
C72 C314 C644 117.0(14) . . ?
C95 C314 C644 119.7(14) . . ?
O70 C315 C316 117.1(7) . . ?
O70 C315 C320 122.7(7) . . ?
C316 C315 C320 120.0 . . ?
C315 C316 S32 124.1(5) . . ?
C317 C316 S32 115.8(5) . . ?
C317 C316 C315 120.0 . . ?
C316 C317 C318 120.0 . . ?
C317 C318 C319 120.0 . . ?
C317 C318 C580 117.5(6) . . ?
C319 C318 C580 122.4(6) . . ?
C320 C319 C318 120.0 . . ?
C315 C320 S45 118.4(5) . . ?
C319 C320 S45 121.3(5) . . ?
C319 C320 C315 120.0 . . ?
C433 C321 C109 110.9(11) . . ?
C433 C321 C650 105.8(9) . . ?
C587 C321 C109 104.6(10) . . ?
C587 C321 C433 110.2(10) . . ?
C587 C321 C650 110.7(10) . . ?
C650 C321 C109 114.6(11) . . ?
N7 C322 C197 111.7(12) . . ?
N7 C322 C359 119.5(13) . . ?
C197 C322 C359 128.7(14) . . ?
C249 C323 C524 115.0(14) . . ?
C422 C323 C249 113.7(12) . . ?
C422 C323 C524 130.9(15) . . ?
C333 C324 S5 120.4(12) . . ?
C402 C324 S5 116.9(11) . . ?
C402 C324 C333 122.6(14) . . ?
C308 C325 C131 121.5(15) . . ?
C43 C326 C51 127.4(14) . . ?
N24 C326 C43 108.3(14) . . ?
N24 C326 C51 124.2(14) . . ?
C423 O152 Co22 129.1(9) . . ?
C357 C327 C464 124.0(17) . . ?
C478 C328 C357 119.3(17) . . ?
O76 C330 C395 117.4(14) . . ?
C481 C330 O76 118.2(14) . . ?
C481 C330 C395 123.0(14) . . ?
C332 C331 S62 123.0(14) . . ?
C332 C331 C527 115.1(15) . . ?
C527 C331 S62 121.7(12) . . ?
O57 C332 C529 108.4(13) . . ?
C331 C332 O57 123.4(16) . . ?
C331 C332 C529 127.4(16) . . ?
C324 C333 C14 119.6(14) . . ?
C338 C334 C380 121.0(14) . . ?
C338 C334 C533 116.1(14) . . ?
C380 C334 C533 121.8(13) . . ?
O58 C335 C180 119.9(14) . . ?
O58 C335 C440 121.9(14) . . ?
C440 C335 C180 117.5(13) . . ?
O10 C336 C158 122.3(14) . . ?
O10 C336 C547 120.4(13) . . ?
C547 C336 C158 117.2(14) . . ?
C186 C337 S43 122.7(12) . . ?
C226 C337 S43 118.8(12) . . ?
C226 C337 C186 117.7(15) . . ?
C334 C338 C339 120.2(14) . . ?
C300 C339 S21 127.1(13) . . ?
C300 C339 C338 115.4(14) . . ?
C338 C339 S21 117.4(11) . . ?
C153 C340 S64 120.6(13) . . ?
C153 C340 C216 121.3(16) . . ?
C216 C340 S64 117.1(13) . . ?
C175 C341 C156 117.8(14) . . ?
C175 C341 C467 128.6(16) . . ?
C467 C341 C156 112.4(12) . . ?
C241 C342 C151 119.8(15) . . ?
O154 C343 N13 115.6(15) . . ?
C345 C344 C349 124.3(17) . . ?
C344 C345 S58 119.3(14) . . ?
C344 C345 C346 124.3(17) . . ?
C346 C345 S58 116.2(14) . . ?
O106 C346 C345 124.9(16) . . ?
O106 C346 C347 117.6(14) . . ?
C345 C346 C347 117.5(15) . . ?
C346 C347 S36 123.5(11) . . ?
C348 C347 S36 120.4(11) . . ?
C348 C347 C346 115.8(13) . . ?
C349 C348 C347 126.0(17) . . ?
C344 C349 C564 126.6(15) . . ?
C348 C349 C344 112.0(17) . . ?
C348 C349 C564 121.4(16) . . ?
C7 C350 C108 127.2(14) . . ?
N30 C350 C7 108.4(13) . . ?
N30 C350 C108 122.3(14) . . ?
C352 C351 S41 121.1(6) . . ?
C352 C351 C356 120.0 . . ?
C356 C351 S41 118.8(6) . . ?
C353 C352 C351 120.0 . . ?
C352 C353 C593 124.9(7) . . ?
C354 C353 C352 120.0 . . ?
C354 C353 C593 115.1(7) . . ?
C353 C354 C355 120.0 . . ?
C354 C355 S34 118.5(5) . . ?
C354 C355 C356 120.0 . . ?
C356 C355 S34 121.4(6) . . ?
O122 C356 C351 120.3(7) . . ?
O122 C356 C355 119.7(7) . . ?
C355 C356 C351 120.0 . . ?
C327 C357 C328 119.1(18) . . ?
C327 C357 C434 124.4(17) . . ?
C328 C357 C434 116.3(16) . . ?
C246 C358 C178 121.4(14) . . ?
O32 C359 C322 111.6(13) . . ?
O140 C359 O32 129.4(14) . . ?
O140 C359 C322 118.1(13) . . ?
C436 C360 C118 122.8(13) . . ?
C452 C361 C118 106.8(11) . . ?
C554 C361 C118 107.4(11) . . ?
C554 C361 C452 109.7(10) . . ?
C639 C361 C118 110.5(11) . . ?
C639 C361 C452 113.2(11) . . ?
C639 C361 C554 109.0(10) . . ?
C147 C364 C532 109.6(11) . . ?
C147 C364 C538 116.9(11) . . ?
C147 C364 C558 117.7(11) . . ?
C538 C364 C532 101.6(9) . . ?
C558 C364 C532 102.6(9) . . ?
C558 C364 C538 106.4(10) . . ?
C382 C365 C171 120.1(15) . . ?
C190 C366 C509 118.3(15) . . ?
C505 C368 C378 111.4(14) . . ?
C468 C369 C98 110.0(11) . . ?
C468 C369 C608 106.8(9) . . ?
C553 C369 C98 107.6(11) . . ?
C553 C369 C468 111.8(9) . . ?
C553 C369 C608 115.2(10) . . ?
C608 C369 C98 105.3(10) . . ?
C549 C370 C33 124.3(15) . . ?
C378 C372 C406 134.5(18) . . ?
N4 C373 C41 113.5(14) . . ?
N4 C373 C270 115.9(14) . . ?
C41 C373 C270 130.3(15) . . ?
C112 C374 O134 116.4(13) . . ?
C294 C374 C112 125.6(15) . . ?
C294 C374 O134 118.0(13) . . ?
N36 C375 C17 117.8(14) . . ?
N36 C375 C448 111.6(14) . . ?
C448 C375 C17 130.5(14) . . ?
C155 C376 C47 118.7(14) . . ?
C456 C377 S17 122.4(13) . . ?
C504 C377 S17 122.0(13) . . ?
C504 C377 C456 115.5(14) . . ?
C368 C378 C535 115.3(14) . . ?
C372 C378 C368 115.1(17) . . ?
C372 C378 C535 128.3(16) . . ?
C152 C379 S12 117.0(11) . . ?
C662 C379 S12 123.7(11) . . ?
C662 C379 C152 118.6(13) . . ?
C334 C380 C590 107.7(12) . . ?
C334 C380 C651 110.4(12) . . ?
C334 C380 C658 110.3(12) . . ?
C590 C380 C651 111.3(10) . . ?
C590 C380 C658 106.3(10) . . ?
C658 C380 C651 110.6(10) . . ?
C21 C381 C484 114.2(11) . . ?
C367 C381 C21 106.7(12) . . ?
C367 C381 C484 107.1(10) . . ?
C367 C381 C659 109.9(10) . . ?
C659 C381 C21 108.5(11) . . ?
C659 C381 C484 110.4(10) . . ?
C365 C382 C552 128.1(17) . . ?
C365 C382 C646 122.6(14) . . ?
C552 C382 C646 108.8(13) . . ?
C523 C383 C504 121.8(19) . . ?
C523 C383 C542 128.7(19) . . ?
C542 C383 C504 109.3(16) . . ?
C118 C384 C219 121.8(16) . . ?
C453 C386 C187 118.9(15) . . ?
C273 C387 S13 119.7(11) . . ?
C390 C387 S13 121.4(12) . . ?
C390 C387 C273 118.9(14) . . ?
C395 C388 C393 123.5(15) . . ?
C215 C389 C485 107.9(14) . . ?
C477 C389 C215 124.6(18) . . ?
C477 C389 C485 126.0(15) . . ?
C387 C390 C75 119.3(14) . . ?
C519 C393 C388 108.9(15) . . ?
C519 C393 C652 128.6(16) . . ?
C652 C393 C388 119.0(15) . . ?
C215 C394 S17 118.5(13) . . ?
C620 C394 S17 118.3(13) . . ?
C620 C394 C215 123.1(15) . . ?
C330 C395 S19 123.2(12) . . ?
C330 C395 C388 114.4(14) . . ?
C388 C395 S19 118.8(12) . . ?
C265 C396 C399 121.3(13) . . ?
C298 C396 C265 113.1(13) . . ?
C298 C396 C399 125.5(13) . . ?
C217 C397 C555 120.0(17) . . ?
N14 N36 Co32 119.1(9) . . ?
C375 N36 Co32 138.2(11) . . ?
C375 N36 N14 102.5(12) . . ?
C20 C398 C475 110.1(11) . . ?
C391 C398 C20 104.9(11) . . ?
C391 C398 C475 109.7(9) . . ?
C503 C398 C20 108.9(11) . . ?
C503 C398 C391 112.4(10) . . ?
C503 C398 C475 110.8(9) . . ?
C396 C399 C557 108.1(11) . . ?
C396 C399 C613 113.8(11) . . ?
C543 C399 C396 107.4(11) . . ?
C543 C399 C557 111.9(10) . . ?
C543 C399 C613 106.4(9) . . ?
C557 C399 C613 109.2(9) . . ?
C596 N37 C416 105.4(10) . . ?
C643 N37 C416 132.2(12) . . ?
C643 N37 C596 122.1(11) . . ?
C408 C400 C550 116.0(10) . . ?
C411 C400 C408 121.3(13) . . ?
C411 C400 C550 122.5(12) . . ?
C458 C401 C417 111.2(10) . . ?
C458 C401 C498 114.4(9) . . ?
C492 C401 C417 113.7(10) . . ?
C492 C401 C458 108.3(9) . . ?
C492 C401 C498 105.4(9) . . ?
C498 C401 C417 103.7(9) . . ?
O17 C402 C56 114.1(12) . . ?
O17 C402 C324 127.6(13) . . ?
C324 C402 C56 118.3(12) . . ?
C465 C403 C241 111.6(10) . . ?
C465 C403 C614 112.7(9) . . ?
C465 C403 C671 114.7(9) . . ?
C614 C403 C241 103.1(9) . . ?
C671 C403 C241 108.9(10) . . ?
C671 C403 C614 104.9(8) . . ?
O30 C404 C443 116.9(11) . . ?
C85 C404 O30 122.0(13) . . ?
C85 C404 C443 120.4(13) . . ?
C146 C405 S64 116.3(10) . . ?
C177 C405 C146 121.6(14) . . ?
C177 C405 S64 120.7(12) . . ?
C372 C406 S21 125.7(12) . . ?
C372 C406 C495 116.7(13) . . ?
C495 C406 S21 117.4(10) . . ?
C67 C407 S9 116.3(10) . . ?
C73 C407 S9 123.7(11) . . ?
C73 C407 C67 118.9(13) . . ?
C412 C408 C400 117.9(12) . . ?
C565 C409 C86 108.6(11) . . ?
C565 C409 C577 113.1(9) . . ?
C565 C409 C685 106.9(9) . . ?
C577 C409 C86 110.5(11) . . ?
C577 C409 C685 106.9(9) . . ?
C685 C409 C86 110.9(10) . . ?
O38 C410 O73 126.0(14) . . ?
O38 C410 C220 119.8(13) . . ?
O73 C410 C220 114.2(13) . . ?
C400 C411 C80 120.6(13) . . ?
C272 C412 S33 121.5(11) . . ?
C408 C412 S33 117.1(10) . . ?
C408 C412 C272 121.3(13) . . ?
C106 C413 C182 123.1(14) . . ?
O12 C414 C139 118.3(13) . . ?
O12 C414 C189 120.1(13) . . ?
C139 C414 C189 121.6(13) . . ?
O54 C415 C46 123.6(13) . . ?
O54 C415 C208 124.1(13) . . ?
C46 C415 C208 112.3(12) . . ?
C163 C417 C401 127.5(13) . . ?
C163 C417 C472 114.9(13) . . ?
C472 C417 C401 116.8(11) . . ?
C304 C418 C307 121.3(15) . . ?
C304 C418 C473 119.4(13) . . ?
C307 C418 C473 119.1(13) . . ?
C476 C421 C123 119.6(14) . . ?
C443 C422 C323 125.4(13) . . ?
O124 C423 C22 121.3(13) . . ?
O124 C423 O152 123.8(13) . . ?
O152 C423 C22 115.0(13) . . ?
C261 C424 S29 112.7(10) . . ?
C466 C424 S29 122.7(11) . . ?
C466 C424 C261 124.5(13) . . ?
C426 C425 S48 122.0(5) . . ?
C426 C425 C430 120.0 . . ?
C430 C425 S48 118.0(5) . . ?
O85 C426 C425 117.9(7) . . ?
O85 C426 C427 122.0(7) . . ?
C425 C426 C427 120.0 . . ?
C426 C427 S37 117.6(6) . . ?
C426 C427 C428 120.0 . . ?
C428 C427 S37 122.3(6) . . ?
C429 C428 C427 120.0 . . ?
C428 C429 C430 120.0 . . ?
C428 C429 C630 117.7(6) . . ?
C430 C429 C630 122.0(6) . . ?
C429 C430 C425 120.0 . . ?
C133 C431 C114 120.5(12) . . ?
C271 C431 C114 121.7(13) . . ?
C271 C431 C133 117.8(14) . . ?
C237 C432 S3 118.8(10) . . ?
C306 C432 S3 121.7(11) . . ?
C306 C432 C237 119.5(13) . . ?
C447 C434 C357 105.3(11) . . ?
C447 C434 C676 108.9(8) . . ?
C676 C434 C357 108.1(11) . . ?
C684 C434 C357 109.3(11) . . ?
C684 C434 C447 111.5(9) . . ?
C684 C434 C676 113.4(9) . . ?
C48 C436 S20 121.4(10) . . ?
C360 C436 S20 121.1(11) . . ?
C360 C436 C48 117.0(13) . . ?
C597 C439 C290 116.7(10) . . ?
C621 C439 C290 104.7(10) . . ?
C621 C439 C597 107.8(9) . . ?
C621 C439 C693 110.3(9) . . ?
C693 C439 C290 111.7(10) . . ?
C693 C439 C597 105.6(9) . . ?
C335 C440 S45 117.9(11) . . ?
C472 C440 S45 120.9(11) . . ?
C472 C440 C335 121.1(13) . . ?
C110 C441 S15 120.2(11) . . ?
C540 C441 S15 126.1(11) . . ?
C540 C441 C110 113.5(12) . . ?
C435 C442 C309 100.9(10) . . ?
C435 C442 C518 111.9(9) . . ?
C435 C442 C668 111.6(9) . . ?
C518 C442 C309 106.8(10) . . ?
C518 C442 C668 113.9(9) . . ?
C668 C442 C309 110.9(10) . . ?
C404 C443 S24 120.2(10) . . ?
C422 C443 S24 122.1(11) . . ?
C422 C443 C404 117.3(12) . . ?
C511 C444 C182 114.0(9) . . ?
C511 C444 C583 108.0(9) . . ?
C583 C444 C182 110.1(9) . . ?
C709 C444 C182 110.2(9) . . ?
C709 C444 C511 108.5(9) . . ?
C709 C444 C583 105.8(9) . . ?
O7 C445 O21 128.6(13) . . ?
O7 C445 C142 114.2(12) . . ?
O21 C445 C142 117.2(12) . . ?
C457 C446 C463 110.2(9) . . ?
C457 C446 C679 111.1(9) . . ?
C457 C446 C680 113.4(9) . . ?
C679 C446 C463 106.5(9) . . ?
C680 C446 C463 109.6(10) . . ?
C680 C446 C679 105.7(9) . . ?
C22 C448 C375 104.9(13) . . ?
O40 C449 O49 131.5(14) . . ?
O40 C449 C191 115.7(13) . . ?
O49 C449 C191 112.5(12) . . ?
O5 C451 C58 117.1(12) . . ?
O5 C451 C512 121.8(12) . . ?
C512 C451 C58 121.0(13) . . ?
C223 C453 S44 121.7(11) . . ?
C223 C453 C386 123.7(15) . . ?
C386 C453 S44 114.5(11) . . ?
C218 C454 C147 119.5(13) . . ?
C477 C455 S23 120.9(10) . . ?
C620 C455 S23 124.3(11) . . ?
C620 C455 C477 114.4(12) . . ?
O142 C456 C377 120.2(13) . . ?
O142 C456 C494 117.8(12) . . ?
C494 C456 C377 122.0(13) . . ?
C294 C460 C122 116.6(13) . . ?
O50 C462 C257 120.5(13) . . ?
O50 C462 C476 123.4(12) . . ?
C257 C462 C476 116.1(12) . . ?
C522 C463 C446 113.0(11) . . ?
C522 C463 C527 122.2(14) . . ?
C527 C463 C446 124.9(12) . . ?
C327 C464 S35 121.2(11) . . ?
C579 C464 S35 119.5(10) . . ?
C579 C464 C327 119.2(13) . . ?
C424 C466 C675 121.9(13) . . ?
C341 C467 C40 115.9(13) . . ?
O133 C469 C173 121.5(13) . . ?
O133 C469 C483 120.9(12) . . ?
C483 C469 C173 117.4(12) . . ?
C31 C470 C39 123.5(14) . . ?
C440 C472 C417 122.7(13) . . ?
C544 C473 C418 110.9(9) . . ?
C544 C473 C561 111.1(9) . . ?
C561 C473 C418 106.9(9) . . ?
C732 C473 C418 110.4(9) . . ?
C732 C473 C544 107.1(9) . . ?
C732 C473 C561 110.4(9) . . ?
C421 C476 S32 122.1(11) . . ?
C421 C476 C462 119.8(12) . . ?
C462 C476 S32 118.1(10) . . ?
C389 C477 C455 121.9(14) . . ?
C328 C478 S41 120.6(12) . . ?
C328 C478 C579 120.0(13) . . ?
C579 C478 S41 119.1(10) . . ?
C330 C481 S16 121.4(11) . . ?
C330 C481 C519 116.3(13) . . ?
C519 C481 S16 122.2(10) . . ?
C83 C483 S57 120.7(11) . . ?
C83 C483 C469 118.7(13) . . ?
C469 C483 S57 120.3(10) . . ?
C656 C485 C389 106.2(10) . . ?
C677 C485 C389 113.6(10) . . ?
C677 C485 C656 112.9(9) . . ?
C688 C485 C389 103.2(10) . . ?
C688 C485 C656 112.5(9) . . ?
C688 C485 C677 108.1(9) . . ?
C499 C487 C528 109.9(10) . . ?
C556 C487 C499 113.3(10) . . ?
C556 C487 C528 107.1(8) . . ?
C556 C487 C645 113.2(9) . . ?
C645 C487 C499 103.8(9) . . ?
C645 C487 C528 109.6(9) . . ?
C143 C488 C216 115.0(14) . . ?
C143 C488 C582 123.5(12) . . ?
C582 C488 C216 121.4(12) . . ?
C548 C489 C135 119.5(12) . . ?
C75 C490 C534 110.3(10) . . ?
C75 C490 C706 110.7(10) . . ?
C75 C490 C741 108.4(10) . . ?
C706 C490 C534 109.9(9) . . ?
C706 C490 C741 110.9(9) . . ?
C741 C490 C534 106.6(9) . . ?
C456 C494 S18 120.2(10) . . ?
C523 C494 S18 118.9(10) . . ?
C523 C494 C456 120.7(12) . . ?
O95 C495 C406 122.7(12) . . ?
O95 C495 C505 121.6(12) . . ?
C406 C495 C505 115.2(12) . . ?
C42 C496 C515 110.0(12) . . ?
C181 C496 C42 126.3(16) . . ?
C181 C496 C515 123.5(13) . . ?
C113 C499 C177 112.3(13) . . ?
C113 C499 C487 126.0(12) . . ?
C177 C499 C487 121.2(12) . . ?
O65 C500 C100 114.9(12) . . ?
O117 C500 O65 124.6(13) . . ?
O117 C500 C100 120.4(13) . . ?
C86 C501 C29 122.1(14) . . ?
C377 C504 C383 119.3(15) . . ?
C368 C505 S22 114.7(11) . . ?
C368 C505 C495 125.8(13) . . ?
C495 C505 S22 119.3(10) . . ?
C474 C506 C305 110.9(10) . . ?
C474 C506 C674 107.6(9) . . ?
C672 C506 C305 114.3(10) . . ?
C672 C506 C474 110.4(9) . . ?
C672 C506 C674 109.8(9) . . ?
C674 C506 C305 103.4(10) . . ?
C562 C507 C53 118.2(12) . . ?
C572 C508 C267 116.6(13) . . ?
C366 C509 C536 115.8(12) . . ?
C526 C509 C366 117.0(14) . . ?
C526 C509 C536 124.6(12) . . ?
C95 C512 S25 124.6(11) . . ?
C451 C512 S25 120.3(10) . . ?
C451 C512 C95 114.7(13) . . ?
C184 C515 C482 107.8(9) . . ?
C184 C515 C491 112.0(10) . . ?
C184 C515 C496 105.7(11) . . ?
C482 C515 C496 115.0(10) . . ?
C491 C515 C482 107.8(9) . . ?
C491 C515 C496 108.6(9) . . ?
C393 C519 C481 128.5(14) . . ?
C562 C520 C119 129.7(13) . . ?
C574 C521 C549 108.7(10) . . ?
C585 C521 C549 107.2(9) . . ?
C585 C521 C574 110.1(8) . . ?
C687 C521 C549 105.3(9) . . ?
C687 C521 C574 110.4(9) . . ?
C687 C521 C585 114.9(9) . . ?
C463 C522 C529 123.2(13) . . ?
C383 C523 C494 120.5(16) . . ?
C323 C524 C735 105.6(11) . . ?
C323 C524 C749 110.4(11) . . ?
C749 C524 C735 108.9(8) . . ?
C750 C524 C323 102.7(11) . . ?
C750 C524 C735 115.5(9) . . ?
C750 C524 C749 113.2(9) . . ?
C206 C525 S52 125.2(12) . . ?
C586 C525 S52 126.1(11) . . ?
C586 C525 C206 108.7(13) . . ?
C509 C526 C629 124.0(13) . . ?
C463 C527 C331 122.5(14) . . ?
C332 C529 S58 125.2(11) . . ?
C522 C529 S58 126.5(10) . . ?
C522 C529 C332 108.1(12) . . ?
C516 C531 C138 113.6(10) . . ?
C516 C531 C615 106.2(9) . . ?
C516 C531 C682 104.5(9) . . ?
C615 C531 C138 115.1(10) . . ?
C615 C531 C682 105.9(9) . . ?
C682 C531 C138 110.6(10) . . ?
C570 C533 C334 120.0(13) . . ?
C378 C535 C566 104.3(11) . . ?
C517 C535 C378 113.8(11) . . ?
C517 C535 C566 107.3(9) . . ?
C517 C535 C638 111.6(9) . . ?
C638 C535 C378 112.5(11) . . ?
C638 C535 C566 106.7(9) . . ?
C509 C536 C663 118.9(11) . . ?
C509 C536 C697 103.5(11) . . ?
C509 C536 C698 109.7(11) . . ?
C509 C536 C737 116(2) . . ?
C509 C536 C738 114(2) . . ?
C509 C536 C739 117(2) . . ?
C663 C536 C697 104.9(10) . . ?
C698 C536 C663 113.2(10) . . ?
C698 C536 C697 105.0(10) . . ?
C737 C536 C738 103.6(18) . . ?
C737 C536 C739 103.8(18) . . ?
C738 C536 C739 101.6(17) . . ?
C242 C537 S55 115.7(10) . . ?
C584 C537 S55 119.1(10) . . ?
C584 C537 C242 124.4(13) . . ?
O29 C540 C29 116.2(12) . . ?
C441 C540 O29 117.5(12) . . ?
C441 C540 C29 126.2(13) . . ?
C562 C541 C664 111.6(10) . . ?
C562 C541 C665 108.2(10) . . ?
C562 C541 C689 101.4(10) . . ?
C665 C541 C664 112.7(9) . . ?
C665 C541 C689 113.0(9) . . ?
C689 C541 C664 109.4(9) . . ?
C383 C542 C730 123.2(12) . . ?
C383 C542 C745 106.7(12) . . ?
C383 C542 C746 109.7(12) . . ?
C745 C542 C730 106.2(9) . . ?
C745 C542 C746 105.9(9) . . ?
C746 C542 C730 104.0(9) . . ?
C78 C547 S15 117.5(11) . . ?
C336 C547 S15 121.5(11) . . ?
C336 C547 C78 120.9(13) . . ?
C489 C548 C584 118.4(12) . . ?
C489 C548 C594 115.9(11) . . ?
C584 C548 C594 123.2(11) . . ?
C211 C549 C521 114.2(11) . . ?
C370 C549 C211 124.2(14) . . ?
C370 C549 C521 121.6(12) . . ?
C400 C550 C560 110.9(9) . . ?
C551 C550 C400 112.5(10) . . ?
C551 C550 C560 107.7(9) . . ?
C563 C550 C400 111.4(10) . . ?
C563 C550 C551 108.0(9) . . ?
C563 C550 C560 106.0(9) . . ?
C382 C552 C194 116.6(14) . . ?
C397 C555 C559 124.1(13) . . ?
C397 C555 C669 121.3(14) . . ?
C669 C555 C559 114.4(11) . . ?
C607 C559 C555 124.7(10) . . ?
C607 C559 C740 98.4(9) . . ?
C733 C559 C555 94.5(9) . . ?
C733 C559 C607 98.9(9) . . ?
C733 C559 C740 99.8(9) . . ?
C740 C559 C555 131.6(10) . . ?
C520 C562 C507 116.0(13) . . ?
C520 C562 C541 122.0(12) . . ?
C541 C562 C507 121.9(11) . . ?
C349 C564 C545 114.6(11) . . ?
C349 C564 C595 110.6(11) . . ?
C349 C564 C681 108.3(11) . . ?
C545 C564 C595 108.9(9) . . ?
C681 C564 C545 107.8(9) . . ?
C681 C564 C595 106.4(9) . . ?
C575 C568 C572 114.2(10) . . ?
C655 C568 C572 104.3(10) . . ?
C655 C568 C575 106.2(9) . . ?
C655 C568 C666 104.4(9) . . ?
C666 C568 C572 116.0(10) . . ?
C666 C568 C575 110.7(9) . . ?
C567 C569 C578 108.8(9) . . ?
C567 C569 C675 111.0(10) . . ?
C578 C569 C675 113.2(10) . . ?
C694 C569 C567 108.1(9) . . ?
C694 C569 C578 105.4(9) . . ?
C694 C569 C675 110.1(10) . . ?
C300 C570 S14 117.8(11) . . ?
C533 C570 S14 117.8(10) . . ?
C533 C570 C300 124.0(13) . . ?
C508 C572 C568 116.7(11) . . ?
C508 C572 C662 123.0(13) . . ?
C662 C572 C568 118.4(11) . . ?
O160 C573 N15 126.3(13) . . ?
O97 C579 C464 123.6(12) . . ?
O97 C579 C478 118.4(11) . . ?
C464 C579 C478 117.9(12) . . ?
C571 C580 C318 106.1(9) . . ?
C571 C580 C720 116.8(8) . . ?
C571 C580 C726 115.3(8) . . ?
C720 C580 C318 108.0(9) . . ?
C726 C580 C318 97.8(8) . . ?
C726 C580 C720 110.7(8) . . ?
O46 C581 C33 121.6(12) . . ?
O46 C581 C105 115.2(12) . . ?
C105 C581 C33 123.1(13) . . ?
C488 C582 C616 115.6(10) . . ?
C488 C582 C619 113.8(10) . . ?
C488 C582 C696 105.7(10) . . ?
C616 C582 C696 107.0(9) . . ?
C619 C582 C616 107.3(9) . . ?
C619 C582 C696 106.8(9) . . ?
C537 C584 C548 117.8(12) . . ?
C106 C586 O16 124.2(13) . . ?
C106 C586 C525 125.2(13) . . ?
C525 C586 O16 110.6(11) . . ?
C588 C589 C127 107.0(10) . . ?
C588 C589 C701 108.6(9) . . ?
C622 C589 C127 112.6(11) . . ?
C622 C589 C588 110.1(9) . . ?
C622 C589 C701 104.9(9) . . ?
C701 C589 C127 113.6(10) . . ?
O168 C592 N38 93.8(11) . . ?
C353 C593 C713 112.3(9) . . ?
C353 C593 C718 118.5(10) . . ?
C660 C593 C353 115.1(10) . . ?
C660 C593 C713 102.1(9) . . ?
C660 C593 C718 105.9(9) . . ?
C718 C593 C713 100.8(9) . . ?
C591 N38 C592 111.8(10) . . ?
C727 N38 C591 138.5(12) . . ?
C727 N38 C592 109.2(10) . . ?
C548 C594 C617 113.2(10) . . ?
C548 C594 C716 109.7(10) . . ?
C548 C594 C734 116.6(10) . . ?
C716 C594 C617 108.5(9) . . ?
C716 C594 C734 102.4(8) . . ?
C734 C594 C617 105.7(8) . . ?
N37 C596 O161 122.6(11) . . ?
C600 C599 S62 119.7(5) . . ?
C600 C599 C604 120.0 . . ?
C604 C599 S62 120.1(5) . . ?
O42 C600 C599 122.0(7) . . ?
O42 C600 C601 117.9(7) . . ?
C599 C600 C601 120.0 . . ?
C600 C601 S61 120.0(5) . . ?
C600 C601 C602 120.0 . . ?
C602 C601 S61 118.9(5) . . ?
C603 C602 C601 120.0 . . ?
C602 C603 C604 120.0 . . ?
C602 C603 C690 118.9(6) . . ?
C604 C603 C690 121.1(6) . . ?
C603 C604 C599 120.0 . . ?
O1 C605 C205 124.7(13) . . ?
O1 C605 C285 114.2(12) . . ?
C205 C605 C285 120.9(13) . . ?
C69 C606 C675 123.8(14) . . ?
C609 N39 C610 142.2(12) . . ?
C609 N39 C611 119.9(12) . . ?
C610 N39 C611 95.6(10) . . ?
N39 C609 O164 131.1(14) . . ?
O26 C620 C394 123.1(13) . . ?
O26 C620 C455 118.4(12) . . ?
C394 C620 C455 118.5(14) . . ?
C624 C623 S55 120.5(5) . . ?
C624 C623 C628 120.0 . . ?
C628 C623 S55 119.0(5) . . ?
O64 C624 C623 122.8(7) . . ?
O64 C624 C625 117.1(7) . . ?
C623 C624 C625 120.0 . . ?
C624 C625 S60 118.0(5) . . ?
C624 C625 C626 120.0 . . ?
C626 C625 S60 122.0(5) . . ?
C627 C626 C625 120.0 . . ?
C626 C627 C628 120.0 . . ?
C626 C627 C654 132.6(6) . . ?
C628 C627 C654 107.4(6) . . ?
C627 C628 C623 120.0 . . ?
C54 C629 S53 121.5(11) . . ?
C526 C629 S53 120.8(10) . . ?
C526 C629 C54 117.5(12) . . ?
C632 N40 C635 112.1(12) . . ?
C632 N40 C648 121.2(12) . . ?
C648 N40 C635 125.8(12) . . ?
C649 C630 C429 107.7(9) . . ?
C649 C630 C678 106.5(9) . . ?
C678 C630 C429 112.1(9) . . ?
C692 C630 C429 107.6(9) . . ?
C692 C630 C649 117.1(9) . . ?
C692 C630 C678 105.9(8) . . ?
C642 N41 C704 120.0(11) . . ?
C642 N41 C723 137.0(11) . . ?
C723 N41 C704 102.2(10) . . ?
O165 C635 N40 112.5(12) . . ?
C314 C644 C717 111.3(11) . . ?
C314 C644 C728 115.5(11) . . ?
C314 C644 C747 112.9(10) . . ?
C728 C644 C717 101.9(9) . . ?
C747 C644 C717 105.3(9) . . ?
C747 C644 C728 109.0(9) . . ?
C631 C646 C382 111.4(10) . . ?
C631 C646 C731 112.8(9) . . ?
C661 C646 C382 106.0(10) . . ?
C661 C646 C631 111.3(9) . . ?
C661 C646 C731 111.0(9) . . ?
C731 C646 C382 104.0(10) . . ?
C155 C647 C673 118.8(10) . . ?
C155 C647 C714 112.7(10) . . ?
C634 C647 C155 117.2(11) . . ?
C634 C647 C673 106.5(9) . . ?
C634 C647 C714 102.0(9) . . ?
C673 C647 C714 96.7(9) . . ?
C393 C652 C637 100.3(11) . . ?
C393 C652 C729 113.9(12) . . ?
C393 C652 C744 117.0(12) . . ?
C637 C652 C729 107.6(9) . . ?
C637 C652 C744 107.7(9) . . ?
C729 C652 C744 109.5(9) . . ?
C722 C654 C627 83.2(8) . . ?
C722 C654 C736 123.2(9) . . ?
C722 C654 C742 117.2(9) . . ?
C736 C654 C627 107.2(8) . . ?
C742 C654 C627 97.2(8) . . ?
C742 C654 C736 116.5(8) . . ?
C218 C657 C45 116.6(13) . . ?
O145 C657 C45 122.1(12) . . ?
O145 C657 C218 121.3(12) . . ?
C379 C662 C572 121.2(13) . . ?
O162 C667 N22 121.9(12) . . ?
C555 C669 C263 117.8(13) . . ?
C466 C675 C569 119.2(11) . . ?
C466 C675 C606 114.8(12) . . ?
C606 C675 C569 124.2(11) . . ?
C633 C690 C603 111.5(9) . . ?
C633 C690 C700 106.2(9) . . ?
C633 C690 C702 104.2(9) . . ?
C700 C690 C603 117.5(9) . . ?
C700 C690 C702 106.4(9) . . ?
C702 C690 C603 110.1(9) . . ?
O166 C704 N41 141.3(13) . . ?
C707 C712 C277 102.1(9) . . ?
C710 C712 C277 114.0(9) . . ?
C710 C712 C707 110.0(8) . . ?
C711 C712 C277 104.0(9) . . ?
C711 C712 C707 115.4(9) . . ?
C711 C712 C710 110.9(9) . . ?
C220 C719 C235 103.9(13) . . ?
C168 C721 C743 112.2(9) . . ?
C699 C721 C168 111.8(9) . . ?
C699 C721 C708 106.8(9) . . ?
C699 C721 C743 106.4(9) . . ?
C708 C721 C168 114.5(9) . . ?
C708 C721 C743 104.5(9) . . ?
O163 C724 N21 112.4(13) . . ?
C63 C725 C751 113.1(8) . . ?
C63 C725 C752 123.8(8) . . ?
C705 C725 C63 105.8(8) . . ?
C705 C725 C751 105.3(8) . . ?
C705 C725 C752 108.1(8) . . ?
C752 C725 C751 99.3(8) . . ?
N38 C727 O167 110.0(13) . . ?

loop_
_geom_bond_atom_site_label_1
_geom_bond_atom_site_label_2
_geom_bond_distance
_geom_bond_site_symmetry_2
_geom_bond_publ_flag
Co1 Cl2 2.726(4) . ?
Co1 S5 2.499(4) . ?
Co1 O6 2.001(10) . ?
Co1 O17 2.066(9) . ?
Co1 O67 2.012(9) . ?
Co1 N11 2.048(12) . ?
Co2 S2 2.546(4) . ?
Co2 O29 2.003(10) . ?
Co2 O71 1.985(9) . ?
Co2 N18 2.094(13) . ?
Co2 O126 1.989(9) . ?
Co3 Cl4 2.713(4) . ?
Co3 S7 2.507(4) . ?
Co3 O4 2.002(10) . ?
Co3 O86 2.045(10) . ?
Co3 O126 1.997(10) . ?
Co3 N26 2.059(12) . ?
Co4 Cl1 2.584(4) . ?
Co4 S52 2.541(5) . ?
Co4 O16 1.998(10) . ?
Co4 O61 2.013(10) . ?
Co4 O69 2.044(10) . ?
Co4 O146 2.090(12) . ?
Co5 S6 2.514(4) . ?
Co5 Cl9 2.729(4) . ?
Co5 O13 2.057(10) . ?
Co5 O49 2.027(9) . ?
Co5 O114 2.041(10) . ?
Co5 N29 2.106(12) . ?
Co6 S55 2.499(4) . ?
Co6 O34 1.955(9) . ?
Co6 N3 2.078(12) . ?
Co6 O64 2.082(10) . ?
Co6 O75 2.030(9) . ?
Co7 Cl2 2.625(4) . ?
Co7 S10 2.553(4) . ?
Co7 O6 1.996(10) . ?
Co7 O23 1.951(10) . ?
Co7 O125 2.028(9) . ?
Co7 O156 2.025(11) . ?
Co8 Cl3 2.720(4) . ?
Co8 S1 2.536(4) . ?
Co8 O15 1.986(9) . ?
Co8 O33 2.047(9) . ?
Co8 N1 2.110(12) . ?
Co8 O66 1.983(9) . ?
Co9 Cl12 2.699(4) . ?
Co9 S49 2.520(4) . ?
Co9 O25 1.974(9) . ?
Co9 N5 2.087(12) . ?
Co9 O102 2.053(10) . ?
Co9 O145 1.999(9) . ?
Co10 Cl1 2.711(4) . ?
Co10 S54 2.510(4) . ?
Co10 O16 2.032(10) . ?
Co10 O62 2.021(9) . ?
Co10 O75 1.997(8) . ?
Co10 N35 2.062(12) . ?
Co11 Cl6 2.703(4) . ?
Co11 S12 2.537(4) . ?
Co11 O31 2.015(9) . ?
Co11 O46 2.007(10) . ?
Co11 O131 2.018(9) . ?
Co11 N33 2.063(12) . ?
Co12 Cl12 2.582(4) . ?
Co12 S51 2.532(4) . ?
Co12 O22 2.038(9) . ?
Co12 O102 2.024(10) . ?
Co12 O143 1.989(9) . ?
Co12 O157 2.080(12) . ?
Co13 Cl3 2.610(4) . ?
Co13 S38 2.543(4) . ?
Co13 O33 2.029(9) . ?
Co13 O63 2.032(9) . ?
Co13 O83 2.121(10) . ?
Co13 O93 1.988(10) . ?
Co14 Cl3 2.583(4) . ?
Co14 S46 2.498(5) . ?
Co14 O2 2.014(10) . ?
Co14 O36 2.023(9) . ?
Co14 O89 2.130(11) . ?
Co14 O93 2.025(9) . ?
Co15 S4 2.527(4) . ?
Co15 Cl9 2.598(4) . ?
Co15 O40 2.073(10) . ?
Co15 O94 2.055(10) . ?
Co15 O114 1.978(10) . ?
Co15 O133 2.001(11) . ?
Co16 Cl4 2.607(4) . ?
Co16 S13 2.540(4) . ?
Co16 O10 2.017(10) . ?
Co16 O24 2.019(11) . ?
Co16 O86 2.010(10) . ?
Co16 O92 2.098(10) . ?
Co17 S47 2.513(4) . ?
Co17 O18 2.106(10) . ?
Co17 O48 1.992(9) . ?
Co17 N27 2.058(12) . ?
Co17 O145 2.027(9) . ?
Co18 S59 2.511(4) . ?
Co18 O2 2.023(10) . ?
Co18 O15 2.001(8) . ?
Co18 N2 2.081(12) . ?
Co18 O74 1.997(9) . ?
Co19 Cl4 2.588(4) . ?
Co19 S15 2.514(5) . ?
Co19 O10 1.986(9) . ?
Co19 O29 2.037(10) . ?
Co19 O80 2.053(10) . ?
Co19 O105 2.036(9) . ?
Co20 S18 2.521(4) . ?
Co20 O31 1.940(9) . ?
Co20 N9 2.090(12) . ?
Co20 O124 1.982(10) . ?
Co20 O142 2.030(11) . ?
Co21 Cl2 2.617(4) . ?
Co21 S25 2.496(4) . ?
Co21 O5 2.041(10) . ?
Co21 O23 1.999(10) . ?
Co21 O112 2.031(10) . ?
Co21 O130 2.055(11) . ?
Co22 Cl6 2.603(4) . ?
Co22 S17 2.517(5) . ?
Co22 O26 1.985(10) . ?
Co22 O142 2.044(11) . ?
Co22 O151 2.131(13) . ?
Co22 O152 2.061(11) . ?
Co23 S3 2.538(4) . ?
Co23 O8 2.004(9) . ?
Co23 O47 2.022(9) . ?
Co23 N14 2.199(13) . ?
Co23 C121 2.032(15) . ?
Co24 Cl2 2.731(4) . ?
Co24 S31 2.518(4) . ?
Co24 O5 2.021(10) . ?
Co24 O17 2.008(10) . ?
Co24 O39 1.980(9) . ?
Co24 N6 2.096(12) . ?
Co25 Cl9 2.734(4) . ?
Co25 S40 2.520(4) . ?
Co25 O1 2.100(10) . ?
Co25 O13 1.996(10) . ?
Co25 O14 1.973(10) . ?
Co25 N30 2.092(13) . ?
Co26 Cl1 2.631(4) . ?
Co26 S60 2.535(6) . ?
Co26 O59 2.044(10) . ?
Co26 O61 2.026(10) . ?
Co26 O64 1.993(11) . ?
Co26 O108 1.936(12) . ?
Co27 S16 2.527(6) . ?
Co27 Cl14 2.614(4) . ?
Co27 O27 2.044(10) . ?
Co27 O76 1.967(10) . ?
Co27 O127 2.006(10) . ?
Co27 O158 2.149(9) . ?
Co28 S19 2.518(5) . ?
Co28 Cl14 2.581(5) . ?
Co28 O3 2.055(9) . ?
Co28 O76 2.009(10) . ?
Co28 C121 2.044(15) . ?
Co28 O159 2.098(9) . ?
Co29 Cl6 2.618(4) . ?
Co29 S23 2.550(5) . ?
Co29 O26 1.995(11) . ?
Co29 O46 2.038(10) . ?
Co29 O107 2.067(11) . ?
Co29 O136 2.015(9) . ?
Co30 Cl9 2.622(4) . ?
Co30 S57 2.516(5) . ?
Co30 O1 1.954(10) . ?
Co30 O19 2.007(11) . ?
Co30 O99 2.131(13) . ?
Co30 O133 2.012(11) . ?
Co31 Cl12 2.624(4) . ?
Co31 S56 2.525(5) . ?
Co31 O18 1.970(10) . ?
Co31 O37 2.024(9) . ?
Co31 O121 2.138(11) . ?
Co31 O143 2.041(9) . ?
Co32 S28 2.509(4) . ?
Co32 Cl14 2.715(4) . ?
Co32 O27 1.988(10) . ?
Co32 O47 2.012(10) . ?
Co32 O119 2.011(11) . ?
Co32 N36 2.085(13) . ?
S1 C35 1.738(15) . ?
S1 C313 1.754(15) . ?
S2 C16 1.778(14) . ?
S2 C29 1.740(16) . ?
S3 C255 1.765(16) . ?
S3 C432 1.757(13) . ?
S4 C84 1.730(16) . ?
S4 C173 1.773(15) . ?
S5 C183 1.700(16) . ?
S5 C324 1.787(15) . ?
S6 C60 1.788(16) . ?
S6 C308 1.792(17) . ?
S7 C102 1.760(15) . ?
S7 C225 1.766(16) . ?
Co33 S11 2.515(4) . ?
Co33 Cl15 2.726(4) . ?
Co33 O7 2.011(10) . ?
Co33 O9 2.047(10) . ?
Co33 O54 2.039(10) . ?
Co33 N10 2.084(12) . ?
Co34 Cl11 2.740(5) . ?
Co34 S34 2.528(5) . ?
Co34 O44 1.983(9) . ?
Co34 O53 2.025(9) . ?
Co34 N12 2.106(12) . ?
Co34 O122 2.066(10) . ?
Co35 Cl5 2.737(4) . ?
Co35 S42 2.542(4) . ?
Co35 O51 2.006(10) . ?
Co35 O55 2.036(10) . ?
Co35 N19 2.099(12) . ?
Co35 O128 2.006(10) . ?
Co36 S14 2.499(4) . ?
Co36 Cl8 2.730(4) . ?
Co36 O30 2.018(10) . ?
Co36 O60 2.009(10) . ?
Co36 O68 1.991(9) . ?
Co36 N20 2.105(12) . ?
Co37 S26 2.518(4) . ?
Co37 Cl15 2.627(4) . ?
Co37 O9 1.994(10) . ?
Co37 O20 2.014(10) . ?
Co37 O21 2.003(10) . ?
Co37 O149 2.067(10) . ?
Co38 S30 2.523(4) . ?
Co38 O56 1.953(11) . ?
Co38 O98 1.998(10) . ?
Co38 N24 2.133(12) . ?
Co38 O134 2.008(10) . ?
Co39 Cl5 2.713(5) . ?
Co39 S48 2.526(4) . ?
Co39 N7 2.081(12) . ?
Co39 O85 2.062(10) . ?
Co39 O128 2.067(10) . ?
Co39 O129 2.045(10) . ?
Co40 Cl13 2.705(4) . ?
Co40 S62 2.520(4) . ?
Co40 O32 1.967(9) . ?
Co40 O42 2.040(10) . ?
Co40 O57 2.081(11) . ?
Co40 N17 2.099(12) . ?
Co41 Cl11 2.619(4) . ?
Co41 S41 2.516(5) . ?
Co41 O78 2.034(9) . ?
Co41 O97 1.993(10) . ?
Co41 O122 2.013(10) . ?
Co41 O132 2.086(11) . ?
Co42 Cl7 2.591(4) . ?
Co42 S50 2.528(4) . ?
Co42 O12 2.024(11) . ?
Co42 O72 2.019(11) . ?
Co42 O96 2.149(11) . ?
Co42 O134 2.027(10) . ?
Co43 Cl10 2.631(4) . ?
Co43 S27 2.552(4) . ?
Co43 O38 2.018(12) . ?
Co43 O43 2.027(10) . ?
Co43 O58 2.083(10) . ?
Co43 O150 2.052(12) . ?
Co44 S9 2.518(4) . ?
Co44 Cl15 2.722(4) . ?
Co44 O11 2.074(10) . ?
Co44 O54 2.021(10) . ?
Co44 O65 1.967(9) . ?
Co44 N23 2.051(12) . ?
Co45 S44 2.525(4) . ?
Co45 O81 1.978(10) . ?
Co45 O82 2.035(11) . ?
Co45 O87 2.055(10) . ?
Co45 Cl16 2.629(4) . ?
Co45 O141 2.084(11) . ?
Co46 Cl10 2.570(4) . ?
Co46 S45 2.526(5) . ?
Co46 O58 1.940(10) . ?
Co46 O70 2.001(10) . ?
Co46 O109 2.095(11) . ?
Co46 O138 2.051(10) . ?
Co47 Cl5 2.607(4) . ?
Co47 S53 2.530(5) . ?
Co47 O55 2.030(10) . ?
Co47 O77 2.055(10) . ?
Co47 O101 2.080(9) . ?
Co47 C252 1.995(14) . ?
Co48 S43 2.520(4) . ?
Co48 O52 1.998(10) . ?
Co48 O53 2.015(10) . ?
Co48 O84 2.061(10) . ?
Co48 N34 2.086(12) . ?
Co49 Cl13 2.594(4) . ?
Co49 S58 2.557(5) . ?
Co49 O57 2.027(11) . ?
Co49 O106 1.914(11) . ?
Co49 O115 2.021(12) . ?
Co49 O140 2.027(10) . ?
Co50 S21 2.519(4) . ?
Co50 Cl8 2.731(4) . ?
Co50 O60 2.006(10) . ?
Co50 O95 2.040(10) . ?
Co50 N31 2.120(12) . ?
Co50 O139 2.016(10) . ?
Co51 S29 2.510(4) . ?
Co51 N8 2.074(12) . ?
Co51 O79 1.992(11) . ?
Co51 O81 2.007(10) . ?
Co51 Cl16 2.725(4) . ?
Co51 O123 2.022(10) . ?
Co52 S22 2.542(5) . ?
Co52 Cl8 2.595(4) . ?
Co52 O41 1.928(11) . ?
Co52 O95 2.094(10) . ?
Co52 O100 1.971(11) . ?
Co52 O155 2.132(12) . ?
Co53 S39 2.531(5) . ?
Co53 O82 2.007(10) . ?
Co53 O90 2.026(10) . ?
Co53 Cl16 2.607(4) . ?
Co53 O144 2.144(12) . ?
Co53 O147 1.960(10) . ?
Co54 Cl8 2.642(4) . ?
Co54 S24 2.503(5) . ?
Co54 O30 2.010(11) . ?
Co54 O35 1.977(10) . ?
Co54 O41 1.988(10) . ?
Co54 O148 2.079(12) . ?
Co55 Cl11 2.613(4) . ?
Co55 S35 2.554(5) . ?
Co55 O84 1.964(10) . ?
Co55 O88 2.074(10) . ?
Co55 O97 1.993(10) . ?
Co55 O113 2.147(13) . ?
Co56 Cl5 2.633(4) . ?
Co56 S37 2.536(5) . ?
Co56 O85 2.037(10) . ?
Co56 O91 2.073(11) . ?
Co56 C239 2.016(14) . ?
Co56 C252 1.975(14) . ?
Co57 Cl10 2.715(4) . ?
Co57 S33 2.524(4) . ?
Co57 O43 2.035(10) . ?
Co57 O50 2.012(10) . ?
Co57 O73 1.976(10) . ?
Co57 N28 2.098(11) . ?
Co58 S63 2.513(5) . ?
Co58 N4 2.134(13) . ?
Co58 O104 1.994(10) . ?
Co58 Cl16 2.725(5) . ?
Co58 O123 2.041(10) . ?
Co58 O147 2.038(10) . ?
Co59 S32 2.529(4) . ?
Co59 O45 1.997(9) . ?
Co59 O50 2.038(9) . ?
Co59 O70 2.053(10) . ?
Co59 N32 2.061(12) . ?
Co60 Cl7 2.724(4) . ?
Co60 O28 2.112(10) . ?
Co60 O98 1.997(10) . ?
Co60 N25 2.078(12) . ?
Co60 S64 2.521(4) . ?
Co60 O137 1.933(10) . ?
Co61 S8 2.570(5) . ?
Co61 Cl7 2.590(4) . ?
Co61 O12 2.027(10) . ?
Co61 O28 1.983(10) . ?
Co61 O116 2.002(10) . ?
Co61 O118 2.017(12) . ?
Co62 S20 2.523(4) . ?
Co62 Cl15 2.609(4) . ?
Co62 O11 2.020(10) . ?
Co62 O20 1.996(10) . ?
Co62 O110 2.116(11) . ?
Co62 O117 2.075(10) . ?
Co63 S36 2.516(5) . ?
Co63 Cl13 2.620(4) . ?
Co63 O106 2.043(11) . ?
Co63 O111 2.002(11) . ?
Co63 O120 1.962(11) . ?
Co63 O153 2.083(13) . ?
Co64 S61 2.530(4) . ?
Co64 O42 2.024(11) . ?
Co64 N16 2.110(12) . ?
Co64 O120 2.134(11) . ?
Co64 O135 2.003(11) . ?
S8 C148 1.669(17) . ?
S8 C189 1.739(16) . ?
S9 C208 1.816(16) . ?
S9 C407 1.751(14) . ?
S10 C38 1.770(16) . ?
S10 C39 1.783(15) . ?
S11 C46 1.777(15) . ?
S11 C71 1.721(16) . ?
S12 C105 1.737(16) . ?
S12 C379 1.768(15) . ?
S13 C158 1.782(16) . ?
S13 C387 1.754(16) . ?
S14 C85 1.825(16) . ?
S14 C570 1.788(13) . ?
S15 C441 1.724(14) . ?
S15 C547 1.804(13) . ?
S16 C194 1.675(17) . ?
S16 C481 1.796(15) . ?
S17 C377 1.664(18) . ?
S17 C394 1.778(17) . ?
S18 C267 1.806(15) . ?
S18 C494 1.775(14) . ?
S19 C27 1.838(17) . ?
S19 C395 1.712(16) . ?
S20 C68 1.780(16) . ?
S20 C436 1.726(14) . ?
S21 C339 1.690(17) . ?
S21 C406 1.806(14) . ?
S22 C286 1.735(17) . ?
S22 C505 1.774(14) . ?
S23 C33 1.691(17) . ?
S23 C455 1.766(13) . ?
S24 C288 1.912(14) . ?
S24 C443 1.744(14) . ?
S25 C36 1.801(15) . ?
S25 C512 1.717(14) . ?
S26 C151 1.804(16) . ?
S26 C219 1.853(16) . ?
S27 C80 1.754(16) . ?
S27 C180 1.796(16) . ?
S28 C171 1.652(16) . ?
S28 C295 1.752(16) . ?
S29 C281 1.743(16) . ?
S29 C424 1.814(14) . ?
S30 C70 1.803(16) . ?
S30 C112 1.685(15) . ?
S31 C56 1.774(15) . ?
S31 C58 1.803(16) . ?
S32 C316 1.769(8) . ?
S32 C476 1.778(14) . ?
S33 C257 1.840(16) . ?
S33 C412 1.790(14) . ?
S34 C236 1.775(15) . ?
S34 C355 1.797(8) . ?
S35 C116 1.768(16) . ?
S35 C464 1.780(14) . ?
S36 C129 1.825(14) . ?
S36 C347 1.728(14) . ?
S37 C190 1.758(15) . ?
S37 C427 1.780(8) . ?
S38 C12 1.784(15) . ?
S38 C59 1.735(15) . ?
S39 C61 1.728(8) . ?
S39 C253 1.775(17) . ?
S40 C50 1.771(16) . ?
S40 C205 1.757(17) . ?
S41 C351 1.784(8) . ?
S41 C478 1.795(13) . ?
S42 C40 1.766(16) . ?
S42 C203 1.841(14) . ?
S43 C195 1.790(16) . ?
S43 C337 1.798(16) . ?
S44 C279 1.813(16) . ?
S44 C453 1.794(14) . ?
S45 C320 1.744(9) . ?
S45 C440 1.729(14) . ?
S46 C47 1.699(16) . ?
S46 C178 1.767(14) . ?
S47 C45 1.822(15) . ?
S47 C164 1.745(8) . ?
S48 C199 1.804(15) . ?
S48 C425 1.766(8) . ?
S49 C218 1.793(15) . ?
S49 C245 1.801(16) . ?
S50 C139 1.762(17) . ?
S50 C294 1.822(16) . ?
S51 C53 1.777(14) . ?
S51 C243 1.824(16) . ?
S52 C263 1.762(16) . ?
S52 C525 1.681(14) . ?
S53 C157 1.742(16) . ?
S53 C629 1.763(14) . ?
S54 C106 1.781(17) . ?
S54 C135 1.779(13) . ?
S55 C537 1.819(14) . ?
S55 C623 1.683(8) . ?
S56 C119 1.708(14) . ?
S56 C166 1.773(9) . ?
S57 C285 1.662(17) . ?
S57 C483 1.788(14) . ?
S58 C345 1.796(17) . ?
S58 C529 1.753(14) . ?
S59 C212 1.776(15) . ?
S59 C248 1.786(14) . ?
O1 C605 1.318(15) . ?
O2 C97 1.318(16) . ?
O3 C284 1.219(15) . ?
S60 C217 1.890(17) . ?
S60 C625 1.910(11) . ?
O4 C6 1.263(17) . ?
O5 C451 1.340(15) . ?
O6 C91 1.354(16) . ?
O7 C445 1.254(15) . ?
O8 C284 1.284(16) . ?
O9 C172 1.367(17) . ?
O10 C336 1.322(17) . ?
O11 C73 1.355(16) . ?
O12 C414 1.325(15) . ?
O13 C140 1.287(16) . ?
O14 C17 1.176(17) . ?
O15 C264 1.337(15) . ?
O16 C586 1.476(16) . ?
O17 C402 1.299(15) . ?
O18 C165 1.349(11) . ?
O19 C17 1.197(16) . ?
O20 C48 1.320(17) . ?
O21 C445 1.264(15) . ?
O22 C3 1.259(16) . ?
O23 C77 1.320(16) . ?
O24 C6 1.232(16) . ?
O25 C3 1.261(16) . ?
O26 C620 1.310(16) . ?
O27 C283 1.380(17) . ?
O28 C153 1.394(18) . ?
O29 C540 1.396(16) . ?
O30 C404 1.407(16) . ?
O31 C152 1.310(16) . ?
S61 C125 1.833(18) . ?
S61 C601 1.784(7) . ?
S62 C331 1.725(17) . ?
S62 C599 1.750(7) . ?
S63 C65 1.757(7) . ?
S63 C69 1.773(15) . ?
O32 C359 1.330(17) . ?
O33 C9 1.290(14) . ?
O34 C90 1.273(16) . ?
O35 C229 1.224(15) . ?
O36 C96 1.262(16) . ?
O37 C149 1.278(16) . ?
O38 C410 1.186(15) . ?
O39 C144 1.253(15) . ?
N1 N2 1.430(15) . ?
N1 C24 1.290(16) . ?
O40 C449 1.196(15) . ?
O41 C287 1.402(18) . ?
O42 C600 1.311(12) . ?
O43 C272 1.375(16) . ?
O44 O103 1.252(12) . ?
O45 C244 1.271(16) . ?
O46 C581 1.359(15) . ?
C1 O63 1.272(15) . ?
C1 O66 1.259(15) . ?
C1 C213 1.502(19) . ?
O47 C237 1.307(17) . ?
O48 C149 1.255(16) . ?
O49 C449 1.256(15) . ?
N2 C19 1.335(17) . ?
N3 C25 1.299(17) . ?
N3 N35 1.376(15) . ?
O50 C462 1.330(15) . ?
O51 C26 1.255(16) . ?
O52 C44 1.126(15) . ?
O53 C226 1.359(17) . ?
O54 C415 1.218(14) . ?
C2 C30 1.429(19) . ?
C2 C234 1.300(19) . ?
O55 C210 1.352(16) . ?
O56 C154 1.170(16) . ?
O57 C332 1.401(19) . ?
N4 N8 1.340(16) . ?
N4 C373 1.321(18) . ?
O58 C335 1.301(17) . ?
N5 N27 1.377(14) . ?
N5 C234 1.405(17) . ?
C3 C303 1.475(19) . ?
O59 C90 1.190(16) . ?
N6 N11 1.404(15) . ?
N6 C213 1.307(16) . ?
O60 C300 1.307(17) . ?
O61 C227 1.308(17) . ?
O62 C13 1.135(15) . ?
O64 C624 1.378(11) . ?
C4 C19 1.344(19) . ?
C4 C24 1.294(18) . ?
C5 C23 1.344(19) . ?
C5 C213 1.407(19) . ?
N7 N19 1.406(15) . ?
N7 C322 1.386(17) . ?
O65 C500 1.278(15) . ?
O67 C170 1.261(16) . ?
O68 C229 1.255(16) . ?
N8 C28 1.433(18) . ?
O69 C13 1.285(16) . ?
O70 C315 1.344(11) . ?
O71 C269 1.320(16) . ?
N9 C250 1.379(17) . ?
N9 N33 1.297(13) . ?
O72 C154 1.248(16) . ?
O73 C410 1.293(15) . ?
C6 C8 1.44(2) . ?
N10 N23 1.342(16) . ?
N10 C235 1.401(17) . ?
O74 C96 1.281(16) . ?
O75 C242 1.328(16) . ?
C7 C8 1.35(2) . ?
C7 C350 1.41(2) . ?
N11 C23 1.388(17) . ?
C8 N29 1.374(17) . ?
O76 C330 1.383(18) . ?
C9 C35 1.428(19) . ?
C9 C59 1.397(19) . ?
C10 C18 1.454(19) . ?
C10 C250 1.378(19) . ?
C11 C25 1.420(19) . ?
C11 C32 1.368(19) . ?
O77 C26 1.222(15) . ?
O78 O103 1.262(12) . ?
N12 N34 1.371(15) . ?
N12 C274 1.371(17) . ?
N13 C214 1.296(19) . ?
N13 C329 1.444(18) . ?
N13 C343 1.383(19) . ?
C12 C49 1.296(18) . ?
C12 C221 1.51(2) . ?
C13 C30 1.484(18) . ?
O79 C51 1.233(16) . ?
C14 C137 1.34(2) . ?
C14 C145 1.58(2) . ?
C14 C333 1.43(2) . ?
C15 C26 1.58(2) . ?
C15 C188 1.346(19) . ?
C15 N32 1.298(16) . ?
C16 C111 1.32(2) . ?
C16 C193 1.41(2) . ?
N14 C22 1.271(17) . ?
N14 N36 1.395(16) . ?
O81 C280 1.387(16) . ?
O82 C223 1.340(17) . ?
C17 C375 1.54(2) . ?
O84 C92 1.362(16) . ?
C18 C96 1.539(19) . ?
C18 N33 1.405(17) . ?
C19 C247 1.515(18) . ?
C20 C87 1.374(19) . ?
C20 C136 1.371(19) . ?
C20 C398 1.55(2) . ?
O85 C426 1.348(11) . ?
C21 C176 1.48(2) . ?
C21 C293 1.35(2) . ?
C21 C381 1.54(2) . ?
N15 C497 1.412(15) . ?
N15 C502 1.501(17) . ?
N15 C573 1.345(16) . ?
C22 C423 1.463(19) . ?
C22 C448 1.314(19) . ?
O86 C273 1.426(16) . ?
C23 C90 1.59(2) . ?
C24 C144 1.572(19) . ?
N16 N17 1.383(16) . ?
N16 C52 1.350(18) . ?
O87 C51 1.217(16) . ?
C25 C170 1.509(19) . ?
N17 C115 1.362(17) . ?
C27 C124 1.36(2) . ?
C27 C181 1.38(2) . ?
C28 C41 1.40(2) . ?
C28 C154 1.53(2) . ?
O88 C44 1.255(16) . ?
C29 C501 1.420(19) . ?
C29 C540 1.410(19) . ?
C30 N27 1.378(17) . ?
C31 C81 1.36(2) . ?
C31 C207 1.541(19) . ?
C31 C470 1.304(19) . ?
C32 C149 1.462(18) . ?
C32 N35 1.343(18) . ?
C33 C370 1.45(2) . ?
C33 C581 1.436(19) . ?
C34 C161 1.35(2) . ?
C34 C243 1.474(19) . ?
O90 C55 1.279(15) . ?
C35 C74 1.462(18) . ?
C36 C77 1.42(2) . ?
C36 C81 1.38(2) . ?
C37 C45 1.279(19) . ?
C37 C147 1.412(19) . ?
N18 N26 1.371(15) . ?
N18 C303 1.345(17) . ?
C38 C87 1.45(2) . ?
C38 C91 1.410(19) . ?
C39 C77 1.49(2) . ?
C39 C470 1.387(18) . ?
C40 C210 1.394(19) . ?
C40 C467 1.457(19) . ?
C41 C373 1.42(2) . ?
O93 C49 1.302(16) . ?
C42 C255 1.46(2) . ?
C42 C496 1.362(19) . ?
C43 C57 1.43(2) . ?
C43 C326 1.42(2) . ?
N19 C192 1.379(17) . ?
C44 C235 1.52(2) . ?
O95 C495 1.273(15) . ?
C45 C657 1.414(19) . ?
O97 C579 1.381(15) . ?
C46 C179 1.394(19) . ?
C46 C415 1.424(19) . ?
O98 C146 1.385(16) . ?
C47 C97 1.431(19) . ?
C47 C376 1.44(2) . ?
C48 C219 1.32(2) . ?
C48 C436 1.54(2) . ?
C49 C178 1.48(2) . ?
C50 C140 1.43(2) . ?
C50 C176 1.40(2) . ?
O100 C270 1.346(17) . ?
C51 C326 1.48(2) . ?
C52 C209 1.47(2) . ?
C52 C251 1.46(2) . ?
C53 C260 1.354(18) . ?
C53 C507 1.470(19) . ?
C54 C190 1.38(2) . ?
C54 C252 1.344(19) . ?
C54 C629 1.461(19) . ?
O102 C162 1.400(16) . ?
C55 O104 1.265(16) . ?
C55 C196 1.488(11) . ?
C56 C137 1.43(2) . ?
C56 C402 1.470(19) . ?
C57 N25 1.377(17) . ?
C57 C312 1.43(2) . ?
C58 C72 1.46(2) . ?
C58 C451 1.405(19) . ?
O103 C198 1.437(16) . ?
N20 C198 1.338(17) . ?
N20 N31 1.381(15) . ?
O105 C269 1.200(16) . ?
C59 C101 1.442(18) . ?
C60 C140 1.43(2) . ?
C60 C293 1.398(19) . ?
O106 C346 1.335(19) . ?
C61 C62 1.3900 . ?
C61 C66 1.3900 . ?
C62 C63 1.3900 . ?
C63 C64 1.3900 . ?
C63 C725 1.518(9) . ?
C64 C65 1.3900 . ?
C65 C66 1.3900 . ?
C66 O147 1.322(11) . ?
C67 C138 1.323(19) . ?
C67 C407 1.459(18) . ?
C68 C73 1.361(19) . ?
C68 C132 1.433(19) . ?
O111 C312 1.233(16) . ?
C69 C261 1.46(2) . ?
C69 C606 1.320(18) . ?
C70 C113 1.328(19) . ?
C70 C146 1.43(2) . ?
C71 C117 1.43(2) . ?
C71 C172 1.42(2) . ?
C72 C314 1.30(2) . ?
C73 C407 1.375(19) . ?
C74 C109 1.393(19) . ?
C75 C228 1.42(2) . ?
C75 C390 1.49(2) . ?
C75 C490 1.458(18) . ?
O112 C144 1.198(15) . ?
C76 C82 1.41(2) . ?
C76 C158 1.32(2) . ?
N21 C636 1.449(19) . ?
N21 C641 1.532(19) . ?
N21 C724 1.398(18) . ?
C78 C82 1.41(2) . ?
C78 C547 1.38(2) . ?
C79 C173 1.409(19) . ?
C79 C305 1.36(2) . ?
C80 C272 1.373(19) . ?
C80 C411 1.476(19) . ?
N22 C103 1.431(18) . ?
N22 C471 1.508(17) . ?
N22 C667 1.404(17) . ?
O114 C93 1.356(17) . ?
C82 C94 1.53(2) . ?
C83 C305 1.40(2) . ?
C83 C483 1.362(18) . ?
C84 C93 1.49(2) . ?
C84 C107 1.42(2) . ?
C85 C249 1.41(2) . ?
C85 C404 1.274(18) . ?
C86 C110 1.39(2) . ?
C86 C409 1.585(19) . ?
C86 C501 1.354(19) . ?
C88 C102 1.41(2) . ?
C88 C104 1.38(2) . ?
C89 C98 1.355(19) . ?
C89 C236 1.34(2) . ?
C91 C183 1.42(2) . ?
C92 C116 1.39(2) . ?
C92 C195 1.36(2) . ?
C93 C308 1.34(2) . ?
C94 C238 1.555(11) . ?
C94 C546 1.510(11) . ?
C94 C653 1.541(11) . ?
C95 C314 1.31(2) . ?
C95 C512 1.45(2) . ?
C97 C212 1.390(19) . ?
C98 C186 1.32(2) . ?
C98 C369 1.64(2) . ?
O116 C209 1.249(16) . ?
C99 C142 1.366(19) . ?
C99 C274 1.362(19) . ?
C100 N28 1.226(16) . ?
C100 C188 1.445(19) . ?
C100 C500 1.521(19) . ?
O117 C500 1.246(15) . ?
C101 C109 1.43(2) . ?
C102 C111 1.487(19) . ?
C104 C134 1.54(2) . ?
C104 C193 1.494(19) . ?
C105 C211 1.49(2) . ?
C105 C581 1.421(19) . ?
O119 C108 1.247(17) . ?
C106 C413 1.340(18) . ?
C106 C586 1.317(19) . ?
C107 C131 1.36(2) . ?
C108 O127 1.235(16) . ?
C108 C350 1.50(2) . ?
C109 C321 1.562(18) . ?
C110 C441 1.50(2) . ?
C111 O126 1.386(17) . ?
C112 C174 1.53(2) . ?
C112 C374 1.342(19) . ?
C113 C499 1.412(19) . ?
C114 C431 1.58(2) . ?
C114 C479 1.536(11) . ?
C114 C486 1.546(11) . ?
C114 C640 1.532(11) . ?
C115 C230 1.56(2) . ?
C115 C251 1.39(2) . ?
C116 C307 1.37(2) . ?
C117 C241 1.206(18) . ?
N23 C220 1.399(18) . ?
N24 N25 1.363(16) . ?
N24 C326 1.311(17) . ?
C118 C360 1.52(2) . ?
C118 C361 1.56(2) . ?
C118 C384 1.35(2) . ?
C119 C260 1.439(19) . ?
C119 C520 1.500(19) . ?
C120 C139 1.47(2) . ?
C120 C141 1.38(2) . ?
C121 C124 1.301(19) . ?
C122 C174 1.355(18) . ?
C122 C301 1.532(19) . ?
C122 C460 1.432(19) . ?
C123 C299 1.56(2) . ?
C123 C302 1.31(2) . ?
C123 C421 1.40(2) . ?
C124 C255 1.40(2) . ?
C125 C126 1.31(2) . ?
C125 C130 1.38(2) . ?
C126 C127 1.53(2) . ?
C127 C128 1.41(2) . ?
C127 C589 1.65(2) . ?
C128 C129 1.24(2) . ?
C129 C130 1.433(18) . ?
C130 O120 1.329(15) . ?
C131 C233 1.561(19) . ?
C131 C325 1.43(2) . ?
C132 C138 1.33(2) . ?
C133 C205 1.46(2) . ?
C133 C431 1.41(2) . ?
C134 C450 1.539(11) . ?
C134 C530 1.558(11) . ?
C134 C539 1.525(11) . ?
C135 C242 1.387(19) . ?
C135 C489 1.442(19) . ?
C136 C183 1.408(19) . ?
C138 C531 1.660(18) . ?
C139 C414 1.370(19) . ?
C141 C222 1.33(2) . ?
C141 C232 1.59(2) . ?
O122 C356 1.366(11) . ?
O123 C261 1.341(16) . ?
C142 N34 1.336(17) . ?
C142 C445 1.496(19) . ?
O124 C423 1.246(15) . ?
C143 C148 1.44(2) . ?
C143 C488 1.380(19) . ?
C145 C160 1.522(11) . ?
C145 C224 1.561(11) . ?
C145 C240 1.509(11) . ?
O125 C170 1.288(16) . ?
C146 C405 1.394(19) . ?
C147 C364 1.50(2) . ?
C147 C454 1.437(19) . ?
C148 C153 1.44(2) . ?
C150 C232 1.525(12) . ?
C151 C172 1.39(2) . ?
C151 C342 1.37(2) . ?
C152 C267 1.374(19) . ?
C152 C379 1.49(2) . ?
C153 C340 1.34(2) . ?
C155 C159 1.380(19) . ?
C155 C376 1.43(2) . ?
C155 C647 1.505(18) . ?
C156 C341 1.68(2) . ?
C156 C362 1.556(12) . ?
C156 C437 1.517(11) . ?
C156 C438 1.562(11) . ?
C157 C175 1.45(2) . ?
C157 C210 1.403(19) . ?
C158 C336 1.46(2) . ?
C159 C212 1.39(2) . ?
C161 C185 1.35(2) . ?
C161 C292 1.561(19) . ?
C162 C243 1.247(18) . ?
C162 C245 1.45(2) . ?
C163 C180 1.42(2) . ?
C163 C417 1.29(2) . ?
C164 C165 1.3900 . ?
C164 C169 1.3900 . ?
C165 C166 1.3900 . ?
C166 C167 1.3900 . ?
C167 C168 1.3900 . ?
C168 C169 1.3900 . ?
C168 C721 1.549(13) . ?
O128 C204 1.240(16) . ?
C171 C283 1.41(2) . ?
C171 C365 1.54(2) . ?
C173 C469 1.43(2) . ?
O129 C230 1.216(16) . ?
C175 C341 1.256(19) . ?
O131 C247 1.199(16) . ?
O133 C469 1.312(15) . ?
C177 C405 1.323(19) . ?
C177 C499 1.46(2) . ?
C178 C358 1.42(2) . ?
C179 C231 1.32(2) . ?
N26 C191 1.429(18) . ?
C180 C335 1.48(2) . ?
C181 C496 1.28(2) . ?
S64 C340 1.809(16) . ?
S64 C405 1.803(14) . ?
N28 N32 1.380(15) . ?
O134 C374 1.390(16) . ?
C182 C206 1.31(2) . ?
C182 C413 1.439(19) . ?
C182 C444 1.535(15) . ?
N29 N30 1.316(16) . ?
N30 C350 1.401(18) . ?
C184 C515 1.527(11) . ?
C185 C245 1.378(19) . ?
C186 C337 1.38(2) . ?
C187 C259 1.47(2) . ?
C187 C310 1.51(2) . ?
C187 C386 1.51(2) . ?
O135 C312 1.272(17) . ?
C189 C222 1.44(2) . ?
C189 C414 1.41(2) . ?
C190 C366 1.40(2) . ?
C191 C266 1.357(19) . ?
C191 C449 1.511(19) . ?
C192 C197 1.449(19) . ?
C192 C244 1.485(19) . ?
C194 C283 1.38(2) . ?
C194 C552 1.452(19) . ?
C195 C304 1.36(2) . ?
C196 N31 1.295(16) . ?
C196 C311 1.373(19) . ?
C197 C322 1.401(19) . ?
O136 C247 1.296(16) . ?
C198 C311 1.43(2) . ?
O137 C209 1.305(17) . ?
C199 C200 1.43(2) . ?
C199 C204 1.44(2) . ?
C200 C201 1.42(2) . ?
C201 C202 1.38(2) . ?
C201 C297 1.47(2) . ?
C202 C203 1.438(18) . ?
C203 C204 1.405(18) . ?
C205 C605 1.378(19) . ?
C206 C525 1.50(3) . ?
O138 C244 1.193(15) . ?
C207 C392 1.546(11) . ?
C207 C459 1.523(11) . ?
C207 C514 1.511(11) . ?
C208 C268 1.314(19) . ?
C208 C415 1.447(19) . ?
C211 C549 1.410(19) . ?
O139 C270 1.176(16) . ?
C215 C389 1.32(2) . ?
C215 C394 1.42(2) . ?
C216 C340 1.35(2) . ?
C216 C488 1.49(2) . ?
C217 C227 1.42(2) . ?
C217 C397 1.24(2) . ?
C218 C454 1.365(19) . ?
C218 C657 1.382(18) . ?
C219 C384 1.37(2) . ?
C220 C410 1.50(2) . ?
C220 C719 1.315(19) . ?
C221 C246 1.41(2) . ?
C223 C253 1.46(2) . ?
C223 C453 1.325(19) . ?
O140 C359 1.234(16) . ?
C225 C228 1.342(19) . ?
C225 C273 1.39(2) . ?
C226 C236 1.49(2) . ?
C226 C337 1.285(18) . ?
C227 C263 1.47(2) . ?
O142 C456 1.324(16) . ?
C229 C274 1.57(2) . ?
C230 C239 1.185(17) . ?
C231 C268 1.47(2) . ?
C231 C275 1.483(19) . ?
C232 C254 1.530(11) . ?
C232 C420 1.517(11) . ?
C233 C282 1.512(11) . ?
C233 C461 1.498(11) . ?
C233 C612 1.554(11) . ?
C234 C269 1.457(18) . ?
C235 C719 1.453(19) . ?
C237 C295 1.433(19) . ?
C237 C432 1.420(19) . ?
O143 C260 1.371(17) . ?
C241 C342 1.35(2) . ?
C241 C403 1.723(19) . ?
C242 C537 1.410(18) . ?
C246 C296 1.51(2) . ?
C246 C358 1.409(19) . ?
C248 C264 1.345(19) . ?
C248 C265 1.427(19) . ?
C249 C323 1.47(2) . ?
O145 C657 1.343(15) . ?
C250 C284 1.427(18) . ?
C253 C259 1.39(2) . ?
C256 C296 1.535(11) . ?
C257 C302 1.30(2) . ?
C257 C462 1.394(19) . ?
C258 C296 1.539(11) . ?
C261 C424 1.398(19) . ?
C262 C295 1.39(2) . ?
C262 C309 1.35(2) . ?
C263 C669 1.41(2) . ?
C264 C313 1.469(18) . ?
C265 C396 1.399(19) . ?
C266 C303 1.46(2) . ?
C267 C508 1.45(2) . ?
C270 C373 1.49(2) . ?
C271 C285 1.46(2) . ?
C271 C431 1.33(2) . ?
C272 C412 1.364(19) . ?
C273 C387 1.43(2) . ?
C275 C363 1.536(11) . ?
C275 C419 1.544(11) . ?
C275 C480 1.520(11) . ?
C276 C277 1.326(18) . ?
C276 C281 1.420(19) . ?
C277 C278 1.309(19) . ?
C277 C712 1.685(18) . ?
C278 C279 1.51(2) . ?
C279 C280 1.285(19) . ?
C280 C281 1.47(2) . ?
C285 C605 1.52(2) . ?
C286 C287 1.45(2) . ?
C286 C291 1.46(2) . ?
C287 C288 1.37(2) . ?
C288 C289 1.297(17) . ?
C289 C290 1.373(17) . ?
C290 C291 1.379(18) . ?
C290 C439 1.562(18) . ?
C292 C371 1.517(11) . ?
C292 C493 1.535(11) . ?
C292 C576 1.514(11) . ?
C294 C374 1.322(19) . ?
C294 C460 1.398(19) . ?
C296 C618 1.529(11) . ?
C297 C513 1.563(11) . ?
C297 C670 1.491(11) . ?
C297 C691 1.514(11) . ?
C298 C313 1.355(18) . ?
C298 C396 1.38(2) . ?
C299 C703 1.520(12) . ?
C299 C715 1.531(11) . ?
C299 C748 1.508(11) . ?
C300 C339 1.40(2) . ?
C300 C570 1.40(2) . ?
C301 C385 1.511(11) . ?
C301 C510 1.526(11) . ?
C301 C683 1.527(11) . ?
C304 C418 1.277(19) . ?
C305 C506 1.561(18) . ?
C306 C309 1.43(2) . ?
C306 C432 1.40(2) . ?
C307 C418 1.33(2) . ?
C308 C325 1.35(2) . ?
C309 C442 1.60(2) . ?
C310 C598 1.535(12) . ?
C310 C686 1.524(12) . ?
C310 C695 1.524(12) . ?
C314 C644 1.504(18) . ?
C315 C316 1.3900 . ?
C315 C320 1.3900 . ?
C316 C317 1.3900 . ?
C317 C318 1.3900 . ?
C318 C319 1.3900 . ?
C318 C580 1.710(14) . ?
C319 C320 1.3900 . ?
C321 C433 1.516(11) . ?
C321 C587 1.498(11) . ?
C321 C650 1.562(11) . ?
C322 C359 1.444(19) . ?
C323 C422 1.41(2) . ?
C323 C524 1.5006(14) . ?
C324 C333 1.357(19) . ?
C324 C402 1.352(19) . ?
O152 C423 1.275(15) . ?
C327 C357 1.30(2) . ?
C327 C464 1.44(2) . ?
C328 C357 1.44(2) . ?
C328 C478 1.40(2) . ?
C330 C395 1.42(2) . ?
C330 C481 1.383(19) . ?
C331 C332 1.30(2) . ?
C331 C527 1.43(2) . ?
C332 C529 1.51(2) . ?
C334 C338 1.45(2) . ?
C334 C380 1.45(2) . ?
C334 C533 1.54(2) . ?
C335 C440 1.39(2) . ?
O154 C343 1.257(17) . ?
C336 C547 1.36(2) . ?
C338 C339 1.57(2) . ?
C341 C467 1.414(19) . ?
C344 C345 1.33(2) . ?
C344 C349 1.45(2) . ?
C345 C346 1.35(2) . ?
C346 C347 1.49(2) . ?
C347 C348 1.44(2) . ?
C348 C349 1.41(2) . ?
C349 C564 1.47(2) . ?
C351 C352 1.3900 . ?
C351 C356 1.3900 . ?
C352 C353 1.3900 . ?
C353 C354 1.3900 . ?
C353 C593 1.495(13) . ?
C354 C355 1.3900 . ?
C355 C356 1.3900 . ?
C357 C434 1.55(2) . ?
C360 C436 1.360(18) . ?
C361 C452 1.545(11) . ?
C361 C554 1.532(11) . ?
C361 C639 1.501(11) . ?
C364 C532 1.550(11) . ?
C364 C538 1.526(11) . ?
C364 C558 1.511(11) . ?
C365 C382 1.29(2) . ?
C366 C509 1.49(2) . ?
C367 C381 1.517(11) . ?
C368 C378 1.53(2) . ?
C368 C505 1.43(2) . ?
C369 C468 1.556(11) . ?
C369 C553 1.551(11) . ?
C369 C608 1.557(11) . ?
C370 C549 1.309(19) . ?
C372 C378 1.27(2) . ?
C372 C406 1.33(2) . ?
C375 N36 1.313(17) . ?
C375 C448 1.369(19) . ?
C377 C456 1.45(2) . ?
C377 C504 1.42(2) . ?
C378 C535 1.53(2) . ?
C379 C662 1.367(19) . ?
C380 C590 1.509(11) . ?
C380 C651 1.561(11) . ?
C380 C658 1.519(11) . ?
C381 C484 1.542(11) . ?
C381 C659 1.519(11) . ?
C382 C552 1.37(2) . ?
C382 C646 1.71(2) . ?
C383 C504 1.52(3) . ?
C383 C523 1.30(2) . ?
C383 C542 1.50(3) . ?
C386 C453 1.366(19) . ?
C387 C390 1.40(2) . ?
C388 C393 1.56(2) . ?
C388 C395 1.44(2) . ?
C389 C477 1.28(2) . ?
C389 C485 1.72(2) . ?
C391 C398 1.538(11) . ?
C393 C519 1.34(2) . ?
C393 C652 1.37(2) . ?
C394 C620 1.39(2) . ?
C396 C399 1.52(2) . ?
C397 C555 1.34(2) . ?
C398 C475 1.571(11) . ?
C398 C503 1.495(11) . ?
C399 C543 1.520(11) . ?
C399 C557 1.540(11) . ?
C399 C613 1.543(11) . ?
N37 C416 1.436(15) . ?
N37 C596 1.381(16) . ?
N37 C643 1.287(15) . ?
C400 C408 1.468(18) . ?
C400 C411 1.277(17) . ?
C400 C550 1.533(17) . ?
C401 C417 1.580(18) . ?
C401 C458 1.539(11) . ?
C401 C492 1.523(11) . ?
C401 C498 1.542(11) . ?
C403 C465 1.495(10) . ?
C403 C614 1.540(11) . ?
C403 C671 1.517(11) . ?
C404 C443 1.468(18) . ?
C406 C495 1.380(18) . ?
C408 C412 1.345(17) . ?
C409 C565 1.516(11) . ?
C409 C577 1.546(11) . ?
C409 C685 1.547(11) . ?
C417 C472 1.468(18) . ?
C418 C473 1.649(17) . ?
C421 C476 1.353(17) . ?
C422 C443 1.347(18) . ?
C424 C466 1.349(17) . ?
C425 C426 1.3900 . ?
C425 C430 1.3900 . ?
C426 C427 1.3900 . ?
C427 C428 1.3900 . ?
C428 C429 1.3900 . ?
C429 C430 1.3900 . ?
C429 C630 1.647(14) . ?
C434 C447 1.539(11) . ?
C434 C676 1.543(10) . ?
C434 C684 1.529(11) . ?
C435 C442 1.510(11) . ?
C439 C597 1.537(11) . ?
C439 C621 1.499(11) . ?
C439 C693 1.512(11) . ?
C440 C472 1.363(17) . ?
C441 C540 1.348(17) . ?
C442 C518 1.514(11) . ?
C442 C668 1.529(10) . ?
C444 C511 1.492(11) . ?
C444 C583 1.526(10) . ?
C444 C709 1.490(10) . ?
C446 C457 1.504(11) . ?
C446 C463 1.648(18) . ?
C446 C679 1.521(11) . ?
C446 C680 1.519(11) . ?
C451 C512 1.391(17) . ?
C455 C477 1.455(18) . ?
C455 C620 1.402(17) . ?
C456 C494 1.418(18) . ?
C462 C476 1.404(18) . ?
C463 C522 1.301(17) . ?
C463 C527 1.333(17) . ?
C464 C579 1.382(17) . ?
C466 C675 1.374(18) . ?
C469 C483 1.404(18) . ?
C473 C544 1.506(11) . ?
C473 C561 1.524(11) . ?
C473 C732 1.496(11) . ?
C474 C506 1.524(11) . ?
C478 C579 1.453(18) . ?
C481 C519 1.425(18) . ?
C482 C515 1.548(11) . ?
C485 C656 1.552(11) . ?
C485 C677 1.545(11) . ?
C485 C688 1.499(11) . ?
C487 C499 1.547(17) . ?
C487 C528 1.555(11) . ?
C487 C556 1.540(11) . ?
C487 C645 1.542(10) . ?
C488 C582 1.467(18) . ?
C489 C548 1.389(17) . ?
C490 C534 1.550(11) . ?
C490 C706 1.511(11) . ?
C490 C741 1.520(11) . ?
C491 C515 1.546(11) . ?
C494 C523 1.407(18) . ?
C495 C505 1.466(18) . ?
C496 C515 1.663(18) . ?
C506 C672 1.514(11) . ?
C506 C674 1.530(11) . ?
C507 C562 1.461(18) . ?
C508 C572 1.317(17) . ?
C509 C526 1.279(18) . ?
C509 C536 1.494(18) . ?
C516 C531 1.517(11) . ?
C517 C535 1.508(11) . ?
C520 C562 1.322(17) . ?
C521 C549 1.623(18) . ?
C521 C574 1.540(11) . ?
C521 C585 1.531(10) . ?
C521 C687 1.523(11) . ?
C522 C529 1.500(18) . ?
C524 C735 1.548(10) . ?
C524 C749 1.528(10) . ?
C524 C750 1.484(10) . ?
C525 C586 1.453(18) . ?
C526 C629 1.432(18) . ?
C531 C615 1.530(11) . ?
C531 C682 1.554(11) . ?
C533 C570 1.339(18) . ?
C535 C566 1.571(11) . ?
C535 C638 1.523(11) . ?
C536 C663 1.533(11) . ?
C536 C697 1.535(11) . ?
C536 C698 1.506(11) . ?
C536 C737 1.512(13) . ?
C536 C738 1.539(13) . ?
C536 C739 1.542(13) . ?
C537 C584 1.327(18) . ?
C541 C562 1.451(17) . ?
C541 C664 1.582(11) . ?
C541 C665 1.513(10) . ?
C541 C689 1.519(11) . ?
C542 C730 1.552(11) . ?
C542 C745 1.507(11) . ?
C542 C746 1.521(11) . ?
C545 C564 1.531(11) . ?
C548 C584 1.472(18) . ?
C548 C594 1.498(17) . ?
C550 C551 1.515(11) . ?
C550 C560 1.560(11) . ?
C550 C563 1.497(11) . ?
C555 C559 1.581(17) . ?
C555 C669 1.383(17) . ?
C559 C607 1.464(11) . ?
C559 C733 1.460(10) . ?
C559 C740 1.489(10) . ?
C564 C595 1.574(11) . ?
C564 C681 1.526(11) . ?
C567 C569 1.507(11) . ?
C568 C572 1.539(18) . ?
C568 C575 1.528(11) . ?
C568 C655 1.474(10) . ?
C568 C666 1.506(11) . ?
C569 C578 1.527(11) . ?
C569 C675 1.542(17) . ?
C569 C694 1.497(11) . ?
C571 C580 1.524(8) . ?
C572 C662 1.371(18) . ?
C573 O160 1.244(14) . ?
C580 C720 1.542(8) . ?
C580 C726 1.538(8) . ?
C582 C616 1.541(11) . ?
C582 C619 1.521(11) . ?
C582 C696 1.542(11) . ?
C588 C589 1.526(11) . ?
C589 C622 1.499(11) . ?
C589 C701 1.536(11) . ?
C591 N38 1.389(15) . ?
C592 N38 1.443(16) . ?
C592 O168 1.343(11) . ?
C593 C660 1.486(11) . ?
C593 C713 1.545(11) . ?
C593 C718 1.498(11) . ?
N38 C727 1.255(15) . ?
C594 C617 1.525(8) . ?
C594 C716 1.511(8) . ?
C594 C734 1.521(8) . ?
C596 O161 1.418(15) . ?
C599 C600 1.3900 . ?
C599 C604 1.3900 . ?
C600 C601 1.3900 . ?
C601 C602 1.3900 . ?
C602 C603 1.3900 . ?
C603 C604 1.3900 . ?
C603 C690 1.605(13) . ?
C606 C675 1.474(18) . ?
N39 C609 1.214(15) . ?
N39 C610 1.430(16) . ?
N39 C611 1.433(16) . ?
C609 O164 1.238(14) . ?
C623 C624 1.3900 . ?
C623 C628 1.3900 . ?
C624 C625 1.3900 . ?
C625 C626 1.3900 . ?
C626 C627 1.3900 . ?
C627 C628 1.3900 . ?
C627 C654 1.932(14) . ?
N40 C632 1.272(16) . ?
N40 C635 1.340(16) . ?
N40 C648 1.315(15) . ?
C630 C649 1.516(11) . ?
C630 C678 1.552(11) . ?
C630 C692 1.511(11) . ?
O162 C667 1.269(15) . ?
C631 C646 1.524(11) . ?
C633 C690 1.493(11) . ?
O163 C724 1.149(14) . ?
N41 C642 1.290(15) . ?
N41 C704 1.500(16) . ?
N41 C723 1.378(15) . ?
C634 C647 1.467(11) . ?
C635 O165 1.248(14) . ?
C637 C652 1.500(11) . ?
C644 C717 1.523(11) . ?
C644 C728 1.521(11) . ?
C644 C747 1.514(11) . ?
C646 C661 1.511(11) . ?
C646 C731 1.529(11) . ?
C647 C673 1.508(11) . ?
C647 C714 1.538(11) . ?
C652 C729 1.502(11) . ?
C652 C744 1.502(11) . ?
C654 C722 1.474(10) . ?
C654 C736 1.523(11) . ?
C654 C742 1.523(11) . ?
C690 C700 1.511(10) . ?
C690 C702 1.531(11) . ?
C699 C721 1.511(11) . ?
C704 O166 1.193(14) . ?
C705 C725 1.491(10) . ?
C707 C712 1.563(11) . ?
C708 C721 1.522(11) . ?
C710 C712 1.556(11) . ?
C711 C712 1.525(11) . ?
C721 C743 1.554(11) . ?
C725 C751 1.550(10) . ?
C725 C752 1.542(10) . ?
O167 C727 1.311(11) . ?

loop_
_platon_squeeze_void_nr
_platon_squeeze_void_average_x
_platon_squeeze_void_average_y
_platon_squeeze_void_average_z
_platon_squeeze_void_volume
_platon_squeeze_void_count_electrons
_platon_squeeze_void_content
1 0.023 0.376 0.020 64221 5948 ' '
2 0.269 0.639 0.303 8 0 ' '
3 0.769 0.361 0.303 7 0 ' '
4 0.190 0.135 0.345 10 1 ' '
5 0.690 0.865 0.345 10 1 ' '
6 0.231 0.639 0.803 8 -1 ' '
7 0.731 0.361 0.803 7 -1 ' '
8 0.310 0.135 0.845 10 1 ' '
9 0.810 0.865 0.845 10 1 ' '
